data_1559072
loop_
_publ_author_name
'Argent, Stephen P.'
'Jackson, Fiona C.'
'Chan, Ho Man'
'Meyrick, Sam'
'Taylor, Christopher G. P.'
'Ronson, Tanya K.'
'Rourke, Jonathan P.'
'Ward, Michael D.'

_publ_section_title
;
 A family of diastereomeric dodecanuclear coordination cages based on
 inversion of chirality of individual triangular cyclic helicate faces
;
_journal_name_full 'Chemical Science'
_journal_paper_doi 10.1039/D0SC04347H
_journal_year 2020
_chemical_formula_moiety 'C480 H397 Cd12 N108, 16.6(B F4), 0.66(C4 H7 O), C4 H10 O, 18.04(O), 2.94(C2 N), 6.8(C2 H3 N)'
_chemical_formula_sum 'C560 H556 B24 Cd12 F96 N148 O20'
_chemical_formula_weight 13111.73
_space_group_crystal_system monoclinic
_space_group_IT_number 14
_space_group_name_Hall '-P 2yn'
_space_group_name_H-M_alt 'P 1 21/n 1'
_atom_sites_solution_hydrogens mixed
_atom_sites_solution_primary dual
_audit_creation_date 2019-12-04
_audit_creation_method
;
Olex2 1.2
(compiled 2018.05.29 svn.r3508 for OlexSys, GUI svn.r5506)
;
_audit_update_record
;
2020-06-12 deposited with the CCDC.	2020-09-11 downloaded from the CCDC.
;
_cell_angle_alpha 90
_cell_angle_beta 94.842(2)
_cell_angle_gamma 90
_cell_formula_units_Z 4
_cell_length_a 26.5845(8)
_cell_length_b 53.3766(10)
_cell_length_c 44.0442(8)
_cell_measurement_reflns_used 42216
_cell_measurement_temperature 150(2)
_cell_measurement_theta_max 51.6260
_cell_measurement_theta_min 3.1220
_cell_volume 62275(2)
_computing_cell_refinement 'CrysAlisPro 1.171.38.46 (Rigaku OD, 2015)'
_computing_data_collection 'CrysAlisPro 1.171.38.46 (Rigaku OD, 2015)'
_computing_data_reduction 'CrysAlisPro 1.171.38.46 (Rigaku OD, 2015)'
_computing_molecular_graphics 'Olex2 (Dolomanov et al., 2009)'
_computing_publication_material 'Olex2 (Dolomanov et al., 2009)'
_computing_structure_refinement 'ShelXL (Sheldrick, 2015)'
_computing_structure_solution 'XT (Sheldrick, 2015)'
_diffrn_ambient_temperature 150(2)
_diffrn_detector 'CCD plate'
_diffrn_detector_area_resol_mean 5.3046
_diffrn_detector_type AtlasS2
_diffrn_measured_fraction_theta_full 1.000
_diffrn_measured_fraction_theta_max 1.000
_diffrn_measurement_details
;
List of Runs (angles in degrees, time in seconds):

  # Type    Start    End  Width  t~exp~   \w     \q     \k     \f   Frames
#--------------------------------------------------------------------------
  1  \w    -35.00  85.00   0.50   30.00    --    1.09  77.00 150.00  240
  2  \w    -35.00  85.00   0.50   30.00    --    1.09  77.00-120.00  240
  3  \w   -100.00  20.00   0.50  180.00    --  -63.82  77.00-150.00  240
  4  \w     30.00 150.00   0.50  180.00    --   66.01  77.00 -30.00  240
  5  \w     30.00 119.00   0.50  180.00    --   66.01  77.00  90.00  178
  6  \w     30.00 140.00   0.50  180.00    --   66.01  77.00 -90.00  220
  7  \w     44.00 126.00   0.50  180.00    --   66.01  77.00 150.00  164
;
_diffrn_measurement_device 'four-circle diffractometer'
_diffrn_measurement_device_type 'SuperNova, Dual, Cu at zero, AtlasS2'
_diffrn_measurement_method '\w scans'
_diffrn_orient_matrix_type 'CrysAlisPro convention (1999,Acta A55,543-557)'
_diffrn_orient_matrix_UB_11 0.0499457000
_diffrn_orient_matrix_UB_12 0.0043180000
_diffrn_orient_matrix_UB_13 0.0196626000
_diffrn_orient_matrix_UB_21 -0.0213674000
_diffrn_orient_matrix_UB_22 -0.0138450000
_diffrn_orient_matrix_UB_23 0.0267682000
_diffrn_orient_matrix_UB_31 0.0205819000
_diffrn_orient_matrix_UB_32 -0.0249631000
_diffrn_orient_matrix_UB_33 -0.0114411000
_diffrn_radiation_monochromator mirror
_diffrn_radiation_probe x-ray
_diffrn_radiation_type CuK\a
_diffrn_radiation_wavelength 1.54184
_diffrn_reflns_av_R_equivalents 0.1522
_diffrn_reflns_av_unetI/netI 0.1192
_diffrn_reflns_Laue_measured_fraction_full 1.000
_diffrn_reflns_Laue_measured_fraction_max 1.000
_diffrn_reflns_limit_h_max 24
_diffrn_reflns_limit_h_min -24
_diffrn_reflns_limit_k_max 48
_diffrn_reflns_limit_k_min -48
_diffrn_reflns_limit_l_max 39
_diffrn_reflns_limit_l_min -40
_diffrn_reflns_number 171300
_diffrn_reflns_point_group_measured_fraction_full 1.000
_diffrn_reflns_point_group_measured_fraction_max 1.000
_diffrn_reflns_theta_full 44.494
_diffrn_reflns_theta_max 44.494
_diffrn_reflns_theta_min 2.607
_diffrn_source 'micro-focus sealed X-ray tube'
_diffrn_source_type 'SuperNova (Cu) X-ray Source'
_exptl_absorpt_coefficient_mu 4.041
_exptl_absorpt_correction_T_max 1.000
_exptl_absorpt_correction_T_min 0.198
_exptl_absorpt_correction_type gaussian
_exptl_absorpt_process_details
;
CrysAlisPro 1.171.38.46 (Rigaku Oxford Diffraction, 2015)
Numerical absorption correction based on gaussian integration over
			a multifaceted crystal model
Empirical absorption correction using spherical harmonics,
 implemented in SCALE3 ABSPACK scaling algorithm.
;
_exptl_crystal_colour colourless
_exptl_crystal_colour_primary colourless
_exptl_crystal_density_diffrn 1.398
_exptl_crystal_description block
_exptl_crystal_F_000 26688
_exptl_crystal_recrystallization_method 'Re-crystallisation from solvent: Acetonitrile, diethyl ether'
_exptl_crystal_size_max 0.545
_exptl_crystal_size_mid 0.179
_exptl_crystal_size_min 0.113
_refine_diff_density_max 1.257
_refine_diff_density_min -1.066
_refine_diff_density_rms 0.136
_refine_ls_extinction_method none
_refine_ls_goodness_of_fit_ref 1.429
_refine_ls_hydrogen_treatment constr
_refine_ls_matrix_type full
_refine_ls_number_parameters 5868
_refine_ls_number_reflns 48974
_refine_ls_number_restraints 36632
_refine_ls_restrained_S_all 1.204
_refine_ls_R_factor_all 0.1860
_refine_ls_R_factor_gt 0.1510
_refine_ls_shift/su_max 0.011
_refine_ls_shift/su_mean 0.000
_refine_ls_structure_factor_coef Fsqd
_refine_ls_weighting_details 'w=1/[\s^2^(Fo^2^)+(0.2000P)^2^] where P=(Fo^2^+2Fc^2^)/3'
_refine_ls_weighting_scheme calc
_refine_ls_wR_factor_gt 0.3876
_refine_ls_wR_factor_ref 0.4184
_reflns_Friedel_coverage 0.000
_reflns_number_gt 30862
_reflns_number_total 48974
_reflns_threshold_expression 'I > 2\s(I)'
_cod_data_source_file d0sc04347h2.cif
_cod_data_source_block AAAC-P21n_sq
_cod_database_code 1559072
_platon_squeeze_void_probe_radius 1.20
_shelx_shelxl_version_number 2017/1
_chemical_oxdiff_formula Cd12C600H400N50O20B30F80
_chemical_oxdiff_usercomment 'WMDWA025 HMC13d Cd 14np mes BF4 MeCN Et2O epoxy glass'
_shelx_space_group_comment
;
The symmetry employed for this shelxl refinement is uniquely defined
by the following loop, which should always be used as a source of
symmetry information in preference to the above space-group names.
They are only intended as comments.
;
_shelx_estimated_absorpt_t_max 0.658
_shelx_estimated_absorpt_t_min 0.217
_reflns_odcompleteness_completeness 99.94
_reflns_odcompleteness_iscentric 1
_reflns_odcompleteness_theta 50.38
_olex2_refinement_description
;
1. Fixed Uiso
 At 1.2 times of:
  All C(H) groups, All C(H,H) groups
 At 1.5 times of:
  All C(H,H,H) groups
2. Restrained distances
 C5A-C4A = C3A-C2A = C5B-C4B = C3B-C2B
 1.52 with sigma of 0.005
 O1B-C4B = O1B-C2B = O1A-C4A = O1A-C2A
 1.42 with sigma of 0.005
 C4B-C2B = C2A-C4A
 2.37 with sigma of 0.02
 O1A-C3A = O1A-C5A = O1B-C3B = O1B-C5B
 2.39 with sigma of 0.02
 C2B-C3B \\sim C4B-C5B
 with sigma of 0.02
 O1B-C2B \\sim O1B-C4B
 with sigma of 0.02
 O1B-C3B \\sim O1B-C5B
 with sigma of 0.02
 O1A-C2A \\sim O1A-C4A
 with sigma of 0.02
 C2A-C3A \\sim C4A-C5A
 with sigma of 0.02
 O1A-C3A \\sim O1A-C5A
 with sigma of 0.02
3. Restrained planarity
 N11A, C12A, C13A, C14A, C15A, C16A
 with sigma of 0.1
 N31A, C32A, C33A, C34A, C35A, C36A
 with sigma of 0.1
 N11B, C12B, C13B, C14B, C15B, C16B
 with sigma of 0.1
 N31B, C32B, C33B, C34B, C35B, C36B
 with sigma of 0.1
 N11C, C12C, C13C, C14C, C15C, C16C
 with sigma of 0.1
 N31C, C32C, C33C, C34C, C35C, C36C
 with sigma of 0.1
 N11D, C12D, C13D, C14D, C15D, C16D
 with sigma of 0.1
 N31D, C32D, C33D, C34D, C35D, C36D
 with sigma of 0.1
 N11E, C12E, C13E, C14E, C15E, C16E
 with sigma of 0.1
 N31E, C32E, C33E, C34E, C35E, C36E
 with sigma of 0.1
 N11F, C12F, C13F, C14F, C15F, C16F
 with sigma of 0.1
 N31F, C32F, C33F, C34F, C35F, C36F
 with sigma of 0.1
 N11G, C12G, C13G, C14G, C15G, C16G
 with sigma of 0.1
 N31G, C32G, C33G, C34G, C35G, C36G
 with sigma of 0.1
 N11H, C12H, C13H, C14H, C15H, C16H
 with sigma of 0.1
 N31H, C32H, C33H, C34H, C35H, C36H
 with sigma of 0.1
 N11I, C12I, C13I, C14I, C15I, C16I
 with sigma of 0.1
 N31I, C32I, C33I, C34I, C35I, C36I
 with sigma of 0.1
 N11J, C12J, C13J, C14J, C15J, C16J
 with sigma of 0.1
 N31J, C32J, C33J, C34J, C35J, C36J
 with sigma of 0.1
 N11K, C12K, C13K, C14K, C15K, C16K
 with sigma of 0.1
 N31K, C32K, C33K, C34K, C35K, C36K
 with sigma of 0.1
 N11L, C12L, C13L, C14L, C15L, C16L
 with sigma of 0.1
 N31L, C32L, C33L, C34L, C35L, C36L
 with sigma of 0.1
 N21A, N22A, C23A, C24A, C25A
 with sigma of 0.1
 N41A, N42A, C43A, C44A, C45A
 with sigma of 0.1
 C55A, C56A, C61A, C62A, C63A, C64A
 with sigma of 0.1
 N21B, N22B, C23B, C24B, C25B
 with sigma of 0.1
 N41B, N42B, C43B, C44B, C45B
 with sigma of 0.1
 C55B, C56B, C61B, C62B, C63B, C64B
 with sigma of 0.1
 N21C, N22C, C23C, C24C, C25C
 with sigma of 0.1
 N41C, N42C, C43C, C44C, C45C
 with sigma of 0.1
 C55C, C56C, C61C, C62C, C63C, C64C
 with sigma of 0.1
 N21D, N22D, C23D, C24D, C25D
 with sigma of 0.1
 N41D, N42D, C43D, C44D, C45D
 with sigma of 0.1
 C55D, C56D, C61D, C62D, C63D, C64D
 with sigma of 0.1
 N21E, N22E, C23E, C24E, C25E
 with sigma of 0.1
 N41E, N42E, C43E, C44E, C45E
 with sigma of 0.1
 C55E, C56E, C61E, C62E, C63E, C64E
 with sigma of 0.1
 N21F, N22F, C23F, C24F, C25F
 with sigma of 0.1
 N41F, N42F, C43F, C44F, C45F
 with sigma of 0.1
 C55F, C56F, C61F, C62F, C63F, C64F
 with sigma of 0.1
 N21G, N22G, C23G, C24G, C25G
 with sigma of 0.1
 N41G, N42G, C43G, C44G, C45G
 with sigma of 0.1
 C55G, C56G, C61G, C62G, C63G, C64G
 with sigma of 0.1
 N21H, N22H, C23H, C24H, C25H
 with sigma of 0.1
 N41H, N42H, C43H, C44H, C45H
 with sigma of 0.1
 C55H, C56H, C61H, C62H, C63H, C64H
 with sigma of 0.1
 N21I, N22I, C23I, C24I, C25I
 with sigma of 0.1
 N41I, N42I, C43I, C44I, C45I
 with sigma of 0.1
 C55I, C56I, C61I, C62I, C63I, C64I
 with sigma of 0.1
 N21J, N22J, C23J, C24J, C25J
 with sigma of 0.1
 N41J, N42J, C43J, C44J, C45J
 with sigma of 0.1
 C55J, C56J, C61J, C62J, C63J, C64J
 with sigma of 0.1
 N21K, N22K, C23K, C24K, C25K
 with sigma of 0.1
 N41K, N42K, C43K, C44K, C45K
 with sigma of 0.1
 C55K, C56K, C61K, C62K, C63K, C64K
 with sigma of 0.1
 N21L, N22L, C23L, C24L, C25L
 with sigma of 0.1
 N41L, N42L, C43L, C44L, C45L
 with sigma of 0.1
 C55L, C56L, C61L, C62L, C63L, C64L
 with sigma of 0.1
 N11M, C12M, C13M, C14M, C15M, C16M
 with sigma of 0.1
 N31M, C32M, C33M, C34M, C35M, C36M
 with sigma of 0.1
 N51M, C52M, C53M, C54M, C55M, C56M
 with sigma of 0.1
 N21M, N22M, C23M, C24M, C25M
 with sigma of 0.1
 N41M, N42M, C43M, C44M, C45M
 with sigma of 0.1
 N61M, N62M, C63M, C64M, C65M
 with sigma of 0.1
 N11N, C12N, C13N, C14N, C15N, C16N
 with sigma of 0.1
 N31N, C32N, C33N, C34N, C35N, C36N
 with sigma of 0.1
 N51N, C52N, C53N, C54N, C55N, C56N
 with sigma of 0.1
 N21N, N22N, C23N, C24N, C25N
 with sigma of 0.1
 N41N, N42N, C43N, C44N, C45N
 with sigma of 0.1
 N61N, N62N, C63N, C64N, C65N
 with sigma of 0.1
 N11O, C12O, C13O, C14O, C15O, C16O
 with sigma of 0.1
 N31O, C32O, C33O, C34O, C35O, C36O
 with sigma of 0.1
 N51O, C52O, C53O, C54O, C55O, C56O
 with sigma of 0.1
 N21O, N22O, C23O, C24O, C25O
 with sigma of 0.1
 N41O, N42O, C43O, C44O, C45O
 with sigma of 0.1
 N61O, N62O, C63O, C64O, C65O
 with sigma of 0.1
 N11P, C12P, C13P, C14P, C15P, C16P
 with sigma of 0.1
 N31P, C32P, C33P, C34P, C35P, C36P
 with sigma of 0.1
 N51P, C52P, C53P, C54P, C55P, C56P
 with sigma of 0.1
 N21P, N22P, C23P, C24P, C25P
 with sigma of 0.1
 N41P, N42P, C43P, C44P, C45P
 with sigma of 0.1
 N61P, N62P, C63P, C64P, C65P
 with sigma of 0.1
4. Uiso/Uaniso restraints and constraints
C2B \\sim C3B: within 2.5A with sigma of 0.005 and sigma for terminal atoms of
0.01
5. Rigid body (RIGU) restrains
 C12A, C13A, C14A, C15A, C16A, C23A, C24A, C25A, C26A, C32A, C33A, C34A, C35A,
 C36A, C43A, C44A, C45A, C46A, C51A, C52A, C53A, C54A, C55A, C56A, C61A, C62A,
 C63A, C64A, C12B, C13B, C14B, C15B, C16B, C23B, C24B, C25B, C26B, C32B, C33B,
 C34B, C35B, C36B, C43B, C44B, C45B, C46B, C51B, C52B, C53B, C54B, C55B, C56B,
 C61B, C62B, C63B, C64B, C12C, C13C, C14C, C15C, C16C, C23C, C24C, C25C, C26C,
 C32C, C33C, C34C, C35C, C36C, C43C, C44C, C45C, C46C, C51C, C52C, C53C, C54C,
 C55C, C56C, C61C, C62C, C63C, C64C, C12D, C13D, C14D, C15D, C16D, C23D, C24D,
 C25D, C26D, C32D, C33D, C34D, C35D, C36D, C43D, C44D, C45D, C46D, C51D, C52D,
 C53D, C54D, C55D, C56D, C61D, C62D, C63D, C64D, C12E, C13E, C14E, C15E, C16E,
 C23E, C24E, C25E, C26E, C32E, C33E, C34E, C35E, C36E, C43E, C44E, C45E, C46E,
 C51E, C52E, C53E, C54E, C55E, C56E, C61E, C62E, C63E, C64E, C12F, C13F, C14F,
 C15F, C16F, C23F, C24F, C25F, C26F, C32F, C33F, C34F, C35F, C36F, C43F, C44F,
 C45F, C46F, C51F, C52F, C53F, C54F, C55F, C56F, C61F, C62F, C63F, C64F, C12G,
 C13G, C14G, C15G, C16G, C23G, C24G, C25G, C26G, C32G, C33G, C34G, C35G, C36G,
 C43G, C44G, C45G, C46G, C51G, C52G, C53G, C54G, C55G, C56G, C61G, C62G, C63G,
 C64G, C12H, C13H, C14H, C15H, C16H, C23H, C24H, C25H, C26H, C32H, C33H, C34H,
 C35H, C36H, C43H, C44H, C45H, C46H, C51H, C52H, C53H, C54H, C55H, C56H, C61H,
 C62H, C63H, C64H, C12I, C13I, C14I, C15I, C16I, C23I, C24I, C25I, C26I, C32I,
 C33I, C34I, C35I, C36I, C43I, C44I, C45I, C46I, C51I, C52I, C53I, C54I, C55I,
 C56I, C61I, C62I, C63I, C64I, C12J, C13J, C14J, C15J, C16J, C23J, C24J, C25J,
 C26J, C32J, C33J, C34J, C35J, C36J, C43J, C44J, C45J, C46J, C51J, C52J, C53J,
 C54J, C55J, C56J, C61J, C62J, C63J, C64J, C12K, C13K, C14K, C15K, C16K, C23K,
 C24K, C25K, C26K, C32K, C33K, C34K, C35K, C36K, C43K, C44K, C45K, C46K, C51K,
 C52K, C53K, C54K, C55K, C56K, C61K, C62K, C63K, C64K, C12L, C13L, C14L, C15L,
 C16L, C23L, C24L, C25L, C26L, C32L, C33L, C34L, C35L, C36L, C43L, C44L, C45L,
 C46L, C51L, C52L, C53L, C54L, C55L, C56L, C61L, C62L, C63L, C64L, C12M, C13M,
 C14M, C15M, C16M, C23M, C24M, C25M, C26M, C32M, C33M, C34M, C35M, C36M, C43M,
 C44M, C45M, C46M, C52M, C53M, C54M, C55M, C56M, C63M, C64M, C65M, C66M, C71M,
 C72M, C73M, C74M, C75M, C76M, C77M, C78M, C79M, C12N, C13N, C14N, C15N, C16N,
 C23N, C24N, C25N, C26N, C32N, C33N, C34N, C35N, C36N, C43N, C44N, C45N, C46N,
 C52N, C53N, C54N, C55N, C56N, C63N, C64N, C65N, C66N, C71N, C72N, C73N, C74N,
 C75N, C76N, C77N, C78N, C79N, C12O, C13O, C14O, C15O, C16O, C23O, C24O, C25O,
 C26O, C32O, C33O, C34O, C35O, C36O, C43O, C44O, C45O, C46O, C52O, C53O, C54O,
 C55O, C56O, C63O, C64O, C65O, C66O, C71O, C72O, C73O, C74O, C75O, C76O, C77O,
 C78O, C79O, C12P, C13P, C14P, C15P, C16P, C23P, C24P, C25P, C26P, C32P, C33P,
 C34P, C35P, C36P, C43P, C44P, C45P, C46P, C52P, C53P, C54P, C55P, C56P, C63P,
 C64P, C65P, C66P, C71P, C72P, C73P, C74P, C75P, C76P, C77P, C78P, C79P, C2A,
 C3A, C4A, C5A, C2B, C3B, C4B, C5B, C2Q, C3Q, C2S, C3S, C2T, C3T, C2U, C3U, C2V,
  C3V, C2W, C3W, C2X, C3X, C2Y, C3Y, C2Z, C3Z, C2ZZ, C3ZZ, N11A, N21A, N22A,
 N31A, N41A, N42A, N11B, N21B, N22B, N31B, N41B, N42B, N11C, N21C, N22C, N31C,
 N41C, N42C, N11D, N21D, N22D, N31D, N41D, N42D, N11E, N21E, N22E, N31E, N41E,
 N42E, N11F, N21F, N22F, N31F, N41F, N42F, N11G, N21G, N22G, N31G, N41G, N42G,
 N11H, N21H, N22H, N31H, N41H, N42H, N11I, N21I, N22I, N31I, N41I, N42I, N11J,
 N21J, N22J, N31J, N41J, N42J, N11K, N21K, N22K, N31K, N41K, N42K, N11L, N21L,
 N22L, N31L, N41L, N42L, N11M, N21M, N22M, N31M, N41M, N42M, N51M, N61M, N62M,
 N11N, N21N, N22N, N31N, N41N, N42N, N51N, N61N, N62N, N11O, N21O, N22O, N31O,
 N41O, N42O, N51O, N61O, N62O, N11P, N21P, N22P, N31P, N41P, N42P, N51P, N61P,
 N62P, N1Q, N1S, N1T, N1U, N1V, N1W, N1X, N1Y, N1Z, N1ZZ, O1A, O1B, O1W, O2W,
 O3W, O4W, O5W, O6W, O7W, O8W, O9W, O17W, O18W, O19W, O21W, O22W, O25W, O26W,
 O27W, O28W, O29W, B11, B21, B31, B41, B51, B61, B71, B81, B91, B101, B111,
 B121, B131, B141, B151, B171, B181, B191, F12, F13, F14, F15, F22, F23, F24,
 F25, F32, F33, F34, F35, F42, F43, F44, F45, F52, F53, F54, F55, F62, F63, F64,
  F65, F72, F73, F74, F75, F82, F83, F84, F85, F92, F93, F94, F95, F102, F103,
 F104, F105, F112, F113, F114, F115, F122, F123, F124, F125, F132, F133, F134,
 F135, F142, F143, F144, F145, F152, F153, F154, F155, F172, F173, F174, F175,
 F182, F183, F184, F185, F192, F193, F194, F195
 with sigma for 1-2 distances of 0.004 and sigma for 1-3 distances of 0.004
6. Same fragment restrains
{N11A, C12A, C13A, C14A, C15A, C16A, N21A, N22A, C23A, C24A, C25A, C26A} sigma
for 1-2: 0.02, 1-3: 0.04
as
{N31A, C32A, C33A, C34A, C35A, C36A, N41A, N42A, C43A, C44A, C45A, C46A}
{C54A, C53A, C52A, C51A, C56A, C55A, C64A, C63A, C62A, C61A} sigma for 1-2:
0.02, 1-3: 0.04
as
{C51A, C52A, C53A, C54A, C55A, C56A, C61A, C62A, C63A, C64A}
{N11A, C12A, C13A, C14A, C15A, C16A, N21A, N22A, C23A, C24A, C25A, C26A} sigma
for 1-2: 0.02, 1-3: 0.04
as
{N11B, C12B, C13B, C14B, C15B, C16B, N21B, N22B, C23B, C24B, C25B, C26B}
{N11A, C12A, C13A, C14A, C15A, C16A, N21A, N22A, C23A, C24A, C25A, C26A} sigma
for 1-2: 0.02, 1-3: 0.04
as
{N31B, C32B, C33B, C34B, C35B, C36B, N41B, N42B, C43B, C44B, C45B, C46B}
{C51A, C52A, C53A, C54A, C55A, C56A, C61A, C62A, C63A, C64A} sigma for 1-2:
0.02, 1-3: 0.04
{C54A, C53A, C52A, C51A, C56A, C55A, C64A, C63A, C62A, C61A} sigma for 1-2:
0.02, 1-3: 0.04
as
{C51B, C52B, C53B, C54B, C55B, C56B, C61B, C62B, C63B, C64B}
{N11A, C12A, C13A, C14A, C15A, C16A, N21A, N22A, C23A, C24A, C25A, C26A} sigma
for 1-2: 0.02, 1-3: 0.04
as
{N11C, C12C, C13C, C14C, C15C, C16C, N21C, N22C, C23C, C24C, C25C, C26C}
{N11A, C12A, C13A, C14A, C15A, C16A, N21A, N22A, C23A, C24A, C25A, C26A} sigma
for 1-2: 0.02, 1-3: 0.04
as
{N31C, C32C, C33C, C34C, C35C, C36C, N41C, N42C, C43C, C44C, C45C, C46C}
{C54A, C53A, C52A, C51A, C56A, C55A, C64A, C63A, C62A, C61A} sigma for 1-2:
0.02, 1-3: 0.04
{C51A, C52A, C53A, C54A, C55A, C56A, C61A, C62A, C63A, C64A} sigma for 1-2:
0.02, 1-3: 0.04
as
{C51C, C52C, C53C, C54C, C55C, C56C, C61C, C62C, C63C, C64C}
{N11A, C12A, C13A, C14A, C15A, C16A, N21A, N22A, C23A, C24A, C25A, C26A} sigma
for 1-2: 0.02, 1-3: 0.04
as
{N11D, C12D, C13D, C14D, C15D, C16D, N21D, N22D, C23D, C24D, C25D, C26D}
{N11A, C12A, C13A, C14A, C15A, C16A, N21A, N22A, C23A, C24A, C25A, C26A} sigma
for 1-2: 0.02, 1-3: 0.04
as
{N31D, C32D, C33D, C34D, C35D, C36D, N41D, N42D, C43D, C44D, C45D, C46D}
{C54A, C53A, C52A, C51A, C56A, C55A, C64A, C63A, C62A, C61A} sigma for 1-2:
0.02, 1-3: 0.04
{C51A, C52A, C53A, C54A, C55A, C56A, C61A, C62A, C63A, C64A} sigma for 1-2:
0.02, 1-3: 0.04
as
{C51D, C52D, C53D, C54D, C55D, C56D, C61D, C62D, C63D, C64D}
{N11A, C12A, C13A, C14A, C15A, C16A, N21A, N22A, C23A, C24A, C25A, C26A} sigma
for 1-2: 0.02, 1-3: 0.04
as
{N11E, C12E, C13E, C14E, C15E, C16E, N21E, N22E, C23E, C24E, C25E, C26E}
{N11A, C12A, C13A, C14A, C15A, C16A, N21A, N22A, C23A, C24A, C25A, C26A} sigma
for 1-2: 0.02, 1-3: 0.04
as
{N31E, C32E, C33E, C34E, C35E, C36E, N41E, N42E, C43E, C44E, C45E, C46E}
{C54A, C53A, C52A, C51A, C56A, C55A, C64A, C63A, C62A, C61A} sigma for 1-2:
0.02, 1-3: 0.04
{C51A, C52A, C53A, C54A, C55A, C56A, C61A, C62A, C63A, C64A} sigma for 1-2:
0.02, 1-3: 0.04
as
{C51E, C52E, C53E, C54E, C55E, C56E, C61E, C62E, C63E, C64E}
{N11A, C12A, C13A, C14A, C15A, C16A, N21A, N22A, C23A, C24A, C25A, C26A} sigma
for 1-2: 0.02, 1-3: 0.04
as
{N11F, C12F, C13F, C14F, C15F, C16F, N21F, N22F, C23F, C24F, C25F, C26F}
{N11A, C12A, C13A, C14A, C15A, C16A, N21A, N22A, C23A, C24A, C25A, C26A} sigma
for 1-2: 0.02, 1-3: 0.04
as
{N31F, C32F, C33F, C34F, C35F, C36F, N41F, N42F, C43F, C44F, C45F, C46F}
{C51A, C52A, C53A, C54A, C55A, C56A, C61A, C62A, C63A, C64A} sigma for 1-2:
0.02, 1-3: 0.04
{C54A, C53A, C52A, C51A, C56A, C55A, C64A, C63A, C62A, C61A} sigma for 1-2:
0.02, 1-3: 0.04
as
{C51F, C52F, C53F, C54F, C55F, C56F, C61F, C62F, C63F, C64F}
{N11A, C12A, C13A, C14A, C15A, C16A, N21A, N22A, C23A, C24A, C25A, C26A} sigma
for 1-2: 0.02, 1-3: 0.04
as
{N11G, C12G, C13G, C14G, C15G, C16G, N21G, N22G, C23G, C24G, C25G, C26G}
{N11A, C12A, C13A, C14A, C15A, C16A, N21A, N22A, C23A, C24A, C25A, C26A} sigma
for 1-2: 0.02, 1-3: 0.04
as
{N31G, C32G, C33G, C34G, C35G, C36G, N41G, N42G, C43G, C44G, C45G, C46G}
{C51A, C52A, C53A, C54A, C55A, C56A, C61A, C62A, C63A, C64A} sigma for 1-2:
0.02, 1-3: 0.04
{C54A, C53A, C52A, C51A, C56A, C55A, C64A, C63A, C62A, C61A} sigma for 1-2:
0.02, 1-3: 0.04
as
{C51G, C52G, C53G, C54G, C55G, C56G, C61G, C62G, C63G, C64G}
{N11A, C12A, C13A, C14A, C15A, C16A, N21A, N22A, C23A, C24A, C25A, C26A} sigma
for 1-2: 0.02, 1-3: 0.04
as
{N11H, C12H, C13H, C14H, C15H, C16H, N21H, N22H, C23H, C24H, C25H, C26H}
{N11A, C12A, C13A, C14A, C15A, C16A, N21A, N22A, C23A, C24A, C25A, C26A} sigma
for 1-2: 0.02, 1-3: 0.04
as
{N31H, C32H, C33H, C34H, C35H, C36H, N41H, N42H, C43H, C44H, C45H, C46H}
{C54A, C53A, C52A, C51A, C56A, C55A, C64A, C63A, C62A, C61A} sigma for 1-2:
0.02, 1-3: 0.04
{C51A, C52A, C53A, C54A, C55A, C56A, C61A, C62A, C63A, C64A} sigma for 1-2:
0.02, 1-3: 0.04
as
{C51H, C52H, C53H, C54H, C55H, C56H, C61H, C62H, C63H, C64H}
{N11A, C12A, C13A, C14A, C15A, C16A, N21A, N22A, C23A, C24A, C25A, C26A} sigma
for 1-2: 0.02, 1-3: 0.04
as
{N11I, C12I, C13I, C14I, C15I, C16I, N21I, N22I, C23I, C24I, C25I, C26I}
{N11A, C12A, C13A, C14A, C15A, C16A, N21A, N22A, C23A, C24A, C25A, C26A} sigma
for 1-2: 0.02, 1-3: 0.04
as
{N31I, C32I, C33I, C34I, C35I, C36I, N41I, N42I, C43I, C44I, C45I, C46I}
{C54A, C53A, C52A, C51A, C56A, C55A, C64A, C63A, C62A, C61A} sigma for 1-2:
0.02, 1-3: 0.04
{C51A, C52A, C53A, C54A, C55A, C56A, C61A, C62A, C63A, C64A} sigma for 1-2:
0.02, 1-3: 0.04
as
{C51I, C52I, C53I, C54I, C55I, C56I, C61I, C62I, C63I, C64I}
{N11A, C12A, C13A, C14A, C15A, C16A, N21A, N22A, C23A, C24A, C25A, C26A} sigma
for 1-2: 0.02, 1-3: 0.04
as
{N11J, C12J, C13J, C14J, C15J, C16J, N21J, N22J, C23J, C24J, C25J, C26J}
{N11A, C12A, C13A, C14A, C15A, C16A, N21A, N22A, C23A, C24A, C25A, C26A} sigma
for 1-2: 0.02, 1-3: 0.04
as
{N31J, C32J, C33J, C34J, C35J, C36J, N41J, N42J, C43J, C44J, C45J, C46J}
{C54A, C53A, C52A, C51A, C56A, C55A, C64A, C63A, C62A, C61A} sigma for 1-2:
0.02, 1-3: 0.04
{C51A, C52A, C53A, C54A, C55A, C56A, C61A, C62A, C63A, C64A} sigma for 1-2:
0.02, 1-3: 0.04
as
{C51J, C52J, C53J, C54J, C55J, C56J, C61J, C62J, C63J, C64J}
{N11A, C12A, C13A, C14A, C15A, C16A, N21A, N22A, C23A, C24A, C25A, C26A} sigma
for 1-2: 0.02, 1-3: 0.04
as
{N11K, C12K, C13K, C14K, C15K, C16K, N21K, N22K, C23K, C24K, C25K, C26K}
{N11A, C12A, C13A, C14A, C15A, C16A, N21A, N22A, C23A, C24A, C25A, C26A} sigma
for 1-2: 0.02, 1-3: 0.04
as
{N31K, C32K, C33K, C34K, C35K, C36K, N41K, N42K, C43K, C44K, C45K, C46K}
{C51A, C52A, C53A, C54A, C55A, C56A, C61A, C62A, C63A, C64A} sigma for 1-2:
0.02, 1-3: 0.04
{C54A, C53A, C52A, C51A, C56A, C55A, C64A, C63A, C62A, C61A} sigma for 1-2:
0.02, 1-3: 0.04
as
{C51K, C52K, C53K, C54K, C55K, C56K, C61K, C62K, C63K, C64K}
{N11A, C12A, C13A, C14A, C15A, C16A, N21A, N22A, C23A, C24A, C25A, C26A} sigma
for 1-2: 0.02, 1-3: 0.04
as
{N11L, C12L, C13L, C14L, C15L, C16L, N21L, N22L, C23L, C24L, C25L, C26L}
{N11A, C12A, C13A, C14A, C15A, C16A, N21A, N22A, C23A, C24A, C25A, C26A} sigma
for 1-2: 0.02, 1-3: 0.04
as
{N31L, C32L, C33L, C34L, C35L, C36L, N41L, N42L, C43L, C44L, C45L, C46L}
{C51A, C52A, C53A, C54A, C55A, C56A, C61A, C62A, C63A, C64A} sigma for 1-2:
0.02, 1-3: 0.04
{C54A, C53A, C52A, C51A, C56A, C55A, C64A, C63A, C62A, C61A} sigma for 1-2:
0.02, 1-3: 0.04
as
{C51L, C52L, C53L, C54L, C55L, C56L, C61L, C62L, C63L, C64L}
{N11A, C12A, C13A, C14A, C15A, C16A, N21A, N22A, C23A, C24A, C25A, C26A} sigma
for 1-2: 0.02, 1-3: 0.04
as
{N11M, C12M, C13M, C14M, C15M, C16M, N21M, N22M, C23M, C24M, C25M, C26M}
{N11A, C12A, C13A, C14A, C15A, C16A, N21A, N22A, C23A, C24A, C25A, C26A} sigma
for 1-2: 0.02, 1-3: 0.04
as
{N31M, C32M, C33M, C34M, C35M, C36M, N41M, N42M, C43M, C44M, C45M, C46M}
{N11A, C12A, C13A, C14A, C15A, C16A, N21A, N22A, C23A, C24A, C25A, C26A} sigma
for 1-2: 0.02, 1-3: 0.04
as
{N51M, C52M, C53M, C54M, C55M, C56M, N61M, N62M, C63M, C64M, C65M, C66M}
{N11A, C12A, C13A, C14A, C15A, C16A, N21A, N22A, C23A, C24A, C25A, C26A} sigma
for 1-2: 0.02, 1-3: 0.04
as
{N11N, C12N, C13N, C14N, C15N, C16N, N21N, N22N, C23N, C24N, C25N, C26N}
{N11A, C12A, C13A, C14A, C15A, C16A, N21A, N22A, C23A, C24A, C25A, C26A} sigma
for 1-2: 0.02, 1-3: 0.04
as
{N31N, C32N, C33N, C34N, C35N, C36N, N41N, N42N, C43N, C44N, C45N, C46N}
{N11A, C12A, C13A, C14A, C15A, C16A, N21A, N22A, C23A, C24A, C25A, C26A} sigma
for 1-2: 0.02, 1-3: 0.04
as
{N51N, C52N, C53N, C54N, C55N, C56N, N61N, N62N, C63N, C64N, C65N, C66N}
{C71M, C72M, C73M, C74M, C75M, C76M, C77M, C78M, C79M} sigma for 1-2: 0.02,
1-3: 0.04
{C73M, C74M, C75M, C76M, C71M, C72M, C78M, C79M, C77M} sigma for 1-2: 0.02,
1-3: 0.04
{C75M, C76M, C71M, C72M, C73M, C74M, C79M, C77M, C78M} sigma for 1-2: 0.02,
1-3: 0.04
as
{C71N, C72N, C73N, C74N, C75N, C76N, C77N, C78N, C79N}
{N11A, C12A, C13A, C14A, C15A, C16A, N21A, N22A, C23A, C24A, C25A, C26A} sigma
for 1-2: 0.02, 1-3: 0.04
as
{N11O, C12O, C13O, C14O, C15O, C16O, N21O, N22O, C23O, C24O, C25O, C26O}
{N11A, C12A, C13A, C14A, C15A, C16A, N21A, N22A, C23A, C24A, C25A, C26A} sigma
for 1-2: 0.02, 1-3: 0.04
as
{N31O, C32O, C33O, C34O, C35O, C36O, N41O, N42O, C43O, C44O, C45O, C46O}
{N11A, C12A, C13A, C14A, C15A, C16A, N21A, N22A, C23A, C24A, C25A, C26A} sigma
for 1-2: 0.02, 1-3: 0.04
as
{N51O, C52O, C53O, C54O, C55O, C56O, N61O, N62O, C63O, C64O, C65O, C66O}
{C75M, C76M, C71M, C72M, C73M, C74M, C79M, C77M, C78M} sigma for 1-2: 0.02,
1-3: 0.04
{C73M, C74M, C75M, C76M, C71M, C72M, C78M, C79M, C77M} sigma for 1-2: 0.02,
1-3: 0.04
{C71M, C72M, C73M, C74M, C75M, C76M, C77M, C78M, C79M} sigma for 1-2: 0.02,
1-3: 0.04
as
{C71O, C72O, C73O, C74O, C75O, C76O, C77O, C78O, C79O}
{N11A, C12A, C13A, C14A, C15A, C16A, N21A, N22A, C23A, C24A, C25A, C26A} sigma
for 1-2: 0.02, 1-3: 0.04
as
{N11P, C12P, C13P, C14P, C15P, C16P, N21P, N22P, C23P, C24P, C25P, C26P}
{N11A, C12A, C13A, C14A, C15A, C16A, N21A, N22A, C23A, C24A, C25A, C26A} sigma
for 1-2: 0.02, 1-3: 0.04
as
{N31P, C32P, C33P, C34P, C35P, C36P, N41P, N42P, C43P, C44P, C45P, C46P}
{N11A, C12A, C13A, C14A, C15A, C16A, N21A, N22A, C23A, C24A, C25A, C26A} sigma
for 1-2: 0.02, 1-3: 0.04
as
{N51P, C52P, C53P, C54P, C55P, C56P, N61P, N62P, C63P, C64P, C65P, C66P}
{C73M, C74M, C75M, C76M, C71M, C72M, C78M, C79M, C77M} sigma for 1-2: 0.02,
1-3: 0.04
{C71M, C72M, C73M, C74M, C75M, C76M, C77M, C78M, C79M} sigma for 1-2: 0.02,
1-3: 0.04
{C75M, C76M, C71M, C72M, C73M, C74M, C79M, C77M, C78M} sigma for 1-2: 0.02,
1-3: 0.04
as
{C71P, C72P, C73P, C74P, C75P, C76P, C77P, C78P, C79P}
{B11, F15, F14, F13, F12} sigma for 1-2: 0.02, 1-3: 0.04
{B11, F15, F12, F13, F14} sigma for 1-2: 0.02, 1-3: 0.04
{B11, F12, F15, F13, F14} sigma for 1-2: 0.02, 1-3: 0.04
{B11, F12, F13, F15, F14} sigma for 1-2: 0.02, 1-3: 0.04
{B11, F12, F13, F14, F15} sigma for 1-2: 0.02, 1-3: 0.04
as
{B21, F22, F23, F24, F25}
{B11, F12, F15, F13, F14} sigma for 1-2: 0.02, 1-3: 0.04
{B11, F12, F13, F15, F14} sigma for 1-2: 0.02, 1-3: 0.04
{B11, F15, F12, F13, F14} sigma for 1-2: 0.02, 1-3: 0.04
{B11, F15, F14, F13, F12} sigma for 1-2: 0.02, 1-3: 0.04
{B11, F12, F13, F14, F15} sigma for 1-2: 0.02, 1-3: 0.04
as
{B31, F32, F33, F34, F35}
{B11, F15, F12, F13, F14} sigma for 1-2: 0.02, 1-3: 0.04
{B11, F12, F15, F13, F14} sigma for 1-2: 0.02, 1-3: 0.04
{B11, F12, F13, F15, F14} sigma for 1-2: 0.02, 1-3: 0.04
{B11, F12, F13, F14, F15} sigma for 1-2: 0.02, 1-3: 0.04
{B11, F15, F14, F13, F12} sigma for 1-2: 0.02, 1-3: 0.04
as
{B41, F42, F43, F44, F45}
{B11, F12, F15, F13, F14} sigma for 1-2: 0.02, 1-3: 0.04
{B11, F15, F14, F13, F12} sigma for 1-2: 0.02, 1-3: 0.04
{B11, F15, F12, F13, F14} sigma for 1-2: 0.02, 1-3: 0.04
{B11, F12, F13, F15, F14} sigma for 1-2: 0.02, 1-3: 0.04
{B11, F12, F13, F14, F15} sigma for 1-2: 0.02, 1-3: 0.04
as
{B51, F52, F53, F54, F55}
{B11, F15, F14, F13, F12} sigma for 1-2: 0.02, 1-3: 0.04
{B11, F12, F15, F13, F14} sigma for 1-2: 0.02, 1-3: 0.04
{B11, F15, F12, F13, F14} sigma for 1-2: 0.02, 1-3: 0.04
{B11, F12, F13, F15, F14} sigma for 1-2: 0.02, 1-3: 0.04
{B11, F12, F13, F14, F15} sigma for 1-2: 0.02, 1-3: 0.04
as
{B61, F62, F63, F64, F65}
{B11, F12, F13, F15, F14} sigma for 1-2: 0.02, 1-3: 0.04
{B11, F15, F14, F13, F12} sigma for 1-2: 0.02, 1-3: 0.04
{B11, F12, F13, F14, F15} sigma for 1-2: 0.02, 1-3: 0.04
{B11, F12, F15, F13, F14} sigma for 1-2: 0.02, 1-3: 0.04
{B11, F15, F12, F13, F14} sigma for 1-2: 0.02, 1-3: 0.04
as
{B71, F72, F73, F74, F75}
{B11, F12, F15, F13, F14} sigma for 1-2: 0.02, 1-3: 0.04
{B11, F15, F14, F13, F12} sigma for 1-2: 0.02, 1-3: 0.04
{B11, F12, F13, F15, F14} sigma for 1-2: 0.02, 1-3: 0.04
{B11, F15, F12, F13, F14} sigma for 1-2: 0.02, 1-3: 0.04
{B11, F12, F13, F14, F15} sigma for 1-2: 0.02, 1-3: 0.04
as
{B81, F82, F83, F84, F85}
{B11, F12, F15, F13, F14} sigma for 1-2: 0.02, 1-3: 0.04
{B11, F12, F13, F15, F14} sigma for 1-2: 0.02, 1-3: 0.04
{B11, F15, F12, F13, F14} sigma for 1-2: 0.02, 1-3: 0.04
{B11, F15, F14, F13, F12} sigma for 1-2: 0.02, 1-3: 0.04
{B11, F12, F13, F14, F15} sigma for 1-2: 0.02, 1-3: 0.04
as
{B91, F92, F93, F94, F95}
{B11, F15, F12, F13, F14} sigma for 1-2: 0.02, 1-3: 0.04
{B11, F12, F13, F15, F14} sigma for 1-2: 0.02, 1-3: 0.04
{B11, F15, F14, F13, F12} sigma for 1-2: 0.02, 1-3: 0.04
{B11, F12, F13, F14, F15} sigma for 1-2: 0.02, 1-3: 0.04
{B11, F12, F15, F13, F14} sigma for 1-2: 0.02, 1-3: 0.04
as
{B101, F102, F103, F104, F105}
{B11, F15, F12, F13, F14} sigma for 1-2: 0.02, 1-3: 0.04
{B11, F12, F13, F14, F15} sigma for 1-2: 0.02, 1-3: 0.04
{B11, F15, F14, F13, F12} sigma for 1-2: 0.02, 1-3: 0.04
{B11, F12, F15, F13, F14} sigma for 1-2: 0.02, 1-3: 0.04
{B11, F12, F13, F15, F14} sigma for 1-2: 0.02, 1-3: 0.04
as
{B111, F112, F113, F114, F115}
{B11, F15, F14, F13, F12} sigma for 1-2: 0.02, 1-3: 0.04
{B11, F12, F13, F14, F15} sigma for 1-2: 0.02, 1-3: 0.04
{B11, F12, F13, F15, F14} sigma for 1-2: 0.02, 1-3: 0.04
{B11, F12, F15, F13, F14} sigma for 1-2: 0.02, 1-3: 0.04
{B11, F15, F12, F13, F14} sigma for 1-2: 0.02, 1-3: 0.04
as
{B121, F122, F123, F124, F125}
{B11, F15, F14, F13, F12} sigma for 1-2: 0.02, 1-3: 0.04
{B11, F15, F12, F13, F14} sigma for 1-2: 0.02, 1-3: 0.04
{B11, F12, F13, F15, F14} sigma for 1-2: 0.02, 1-3: 0.04
{B11, F12, F13, F14, F15} sigma for 1-2: 0.02, 1-3: 0.04
{B11, F12, F15, F13, F14} sigma for 1-2: 0.02, 1-3: 0.04
as
{B131, F132, F133, F134, F135}
{B11, F12, F13, F14, F15} sigma for 1-2: 0.02, 1-3: 0.04
{B11, F15, F12, F13, F14} sigma for 1-2: 0.02, 1-3: 0.04
{B11, F15, F14, F13, F12} sigma for 1-2: 0.02, 1-3: 0.04
{B11, F12, F15, F13, F14} sigma for 1-2: 0.02, 1-3: 0.04
{B11, F12, F13, F15, F14} sigma for 1-2: 0.02, 1-3: 0.04
as
{B141, F142, F143, F144, F145}
{B11, F12, F15, F13, F14} sigma for 1-2: 0.02, 1-3: 0.04
{B11, F15, F14, F13, F12} sigma for 1-2: 0.02, 1-3: 0.04
{B11, F12, F13, F15, F14} sigma for 1-2: 0.02, 1-3: 0.04
{B11, F12, F13, F14, F15} sigma for 1-2: 0.02, 1-3: 0.04
{B11, F15, F12, F13, F14} sigma for 1-2: 0.02, 1-3: 0.04
as
{B151, F152, F153, F154, F155}
{B11, F15, F12, F13, F14} sigma for 1-2: 0.02, 1-3: 0.04
{B11, F12, F15, F13, F14} sigma for 1-2: 0.02, 1-3: 0.04
{B11, F12, F13, F14, F15} sigma for 1-2: 0.02, 1-3: 0.04
{B11, F12, F13, F15, F14} sigma for 1-2: 0.02, 1-3: 0.04
{B11, F15, F14, F13, F12} sigma for 1-2: 0.02, 1-3: 0.04
as
{B171, F172, F173, F174, F175}
{B11, F15, F12, F13, F14} sigma for 1-2: 0.02, 1-3: 0.04
{B11, F12, F13, F14, F15} sigma for 1-2: 0.02, 1-3: 0.04
{B11, F12, F15, F13, F14} sigma for 1-2: 0.02, 1-3: 0.04
{B11, F15, F14, F13, F12} sigma for 1-2: 0.02, 1-3: 0.04
{B11, F12, F13, F15, F14} sigma for 1-2: 0.02, 1-3: 0.04
as
{B181, F182, F183, F184, F185}
{B11, F12, F15, F13, F14} sigma for 1-2: 0.02, 1-3: 0.04
{B11, F12, F13, F14, F15} sigma for 1-2: 0.02, 1-3: 0.04
{B11, F12, F13, F15, F14} sigma for 1-2: 0.02, 1-3: 0.04
{B11, F15, F12, F13, F14} sigma for 1-2: 0.02, 1-3: 0.04
{B11, F15, F14, F13, F12} sigma for 1-2: 0.02, 1-3: 0.04
as
{B191, F192, F193, F194, F195}
{O1A, C2A, C3A, C4A, C5A} sigma for 1-2: 0.02, 1-3: 0.04
as
{O1B, C2B, C3B, C4B, C5B}
7. Others
 Uiso(O1A)=Uiso(C2A)=Uiso(C3A)=Uiso(C4A)=Uiso(C5A)=FVAR(1)
 Sof(B171)=Sof(F172)=Sof(F173)=Sof(F174)=Sof(F175)=FVAR(2)
 Sof(B111)=Sof(F112)=Sof(F113)=Sof(F114)=Sof(F115)=FVAR(3)
 Sof(B31)=Sof(F32)=Sof(F33)=Sof(F34)=Sof(F35)=FVAR(4)
 Sof(B181)=Sof(F182)=Sof(F183)=Sof(F184)=Sof(F185)=FVAR(5)
 Uiso(B11)=Uiso(F12)=Uiso(F13)=Uiso(F14)=Uiso(F15)=FVAR(6)
 Uiso(B21)=Uiso(F22)=Uiso(F23)=Uiso(F24)=Uiso(F25)=FVAR(7)
 Uiso(B31)=Uiso(F32)=Uiso(F33)=Uiso(F34)=Uiso(F35)=FVAR(8)
 Uiso(B41)=Uiso(F42)=Uiso(F43)=Uiso(F44)=Uiso(F45)=FVAR(9)
 Uiso(B51)=Uiso(F52)=Uiso(F53)=Uiso(F54)=Uiso(F55)=FVAR(10)
 Uiso(B61)=Uiso(F62)=Uiso(F63)=Uiso(F64)=Uiso(F65)=FVAR(11)
 Uiso(B71)=Uiso(F72)=Uiso(F73)=Uiso(F74)=Uiso(F75)=FVAR(12)
 Uiso(B81)=Uiso(F82)=Uiso(F83)=Uiso(F84)=Uiso(F85)=FVAR(13)
 Uiso(B91)=Uiso(F92)=Uiso(F93)=Uiso(F94)=Uiso(F95)=FVAR(14)
 Uiso(B111)=Uiso(F112)=Uiso(F113)=Uiso(F114)=Uiso(F115)=FVAR(15)
 Uiso(B121)=Uiso(F122)=Uiso(F123)=Uiso(F124)=Uiso(F125)=FVAR(16)
 Uiso(B131)=Uiso(F132)=Uiso(F133)=Uiso(F134)=Uiso(F135)=FVAR(17)
 Uiso(B171)=Uiso(F172)=Uiso(F173)=Uiso(F174)=Uiso(F175)=FVAR(18)
 Uiso(B181)=Uiso(F182)=Uiso(F183)=Uiso(F184)=Uiso(F185)=FVAR(19)
 Sof(N1Q)=Sof(C2Q)=Sof(C3Q)=FVAR(20)
 Sof(N1X)=Sof(C2X)=Sof(C3X)=Sof(H3XA)=Sof(H3XB)=Sof(H3XC)=FVAR(21)
 Sof(N1Y)=Sof(C2Y)=Sof(C3Y)=Sof(H3YA)=Sof(H3YB)=Sof(H3YC)=FVAR(22)
 Uiso(N1X)=Uiso(C2X)=Uiso(C3X)=FVAR(23)
 Uiso(N1Q)=Uiso(C2Q)=Uiso(C3Q)=FVAR(24)
 Uiso(N1Y)=Uiso(C2Y)=Uiso(C3Y)=FVAR(25)
 Uiso(N1V)=Uiso(C2V)=Uiso(C3V)=FVAR(26)
 Uiso(N1W)=Uiso(C2W)=Uiso(C3W)=FVAR(27)
 Uiso(N1S)=Uiso(C2S)=Uiso(C3S)=FVAR(28)
 Uiso(N1T)=Uiso(C2T)=Uiso(C3T)=FVAR(29)
 Uiso(N1U)=Uiso(C2U)=Uiso(C3U)=FVAR(30)
 Uiso(N1Z)=Uiso(C2Z)=Uiso(C3Z)=FVAR(31)
 Uiso(N1ZZ)=Uiso(C2ZZ)=Uiso(C3ZZ)=FVAR(32)
 Sof(B191)=Sof(F192)=Sof(F193)=Sof(F194)=Sof(F195)=FVAR(33)
 Uiso(B191)=Uiso(F192)=Uiso(F193)=Uiso(F194)=Uiso(F195)=FVAR(34)
 Sof(O1A)=Sof(C2A)=Sof(H2AA)=Sof(H2AB)=Sof(C3A)=Sof(H3AA)=Sof(H3AB)=Sof(H3AC)=
 Sof(C4A)=Sof(H4AA)=Sof(H4AB)=Sof(C5A)=FVAR(35)
 Uiso(B101)=Uiso(F102)=Uiso(F103)=Uiso(F104)=Uiso(F105)=FVAR(36)
 Uiso(B141)=Uiso(F142)=Uiso(F143)=Uiso(F144)=Uiso(F145)=FVAR(37)
 Uiso(B151)=Uiso(F152)=Uiso(F153)=Uiso(F154)=Uiso(F155)=FVAR(38)
 Fixed Sof: B101(0.5) F102(0.5) F103(0.5) F104(0.5) F105(0.5)
 Fixed Uiso: O1W(0.25) O2W(0.25) O3W(0.25) O4W(0.25) O5W(0.25) O6W(0.25)
 O7W(0.25) O8W(0.25) O9W(0.25) O19W(0.25) O21W(0.25) O22W(0.25) O25W(0.25)
 O26W(0.25) O27W(0.25) O28W(0.25) O29W(0.25)
 Fixed X: N1Q(-0.18625)
 Fixed Y: N1Q(0.472329)
 Fixed Z: N1Q(0.828321)
8.a Free rotating group:
 N1Q(C2Q,C3Q), N1S(C2S,C3S,H3SA,H3SB,H3SC), N1T(C2T,C3T,H3TA,H3TB,H3TC),
 N1U(C2U,C3U,H3UA,H3UB,H3UC), N1V(C2V,C3V), N1W(C2W,C3W), N1X(C2X,C3X,H3XA,H3XB,
 H3XC), N1Y(C2Y,C3Y,H3YA,H3YB,H3YC), N1Z(C2Z,C3Z,H3ZA,H3ZB,H3ZC), N1ZZ(C2ZZ,
 C3ZZ,H3ZD,H3ZE,H3ZF)
8.b Secondary CH2 refined with riding coordinates:
 C26A(H26A,H26B), C46A(H46A,H46B), C26B(H26C,H26D), C46B(H46C,H46D), C26C(H26E,
 H26F), C35C(H35C,H35D), C46C(H46E,H46F), C26D(H26G,H26H), C46D(H46G,H46H),
 C26E(H26I,H26J), C46E(H46I,H46J), C26F(H26K,H26L), C46F(H46K,H46L), C26G(H26M,
 H26N), C46G(H46M,H46N), C26H(H26O,H26P), C46H(H46O,H46P), C26I(H26Q,H26R),
 C46I(H46Q,H46R), C26J(H26S,H26T), C46J(H46S,H46T), C26K(H26U,H26V), C46K(H46U,
 H46V), C26L(H26W,H26X), C46L(H46W,H46X), C26M(H26Y,H), C46M(H46Y,HA),
 C66M(H66A,H66B), C26N(H26Z,HB), C46N(H46Z,HC), C66N(H66C,H66D), C26O(H26,HD),
 C46O(H46,HE), C66O(H66E,H66F), C26P(H0AA,HF), C46P(H1AA,HG), C66P(H66G,H66H),
 C2A(H2AA,H2AB), C4A(H4AA,H4AB), C2B(H2BA,H2BB), C4B(H4BA,H4BB)
8.c Me refined with riding coordinates:
 C78M(H78A,H78B,H78C), C79M(H79A,H79B,H79C), C77N(H77D,H77E,H77F), C78N(H78D,
 H78E,H78F), C79N(H79D,H79E,H79F), C77O(H77G,H77H,H77I), C78O(H78G,H78H,H78I),
 C79O(H79G,H79H,H79I), C77P(H77J,H77K,H77L), C79P(H79J,H79K,H79L), C3A(H3AA,
 H3AB,H3AC), C3B(H3BA,H3BB,H3BC), C5B(H5BA,H5BB,H5BC)
8.d Aromatic/amide H refined with riding coordinates:
 C13A(H13A), C14A(H14A), C15A(H15A), C16A(H16A), C23A(H23A), C24A(H24A),
 C33A(H33A), C34A(H34A), C35A(H35A), C36A(H36A), C43A(H43A), C44A(H44A),
 C52A(H52A), C53A(H53A), C61A(H61A), C62A(H62A), C63A(H63A), C64A(H64A),
 C13B(H13B), C14B(H14B), C15B(H15B), C16B(H16B), C23B(H23B), C24B(H24B),
 C33B(H33B), C34B(H34B), C35B(H35B), C36B(H36B), C43B(H43B), C44B(H44B),
 C52B(H52B), C53B(H53B), C61B(H61B), C62B(H62B), C63B(H63B), C64B(H64B),
 C13C(H13C), C14C(H14C), C15C(H15C), C16C(H16C), C23C(H23C), C24C(H24C),
 C33C(H33C), C34C(H34C), C36C(H36C), C43C(H43C), C44C(H44C), C52C(H52C),
 C53C(H53C), C61C(H61C), C62C(H62C), C63C(H63C), C64C(H64C), C13D(H13D),
 C14D(H14D), C15D(H15D), C16D(H16D), C23D(H23D), C24D(H24D), C33D(H33D),
 C34D(H34D), C35D(H35E), C36D(H36D), C43D(H43D), C44D(H44D), C52D(H52D),
 C53D(H53D), C61D(H61D), C62D(H62D), C63D(H63D), C64D(H64D), C13E(H13E),
 C14E(H14E), C15E(H15E), C16E(H16E), C23E(H23E), C24E(H24E), C33E(H33E),
 C34E(H34E), C35E(H35F), C36E(H36E), C43E(H43E), C44E(H44E), C52E(H52E),
 C53E(H53E), C61E(H61E), C62E(H62E), C63E(H63E), C64E(H64E), C13F(H13F),
 C14F(H14F), C15F(H15F), C16F(H16F), C23F(H23F), C24F(H24F), C33F(H33F),
 C34F(H34F), C35F(H35G), C36F(H36F), C43F(H43F), C44F(H44F), C52F(H52F),
 C53F(H53F), C61F(H61F), C62F(H62F), C63F(H63F), C64F(H64F), C13G(H13G),
 C14G(H14G), C15G(H15G), C16G(H16G), C23G(H23G), C24G(H24G), C33G(H33G),
 C34G(H34G), C35G(H35H), C36G(H36G), C43G(H43G), C44G(H44G), C52G(H52G),
 C53G(H53G), C61G(H61G), C62G(H62G), C63G(H63G), C64G(H64G), C13H(H13H),
 C14H(H14H), C15H(H15H), C16H(H16H), C23H(H23H), C24H(H24H), C33H(H33H),
 C34H(H34H), C35H(H35I), C36H(H36H), C43H(H43H), C44H(H44H), C52H(H52H),
 C53H(H53H), C61H(H61H), C62H(H62H), C63H(H63H), C64H(H64H), C13I(H13I),
 C14I(H14I), C15I(H15I), C16I(H16I), C23I(H23I), C24I(H24I), C33I(H33I),
 C34I(H34I), C35I(H35J), C36I(H36I), C43I(H43I), C44I(H44I), C52I(H52I),
 C53I(H53I), C61I(H61I), C62I(H62I), C63I(H63I), C64I(H64I), C13J(H13J),
 C14J(H14J), C15J(H15J), C16J(H16J), C23J(H23J), C24J(H24J), C33J(H33J),
 C34J(H34J), C35J(H35K), C36J(H36J), C43J(H43J), C44J(H44J), C52J(H52J),
 C53J(H53J), C61J(H61J), C62J(H62J), C63J(H63J), C64J(H64J), C13K(H13K),
 C14K(H14K), C15K(H15K), C16K(H16K), C23K(H23K), C24K(H24K), C33K(H33K),
 C34K(H34K), C35K(H35L), C36K(H36K), C43K(H43K), C44K(H44K), C52K(H52K),
 C53K(H53K), C61K(H61K), C62K(H62K), C63K(H63K), C64K(H64K), C13L(H13L),
 C14L(H14L), C15L(H15L), C16L(H16L), C23L(H23L), C24L(H24L), C33L(H33L),
 C34L(H34L), C35L(H35M), C36L(H36L), C43L(H43L), C44L(H44L), C52L(H52L),
 C53L(H53L), C61L(H61L), C62L(H62L), C63L(H63L), C64L(H64L), C13M(H13M),
 C14M(H14M), C15M(H15M), C16M(H16M), C23M(H23M), C24M(H24M), C33M(H33M),
 C34M(H34M), C35M(H35N), C36M(H36M), C43M(H43M), C44M(H44M), C53M(H53M),
 C54M(H54M), C55M(H55M), C56M(H56M), C63M(H63M), C64M(H64M), C13N(H13N),
 C14N(H14N), C15N(H15N), C16N(H16N), C23N(H23N), C24N(H24N), C33N(H33N),
 C34N(H34N), C35N(H35O), C36N(H36N), C43N(H43N), C44N(H44N), C53N(H53N),
 C54N(H54N), C55N(H55N), C56N(H56N), C63N(H63N), C64N(H64N), C13O(H13O),
 C14O(H14O), C15O(H15O), C16O(H16O), C23O(H23O), C24O(H24O), C33O(H33O),
 C34O(H34O), C35O(H35P), C36O(H36O), C43O(H43O), C44O(H44O), C53O(H53O),
 C54O(H54O), C55O(H55O), C56O(H56O), C63O(H63O), C64O(H64O), C13P(H13P),
 C14P(H14P), C15P(H15P), C16P(H16P), C23P(H23P), C24P(H24P), C33P(H33P),
 C34P(H34P), C35P(H35Q), C36P(H36P), C43P(H43P), C44P(H44P), C53P(H53P),
 C54P(H54P), C55P(H55P), C56P(H56P), C63P(H63P), C64P(H64P)
8.e Idealised Me refined as rotating group:
 C77M(H77A,H77B,H77C), C78P(H78J,H78K,H78L)
;
_olex2_submission_special_instructions 'No special instructions were received'
_oxdiff_exptl_absorpt_empirical_details
;
Empirical correction (ABSPACK) includes:
- Absorption correction using spherical harmonics
- Frame scaling
;
_oxdiff_exptl_absorpt_empirical_full_max 3.275
_oxdiff_exptl_absorpt_empirical_full_min 0.386

loop_
_space_group_symop_operation_xyz
'x, y, z'
'-x+1/2, y+1/2, -z+1/2'
'-x, -y, -z'
'x-1/2, -y-1/2, z-1/2'

loop_
_atom_site_label
_atom_site_type_symbol
_atom_site_fract_x
_atom_site_fract_y
_atom_site_fract_z
_atom_site_U_iso_or_equiv
_atom_site_adp_type
_atom_site_occupancy
_atom_site_site_symmetry_order
_atom_site_calc_flag
_atom_site_refinement_flags_posn
_atom_site_refinement_flags_adp
_atom_site_refinement_flags_occupancy
_atom_site_disorder_assembly
_atom_site_disorder_group
Cd01 Cd 0.31783(7) 0.26056(4) 0.93328(4) 0.1172(7) Uani 1 1 d . . . . .
Cd02 Cd 0.14683(7) 0.42417(3) 0.95684(3) 0.1042(6) Uani 1 1 d . . . . .
Cd03 Cd -0.02121(7) 0.29110(4) 0.81524(4) 0.1193(7) Uani 1 1 d . . . . .
Cd04 Cd 0.15306(6) 0.56457(3) 0.79504(3) 0.0883(5) Uani 1 1 d . . . . .
Cd05 Cd 0.26206(6) 0.54246(3) 0.58314(3) 0.0861(5) Uani 1 1 d . . . . .
Cd06 Cd -0.06368(5) 0.45666(3) 0.63649(3) 0.0831(5) Uani 1 1 d . . . . .
Cd07 Cd 0.10733(7) 0.26516(3) 0.58629(4) 0.1076(6) Uani 1 1 d . . . . .
Cd08 Cd 0.40813(7) 0.35516(3) 0.51527(3) 0.0989(6) Uani 1 1 d . . . . .
Cd09 Cd 0.45636(7) 0.21901(3) 0.67729(4) 0.1083(6) Uani 1 1 d . . . . .
Cd10 Cd 0.66352(6) 0.34617(4) 0.83932(4) 0.1044(6) Uani 1 1 d . . . . .
Cd11 Cd 0.64245(5) 0.48303(3) 0.67128(3) 0.0850(5) Uani 1 1 d . . . . .
Cd12 Cd 0.55077(6) 0.52129(4) 0.88491(3) 0.1097(6) Uani 1 1 d . . . . .
N11A N 0.2668(7) 0.2270(4) 0.9211(4) 0.167(9) Uani 1 1 d D U . . .
C12A C 0.2211(8) 0.2268(3) 0.9323(4) 0.144(9) Uani 1 1 d D U . . .
C13A C 0.1890(9) 0.2062(4) 0.9302(5) 0.182(11) Uani 1 1 d D U . . .
H13A H 0.156808 0.206803 0.938003 0.219 Uiso 1 1 calc R . . . .
C14A C 0.2056(11) 0.1844(4) 0.9163(7) 0.201(15) Uani 1 1 d D U . . .
H14A H 0.184866 0.169900 0.915031 0.241 Uiso 1 1 calc R . . . .
C15A C 0.2519(12) 0.1841(5) 0.9046(7) 0.219(15) Uani 1 1 d D U . . .
H15A H 0.263267 0.169700 0.894502 0.263 Uiso 1 1 calc R . . . .
C16A C 0.2814(9) 0.2055(5) 0.9080(5) 0.171(11) Uani 1 1 d D U . . .
H16A H 0.314006 0.205076 0.900618 0.206 Uiso 1 1 calc R . . . .
N21A N 0.2443(6) 0.2657(3) 0.9564(3) 0.107(5) Uani 1 1 d D U . . .
N22A N 0.2217(6) 0.2836(3) 0.9726(4) 0.128(7) Uani 1 1 d D U . . .
C23A C 0.1736(7) 0.2781(4) 0.9762(4) 0.129(7) Uani 1 1 d D U . . .
H23A H 0.150790 0.287910 0.986601 0.155 Uiso 1 1 calc R . . . .
C24A C 0.1631(7) 0.2557(4) 0.9620(5) 0.132(8) Uani 1 1 d D U . . .
H24A H 0.132059 0.246817 0.960596 0.158 Uiso 1 1 calc R . . . .
C25A C 0.2082(7) 0.2487(3) 0.9501(4) 0.105(6) Uani 1 1 d D U . . .
C26A C 0.2520(10) 0.3047(4) 0.9859(6) 0.153(9) Uani 1 1 d D U . . .
H26A H 0.288067 0.299821 0.988173 0.184 Uiso 1 1 calc R . . . .
H26B H 0.241473 0.308492 1.006466 0.184 Uiso 1 1 calc R . . . .
N31A N 0.0837(8) 0.4425(4) 0.9238(4) 0.155(8) Uani 1 1 d D U . . .
C32A C 0.0849(8) 0.4372(4) 0.8937(4) 0.180(12) Uani 1 1 d D U . . .
C33A C 0.0492(10) 0.4466(5) 0.8716(5) 0.211(13) Uani 1 1 d D U . . .
H33A H 0.049869 0.442218 0.850689 0.253 Uiso 1 1 calc R . . . .
C34A C 0.0125(12) 0.4626(7) 0.8815(6) 0.247(19) Uani 1 1 d D U . . .
H34A H -0.010524 0.470627 0.866974 0.297 Uiso 1 1 calc R . . . .
C35A C 0.0093(10) 0.4668(6) 0.9121(7) 0.220(14) Uani 1 1 d D U . . .
H35A H -0.018493 0.475787 0.918870 0.264 Uiso 1 1 calc R . . . .
C36A C 0.0473(11) 0.4578(6) 0.9330(5) 0.200(15) Uani 1 1 d D U . . .
H36A H 0.047595 0.462381 0.953809 0.240 Uiso 1 1 calc R . . . .
N41A N 0.1624(7) 0.4152(4) 0.9071(4) 0.153(8) Uani 1 1 d D U . . .
N42A N 0.1950(8) 0.4013(4) 0.8921(5) 0.180(9) Uani 1 1 d D U . . .
C43A C 0.1783(10) 0.3977(5) 0.8629(5) 0.192(11) Uani 1 1 d D U . . .
H43A H 0.194896 0.388340 0.848364 0.230 Uiso 1 1 calc R . . . .
C44A C 0.1332(11) 0.4098(6) 0.8576(4) 0.221(15) Uani 1 1 d D U . . .
H44A H 0.112679 0.411160 0.838961 0.265 Uiso 1 1 calc R . . . .
C45A C 0.1241(8) 0.4197(5) 0.8860(4) 0.161(9) Uani 1 1 d D U . . .
C46A C 0.2440(9) 0.3955(6) 0.9083(7) 0.177(10) Uani 1 1 d D U . . .
H46A H 0.254497 0.409946 0.921500 0.212 Uiso 1 1 calc R . . . .
H46B H 0.269160 0.393642 0.893156 0.212 Uiso 1 1 calc R . . . .
C51A C 0.2453(9) 0.3289(4) 0.9652(5) 0.140(8) Uani 1 1 d D U . . .
C52A C 0.2104(8) 0.3315(4) 0.9410(5) 0.127(8) Uani 1 1 d D U . . .
H52A H 0.187408 0.318230 0.935672 0.152 Uiso 1 1 calc R . . . .
C53A C 0.2083(10) 0.3533(5) 0.9242(5) 0.154(10) Uani 1 1 d D U . . .
H53A H 0.180894 0.355978 0.909241 0.185 Uiso 1 1 calc R . . . .
C54A C 0.2451(10) 0.3711(5) 0.9287(7) 0.177(11) Uani 1 1 d D U . . .
C55A C 0.2856(9) 0.3679(4) 0.9518(6) 0.177(11) Uani 1 1 d D U . . .
C56A C 0.2855(8) 0.3462(4) 0.9706(5) 0.153(8) Uani 1 1 d D U . . .
C61A C 0.3253(9) 0.3427(5) 0.9943(6) 0.209(14) Uani 1 1 d D U . . .
H61A H 0.325521 0.328443 1.007260 0.251 Uiso 1 1 calc R . . . .
C62A C 0.3627(11) 0.3600(6) 0.9979(8) 0.259(19) Uani 1 1 d D U . . .
H62A H 0.390297 0.357185 1.012640 0.310 Uiso 1 1 calc R . . . .
C63A C 0.3617(11) 0.3816(6) 0.9806(8) 0.26(2) Uani 1 1 d D U . . .
H63A H 0.386914 0.393930 0.985175 0.311 Uiso 1 1 calc R . . . .
C64A C 0.3257(12) 0.3858(5) 0.9573(8) 0.259(18) Uani 1 1 d D U . . .
H64A H 0.327019 0.400337 0.944874 0.311 Uiso 1 1 calc R . . . .
N11B N 0.2009(6) 0.4023(3) 0.9901(4) 0.124(7) Uani 1 1 d D U . . .
C12B C 0.1834(6) 0.3809(4) 1.0020(4) 0.139(9) Uani 1 1 d D U . . .
C13B C 0.2101(8) 0.3679(4) 1.0257(5) 0.148(11) Uani 1 1 d D U . . .
H13B H 0.197382 0.352896 1.033710 0.177 Uiso 1 1 calc R . . . .
C14B C 0.2560(9) 0.3780(4) 1.0370(6) 0.187(14) Uani 1 1 d D U . . .
H14B H 0.274554 0.370009 1.053703 0.224 Uiso 1 1 calc R . . . .
C15B C 0.2751(9) 0.3992(5) 1.0246(6) 0.190(15) Uani 1 1 d D U . . .
H15B H 0.308190 0.405011 1.030848 0.229 Uiso 1 1 calc R . . . .
C16B C 0.2445(8) 0.4120(4) 1.0026(6) 0.175(13) Uani 1 1 d D U . . .
H16B H 0.254780 0.428021 0.996109 0.210 Uiso 1 1 calc R . . . .
N21B N 0.1066(6) 0.3874(3) 0.9694(3) 0.112(6) Uani 1 1 d D U . . .
N22B N 0.0627(6) 0.3749(3) 0.9628(3) 0.119(6) Uani 1 1 d D U . . .
C23B C 0.0628(7) 0.3527(4) 0.9773(4) 0.133(8) Uani 1 1 d D U . . .
H23B H 0.036746 0.340527 0.975521 0.160 Uiso 1 1 calc R . . . .
C24B C 0.1066(8) 0.3510(4) 0.9949(5) 0.135(8) Uani 1 1 d D U . . .
H24B H 0.116781 0.337847 1.008644 0.162 Uiso 1 1 calc R . . . .
C25B C 0.1339(6) 0.3725(3) 0.9888(4) 0.107(6) Uani 1 1 d D U . . .
C26B C 0.0224(7) 0.3858(4) 0.9423(4) 0.116(7) Uani 1 1 d D U . . .
H26C H 0.024062 0.404294 0.944036 0.139 Uiso 1 1 calc R . . . .
H26D H -0.010659 0.380393 0.948885 0.139 Uiso 1 1 calc R . . . .
N31B N 0.0421(6) 0.2651(3) 0.8027(4) 0.130(7) Uani 1 1 d D U . . .
C32B C 0.0867(7) 0.2753(3) 0.7971(4) 0.109(6) Uani 1 1 d D U . . .
C33B C 0.1255(7) 0.2608(3) 0.7864(4) 0.112(7) Uani 1 1 d D U . . .
H33B H 0.156399 0.268233 0.781859 0.134 Uiso 1 1 calc R . . . .
C34B C 0.1176(8) 0.2351(4) 0.7828(6) 0.131(8) Uani 1 1 d D U . . .
H34B H 0.144721 0.224537 0.778122 0.157 Uiso 1 1 calc R . . . .
C35B C 0.0708(9) 0.2250(4) 0.7859(6) 0.146(10) Uani 1 1 d D U . . .
H35B H 0.063253 0.208248 0.779928 0.175 Uiso 1 1 calc R . . . .
C36B C 0.0349(9) 0.2401(4) 0.7979(7) 0.155(10) Uani 1 1 d D U . . .
H36B H 0.004192 0.232663 0.803045 0.186 Uiso 1 1 calc R . . . .
N41B N 0.0527(5) 0.3162(3) 0.8076(3) 0.085(4) Uani 1 1 d D U . . .
N42B N 0.0694(6) 0.3404(3) 0.8077(3) 0.091(4) Uani 1 1 d D U . . .
C43B C 0.1180(6) 0.3411(3) 0.8031(4) 0.107(6) Uani 1 1 d D U . . .
H43B H 0.137535 0.355933 0.801595 0.128 Uiso 1 1 calc R . . . .
C44B C 0.1353(6) 0.3175(3) 0.8007(5) 0.104(6) Uani 1 1 d D U . . .
H44B H 0.168996 0.312226 0.798808 0.124 Uiso 1 1 calc R . . . .
C45B C 0.0926(6) 0.3025(3) 0.8017(4) 0.091(5) Uani 1 1 d D U . . .
C46B C 0.0351(8) 0.3611(4) 0.8135(4) 0.110(7) Uani 1 1 d D U . . .
H46C H 0.000504 0.356458 0.805265 0.132 Uiso 1 1 calc R . . . .
H46D H 0.045257 0.376048 0.802246 0.132 Uiso 1 1 calc R . . . .
C51B C 0.0255(7) 0.3784(4) 0.9093(4) 0.103(6) Uani 1 1 d D U . . .
C52B C 0.0597(7) 0.3612(4) 0.9001(4) 0.104(7) Uani 1 1 d D U . . .
H52B H 0.081456 0.352838 0.915096 0.125 Uiso 1 1 calc R . . . .
C53B C 0.0630(8) 0.3557(4) 0.8698(4) 0.111(7) Uani 1 1 d D U . . .
H53B H 0.085972 0.343183 0.864398 0.133 Uiso 1 1 calc R . . . .
C54B C 0.0339(8) 0.3679(4) 0.8472(4) 0.108(7) Uani 1 1 d D U . . .
C55B C -0.0021(7) 0.3859(4) 0.8554(3) 0.122(8) Uani 1 1 d D U . . .
C56B C -0.0079(6) 0.3901(4) 0.8865(3) 0.112(7) Uani 1 1 d D U . . .
C61B C -0.0467(8) 0.4074(4) 0.8935(4) 0.157(11) Uani 1 1 d D U . . .
H61B H -0.052180 0.410743 0.914100 0.189 Uiso 1 1 calc R . . . .
C62B C -0.0754(8) 0.4189(5) 0.8709(4) 0.134(9) Uani 1 1 d D U . . .
H62B H -0.100867 0.430135 0.876173 0.161 Uiso 1 1 calc R . . . .
C63B C -0.0693(8) 0.4150(4) 0.8406(4) 0.121(8) Uani 1 1 d D U . . .
H63B H -0.089734 0.423789 0.825455 0.146 Uiso 1 1 calc R . . . .
C64B C -0.0341(8) 0.3985(5) 0.8323(4) 0.147(11) Uani 1 1 d D U . . .
H64B H -0.030638 0.395376 0.811362 0.177 Uiso 1 1 calc R . . . .
N11C N 0.3628(6) 0.2977(3) 0.9442(4) 0.122(7) Uani 1 1 d D U . . .
C12C C 0.3585(7) 0.3154(4) 0.9220(4) 0.138(9) Uani 1 1 d D U . . .
C13C C 0.3919(9) 0.3356(4) 0.9221(5) 0.165(11) Uani 1 1 d D U . . .
H13C H 0.388949 0.347837 0.906355 0.198 Uiso 1 1 calc R . . . .
C14C C 0.4298(10) 0.3372(5) 0.9459(6) 0.191(14) Uani 1 1 d D U . . .
H14C H 0.452477 0.350977 0.946490 0.230 Uiso 1 1 calc R . . . .
C15C C 0.4351(10) 0.3194(5) 0.9685(6) 0.183(14) Uani 1 1 d D U . . .
H15C H 0.461280 0.320371 0.984572 0.220 Uiso 1 1 calc R . . . .
C16C C 0.4003(8) 0.3000(5) 0.9667(5) 0.148(10) Uani 1 1 d D U . . .
H16C H 0.402952 0.287532 0.982163 0.177 Uiso 1 1 calc R . . . .
N21C N 0.3001(7) 0.2882(3) 0.8927(3) 0.121(7) Uani 1 1 d D U . . .
N22C N 0.2728(6) 0.2885(3) 0.8648(3) 0.109(6) Uani 1 1 d D U . . .
C23C C 0.2780(8) 0.3107(4) 0.8519(4) 0.130(9) Uani 1 1 d D U . . .
H23C H 0.262206 0.315476 0.832571 0.156 Uiso 1 1 calc R . . . .
C24C C 0.3091(9) 0.3257(4) 0.8701(5) 0.138(9) Uani 1 1 d D U . . .
H24C H 0.319996 0.342212 0.866108 0.166 Uiso 1 1 calc R . . . .
C25C C 0.3213(9) 0.3109(4) 0.8961(4) 0.131(9) Uani 1 1 d D U . . .
C26C C 0.2489(9) 0.2649(4) 0.8545(5) 0.125(7) Uani 1 1 d D U . . .
H26E H 0.250501 0.263469 0.832226 0.150 Uiso 1 1 calc R . . . .
H26F H 0.268655 0.250821 0.864152 0.150 Uiso 1 1 calc R . . . .
N31C N -0.0663(6) 0.3240(3) 0.8349(3) 0.131(7) Uani 1 1 d D U . . .
C32C C -0.0648(6) 0.3259(4) 0.8659(4) 0.138(8) Uani 1 1 d D U . . .
C33C C -0.0932(8) 0.3438(4) 0.8799(5) 0.164(10) Uani 1 1 d D U . . .
H33C H -0.090759 0.345364 0.901420 0.196 Uiso 1 1 calc R . . . .
C34C C -0.1253(9) 0.3594(5) 0.8616(5) 0.157(10) Uani 1 1 d D U . . .
H34C H -0.147670 0.370427 0.870708 0.189 Uiso 1 1 calc R . . . .
C35C C -0.1246(11) 0.3586(5) 0.8302(5) 0.175(12) Uani 1 1 d D U . . .
H35C H -0.159896 0.357512 0.821214 0.210 Uiso 1 1 calc R . . . .
H35D H -0.110707 0.374726 0.823560 0.210 Uiso 1 1 calc R . . . .
C36C C -0.0975(7) 0.3394(4) 0.8183(4) 0.121(8) Uani 1 1 d D U . . .
H36C H -0.101086 0.337043 0.796826 0.145 Uiso 1 1 calc R . . . .
N41C N -0.0140(7) 0.2880(4) 0.8685(3) 0.143(8) Uani 1 1 d D U . . .
N42C N 0.0136(7) 0.2747(4) 0.8906(4) 0.153(7) Uani 1 1 d D U . . .
C43C C 0.0124(8) 0.2858(5) 0.9177(4) 0.162(10) Uani 1 1 d D U . . .
H43C H 0.028890 0.280123 0.936460 0.194 Uiso 1 1 calc R . . . .
C44C C -0.0165(9) 0.3068(5) 0.9138(4) 0.165(10) Uani 1 1 d D U . . .
H44C H -0.025630 0.318080 0.929070 0.197 Uiso 1 1 calc R . . . .
C45C C -0.0300(7) 0.3083(4) 0.8826(4) 0.133(8) Uani 1 1 d D U . . .
C46C C 0.0387(10) 0.2516(5) 0.8831(6) 0.171(10) Uani 1 1 d D U . . .
H46E H 0.019289 0.243828 0.865305 0.205 Uiso 1 1 calc R . . . .
H46F H 0.037839 0.239858 0.900419 0.205 Uiso 1 1 calc R . . . .
C51C C 0.1967(8) 0.2622(4) 0.8613(5) 0.127(7) Uani 1 1 d D U . . .
C52C C 0.1702(8) 0.2812(4) 0.8735(5) 0.125(7) Uani 1 1 d D U . . .
H52C H 0.185935 0.297087 0.877103 0.150 Uiso 1 1 calc R . . . .
C53C C 0.1204(9) 0.2777(4) 0.8808(6) 0.143(8) Uani 1 1 d D U . . .
H53C H 0.102790 0.290949 0.889688 0.171 Uiso 1 1 calc R . . . .
C54C C 0.0970(8) 0.2549(4) 0.8751(6) 0.142(8) Uani 1 1 d D U . . .
C55C C 0.1233(7) 0.2346(4) 0.8629(5) 0.137(7) Uani 1 1 d D U . . .
C56C C 0.1741(7) 0.2383(3) 0.8561(4) 0.137(7) Uani 1 1 d D U . . .
C61C C 0.2000(8) 0.2181(4) 0.8426(5) 0.159(10) Uani 1 1 d D U . . .
H61C H 0.233791 0.220117 0.837505 0.191 Uiso 1 1 calc R . . . .
C62C C 0.1756(10) 0.1961(4) 0.8374(6) 0.167(11) Uani 1 1 d D U . . .
H62C H 0.192691 0.182718 0.828343 0.200 Uiso 1 1 calc R . . . .
C63C C 0.1275(10) 0.1924(4) 0.8445(7) 0.170(11) Uani 1 1 d D U . . .
H63C H 0.112044 0.176581 0.840251 0.204 Uiso 1 1 calc R . . . .
C64C C 0.1008(9) 0.2105(4) 0.8574(6) 0.173(11) Uani 1 1 d D U . . .
H64C H 0.067576 0.207215 0.862836 0.208 Uiso 1 1 calc R . . . .
N11D N 0.1057(5) 0.5298(3) 0.8054(3) 0.087(4) Uani 1 1 d D U . . .
C12D C 0.1191(5) 0.5076(3) 0.7937(3) 0.088(5) Uani 1 1 d D U . . .
C13D C 0.0936(6) 0.4856(3) 0.7983(4) 0.098(6) Uani 1 1 d D U . . .
H13D H 0.104331 0.470028 0.790556 0.118 Uiso 1 1 calc R . . . .
C14D C 0.0516(7) 0.4873(4) 0.8149(5) 0.106(6) Uani 1 1 d D U . . .
H14D H 0.030897 0.472955 0.816763 0.127 Uiso 1 1 calc R . . . .
C15D C 0.0392(7) 0.5092(4) 0.8286(5) 0.111(7) Uani 1 1 d D U . . .
H15D H 0.012441 0.509725 0.841587 0.134 Uiso 1 1 calc R . . . .
C16D C 0.0665(7) 0.5307(4) 0.8231(4) 0.099(6) Uani 1 1 d D U . . .
H16D H 0.057585 0.546128 0.831862 0.119 Uiso 1 1 calc R . . . .
N21D N 0.1916(5) 0.5285(3) 0.7754(3) 0.084(4) Uani 1 1 d D U . . .
N22D N 0.2323(5) 0.5219(3) 0.7606(3) 0.096(5) Uani 1 1 d D U . . .
C23D C 0.2296(7) 0.4978(3) 0.7529(5) 0.121(8) Uani 1 1 d D U . . .
H23D H 0.253689 0.489035 0.742181 0.145 Uiso 1 1 calc R . . . .
C24D C 0.1866(7) 0.4875(3) 0.7629(5) 0.117(7) Uani 1 1 d D U . . .
H24D H 0.174763 0.470718 0.760761 0.140 Uiso 1 1 calc R . . . .
C25D C 0.1646(6) 0.5077(3) 0.7770(4) 0.094(5) Uani 1 1 d D U . . .
C26D C 0.2714(6) 0.5402(3) 0.7552(4) 0.088(5) Uani 1 1 d D U . . .
H26G H 0.304363 0.531628 0.754834 0.106 Uiso 1 1 calc R . . . .
H26H H 0.274175 0.552601 0.771980 0.106 Uiso 1 1 calc R . . . .
N31D N 0.1907(5) 0.5349(2) 0.5509(3) 0.080(4) Uani 1 1 d D U . . .
C32D C 0.1479(6) 0.5463(3) 0.5571(3) 0.085(5) Uani 1 1 d D U . . .
C33D C 0.1041(6) 0.5448(3) 0.5372(3) 0.099(6) Uani 1 1 d D U . . .
H33D H 0.074213 0.553329 0.541635 0.118 Uiso 1 1 calc R . . . .
C34D C 0.1055(7) 0.5307(4) 0.5107(4) 0.101(6) Uani 1 1 d D U . . .
H34D H 0.075603 0.528388 0.497589 0.121 Uiso 1 1 calc R . . . .
C35D C 0.1501(7) 0.5200(4) 0.5035(3) 0.096(6) Uani 1 1 d D U . . .
H35E H 0.152602 0.512080 0.484390 0.115 Uiso 1 1 calc R . . . .
C36D C 0.1910(6) 0.5213(3) 0.5247(3) 0.082(5) Uani 1 1 d D U . . .
H36D H 0.220683 0.512254 0.521030 0.098 Uiso 1 1 calc R . . . .
N41D N 0.1949(5) 0.5674(3) 0.5988(3) 0.084(4) Uani 1 1 d D U . . .
N42D N 0.1854(5) 0.5846(3) 0.6206(3) 0.097(5) Uani 1 1 d D U . . .
C43D C 0.1367(6) 0.5906(3) 0.6185(4) 0.095(6) Uani 1 1 d D U . . .
H43D H 0.121105 0.602198 0.631145 0.113 Uiso 1 1 calc R . . . .
C44D C 0.1132(6) 0.5774(4) 0.5953(4) 0.107(7) Uani 1 1 d D U . . .
H44D H 0.078469 0.578082 0.588319 0.129 Uiso 1 1 calc R . . . .
C45D C 0.1502(6) 0.5627(3) 0.5839(3) 0.081(5) Uani 1 1 d D U . . .
C46D C 0.2263(7) 0.5950(4) 0.6412(4) 0.101(6) Uani 1 1 d D U . . .
H46G H 0.217390 0.612263 0.646789 0.121 Uiso 1 1 calc R . . . .
H46H H 0.257410 0.595805 0.630326 0.121 Uiso 1 1 calc R . . . .
C51D C 0.2587(6) 0.5536(3) 0.7251(3) 0.082(5) Uani 1 1 d D U . . .
C52D C 0.2178(6) 0.5474(3) 0.7054(3) 0.080(5) Uani 1 1 d D U . . .
H52D H 0.194603 0.535143 0.711134 0.096 Uiso 1 1 calc R . . . .
C53D C 0.2098(7) 0.5590(3) 0.6770(3) 0.080(5) Uani 1 1 d D U . . .
H53D H 0.185052 0.552450 0.662314 0.096 Uiso 1 1 calc R . . . .
C54D C 0.2368(6) 0.5796(3) 0.6700(4) 0.082(5) Uani 1 1 d D U . . .
C55D C 0.2789(5) 0.5871(3) 0.6900(3) 0.082(5) Uani 1 1 d D U . . .
C56D C 0.2915(5) 0.5733(3) 0.7168(3) 0.088(6) Uani 1 1 d D U . . .
C61D C 0.3348(6) 0.5807(3) 0.7366(4) 0.091(6) Uani 1 1 d D U . . .
H61D H 0.343266 0.571793 0.754971 0.109 Uiso 1 1 calc R . . . .
C62D C 0.3634(7) 0.6003(3) 0.7290(4) 0.096(6) Uani 1 1 d D U . . .
H62D H 0.392904 0.604506 0.741636 0.115 Uiso 1 1 calc R . . . .
C63D C 0.3506(7) 0.6143(4) 0.7033(4) 0.099(6) Uani 1 1 d D U . . .
H63D H 0.370843 0.628292 0.698896 0.119 Uiso 1 1 calc R . . . .
C64D C 0.3094(7) 0.6085(3) 0.6840(4) 0.109(7) Uani 1 1 d D U . . .
H64D H 0.300801 0.618637 0.666636 0.131 Uiso 1 1 calc R . . . .
N11E N 0.3173(5) 0.5482(3) 0.6249(3) 0.089(5) Uani 1 1 d D U . . .
C12E C 0.3190(5) 0.5309(3) 0.6475(3) 0.080(5) Uani 1 1 d D U . . .
C13E C 0.3532(6) 0.5317(3) 0.6729(4) 0.101(6) Uani 1 1 d D U . . .
H13E H 0.353229 0.519013 0.688084 0.121 Uiso 1 1 calc R . . . .
C14E C 0.3874(8) 0.5513(4) 0.6759(5) 0.125(8) Uani 1 1 d D U . . .
H14E H 0.410310 0.552788 0.693563 0.149 Uiso 1 1 calc R . . . .
C15E C 0.3874(7) 0.5684(4) 0.6529(4) 0.107(7) Uani 1 1 d D U . . .
H15E H 0.411239 0.581715 0.654174 0.128 Uiso 1 1 calc R . . . .
C16E C 0.3531(7) 0.5664(4) 0.6280(4) 0.108(7) Uani 1 1 d D U . . .
H16E H 0.354390 0.578307 0.612060 0.130 Uiso 1 1 calc R . . . .
N21E N 0.2585(5) 0.5071(2) 0.6153(3) 0.074(4) Uani 1 1 d D U . . .
N22E N 0.2349(5) 0.4850(3) 0.6166(3) 0.078(4) Uani 1 1 d D U . . .
C23E C 0.2459(7) 0.4737(3) 0.6434(3) 0.104(7) Uani 1 1 d D U . . .
H23E H 0.234184 0.457742 0.649129 0.124 Uiso 1 1 calc R . . . .
C24E C 0.2765(7) 0.4890(3) 0.6611(4) 0.103(7) Uani 1 1 d D U . . .
H24E H 0.289607 0.486436 0.681601 0.124 Uiso 1 1 calc R . . . .
C25E C 0.2846(6) 0.5095(3) 0.6422(3) 0.087(5) Uani 1 1 d D U . . .
C26E C 0.2050(6) 0.4751(4) 0.5899(3) 0.079(5) Uani 1 1 d D U . . .
H26I H 0.206093 0.456538 0.590360 0.095 Uiso 1 1 calc R . . . .
H26J H 0.219673 0.480772 0.571199 0.095 Uiso 1 1 calc R . . . .
N31E N -0.0969(5) 0.4786(3) 0.6749(3) 0.086(4) Uani 1 1 d D U . . .
C32E C -0.0910(5) 0.5036(3) 0.6763(3) 0.081(5) Uani 1 1 d D U . . .
C33E C -0.1119(6) 0.5185(3) 0.6980(3) 0.090(5) Uani 1 1 d D U . . .
H33E H -0.106205 0.536077 0.698841 0.108 Uiso 1 1 calc R . . . .
C34E C -0.1416(7) 0.5068(4) 0.7184(4) 0.112(7) Uani 1 1 d D U . . .
H34E H -0.157961 0.516353 0.732826 0.134 Uiso 1 1 calc R . . . .
C35E C -0.1468(7) 0.4813(4) 0.7175(4) 0.112(7) Uani 1 1 d D U . . .
H35F H -0.165456 0.472917 0.731926 0.134 Uiso 1 1 calc R . . . .
C36E C -0.1246(7) 0.4679(3) 0.6954(4) 0.099(6) Uani 1 1 d D U . . .
H36E H -0.129133 0.450235 0.694750 0.119 Uiso 1 1 calc R . . . .
N41E N -0.0491(4) 0.5001(2) 0.6304(2) 0.071(4) Uani 1 1 d D U . . .
N42E N -0.0251(5) 0.5161(3) 0.6115(3) 0.082(4) Uani 1 1 d D U . . .
C43E C -0.0236(6) 0.5393(3) 0.6229(3) 0.088(5) Uani 1 1 d D U . . .
H43E H -0.009339 0.553472 0.613755 0.106 Uiso 1 1 calc R . . . .
C44E C -0.0457(6) 0.5394(3) 0.6498(3) 0.081(5) Uani 1 1 d D U . . .
H44E H -0.049366 0.553081 0.663187 0.097 Uiso 1 1 calc R . . . .
C45E C -0.0615(6) 0.5148(3) 0.6529(3) 0.079(5) Uani 1 1 d D U . . .
C46E C -0.0053(6) 0.5069(3) 0.5833(3) 0.073(5) Uani 1 1 d D U . . .
H46I H -0.009777 0.520252 0.567728 0.088 Uiso 1 1 calc R . . . .
H46J H -0.026037 0.492420 0.575799 0.088 Uiso 1 1 calc R . . . .
C51E C 0.1504(5) 0.4838(4) 0.5893(3) 0.078(5) Uani 1 1 d D U . . .
C52E C 0.1306(5) 0.4960(3) 0.6132(3) 0.067(4) Uani 1 1 d D U . . .
H52E H 0.151627 0.499438 0.631253 0.080 Uiso 1 1 calc R . . . .
C53E C 0.0805(5) 0.5034(4) 0.6111(3) 0.085(6) Uani 1 1 d D U . . .
H53E H 0.068017 0.511778 0.627978 0.102 Uiso 1 1 calc R . . . .
C54E C 0.0482(5) 0.4992(3) 0.5859(3) 0.073(5) Uani 1 1 d D U . . .
C55E C 0.0661(5) 0.4862(3) 0.5609(3) 0.078(5) Uani 1 1 d D U . . .
C56E C 0.1170(5) 0.4777(3) 0.5631(3) 0.077(5) Uani 1 1 d D U . . .
C61E C 0.1352(6) 0.4644(3) 0.5378(3) 0.083(5) Uani 1 1 d D U . . .
H61E H 0.169244 0.458878 0.538710 0.100 Uiso 1 1 calc R . . . .
C62E C 0.1030(6) 0.4596(4) 0.5126(3) 0.091(6) Uani 1 1 d D U . . .
H62E H 0.114840 0.450013 0.496465 0.109 Uiso 1 1 calc R . . . .
C63E C 0.0541(7) 0.4683(4) 0.5099(4) 0.092(6) Uani 1 1 d D U . . .
H63E H 0.033272 0.465199 0.491684 0.111 Uiso 1 1 calc R . . . .
C64E C 0.0352(6) 0.4813(3) 0.5331(3) 0.086(6) Uani 1 1 d D U . . .
H64E H 0.001339 0.487164 0.530910 0.103 Uiso 1 1 calc R . . . .
N11F N 0.1991(5) 0.5946(3) 0.7724(3) 0.102(5) Uani 1 1 d D U . . .
C12F C 0.1794(5) 0.6034(3) 0.7455(3) 0.099(6) Uani 1 1 d D U . . .
C13F C 0.2025(7) 0.6224(3) 0.7302(4) 0.103(6) Uani 1 1 d D U . . .
H13F H 0.187969 0.628916 0.711351 0.124 Uiso 1 1 calc R . . . .
C14F C 0.2480(8) 0.6313(4) 0.7440(4) 0.120(7) Uani 1 1 d D U . . .
H14F H 0.265799 0.643877 0.733950 0.145 Uiso 1 1 calc R . . . .
C15F C 0.2676(7) 0.6225(4) 0.7716(4) 0.107(7) Uani 1 1 d D U . . .
H15F H 0.298262 0.629147 0.780895 0.128 Uiso 1 1 calc R . . . .
C16F C 0.2426(6) 0.6037(4) 0.7860(4) 0.097(6) Uani 1 1 d D U . . .
H16F H 0.255891 0.597322 0.805174 0.116 Uiso 1 1 calc R . . . .
N21F N 0.1036(5) 0.5797(3) 0.7517(3) 0.087(5) Uani 1 1 d D U . . .
N22F N 0.0596(5) 0.5750(3) 0.7347(3) 0.100(5) Uani 1 1 d D U . . .
C23F C 0.0578(7) 0.5859(4) 0.7074(4) 0.112(7) Uani 1 1 d D U . . .
H23F H 0.030401 0.585267 0.692083 0.134 Uiso 1 1 calc R . . . .
C24F C 0.1024(8) 0.5979(5) 0.7054(4) 0.135(9) Uani 1 1 d D U . . .
H24F H 0.113201 0.606756 0.688435 0.162 Uiso 1 1 calc R . . . .
C25F C 0.1290(5) 0.5943(3) 0.7338(3) 0.088(5) Uani 1 1 d D U . . .
C26F C 0.0215(7) 0.5590(4) 0.7469(5) 0.104(6) Uani 1 1 d D U . . .
H26K H 0.026341 0.559862 0.769455 0.124 Uiso 1 1 calc R . . . .
H26L H -0.012067 0.566224 0.740751 0.124 Uiso 1 1 calc R . . . .
N31F N -0.0148(5) 0.4417(3) 0.6008(3) 0.091(5) Uani 1 1 d D U . . .
C32F C 0.0347(6) 0.4363(3) 0.6092(3) 0.089(6) Uani 1 1 d D U . . .
C33F C 0.0657(6) 0.4249(3) 0.5897(3) 0.099(6) Uani 1 1 d D U . . .
H33F H 0.100004 0.421511 0.596209 0.118 Uiso 1 1 calc R . . . .
C34F C 0.0464(8) 0.4186(4) 0.5607(4) 0.115(7) Uani 1 1 d D U . . .
H34F H 0.067626 0.411118 0.546916 0.138 Uiso 1 1 calc R . . . .
C35F C -0.0035(7) 0.4229(4) 0.5517(4) 0.108(7) Uani 1 1 d D U . . .
H35G H -0.017881 0.417602 0.532281 0.130 Uiso 1 1 calc R . . . .
C36F C -0.0320(7) 0.4354(4) 0.5717(3) 0.115(7) Uani 1 1 d D U . . .
H36F H -0.065669 0.439857 0.564776 0.138 Uiso 1 1 calc R . . . .
N41F N 0.0169(5) 0.4479(3) 0.6604(2) 0.081(4) Uani 1 1 d D U . . .
N42F N 0.0404(5) 0.4475(3) 0.6886(2) 0.078(4) Uani 1 1 d D U . . .
C43F C 0.0885(5) 0.4402(4) 0.6877(3) 0.091(6) Uani 1 1 d D U . . .
H43F H 0.112561 0.438602 0.704749 0.110 Uiso 1 1 calc R . . . .
C44F C 0.0970(6) 0.4355(4) 0.6584(3) 0.103(7) Uani 1 1 d D U . . .
H44F H 0.127610 0.430084 0.650733 0.124 Uiso 1 1 calc R . . . .
C45F C 0.0504(5) 0.4403(3) 0.6417(3) 0.079(5) Uani 1 1 d D U . . .
C46F C 0.0138(7) 0.4538(4) 0.7154(4) 0.097(5) Uani 1 1 d D U . . .
H46K H 0.028906 0.444258 0.733143 0.117 Uiso 1 1 calc R . . . .
H46L H -0.021973 0.448585 0.711682 0.117 Uiso 1 1 calc R . . . .
C51F C 0.0203(6) 0.5328(3) 0.7384(4) 0.088(5) Uani 1 1 d D U . . .
C52F C 0.0491(7) 0.5230(3) 0.7171(4) 0.094(5) Uani 1 1 d D U . . .
H52F H 0.070087 0.533884 0.706711 0.113 Uiso 1 1 calc R . . . .
C53F C 0.0487(6) 0.4975(3) 0.7100(4) 0.086(5) Uani 1 1 d D U . . .
H53F H 0.071245 0.491151 0.696210 0.103 Uiso 1 1 calc R . . . .
C54F C 0.0159(6) 0.4817(3) 0.7228(4) 0.089(5) Uani 1 1 d D U . . .
C55F C -0.0131(6) 0.4908(3) 0.7460(3) 0.096(5) Uani 1 1 d D U . . .
C56F C -0.0139(6) 0.5170(3) 0.7526(3) 0.104(6) Uani 1 1 d D U . . .
C61F C -0.0467(7) 0.5265(4) 0.7741(4) 0.114(7) Uani 1 1 d D U . . .
H61F H -0.047760 0.543957 0.778069 0.137 Uiso 1 1 calc R . . . .
C62F C -0.0762(8) 0.5105(4) 0.7888(4) 0.120(8) Uani 1 1 d D U . . .
H62F H -0.097132 0.516637 0.803571 0.144 Uiso 1 1 calc R . . . .
C63F C -0.0757(7) 0.4853(4) 0.7821(4) 0.105(6) Uani 1 1 d D U . . .
H63F H -0.097108 0.474480 0.792289 0.126 Uiso 1 1 calc R . . . .
C64F C -0.0462(7) 0.4751(4) 0.7617(4) 0.109(6) Uani 1 1 d D U . . .
H64F H -0.047432 0.457583 0.757818 0.130 Uiso 1 1 calc R . . . .
N11G N 0.1207(6) 0.2493(3) 0.6352(4) 0.116(6) Uani 1 1 d D U . . .
C12G C 0.1522(6) 0.2626(3) 0.6552(3) 0.104(6) Uani 1 1 d D U . . .
C13G C 0.1629(8) 0.2550(4) 0.6852(4) 0.133(9) Uani 1 1 d D U . . .
H13G H 0.186325 0.263880 0.698647 0.160 Uiso 1 1 calc R . . . .
C14G C 0.1378(10) 0.2340(4) 0.6947(5) 0.143(10) Uani 1 1 d D U . . .
H14G H 0.141844 0.229249 0.715535 0.172 Uiso 1 1 calc R . . . .
C15G C 0.1074(11) 0.2199(4) 0.6746(5) 0.157(11) Uani 1 1 d D U . . .
H15G H 0.092400 0.204846 0.680992 0.188 Uiso 1 1 calc R . . . .
C16G C 0.0992(9) 0.2281(4) 0.6447(5) 0.146(10) Uani 1 1 d D U . . .
H16G H 0.077893 0.218639 0.630607 0.175 Uiso 1 1 calc R . . . .
N21G N 0.1559(6) 0.2940(3) 0.6165(3) 0.102(5) Uani 1 1 d D U . . .
N22G N 0.1774(6) 0.3171(3) 0.6140(3) 0.104(5) Uani 1 1 d D U . . .
C23G C 0.2069(7) 0.3228(3) 0.6390(4) 0.109(7) Uani 1 1 d D U . . .
H23G H 0.226372 0.337612 0.642109 0.131 Uiso 1 1 calc R . . . .
C24G C 0.2044(8) 0.3035(3) 0.6593(4) 0.113(7) Uani 1 1 d D U . . .
H24G H 0.220108 0.302610 0.679486 0.135 Uiso 1 1 calc R . . . .
C25G C 0.1736(7) 0.2857(3) 0.6441(4) 0.100(6) Uani 1 1 d D U . . .
C26G C 0.1675(9) 0.3321(4) 0.5864(4) 0.113(6) Uani 1 1 d D U . . .
H26M H 0.171984 0.349981 0.591901 0.136 Uiso 1 1 calc R . . . .
H26N H 0.131762 0.329692 0.578679 0.136 Uiso 1 1 calc R . . . .
N31G N 0.4786(5) 0.3304(3) 0.5224(3) 0.101(5) Uani 1 1 d D U . . .
C32G C 0.4720(6) 0.3053(3) 0.5198(4) 0.106(6) Uani 1 1 d D U . . .
C33G C 0.5120(7) 0.2889(3) 0.5225(5) 0.117(7) Uani 1 1 d D U . . .
H33G H 0.506747 0.271315 0.520395 0.140 Uiso 1 1 calc R . . . .
C34G C 0.5601(7) 0.2985(4) 0.5282(5) 0.126(8) Uani 1 1 d D U . . .
H34G H 0.588136 0.287449 0.530865 0.151 Uiso 1 1 calc R . . . .
C35G C 0.5679(7) 0.3239(4) 0.5300(5) 0.123(8) Uani 1 1 d D U . . .
H35H H 0.600987 0.330777 0.532004 0.148 Uiso 1 1 calc R . . . .
C36G C 0.5256(6) 0.3392(4) 0.5287(5) 0.107(7) Uani 1 1 d D U . . .
H36G H 0.530037 0.356662 0.532387 0.129 Uiso 1 1 calc R . . . .
N41G N 0.3835(5) 0.3140(3) 0.5072(3) 0.097(5) Uani 1 1 d D U . . .
N42G N 0.3409(5) 0.3003(3) 0.4979(4) 0.110(5) Uani 1 1 d D U . . .
C43G C 0.3516(7) 0.2759(3) 0.4980(5) 0.130(9) Uani 1 1 d D U . . .
H43G H 0.328568 0.262827 0.491876 0.156 Uiso 1 1 calc R . . . .
C44G C 0.4010(7) 0.2727(3) 0.5083(6) 0.124(8) Uani 1 1 d D U . . .
H44G H 0.418698 0.257373 0.511855 0.148 Uiso 1 1 calc R . . . .
C45G C 0.4197(5) 0.2971(3) 0.5123(5) 0.103(6) Uani 1 1 d D U . . .
C46G C 0.2939(7) 0.3132(4) 0.4891(5) 0.126(7) Uani 1 1 d D U . . .
H46M H 0.274666 0.303367 0.472984 0.151 Uiso 1 1 calc R . . . .
H46N H 0.301755 0.329673 0.480265 0.151 Uiso 1 1 calc R . . . .
C51G C 0.1996(7) 0.3263(4) 0.5617(4) 0.107(6) Uani 1 1 d D U . . .
C52G C 0.2425(7) 0.3117(4) 0.5662(4) 0.108(7) Uani 1 1 d D U . . .
H52G H 0.250499 0.304148 0.585485 0.130 Uiso 1 1 calc R . . . .
C53G C 0.2746(7) 0.3078(4) 0.5431(4) 0.099(6) Uani 1 1 d D U . . .
H53G H 0.305067 0.298670 0.547192 0.119 Uiso 1 1 calc R . . . .
C54G C 0.2618(7) 0.3173(4) 0.5143(4) 0.102(6) Uani 1 1 d D U . . .
C55G C 0.2180(7) 0.3323(3) 0.5086(4) 0.114(7) Uani 1 1 d D U . . .
C56G C 0.1882(6) 0.3385(3) 0.5331(4) 0.115(7) Uani 1 1 d D U . . .
C61G C 0.1467(7) 0.3557(4) 0.5278(5) 0.146(9) Uani 1 1 d D U . . .
H61G H 0.127153 0.360449 0.543955 0.175 Uiso 1 1 calc R . . . .
C62G C 0.1358(9) 0.3651(5) 0.4992(5) 0.171(12) Uani 1 1 d D U . . .
H62G H 0.106967 0.375438 0.495409 0.206 Uiso 1 1 calc R . . . .
C63G C 0.1650(8) 0.3600(4) 0.4758(5) 0.141(9) Uani 1 1 d D U . . .
H63G H 0.157687 0.368105 0.456674 0.170 Uiso 1 1 calc R . . . .
C64G C 0.2045(8) 0.3436(4) 0.4794(4) 0.128(8) Uani 1 1 d D U . . .
H64G H 0.223125 0.339689 0.462554 0.153 Uiso 1 1 calc R . . . .
N11H N 0.3301(6) 0.3727(3) 0.5180(3) 0.109(6) Uani 1 1 d D U . . .
C12H C 0.3110(6) 0.3751(3) 0.5456(3) 0.103(7) Uani 1 1 d D U . . .
C13H C 0.2675(6) 0.3883(4) 0.5501(4) 0.122(8) Uani 1 1 d D U . . .
H13H H 0.255345 0.389241 0.569684 0.146 Uiso 1 1 calc R . . . .
C14H C 0.2420(7) 0.4003(4) 0.5253(4) 0.120(7) Uani 1 1 d D U . . .
H14H H 0.211577 0.409176 0.527596 0.144 Uiso 1 1 calc R . . . .
C15H C 0.2616(8) 0.3991(4) 0.4972(4) 0.126(8) Uani 1 1 d D U . . .
H15H H 0.247053 0.408660 0.480562 0.152 Uiso 1 1 calc R . . . .
C16H C 0.3027(8) 0.3837(4) 0.4937(4) 0.127(8) Uani 1 1 d D U . . .
H16H H 0.312262 0.380623 0.473761 0.152 Uiso 1 1 calc R . . . .
N21H N 0.3916(5) 0.3584(3) 0.5675(3) 0.084(5) Uani 1 1 d D U . . .
N22H N 0.4124(5) 0.3525(3) 0.5959(3) 0.098(5) Uani 1 1 d D U . . .
C23H C 0.3795(6) 0.3564(4) 0.6163(3) 0.112(8) Uani 1 1 d D U . . .
H23H H 0.386057 0.354303 0.637669 0.135 Uiso 1 1 calc R . . . .
C24H C 0.3347(6) 0.3640(4) 0.6020(3) 0.100(6) Uani 1 1 d D U . . .
H24H H 0.303750 0.366997 0.610667 0.120 Uiso 1 1 calc R . . . .
C25H C 0.3447(6) 0.3662(4) 0.5714(3) 0.090(6) Uani 1 1 d D U . . .
C26H C 0.4662(6) 0.3459(4) 0.6017(5) 0.098(6) Uani 1 1 d D U . . .
H26O H 0.479462 0.352267 0.621938 0.118 Uiso 1 1 calc R . . . .
H26P H 0.485831 0.353737 0.586068 0.118 Uiso 1 1 calc R . . . .
N31H N 0.3891(6) 0.1906(3) 0.6701(3) 0.103(6) Uani 1 1 d D U . . .
C32H C 0.3685(6) 0.1874(3) 0.6414(3) 0.103(6) Uani 1 1 d D U . . .
C33H C 0.3310(7) 0.1697(3) 0.6357(4) 0.115(7) Uani 1 1 d D U . . .
H33H H 0.315481 0.167766 0.615612 0.137 Uiso 1 1 calc R . . . .
C34H C 0.3155(8) 0.1548(4) 0.6591(4) 0.116(8) Uani 1 1 d D U . . .
H34H H 0.291103 0.142061 0.654598 0.139 Uiso 1 1 calc R . . . .
C35H C 0.3351(8) 0.1584(4) 0.6884(4) 0.120(8) Uani 1 1 d D U . . .
H35I H 0.322578 0.149662 0.704997 0.144 Uiso 1 1 calc R . . . .
C36H C 0.3744(7) 0.1757(4) 0.6928(4) 0.106(7) Uani 1 1 d D U . . .
H36H H 0.391637 0.177084 0.712524 0.127 Uiso 1 1 calc R . . . .
N41H N 0.4351(6) 0.2138(3) 0.6245(3) 0.115(6) Uani 1 1 d D U . . .
N42H N 0.4490(6) 0.2229(3) 0.5974(3) 0.123(6) Uani 1 1 d D U . . .
C43H C 0.4166(7) 0.2154(4) 0.5740(4) 0.130(9) Uani 1 1 d D U . . .
H43H H 0.418561 0.219297 0.553065 0.156 Uiso 1 1 calc R . . . .
C44H C 0.3804(8) 0.2012(4) 0.5857(4) 0.119(8) Uani 1 1 d D U . . .
H44H H 0.352391 0.193318 0.574816 0.143 Uiso 1 1 calc R . . . .
C45H C 0.3930(7) 0.2005(4) 0.6171(3) 0.113(7) Uani 1 1 d D U . . .
C46H C 0.4954(7) 0.2372(4) 0.5951(5) 0.105(6) Uani 1 1 d D U . . .
H46O H 0.509233 0.233325 0.575469 0.126 Uiso 1 1 calc R . . . .
H46P H 0.520671 0.232007 0.611702 0.126 Uiso 1 1 calc R . . . .
C51H C 0.4715(6) 0.3177(3) 0.6006(5) 0.090(5) Uani 1 1 d D U . . .
C52H C 0.4314(6) 0.3015(3) 0.5984(4) 0.091(5) Uani 1 1 d D U . . .
H52H H 0.397990 0.308017 0.597184 0.109 Uiso 1 1 calc R . . . .
C53H C 0.4388(6) 0.2756(3) 0.5979(4) 0.096(5) Uani 1 1 d D U . . .
H53H H 0.410695 0.264605 0.598093 0.115 Uiso 1 1 calc R . . . .
C54H C 0.4866(6) 0.2659(3) 0.5972(5) 0.105(6) Uani 1 1 d D U . . .
C55H C 0.5291(6) 0.2821(3) 0.5998(4) 0.099(6) Uani 1 1 d D U . . .
C56H C 0.5220(5) 0.3084(3) 0.6018(4) 0.096(5) Uani 1 1 d D U . . .
C61H C 0.5663(6) 0.3241(3) 0.6053(4) 0.103(6) Uani 1 1 d D U . . .
H61H H 0.562882 0.341728 0.606644 0.124 Uiso 1 1 calc R . . . .
C62H C 0.6131(7) 0.3136(4) 0.6066(6) 0.134(9) Uani 1 1 d D U . . .
H62H H 0.641924 0.324087 0.609441 0.161 Uiso 1 1 calc R . . . .
C63H C 0.6198(7) 0.2883(4) 0.6038(7) 0.156(12) Uani 1 1 d D U . . .
H63H H 0.652979 0.281719 0.604150 0.188 Uiso 1 1 calc R . . . .
C64H C 0.5796(6) 0.2725(4) 0.6006(5) 0.108(7) Uani 1 1 d D U . . .
H64H H 0.584951 0.254962 0.598894 0.130 Uiso 1 1 calc R . . . .
N11I N 0.1104(5) 0.2822(3) 0.5397(4) 0.116(6) Uani 1 1 d D U . . .
C12I C 0.1451(6) 0.2743(3) 0.5209(4) 0.114(7) Uani 1 1 d D U . . .
C13I C 0.1457(8) 0.2827(4) 0.4911(4) 0.136(8) Uani 1 1 d D U . . .
H13I H 0.170804 0.277272 0.478520 0.163 Uiso 1 1 calc R . . . .
C14I C 0.1081(8) 0.2995(4) 0.4803(4) 0.124(8) Uani 1 1 d D U . . .
H14I H 0.107504 0.305393 0.459956 0.149 Uiso 1 1 calc R . . . .
C15I C 0.0720(9) 0.3078(5) 0.4986(5) 0.148(10) Uani 1 1 d D U . . .
H15I H 0.045795 0.318869 0.491128 0.178 Uiso 1 1 calc R . . . .
C16I C 0.0756(8) 0.2991(4) 0.5284(5) 0.122(7) Uani 1 1 d D U . . .
H16I H 0.052333 0.305461 0.541763 0.146 Uiso 1 1 calc R . . . .
N21I N 0.1688(6) 0.2428(3) 0.5590(3) 0.115(6) Uani 1 1 d D U . . .
N22I N 0.2033(7) 0.2237(3) 0.5629(4) 0.122(6) Uani 1 1 d D U . . .
C23I C 0.2328(7) 0.2233(4) 0.5398(4) 0.120(7) Uani 1 1 d D U . . .
H23I H 0.259460 0.211808 0.537488 0.144 Uiso 1 1 calc R . . . .
C24I C 0.2185(8) 0.2421(4) 0.5202(4) 0.130(8) Uani 1 1 d D U . . .
H24I H 0.232638 0.246300 0.501745 0.156 Uiso 1 1 calc R . . . .
C25I C 0.1784(7) 0.2539(3) 0.5328(4) 0.111(6) Uani 1 1 d D U . . .
C26I C 0.2014(8) 0.2081(4) 0.5902(4) 0.111(7) Uani 1 1 d D U . . .
H26Q H 0.212343 0.190879 0.585533 0.133 Uiso 1 1 calc R . . . .
H26R H 0.166047 0.207136 0.595651 0.133 Uiso 1 1 calc R . . . .
N31I N 0.5087(6) 0.2533(3) 0.6767(4) 0.115(6) Uani 1 1 d D U . . .
C32I C 0.4868(6) 0.2761(3) 0.6769(4) 0.108(6) Uani 1 1 d D U . . .
C33I C 0.5152(7) 0.2980(3) 0.6772(4) 0.115(7) Uani 1 1 d D U . . .
H33I H 0.499721 0.314060 0.676790 0.138 Uiso 1 1 calc R . . . .
C34I C 0.5673(8) 0.2954(4) 0.6780(5) 0.133(8) Uani 1 1 d D U . . .
H34I H 0.587682 0.309996 0.678423 0.160 Uiso 1 1 calc R . . . .
C35I C 0.5902(7) 0.2723(4) 0.6782(6) 0.136(9) Uani 1 1 d D U . . .
H35J H 0.625937 0.270709 0.679572 0.164 Uiso 1 1 calc R . . . .
C36I C 0.5592(7) 0.2515(4) 0.6765(5) 0.128(8) Uani 1 1 d D U . . .
H36I H 0.573968 0.235383 0.675065 0.153 Uiso 1 1 calc R . . . .
N41I N 0.4092(5) 0.2555(3) 0.6850(4) 0.103(5) Uani 1 1 d D U . . .
N42I N 0.3615(6) 0.2623(3) 0.6907(4) 0.106(5) Uani 1 1 d D U . . .
C43I C 0.3564(7) 0.2875(3) 0.6908(5) 0.127(7) Uani 1 1 d D U . . .
H43I H 0.326588 0.296485 0.694335 0.153 Uiso 1 1 calc R . . . .
C44I C 0.4015(7) 0.2976(3) 0.6851(5) 0.123(7) Uani 1 1 d D U . . .
H44I H 0.409888 0.314878 0.684260 0.148 Uiso 1 1 calc R . . . .
C45I C 0.4327(6) 0.2771(3) 0.6808(5) 0.115(6) Uani 1 1 d D U . . .
C46I C 0.3242(7) 0.2432(4) 0.6972(5) 0.107(6) Uani 1 1 d D U . . .
H46Q H 0.302254 0.249965 0.712290 0.128 Uiso 1 1 calc R . . . .
H46R H 0.342063 0.228415 0.706292 0.128 Uiso 1 1 calc R . . . .
C51I C 0.2341(8) 0.2179(4) 0.6171(4) 0.120(7) Uani 1 1 d D U . . .
C52I C 0.2671(8) 0.2378(4) 0.6156(4) 0.114(7) Uani 1 1 d D U . . .
H52I H 0.267919 0.246911 0.597146 0.137 Uiso 1 1 calc R . . . .
C53I C 0.2990(7) 0.2448(4) 0.6409(4) 0.103(6) Uani 1 1 d D U . . .
H53I H 0.325861 0.256192 0.638602 0.123 Uiso 1 1 calc R . . . .
C54I C 0.2919(8) 0.2352(4) 0.6691(4) 0.105(6) Uani 1 1 d D U . . .
C55I C 0.2580(7) 0.2150(4) 0.6719(4) 0.120(8) Uani 1 1 d D U . . .
C56I C 0.2300(6) 0.2056(3) 0.6454(4) 0.120(7) Uani 1 1 d D U . . .
C61I C 0.1961(7) 0.1851(4) 0.6486(5) 0.156(11) Uani 1 1 d D U . . .
H61I H 0.176168 0.179050 0.631212 0.188 Uiso 1 1 calc R . . . .
C62I C 0.1922(9) 0.1742(4) 0.6761(5) 0.171(11) Uani 1 1 d D U . . .
H62I H 0.171879 0.159643 0.677434 0.205 Uiso 1 1 calc R . . . .
C63I C 0.2173(8) 0.1838(4) 0.7020(5) 0.150(10) Uani 1 1 d D U . . .
H63I H 0.212369 0.176509 0.721261 0.180 Uiso 1 1 calc R . . . .
C64I C 0.2489(8) 0.2036(4) 0.7004(4) 0.122(8) Uani 1 1 d D U . . .
H64I H 0.265572 0.210084 0.718694 0.146 Uiso 1 1 calc R . . . .
N11J N 0.6109(6) 0.3579(3) 0.8765(3) 0.126(7) Uani 1 1 d D U . . .
C12J C 0.5659(6) 0.3686(3) 0.8669(3) 0.101(6) Uani 1 1 d D U . . .
C13J C 0.5310(7) 0.3742(4) 0.8876(4) 0.134(9) Uani 1 1 d D U . . .
H13J H 0.499189 0.381473 0.881180 0.161 Uiso 1 1 calc R . . . .
C14J C 0.5442(9) 0.3688(5) 0.9180(4) 0.136(9) Uani 1 1 d D U . . .
H14J H 0.520982 0.372658 0.932646 0.163 Uiso 1 1 calc R . . . .
C15J C 0.5896(9) 0.3582(5) 0.9277(4) 0.159(11) Uani 1 1 d D U . . .
H15J H 0.598406 0.355035 0.948651 0.191 Uiso 1 1 calc R . . . .
C16J C 0.6224(8) 0.3521(4) 0.9057(4) 0.126(8) Uani 1 1 d D U . . .
H16J H 0.653282 0.343785 0.911633 0.151 Uiso 1 1 calc R . . . .
N21J N 0.5898(5) 0.3639(3) 0.8152(3) 0.092(5) Uani 1 1 d D U . . .
N22J N 0.5682(5) 0.3687(3) 0.7867(3) 0.091(5) Uani 1 1 d D U . . .
C23J C 0.5228(6) 0.3789(4) 0.7875(3) 0.101(7) Uani 1 1 d D U . . .
H23J H 0.500812 0.383611 0.770293 0.121 Uiso 1 1 calc R . . . .
C24J C 0.5131(6) 0.3814(4) 0.8170(4) 0.108(7) Uani 1 1 d D U . . .
H24J H 0.483796 0.388396 0.824606 0.130 Uiso 1 1 calc R . . . .
C25J C 0.5557(6) 0.3716(4) 0.8339(3) 0.091(6) Uani 1 1 d D U . . .
C26J C 0.5954(7) 0.3605(4) 0.7608(4) 0.103(6) Uani 1 1 d D U . . .
H26S H 0.570830 0.355806 0.743627 0.124 Uiso 1 1 calc R . . . .
H26T H 0.615725 0.345437 0.766790 0.124 Uiso 1 1 calc R . . . .
N31J N 0.6505(5) 0.5210(3) 0.6946(4) 0.110(6) Uani 1 1 d D U . . .
C32J C 0.6817(6) 0.5231(3) 0.7207(4) 0.111(7) Uani 1 1 d D U . . .
C33J C 0.6925(8) 0.5460(3) 0.7349(4) 0.135(9) Uani 1 1 d D U . . .
H33J H 0.713948 0.546833 0.753272 0.162 Uiso 1 1 calc R . . . .
C34J C 0.6714(8) 0.5677(3) 0.7216(5) 0.118(7) Uani 1 1 d D U . . .
H34J H 0.679219 0.583646 0.730322 0.141 Uiso 1 1 calc R . . . .
C35J C 0.6393(9) 0.5655(4) 0.6959(5) 0.122(8) Uani 1 1 d D U . . .
H35K H 0.622148 0.579846 0.687401 0.146 Uiso 1 1 calc R . . . .
C36J C 0.6318(7) 0.5423(3) 0.6822(4) 0.108(7) Uani 1 1 d D U . . .
H36J H 0.612486 0.541391 0.663033 0.129 Uiso 1 1 calc R . . . .
N41J N 0.6997(5) 0.4798(2) 0.7156(3) 0.081(4) Uani 1 1 d D U . . .
N42J N 0.7265(5) 0.4618(2) 0.7320(3) 0.081(4) Uani 1 1 d D U . . .
C43J C 0.7469(6) 0.4711(3) 0.7585(3) 0.078(5) Uani 1 1 d D U . . .
H43J H 0.765536 0.461810 0.774009 0.094 Uiso 1 1 calc R . . . .
C44J C 0.7365(7) 0.4958(3) 0.7595(3) 0.090(6) Uani 1 1 d D U . . .
H44J H 0.747559 0.507551 0.774883 0.108 Uiso 1 1 calc R . . . .
C45J C 0.7058(6) 0.5002(3) 0.7326(4) 0.086(5) Uani 1 1 d D U . . .
C46J C 0.7334(7) 0.4366(3) 0.7194(4) 0.090(5) Uani 1 1 d D U . . .
H46S H 0.768563 0.431123 0.724733 0.108 Uiso 1 1 calc R . . . .
H46T H 0.727957 0.437414 0.696876 0.108 Uiso 1 1 calc R . . . .
C51J C 0.6297(6) 0.3808(3) 0.7507(4) 0.087(5) Uani 1 1 d D U . . .
C52J C 0.6299(7) 0.4043(3) 0.7632(4) 0.093(5) Uani 1 1 d D U . . .
H52J H 0.609005 0.408173 0.779053 0.111 Uiso 1 1 calc R . . . .
C53J C 0.6615(7) 0.4221(3) 0.7521(4) 0.104(6) Uani 1 1 d D U . . .
H53J H 0.659177 0.438959 0.758949 0.124 Uiso 1 1 calc R . . . .
C54J C 0.6957(6) 0.4165(3) 0.7317(4) 0.084(5) Uani 1 1 d D U . . .
C55J C 0.6964(6) 0.3920(3) 0.7186(3) 0.086(5) Uani 1 1 d D U . . .
C56J C 0.6597(5) 0.3744(3) 0.7265(3) 0.086(5) Uani 1 1 d D U . . .
C61J C 0.6582(6) 0.3502(3) 0.7122(4) 0.095(6) Uani 1 1 d D U . . .
H61J H 0.633982 0.338187 0.717236 0.114 Uiso 1 1 calc R . . . .
C62J C 0.6915(8) 0.3445(4) 0.6914(5) 0.114(7) Uani 1 1 d D U . . .
H62J H 0.690225 0.328571 0.681752 0.137 Uiso 1 1 calc R . . . .
C63J C 0.7269(8) 0.3618(4) 0.6844(4) 0.108(7) Uani 1 1 d D U . . .
H63J H 0.749773 0.357268 0.669852 0.130 Uiso 1 1 calc R . . . .
C64J C 0.7309(6) 0.3850(3) 0.6971(4) 0.090(5) Uani 1 1 d D U . . .
H64J H 0.756170 0.396315 0.691656 0.108 Uiso 1 1 calc R . . . .
N11K N 0.6374(5) 0.4408(3) 0.6608(3) 0.090(5) Uani 1 1 d D U . . .
C12K C 0.6000(6) 0.4277(3) 0.6721(3) 0.095(5) Uani 1 1 d D U . . .
C13K C 0.5918(7) 0.4026(3) 0.6653(4) 0.105(6) Uani 1 1 d D U . . .
H13K H 0.565048 0.393750 0.673398 0.126 Uiso 1 1 calc R . . . .
C14K C 0.6232(8) 0.3908(3) 0.6463(5) 0.110(7) Uani 1 1 d D U . . .
H14K H 0.618966 0.373524 0.641785 0.132 Uiso 1 1 calc R . . . .
C15K C 0.6608(8) 0.4043(4) 0.6340(5) 0.115(7) Uani 1 1 d D U . . .
H15K H 0.681939 0.396488 0.620387 0.138 Uiso 1 1 calc R . . . .
C16K C 0.6671(6) 0.4293(4) 0.6417(4) 0.107(7) Uani 1 1 d D U . . .
H16K H 0.693123 0.438572 0.633317 0.128 Uiso 1 1 calc R . . . .
N21K N 0.5710(5) 0.4670(3) 0.6919(3) 0.084(4) Uani 1 1 d D U . . .
N22K N 0.5336(5) 0.4748(3) 0.7083(3) 0.091(4) Uani 1 1 d D U . . .
C23K C 0.5071(6) 0.4551(3) 0.7177(4) 0.103(6) Uani 1 1 d D U . . .
H23K H 0.479387 0.455855 0.729960 0.123 Uiso 1 1 calc R . . . .
C24K C 0.5270(6) 0.4342(3) 0.7066(4) 0.103(6) Uani 1 1 d D U . . .
H24K H 0.516214 0.417483 0.709303 0.124 Uiso 1 1 calc R . . . .
C25K C 0.5666(6) 0.4423(3) 0.6902(4) 0.098(5) Uani 1 1 d D U . . .
C26K C 0.5253(7) 0.5014(3) 0.7129(5) 0.103(6) Uani 1 1 d D U . . .
H26U H 0.488851 0.504521 0.714168 0.124 Uiso 1 1 calc R . . . .
H26V H 0.536304 0.510939 0.695397 0.124 Uiso 1 1 calc R . . . .
N31K N 0.5995(6) 0.4990(3) 0.9220(3) 0.125(7) Uani 1 1 d D U . . .
C32K C 0.6455(6) 0.4913(3) 0.9145(3) 0.101(6) Uani 1 1 d D U . . .
C33K C 0.6775(7) 0.4785(4) 0.9359(4) 0.125(8) Uani 1 1 d D U . . .
H33K H 0.709799 0.472808 0.931067 0.149 Uiso 1 1 calc R . . . .
C34K C 0.6607(8) 0.4743(5) 0.9642(4) 0.133(9) Uani 1 1 d D U . . .
H34K H 0.682275 0.465717 0.979013 0.160 Uiso 1 1 calc R . . . .
C35K C 0.6144(9) 0.4820(4) 0.9718(4) 0.122(8) Uani 1 1 d D U . . .
H35L H 0.603773 0.479109 0.991537 0.146 Uiso 1 1 calc R . . . .
C36K C 0.5839(7) 0.4941(4) 0.9498(4) 0.113(7) Uani 1 1 d D U . . .
H36K H 0.551025 0.499093 0.954241 0.135 Uiso 1 1 calc R . . . .
N41K N 0.6315(5) 0.5160(3) 0.8686(3) 0.112(5) Uani 1 1 d D U . . .
N42K N 0.6585(6) 0.5222(3) 0.8451(3) 0.128(7) Uani 1 1 d D U . . .
C43K C 0.7027(6) 0.5094(4) 0.8467(4) 0.129(8) Uani 1 1 d D U . . .
H43K H 0.728180 0.511092 0.832969 0.154 Uiso 1 1 calc R . . . .
C44K C 0.7046(6) 0.4938(4) 0.8712(4) 0.110(6) Uani 1 1 d D U . . .
H44K H 0.730127 0.481950 0.877487 0.131 Uiso 1 1 calc R . . . .
C45K C 0.6604(6) 0.4992(4) 0.8847(3) 0.107(6) Uani 1 1 d D U . . .
C46K C 0.6408(10) 0.5420(4) 0.8238(5) 0.145(9) Uani 1 1 d D U . . .
H46U H 0.669965 0.551898 0.817924 0.174 Uiso 1 1 calc R . . . .
H46V H 0.617967 0.553433 0.833830 0.174 Uiso 1 1 calc R . . . .
C51K C 0.5542(8) 0.5102(3) 0.7417(4) 0.105(6) Uani 1 1 d D U . . .
C52K C 0.5806(7) 0.4946(3) 0.7623(4) 0.095(6) Uani 1 1 d D U . . .
H52K H 0.581840 0.477077 0.758378 0.114 Uiso 1 1 calc R . . . .
C53K C 0.6055(9) 0.5044(4) 0.7886(4) 0.120(8) Uani 1 1 d D U . . .
H53K H 0.619306 0.493224 0.803893 0.144 Uiso 1 1 calc R . . . .
C54K C 0.6108(9) 0.5297(4) 0.7934(4) 0.121(7) Uani 1 1 d D U . . .
C55K C 0.5850(8) 0.5467(3) 0.7727(4) 0.122(7) Uani 1 1 d D U . . .
C56K C 0.5566(7) 0.5367(3) 0.7465(4) 0.115(7) Uani 1 1 d D U . . .
C61K C 0.5282(8) 0.5533(4) 0.7259(4) 0.122(8) Uani 1 1 d D U . . .
H61K H 0.509670 0.546816 0.708292 0.146 Uiso 1 1 calc R . . . .
C62K C 0.5278(8) 0.5783(4) 0.7317(4) 0.115(7) Uani 1 1 d D U . . .
H62K H 0.507558 0.589207 0.718752 0.138 Uiso 1 1 calc R . . . .
C63K C 0.5569(9) 0.5877(4) 0.7565(5) 0.140(9) Uani 1 1 d D U . . .
H63K H 0.558423 0.605361 0.758917 0.168 Uiso 1 1 calc R . . . .
C64K C 0.5835(9) 0.5733(4) 0.7777(5) 0.138(9) Uani 1 1 d D U . . .
H64K H 0.600708 0.580615 0.795312 0.166 Uiso 1 1 calc R . . . .
N11L N 0.7105(6) 0.3409(3) 0.7980(3) 0.115(6) Uani 1 1 d D U . . .
C12L C 0.7436(7) 0.3596(3) 0.7924(3) 0.115(7) Uani 1 1 d D U . . .
C13L C 0.7764(7) 0.3574(4) 0.7693(4) 0.134(8) Uani 1 1 d D U . . .
H13L H 0.798332 0.370801 0.765233 0.160 Uiso 1 1 calc R . . . .
C14L C 0.7766(10) 0.3353(5) 0.7525(5) 0.168(11) Uani 1 1 d D U . . .
H14L H 0.798945 0.333526 0.736860 0.202 Uiso 1 1 calc R . . . .
C15L C 0.7445(10) 0.3160(4) 0.7584(5) 0.154(10) Uani 1 1 d D U . . .
H15L H 0.745865 0.300404 0.748218 0.185 Uiso 1 1 calc R . . . .
C16L C 0.7098(8) 0.3203(4) 0.7799(5) 0.136(9) Uani 1 1 d D U . . .
H16L H 0.684311 0.308092 0.782074 0.164 Uiso 1 1 calc R . . . .
N21L N 0.7226(5) 0.3792(3) 0.8388(3) 0.094(5) Uani 1 1 d D U . . .
N22L N 0.7351(6) 0.4004(3) 0.8550(3) 0.103(5) Uani 1 1 d D U . . .
C23L C 0.7645(7) 0.4149(3) 0.8390(4) 0.113(7) Uani 1 1 d D U . . .
H23L H 0.777186 0.430893 0.845213 0.135 Uiso 1 1 calc R . . . .
C24L C 0.7732(7) 0.4031(3) 0.8127(4) 0.108(6) Uani 1 1 d D U . . .
H24L H 0.793560 0.408737 0.797397 0.130 Uiso 1 1 calc R . . . .
C25L C 0.7455(7) 0.3809(3) 0.8132(4) 0.101(5) Uani 1 1 d D U . . .
C26L C 0.7191(8) 0.4040(5) 0.8856(4) 0.124(8) Uani 1 1 d D U . . .
H26W H 0.744881 0.414033 0.897649 0.149 Uiso 1 1 calc R . . . .
H26X H 0.716980 0.387468 0.895590 0.149 Uiso 1 1 calc R . . . .
N31L N 0.5088(6) 0.5377(3) 0.8397(3) 0.111(6) Uani 1 1 d D U . . .
C32L C 0.4872(7) 0.5206(3) 0.8205(3) 0.127(8) Uani 1 1 d D U . . .
C33L C 0.4592(8) 0.5279(4) 0.7938(4) 0.129(8) Uani 1 1 d D U . . .
H33L H 0.443272 0.515946 0.780225 0.155 Uiso 1 1 calc R . . . .
C34L C 0.4556(9) 0.5534(4) 0.7880(4) 0.140(10) Uani 1 1 d D U . . .
H34L H 0.438347 0.558765 0.769360 0.168 Uiso 1 1 calc R . . . .
C35L C 0.4759(10) 0.5714(4) 0.8079(5) 0.158(11) Uani 1 1 d D U . . .
H35M H 0.469570 0.588741 0.804853 0.190 Uiso 1 1 calc R . . . .
C36L C 0.5062(10) 0.5623(4) 0.8330(4) 0.142(9) Uani 1 1 d D U . . .
H36L H 0.525588 0.573855 0.845600 0.171 Uiso 1 1 calc R . . . .
N41L N 0.5095(6) 0.4886(3) 0.8576(3) 0.106(6) Uani 1 1 d D U . . .
N42L N 0.5031(6) 0.4632(3) 0.8602(3) 0.112(6) Uani 1 1 d D U . . .
C43L C 0.4790(8) 0.4537(4) 0.8348(4) 0.132(8) Uani 1 1 d D U . . .
H43L H 0.470272 0.436677 0.831267 0.159 Uiso 1 1 calc R . . . .
C44L C 0.4693(8) 0.4732(4) 0.8149(4) 0.136(8) Uani 1 1 d D U . . .
H44L H 0.452617 0.472456 0.794996 0.163 Uiso 1 1 calc R . . . .
C45L C 0.4891(7) 0.4944(3) 0.8301(3) 0.101(6) Uani 1 1 d D U . . .
C46L C 0.5216(9) 0.4502(4) 0.8882(4) 0.117(7) Uani 1 1 d D U . . .
H46W H 0.498070 0.436378 0.891974 0.140 Uiso 1 1 calc R . . . .
H46X H 0.521571 0.462024 0.905465 0.140 Uiso 1 1 calc R . . . .
C51L C 0.6682(7) 0.4171(5) 0.8857(3) 0.117(7) Uani 1 1 d D U . . .
C52L C 0.6444(7) 0.4279(4) 0.8600(3) 0.111(7) Uani 1 1 d D U . . .
H52L H 0.660101 0.427623 0.841451 0.133 Uiso 1 1 calc R . . . .
C53L C 0.5975(7) 0.4393(4) 0.8611(4) 0.109(7) Uani 1 1 d D U . . .
H53L H 0.581995 0.446924 0.843200 0.131 Uiso 1 1 calc R . . . .
C54L C 0.5730(7) 0.4397(4) 0.8874(4) 0.102(6) Uani 1 1 d D U . . .
C55L C 0.5954(6) 0.4276(4) 0.9142(3) 0.114(7) Uani 1 1 d D U . . .
C56L C 0.6443(6) 0.4175(3) 0.9135(3) 0.102(6) Uani 1 1 d D U . . .
C61L C 0.6682(7) 0.4071(4) 0.9415(3) 0.121(8) Uani 1 1 d D U . . .
H61L H 0.700706 0.399725 0.941875 0.145 Uiso 1 1 calc R . . . .
C62L C 0.6435(8) 0.4081(5) 0.9674(4) 0.133(9) Uani 1 1 d D U . . .
H62L H 0.660205 0.402257 0.985958 0.160 Uiso 1 1 calc R . . . .
C63L C 0.5956(9) 0.4172(5) 0.9675(4) 0.148(10) Uani 1 1 d D U . . .
H63L H 0.579049 0.416305 0.985790 0.177 Uiso 1 1 calc R . . . .
C64L C 0.5707(8) 0.4275(4) 0.9422(4) 0.128(8) Uani 1 1 d D U . . .
H64L H 0.537855 0.434334 0.942900 0.154 Uiso 1 1 calc R . . . .
N11M N 0.3650(6) 0.2369(4) 0.9704(3) 0.130(7) Uani 1 1 d D U . . .
C12M C 0.4100(7) 0.2277(4) 0.9638(3) 0.120(7) Uani 1 1 d D U . . .
C13M C 0.4393(8) 0.2139(5) 0.9856(4) 0.169(12) Uani 1 1 d D U . . .
H13M H 0.471277 0.207543 0.981314 0.203 Uiso 1 1 calc R . . . .
C14M C 0.4208(10) 0.2097(5) 1.0138(5) 0.159(11) Uani 1 1 d D U . . .
H14M H 0.440219 0.200224 1.028764 0.191 Uiso 1 1 calc R . . . .
C15M C 0.3751(10) 0.2192(5) 1.0201(5) 0.164(11) Uani 1 1 d D U . . .
H15M H 0.362186 0.216111 1.039265 0.196 Uiso 1 1 calc R . . . .
C16M C 0.3479(8) 0.2333(4) 0.9980(4) 0.140(8) Uani 1 1 d D U . . .
H16M H 0.316694 0.240476 1.002304 0.168 Uiso 1 1 calc R . . . .
N21M N 0.3964(5) 0.2477(3) 0.9144(3) 0.112(6) Uani 1 1 d D U . . .
N22M N 0.4232(7) 0.2501(3) 0.8900(3) 0.118(6) Uani 1 1 d D U . . .
C23M C 0.4668(8) 0.2377(5) 0.8937(5) 0.174(14) Uani 1 1 d D U . . .
H23M H 0.491310 0.236937 0.879212 0.209 Uiso 1 1 calc R . . . .
C24M C 0.4704(8) 0.2264(6) 0.9210(5) 0.193(16) Uani 1 1 d D U . . .
H24M H 0.497070 0.216184 0.929798 0.231 Uiso 1 1 calc R . . . .
C25M C 0.4254(7) 0.2332(4) 0.9336(4) 0.121(7) Uani 1 1 d D U . . .
C26M C 0.4038(10) 0.2668(5) 0.8651(5) 0.143(9) Uani 1 1 d D U . . .
H26Y H 0.370005 0.260898 0.857068 0.172 Uiso 1 1 calc R . . . .
H H 0.399856 0.283865 0.873461 0.172 Uiso 1 1 calc R . . . .
N31M N 0.5236(7) 0.1894(3) 0.6800(4) 0.130(7) Uani 1 1 d D U . . .
C32M C 0.5455(7) 0.1838(4) 0.7077(4) 0.146(9) Uani 1 1 d D U . . .
C33M C 0.5820(10) 0.1652(5) 0.7110(5) 0.221(18) Uani 1 1 d D U . . .
H33M H 0.596784 0.160399 0.730475 0.265 Uiso 1 1 calc R . . . .
C34M C 0.5961(11) 0.1540(6) 0.6846(6) 0.199(15) Uani 1 1 d D U . . .
H34M H 0.624166 0.142968 0.685959 0.239 Uiso 1 1 calc R . . . .
C35M C 0.5709(10) 0.1583(5) 0.6565(5) 0.159(10) Uani 1 1 d D U . . .
H35N H 0.576907 0.148536 0.639113 0.191 Uiso 1 1 calc R . . . .
C36M C 0.5366(10) 0.1775(5) 0.6552(5) 0.158(11) Uani 1 1 d D U . . .
H36M H 0.521485 0.182561 0.635907 0.190 Uiso 1 1 calc R . . . .
N41M N 0.4836(7) 0.2108(4) 0.7287(4) 0.147(8) Uani 1 1 d D U . . .
N42M N 0.4755(7) 0.2201(4) 0.7567(4) 0.147(8) Uani 1 1 d D U . . .
C43M C 0.5110(9) 0.2118(5) 0.7773(4) 0.171(12) Uani 1 1 d D U . . .
H43M H 0.512734 0.215383 0.798496 0.206 Uiso 1 1 calc R . . . .
C44M C 0.5444(10) 0.1975(5) 0.7635(5) 0.174(12) Uani 1 1 d D U . . .
H44M H 0.574239 0.189679 0.772393 0.209 Uiso 1 1 calc R . . . .
C45M C 0.5248(9) 0.1968(5) 0.7331(4) 0.157(10) Uani 1 1 d D U . . .
C46M C 0.4364(10) 0.2391(5) 0.7598(6) 0.156(10) Uani 1 1 d D U . . .
H46Y H 0.403336 0.230817 0.761257 0.187 Uiso 1 1 calc R . . . .
HA H 0.433666 0.250094 0.741648 0.187 Uiso 1 1 calc R . . . .
N51M N 0.7231(6) 0.3206(3) 0.8674(4) 0.125(7) Uani 1 1 d D U . . .
C52M C 0.7160(6) 0.2957(4) 0.8642(5) 0.163(12) Uani 1 1 d D U . . .
C53M C 0.7502(8) 0.2788(4) 0.8782(7) 0.199(16) Uani 1 1 d D U . . .
H53M H 0.744475 0.261228 0.876803 0.238 Uiso 1 1 calc R . . . .
C54M C 0.7932(9) 0.2884(5) 0.8945(8) 0.25(2) Uani 1 1 d D U . . .
H54M H 0.819641 0.277388 0.901592 0.295 Uiso 1 1 calc R . . . .
C55M C 0.7978(10) 0.3138(5) 0.9004(8) 0.24(2) Uani 1 1 d D U . . .
H55M H 0.822648 0.320239 0.915088 0.288 Uiso 1 1 calc R . . . .
C56M C 0.7639(7) 0.3293(4) 0.8834(5) 0.134(9) Uani 1 1 d D U . . .
H56M H 0.770232 0.346848 0.883313 0.161 Uiso 1 1 calc R . . . .
N61M N 0.6343(5) 0.3046(3) 0.8388(4) 0.113(6) Uani 1 1 d D U . . .
N62M N 0.5936(6) 0.2912(3) 0.8269(5) 0.136(8) Uani 1 1 d D U . . .
C63M C 0.6008(9) 0.2667(4) 0.8320(6) 0.182(15) Uani 1 1 d D U . . .
H63M H 0.576914 0.253926 0.826602 0.218 Uiso 1 1 calc R . . . .
C64M C 0.6475(9) 0.2631(3) 0.8459(8) 0.180(14) Uani 1 1 d D U . . .
H64M H 0.663977 0.247606 0.850783 0.217 Uiso 1 1 calc R . . . .
C65M C 0.6658(7) 0.2874(4) 0.8515(6) 0.142(10) Uani 1 1 d D U . . .
C66M C 0.5508(8) 0.3039(4) 0.8099(6) 0.144(9) Uani 1 1 d D U . . .
H66A H 0.557783 0.306128 0.788318 0.173 Uiso 1 1 calc R . . . .
H66B H 0.545541 0.320650 0.818784 0.173 Uiso 1 1 calc R . . . .
C71M C 0.4366(8) 0.2681(4) 0.8401(4) 0.115(6) Uani 1 1 d D U . . .
C72M C 0.4247(7) 0.2523(4) 0.8147(4) 0.115(7) Uani 1 1 d D U . . .
C73M C 0.4497(8) 0.2548(4) 0.7884(4) 0.117(6) Uani 1 1 d D U . . .
C74M C 0.4905(8) 0.2716(4) 0.7872(4) 0.111(7) Uani 1 1 d D U . . .
C75M C 0.5020(8) 0.2870(4) 0.8121(4) 0.119(7) Uani 1 1 d D U . . .
C76M C 0.4762(9) 0.2848(4) 0.8385(4) 0.130(8) Uani 1 1 d D U . . .
C77M C 0.3835(9) 0.2318(5) 0.8171(6) 0.160(12) Uani 1 1 d D U . . .
H77A H 0.366158 0.234613 0.835624 0.240 Uiso 1 1 calc GR . . . .
H77B H 0.399328 0.215243 0.818048 0.240 Uiso 1 1 calc GR . . . .
H77C H 0.358972 0.232764 0.799251 0.240 Uiso 1 1 calc GR . . . .
C78M C 0.5168(12) 0.2756(6) 0.7577(5) 0.191(15) Uani 1 1 d D U . . .
H78A H 0.504449 0.263209 0.742461 0.287 Uiso 1 1 calc R . . . .
H78B H 0.509274 0.292505 0.749870 0.287 Uiso 1 1 calc R . . . .
H78C H 0.553335 0.273715 0.762087 0.287 Uiso 1 1 calc R . . . .
C79M C 0.4924(11) 0.3001(5) 0.8679(5) 0.170(12) Uani 1 1 d D U . . .
H79A H 0.520478 0.311213 0.864064 0.255 Uiso 1 1 calc R . . . .
H79B H 0.463789 0.310104 0.873664 0.255 Uiso 1 1 calc R . . . .
H79C H 0.503078 0.288527 0.884504 0.255 Uiso 1 1 calc R . . . .
N11N N 0.1194(6) 0.4451(3) 0.9989(3) 0.110(6) Uani 1 1 d D U . . .
C12N C 0.1411(6) 0.4672(3) 1.0073(3) 0.100(6) Uani 1 1 d D U . . .
C13N C 0.1289(8) 0.4808(4) 1.0325(4) 0.129(8) Uani 1 1 d D U . . .
H13N H 0.143966 0.496583 1.037309 0.155 Uiso 1 1 calc R . . . .
C14N C 0.0937(9) 0.4703(4) 1.0507(5) 0.146(10) Uani 1 1 d D U . . .
H14N H 0.087577 0.477726 1.069682 0.175 Uiso 1 1 calc R . . . .
C15N C 0.0681(10) 0.4490(5) 1.0406(5) 0.151(10) Uani 1 1 d D U . . .
H15N H 0.039054 0.443591 1.049954 0.181 Uiso 1 1 calc R . . . .
C16N C 0.0853(9) 0.4356(4) 1.0165(5) 0.137(9) Uani 1 1 d D U . . .
H16N H 0.072515 0.419271 1.012391 0.165 Uiso 1 1 calc R . . . .
N21N N 0.1902(6) 0.4624(3) 0.9643(3) 0.108(5) Uani 1 1 d D U . . .
N22N N 0.2236(7) 0.4765(3) 0.9502(3) 0.124(7) Uani 1 1 d D U . . .
C23N C 0.2315(8) 0.4988(3) 0.9633(4) 0.123(8) Uani 1 1 d D U . . .
H23N H 0.252641 0.511793 0.956824 0.147 Uiso 1 1 calc R . . . .
C24N C 0.2035(8) 0.4994(3) 0.9876(5) 0.123(8) Uani 1 1 d D U . . .
H24N H 0.201811 0.512609 1.001965 0.147 Uiso 1 1 calc R . . . .
C25N C 0.1779(7) 0.4768(4) 0.9873(4) 0.111(7) Uani 1 1 d D U . . .
C26N C 0.2427(9) 0.4667(4) 0.9222(4) 0.121(7) Uani 1 1 d D U . . .
H26Z H 0.213913 0.462890 0.907181 0.145 Uiso 1 1 calc R . . . .
HB H 0.261324 0.450897 0.926906 0.145 Uiso 1 1 calc R . . . .
N31N N 0.5688(6) 0.5613(3) 0.9046(4) 0.131(7) Uani 1 1 d D U . . .
C32N C 0.5343(6) 0.5713(3) 0.9219(4) 0.124(7) Uani 1 1 d D U . . .
C33N C 0.5427(8) 0.5946(4) 0.9353(5) 0.136(9) Uani 1 1 d D U . . .
H33N H 0.518768 0.601506 0.947806 0.163 Uiso 1 1 calc R . . . .
C34N C 0.5861(9) 0.6079(4) 0.9302(6) 0.151(10) Uani 1 1 d D U . . .
H34N H 0.591289 0.624071 0.938885 0.181 Uiso 1 1 calc R . . . .
C35N C 0.6217(8) 0.5978(4) 0.9128(5) 0.134(8) Uani 1 1 d D U . . .
H35O H 0.650999 0.606975 0.908570 0.161 Uiso 1 1 calc R . . . .
C36N C 0.6129(7) 0.5738(4) 0.9018(4) 0.125(7) Uani 1 1 d D U . . .
H36N H 0.638666 0.565657 0.891826 0.150 Uiso 1 1 calc R . . . .
N41N N 0.4856(5) 0.5331(3) 0.9143(3) 0.107(5) Uani 1 1 d D U . . .
N42N N 0.4387(6) 0.5254(3) 0.9201(3) 0.105(5) Uani 1 1 d D U . . .
C43N C 0.4152(7) 0.5425(4) 0.9361(4) 0.120(7) Uani 1 1 d D U . . .
H43N H 0.382166 0.541023 0.942564 0.144 Uiso 1 1 calc R . . . .
C44N C 0.4470(7) 0.5623(4) 0.9415(4) 0.125(7) Uani 1 1 d D U . . .
H44N H 0.441232 0.577111 0.952654 0.150 Uiso 1 1 calc R . . . .
C45N C 0.4900(6) 0.5560(3) 0.9269(4) 0.118(6) Uani 1 1 d D U . . .
C46N C 0.4182(8) 0.5009(3) 0.9104(6) 0.128(8) Uani 1 1 d D U . . .
H46Z H 0.425052 0.488733 0.927170 0.154 Uiso 1 1 calc R . . . .
HC H 0.435703 0.494980 0.892763 0.154 Uiso 1 1 calc R . . . .
N51N N 0.1152(5) 0.5938(3) 0.8249(3) 0.095(5) Uani 1 1 d D U . . .
C52N C 0.1352(6) 0.5973(3) 0.8540(3) 0.093(6) Uani 1 1 d D U . . .
C53N C 0.1130(7) 0.6135(3) 0.8731(4) 0.114(8) Uani 1 1 d D U . . .
H53N H 0.127286 0.615729 0.893419 0.136 Uiso 1 1 calc R . . . .
C54N C 0.0698(7) 0.6267(4) 0.8629(4) 0.114(7) Uani 1 1 d D U . . .
H54N H 0.054443 0.637792 0.876259 0.137 Uiso 1 1 calc R . . . .
C55N C 0.0494(8) 0.6236(4) 0.8333(4) 0.120(8) Uani 1 1 d D U . . .
H55N H 0.019760 0.632360 0.825768 0.144 Uiso 1 1 calc R . . . .
C56N C 0.0740(7) 0.6073(4) 0.8149(4) 0.104(7) Uani 1 1 d D U . . .
H56N H 0.061079 0.605399 0.794269 0.124 Uiso 1 1 calc R . . . .
N61N N 0.1965(5) 0.5653(3) 0.8445(3) 0.086(5) Uani 1 1 d D U . . .
N62N N 0.2373(5) 0.5546(3) 0.8598(3) 0.092(5) Uani 1 1 d D U . . .
C63N C 0.2470(7) 0.5647(3) 0.8875(4) 0.109(7) Uani 1 1 d D U . . .
H63N H 0.273784 0.560372 0.902169 0.131 Uiso 1 1 calc R . . . .
C64N C 0.2110(7) 0.5825(4) 0.8906(4) 0.110(7) Uani 1 1 d D U . . .
H64N H 0.208137 0.593265 0.907520 0.132 Uiso 1 1 calc R . . . .
C65N C 0.1794(6) 0.5817(3) 0.8637(3) 0.091(5) Uani 1 1 d D U . . .
C66N C 0.2657(8) 0.5352(4) 0.8452(4) 0.106(6) Uani 1 1 d D U . . .
H66C H 0.292595 0.542944 0.834137 0.127 Uiso 1 1 calc R . . . .
H66D H 0.242898 0.525751 0.830362 0.127 Uiso 1 1 calc R . . . .
C71N C 0.2776(6) 0.4856(4) 0.9087(4) 0.096(5) Uani 1 1 d D U . . .
C72N C 0.3301(6) 0.4867(3) 0.9171(4) 0.093(5) Uani 1 1 d D U . . .
C73N C 0.3615(7) 0.5017(4) 0.9015(4) 0.100(6) Uani 1 1 d D U . . .
C74N C 0.3411(6) 0.5167(4) 0.8771(4) 0.102(6) Uani 1 1 d D U . . .
C75N C 0.2892(6) 0.5173(4) 0.8702(4) 0.096(5) Uani 1 1 d D U . . .
C76N C 0.2580(6) 0.5011(4) 0.8854(4) 0.107(7) Uani 1 1 d D U . . .
C77N C 0.3526(9) 0.4714(5) 0.9452(4) 0.141(10) Uani 1 1 d D U . . .
H77D H 0.325749 0.461816 0.953669 0.212 Uiso 1 1 calc R . . . .
H77E H 0.378519 0.459942 0.938814 0.212 Uiso 1 1 calc R . . . .
H77F H 0.367847 0.482943 0.960676 0.212 Uiso 1 1 calc R . . . .
C78N C 0.3750(7) 0.5335(4) 0.8590(5) 0.115(7) Uani 1 1 d D U . . .
H78D H 0.410454 0.530985 0.866486 0.173 Uiso 1 1 calc R . . . .
H78E H 0.370414 0.529091 0.837335 0.173 Uiso 1 1 calc R . . . .
H78F H 0.365853 0.551095 0.861629 0.173 Uiso 1 1 calc R . . . .
C79N C 0.2002(6) 0.5002(5) 0.8762(5) 0.125(8) Uani 1 1 d D U . . .
H79D H 0.191788 0.511982 0.859498 0.188 Uiso 1 1 calc R . . . .
H79E H 0.190587 0.483179 0.869503 0.188 Uiso 1 1 calc R . . . .
H79F H 0.181827 0.504748 0.893739 0.188 Uiso 1 1 calc R . . . .
N11O N -0.0975(7) 0.2692(4) 0.8131(3) 0.159(10) Uani 1 1 d D U . . .
C12O C -0.1271(7) 0.2697(4) 0.7864(3) 0.130(9) Uani 1 1 d D U . . .
C13O C -0.1754(7) 0.2601(5) 0.7830(5) 0.157(12) Uani 1 1 d D U . . .
H13O H -0.194943 0.261241 0.763932 0.189 Uiso 1 1 calc R . . . .
C14O C -0.1954(11) 0.2486(7) 0.8081(6) 0.25(2) Uani 1 1 d D U . . .
H14O H -0.227607 0.240800 0.806190 0.299 Uiso 1 1 calc R . . . .
C15O C -0.1663(10) 0.2491(7) 0.8354(5) 0.219(19) Uani 1 1 d D U . . .
H15O H -0.179409 0.242860 0.853311 0.263 Uiso 1 1 calc R . . . .
C16O C -0.1180(11) 0.2586(7) 0.8367(5) 0.25(2) Uani 1 1 d D U . . .
H16O H -0.097984 0.257677 0.855557 0.296 Uiso 1 1 calc R . . . .
N21O N -0.0591(5) 0.2914(3) 0.7653(3) 0.108(6) Uani 1 1 d D U . . .
N22O N -0.0485(5) 0.3003(3) 0.7380(3) 0.108(6) Uani 1 1 d D U . . .
C23O C -0.0876(6) 0.2966(4) 0.7169(4) 0.123(9) Uani 1 1 d D U . . .
H23O H -0.089005 0.301711 0.696226 0.148 Uiso 1 1 calc R . . . .
C24O C -0.1249(7) 0.2842(5) 0.7304(4) 0.132(10) Uani 1 1 d D U . . .
H24O H -0.156502 0.278492 0.721366 0.158 Uiso 1 1 calc R . . . .
C25O C -0.1053(6) 0.2819(4) 0.7608(3) 0.114(8) Uani 1 1 d D U . . .
C26O C 0.0007(6) 0.3111(4) 0.7338(4) 0.101(6) Uani 1 1 d D U . . .
H26 H 0.025695 0.297423 0.733302 0.121 Uiso 1 1 calc R . . . .
HD H 0.011021 0.321934 0.751451 0.121 Uiso 1 1 calc R . . . .
N31O N -0.1410(5) 0.4526(3) 0.6071(3) 0.098(5) Uani 1 1 d D U . . .
C32O C -0.1686(5) 0.4315(3) 0.6106(3) 0.083(5) Uani 1 1 d D U . . .
C33O C -0.2148(5) 0.4275(3) 0.5940(4) 0.097(7) Uani 1 1 d D U . . .
H33O H -0.232630 0.412244 0.596174 0.117 Uiso 1 1 calc R . . . .
C34O C -0.2343(7) 0.4459(4) 0.5745(5) 0.116(8) Uani 1 1 d D U . . .
H34O H -0.267244 0.444251 0.564553 0.140 Uiso 1 1 calc R . . . .
C35O C -0.2054(7) 0.4666(4) 0.5694(5) 0.130(9) Uani 1 1 d D U . . .
H35P H -0.216946 0.478836 0.554846 0.156 Uiso 1 1 calc R . . . .
C36O C -0.1593(6) 0.4693(3) 0.5860(4) 0.100(6) Uani 1 1 d D U . . .
H36O H -0.139503 0.483566 0.582288 0.120 Uiso 1 1 calc R . . . .
N41O N -0.0988(5) 0.4174(2) 0.6451(3) 0.087(5) Uani 1 1 d D U . . .
N42O N -0.0878(5) 0.3962(3) 0.6618(3) 0.088(5) Uani 1 1 d D U . . .
C43O C -0.1244(6) 0.3790(3) 0.6576(4) 0.094(6) Uani 1 1 d D U . . .
H43O H -0.124735 0.363034 0.666949 0.113 Uiso 1 1 calc R . . . .
C44O C -0.1609(6) 0.3886(3) 0.6375(4) 0.105(7) Uani 1 1 d D U . . .
H44O H -0.190734 0.380441 0.629103 0.126 Uiso 1 1 calc R . . . .
C45O C -0.1453(6) 0.4128(3) 0.6318(4) 0.089(6) Uani 1 1 d D U . . .
C46O C -0.0379(6) 0.3923(4) 0.6783(4) 0.093(6) Uani 1 1 d D U . . .
H46 H -0.039470 0.398067 0.699580 0.112 Uiso 1 1 calc R . . . .
HE H -0.013050 0.403008 0.668918 0.112 Uiso 1 1 calc R . . . .
N51O N 0.0445(6) 0.2369(3) 0.5704(4) 0.109(6) Uani 1 1 d D U . . .
C52O C -0.0038(7) 0.2438(3) 0.5722(4) 0.120(7) Uani 1 1 d D U . . .
C53O C -0.0445(7) 0.2282(4) 0.5631(5) 0.147(10) Uani 1 1 d D U . . .
H53O H -0.078345 0.233859 0.563603 0.176 Uiso 1 1 calc R . . . .
C54O C -0.0339(9) 0.2041(4) 0.5534(7) 0.160(12) Uani 1 1 d D U . . .
H54O H -0.060388 0.192290 0.549419 0.192 Uiso 1 1 calc R . . . .
C55O C 0.0148(9) 0.1976(4) 0.5496(7) 0.161(12) Uani 1 1 d D U . . .
H55O H 0.022240 0.182099 0.540215 0.193 Uiso 1 1 calc R . . . .
C56O C 0.0533(7) 0.2140(4) 0.5596(6) 0.149(11) Uani 1 1 d D U . . .
H56O H 0.087285 0.208710 0.558760 0.179 Uiso 1 1 calc R . . . .
N61O N 0.0267(6) 0.2819(3) 0.5968(4) 0.114(6) Uani 1 1 d D U . . .
N62O N 0.0061(6) 0.3020(3) 0.6105(4) 0.104(5) Uani 1 1 d D U . . .
C63O C -0.0440(6) 0.2996(3) 0.6104(4) 0.110(6) Uani 1 1 d D U . . .
H63O H -0.066117 0.311093 0.618918 0.133 Uiso 1 1 calc R . . . .
C64O C -0.0577(6) 0.2778(4) 0.5958(5) 0.123(8) Uani 1 1 d D U . . .
H64O H -0.090732 0.271168 0.591773 0.147 Uiso 1 1 calc R . . . .
C65O C -0.0125(6) 0.2674(3) 0.5881(5) 0.116(7) Uani 1 1 d D U . . .
C66O C 0.0379(7) 0.3221(3) 0.6244(4) 0.095(5) Uani 1 1 d D U . . .
H66E H 0.072492 0.315621 0.629456 0.114 Uiso 1 1 calc R . . . .
H66F H 0.039958 0.335903 0.609513 0.114 Uiso 1 1 calc R . . . .
C71O C 0.0017(7) 0.3266(3) 0.7047(3) 0.089(5) Uani 1 1 d D U . . .
C72O C -0.0188(7) 0.3509(3) 0.7046(3) 0.095(6) Uani 1 1 d D U . . .
C73O C -0.0188(7) 0.3662(3) 0.6791(3) 0.085(5) Uani 1 1 d D U . . .
C74O C -0.0017(7) 0.3560(3) 0.6522(3) 0.090(5) Uani 1 1 d D U . . .
C75O C 0.0183(8) 0.3318(3) 0.6518(4) 0.097(6) Uani 1 1 d D U . . .
C76O C 0.0178(7) 0.3165(3) 0.6781(3) 0.087(5) Uani 1 1 d D U . . .
C77O C -0.0396(9) 0.3615(4) 0.7340(4) 0.110(7) Uani 1 1 d D U . . .
H77G H -0.037176 0.348675 0.749904 0.166 Uiso 1 1 calc R . . . .
H77H H -0.019716 0.376205 0.740955 0.166 Uiso 1 1 calc R . . . .
H77I H -0.074996 0.366419 0.729527 0.166 Uiso 1 1 calc R . . . .
C78O C -0.0058(9) 0.3716(4) 0.6228(4) 0.107(7) Uani 1 1 d D U . . .
H78G H -0.020420 0.388033 0.626773 0.160 Uiso 1 1 calc R . . . .
H78H H 0.027960 0.373945 0.615746 0.160 Uiso 1 1 calc R . . . .
H78I H -0.027356 0.362926 0.607004 0.160 Uiso 1 1 calc R . . . .
C79O C 0.0387(10) 0.2892(3) 0.6786(5) 0.126(9) Uani 1 1 d D U . . .
H79G H 0.048553 0.284824 0.658289 0.189 Uiso 1 1 calc R . . . .
H79H H 0.068223 0.288012 0.693429 0.189 Uiso 1 1 calc R . . . .
H79I H 0.012527 0.277627 0.684287 0.189 Uiso 1 1 calc R . . . .
N11P N 0.2832(6) 0.5766(3) 0.5508(3) 0.110(6) Uani 1 1 d D U . . .
C12P C 0.3061(6) 0.5695(3) 0.5261(4) 0.104(6) Uani 1 1 d D U . . .
C13P C 0.3130(8) 0.5867(3) 0.5031(4) 0.130(9) Uani 1 1 d D U . . .
H13P H 0.328688 0.582047 0.485379 0.156 Uiso 1 1 calc R . . . .
C14P C 0.2962(11) 0.6110(4) 0.5072(5) 0.164(13) Uani 1 1 d D U . . .
H14P H 0.299719 0.622996 0.491626 0.197 Uiso 1 1 calc R . . . .
C15P C 0.2743(10) 0.6182(4) 0.5335(5) 0.147(10) Uani 1 1 d D U . . .
H15P H 0.265197 0.635158 0.536730 0.176 Uiso 1 1 calc R . . . .
C16P C 0.2663(8) 0.6000(3) 0.5543(5) 0.113(7) Uani 1 1 d D U . . .
H16P H 0.248498 0.603916 0.571547 0.136 Uiso 1 1 calc R . . . .
N21P N 0.3172(5) 0.5284(3) 0.5481(3) 0.093(5) Uani 1 1 d D U . . .
N22P N 0.3443(5) 0.5073(2) 0.5427(3) 0.079(4) Uani 1 1 d D U . . .
C23P C 0.3701(7) 0.5102(3) 0.5179(4) 0.113(7) Uani 1 1 d D U . . .
H23P H 0.392227 0.498322 0.510153 0.136 Uiso 1 1 calc R . . . .
C24P C 0.3590(8) 0.5333(4) 0.5061(4) 0.126(8) Uani 1 1 d D U . . .
H24P H 0.370737 0.540519 0.488309 0.151 Uiso 1 1 calc R . . . .
C25P C 0.3265(8) 0.5440(3) 0.5259(4) 0.109(7) Uani 1 1 d D U . . .
C26P C 0.3454(7) 0.4861(3) 0.5637(4) 0.079(5) Uani 1 1 d D U . . .
H0AA H 0.322163 0.473106 0.554567 0.095 Uiso 1 1 calc R . . . .
HF H 0.331555 0.491793 0.582681 0.095 Uiso 1 1 calc R . . . .
N31P N 0.7048(5) 0.4984(3) 0.6415(3) 0.110(6) Uani 1 1 d D U . . .
C32P C 0.6902(5) 0.5079(3) 0.6140(3) 0.113(8) Uani 1 1 d D U . . .
C33P C 0.7227(6) 0.5203(4) 0.5961(4) 0.116(9) Uani 1 1 d D U . . .
H33P H 0.710748 0.527067 0.576868 0.139 Uiso 1 1 calc R . . . .
C34P C 0.7732(7) 0.5227(6) 0.6067(5) 0.168(14) Uani 1 1 d D U . . .
H34P H 0.796978 0.529889 0.594382 0.202 Uiso 1 1 calc R . . . .
C35P C 0.7877(7) 0.5143(5) 0.6354(5) 0.151(12) Uani 1 1 d D U . . .
H35Q H 0.820446 0.517990 0.644615 0.181 Uiso 1 1 calc R . . . .
C36P C 0.7546(6) 0.5004(4) 0.6510(4) 0.111(8) Uani 1 1 d D U . . .
H36P H 0.767022 0.491918 0.669057 0.133 Uiso 1 1 calc R . . . .
N41P N 0.6047(4) 0.4965(3) 0.6239(3) 0.088(5) Uani 1 1 d D U . . .
N42P N 0.5587(4) 0.4972(3) 0.6078(3) 0.097(5) Uani 1 1 d D U . . .
C43P C 0.5623(6) 0.5059(4) 0.5797(3) 0.108(7) Uani 1 1 d D U . . .
H43P H 0.534974 0.507746 0.564490 0.129 Uiso 1 1 calc R . . . .
C44P C 0.6108(6) 0.5116(4) 0.5763(3) 0.099(6) Uani 1 1 d D U . . .
H44P H 0.624359 0.519038 0.559129 0.118 Uiso 1 1 calc R . . . .
C45P C 0.6368(5) 0.5040(4) 0.6039(3) 0.084(5) Uani 1 1 d D U . . .
C46P C 0.5149(6) 0.4872(4) 0.6216(4) 0.086(5) Uani 1 1 d D U . . .
H1AA H 0.526114 0.474297 0.636888 0.104 Uiso 1 1 calc R . . . .
HG H 0.498150 0.500778 0.632234 0.104 Uiso 1 1 calc R . . . .
N51P N 0.4164(7) 0.3600(3) 0.4633(3) 0.126(7) Uani 1 1 d D U . . .
C52P C 0.4352(8) 0.3817(3) 0.4537(3) 0.146(11) Uani 1 1 d D U . . .
C53P C 0.4388(9) 0.3873(4) 0.4232(4) 0.149(11) Uani 1 1 d D U . . .
H53P H 0.450679 0.403129 0.417035 0.179 Uiso 1 1 calc R . . . .
C54P C 0.4244(14) 0.3687(5) 0.4018(4) 0.214(19) Uani 1 1 d D U . . .
H54P H 0.431512 0.370420 0.381151 0.257 Uiso 1 1 calc R . . . .
C55P C 0.3998(13) 0.3480(5) 0.4114(4) 0.188(16) Uani 1 1 d D U . . .
H55P H 0.382908 0.337063 0.396866 0.226 Uiso 1 1 calc R . . . .
C56P C 0.3997(12) 0.3429(4) 0.4422(4) 0.175(14) Uani 1 1 d D U . . .
H56P H 0.387577 0.327173 0.448650 0.210 Uiso 1 1 calc R . . . .
N61P N 0.4493(8) 0.3931(3) 0.5070(3) 0.125(7) Uani 1 1 d D U . . .
N62P N 0.4674(6) 0.4136(3) 0.5232(3) 0.102(5) Uani 1 1 d D U . . .
C63P C 0.4808(9) 0.4314(3) 0.5044(4) 0.129(9) Uani 1 1 d D U . . .
H63P H 0.493356 0.447429 0.510375 0.155 Uiso 1 1 calc R . . . .
C64P C 0.4736(13) 0.4229(4) 0.4751(4) 0.187(16) Uani 1 1 d D U . . .
H64P H 0.482445 0.430962 0.457084 0.224 Uiso 1 1 calc R . . . .
C65P C 0.4501(11) 0.3997(4) 0.4779(3) 0.146(11) Uani 1 1 d D U . . .
C66P C 0.4641(8) 0.4147(4) 0.5566(3) 0.091(5) Uani 1 1 d D U . . .
H66G H 0.496820 0.409063 0.566710 0.109 Uiso 1 1 calc R . . . .
H66H H 0.438111 0.402556 0.561976 0.109 Uiso 1 1 calc R . . . .
C71P C 0.3943(6) 0.4741(3) 0.5721(4) 0.080(5) Uani 1 1 d D U . . .
C72P C 0.4321(6) 0.4870(3) 0.5904(4) 0.085(5) Uani 1 1 d D U . . .
C73P C 0.4790(6) 0.4761(3) 0.5987(4) 0.084(5) Uani 1 1 d D U . . .
C74P C 0.4883(6) 0.4519(3) 0.5883(4) 0.089(6) Uani 1 1 d D U . . .
C75P C 0.4518(5) 0.4395(3) 0.5693(4) 0.079(5) Uani 1 1 d D U . . .
C76P C 0.4053(5) 0.4509(3) 0.5599(3) 0.068(4) Uani 1 1 d D U . . .
C77P C 0.4220(7) 0.5142(3) 0.6009(5) 0.105(7) Uani 1 1 d D U . . .
H77J H 0.387732 0.519223 0.593334 0.157 Uiso 1 1 calc R . . . .
H77K H 0.425417 0.514957 0.623179 0.157 Uiso 1 1 calc R . . . .
H77L H 0.446469 0.525575 0.592719 0.157 Uiso 1 1 calc R . . . .
C78P C 0.5399(6) 0.4390(4) 0.5968(5) 0.111(8) Uani 1 1 d D U . . .
H78J H 0.538750 0.421708 0.589493 0.167 Uiso 1 1 calc GR . . . .
H78K H 0.547119 0.439159 0.619033 0.167 Uiso 1 1 calc GR . . . .
H78L H 0.566544 0.448170 0.587397 0.167 Uiso 1 1 calc GR . . . .
C79P C 0.3653(7) 0.4357(4) 0.5398(5) 0.109(8) Uani 1 1 d D U . . .
H79J H 0.380317 0.419970 0.533408 0.164 Uiso 1 1 calc R . . . .
H79K H 0.336420 0.431970 0.551462 0.164 Uiso 1 1 calc R . . . .
H79L H 0.353859 0.445528 0.521687 0.164 Uiso 1 1 calc R . . . .
B11 B 0.0101(8) 0.4122(4) 0.4584(5) 0.223(5) Uiso 1 1 d D U . . .
F12 F 0.0550(7) 0.4070(4) 0.4740(5) 0.223(5) Uiso 1 1 d D U . . .
F13 F 0.0109(8) 0.4340(4) 0.4428(5) 0.223(5) Uiso 1 1 d D U . . .
F14 F -0.0030(8) 0.3929(4) 0.4394(5) 0.223(5) Uiso 1 1 d D U . . .
F15 F -0.0242(7) 0.4134(4) 0.4798(5) 0.223(5) Uiso 1 1 d D U . . .
B21 B 0.2571(6) 0.4673(3) 0.4849(4) 0.141(3) Uiso 1 1 d D U . . .
F22 F 0.2470(5) 0.4912(2) 0.4762(3) 0.141(3) Uiso 1 1 d D U . . .
F23 F 0.2198(5) 0.4528(3) 0.4707(3) 0.141(3) Uiso 1 1 d D U . . .
F24 F 0.2539(5) 0.4658(3) 0.5157(3) 0.141(3) Uiso 1 1 d D U . . .
F25 F 0.3034(5) 0.4606(3) 0.4770(3) 0.141(3) Uiso 1 1 d D U . . .
B31 B 0.5320(9) 0.2240(5) 0.5058(5) 0.209(8) Uiso 0.76(2) 1 d D U P . .
F32 F 0.5362(10) 0.2408(4) 0.4831(5) 0.209(8) Uiso 0.76(2) 1 d D U P . .
F33 F 0.5665(9) 0.2293(5) 0.5295(5) 0.209(8) Uiso 0.76(2) 1 d D U P . .
F34 F 0.4864(8) 0.2248(5) 0.5175(6) 0.209(8) Uiso 0.76(2) 1 d D U P . .
F35 F 0.5448(10) 0.2016(4) 0.4943(6) 0.209(8) Uiso 0.76(2) 1 d D U P . .
B41 B 0.5208(7) 0.3685(3) 1.0090(4) 0.143(3) Uiso 1 1 d D U . . .
F42 F 0.5415(5) 0.3497(3) 0.9935(3) 0.143(3) Uiso 1 1 d D U . . .
F43 F 0.4897(5) 0.3578(3) 1.0286(3) 0.143(3) Uiso 1 1 d D U . . .
F44 F 0.5570(5) 0.3823(3) 1.0251(3) 0.143(3) Uiso 1 1 d D U . . .
F45 F 0.4935(5) 0.3845(3) 0.9897(3) 0.143(3) Uiso 1 1 d D U . . .
B51 B 0.3275(8) 0.1581(4) 0.8522(5) 0.200(4) Uiso 1 1 d D U . . .
F52 F 0.3628(7) 0.1455(3) 0.8381(4) 0.200(4) Uiso 1 1 d D U . . .
F53 F 0.3414(7) 0.1828(3) 0.8537(5) 0.200(4) Uiso 1 1 d D U . . .
F54 F 0.3279(7) 0.1483(3) 0.8809(4) 0.200(4) Uiso 1 1 d D U . . .
F55 F 0.2812(7) 0.1548(4) 0.8370(4) 0.200(4) Uiso 1 1 d D U . . .
B61 B 0.2632(7) 0.2750(4) 0.7602(5) 0.178(3) Uiso 1 1 d D U . . .
F62 F 0.3121(6) 0.2675(3) 0.7668(4) 0.178(3) Uiso 1 1 d D U . . .
F63 F 0.2583(7) 0.2882(3) 0.7336(4) 0.178(3) Uiso 1 1 d D U . . .
F64 F 0.2325(6) 0.2547(3) 0.7567(4) 0.178(3) Uiso 1 1 d D U . . .
F65 F 0.2476(6) 0.2901(3) 0.7825(4) 0.178(3) Uiso 1 1 d D U . . .
B71 B 0.6138(7) 0.3890(4) 0.5548(5) 0.181(3) Uiso 1 1 d D U . . .
F72 F 0.6389(6) 0.4103(3) 0.5633(4) 0.181(3) Uiso 1 1 d D U . . .
F73 F 0.6465(6) 0.3696(3) 0.5536(4) 0.181(3) Uiso 1 1 d D U . . .
F74 F 0.5786(6) 0.3827(3) 0.5742(4) 0.181(3) Uiso 1 1 d D U . . .
F75 F 0.5876(6) 0.3922(3) 0.5271(4) 0.181(3) Uiso 1 1 d D U . . .
B81 B 0.0987(6) 0.4137(3) 0.7711(4) 0.137(2) Uiso 1 1 d D U . . .
F82 F 0.1323(5) 0.3974(2) 0.7858(3) 0.137(2) Uiso 1 1 d D U . . .
F83 F 0.0657(5) 0.4231(3) 0.7905(3) 0.137(2) Uiso 1 1 d D U . . .
F84 F 0.1229(5) 0.4333(2) 0.7589(3) 0.137(2) Uiso 1 1 d D U . . .
F85 F 0.0694(5) 0.4014(3) 0.7489(3) 0.137(2) Uiso 1 1 d D U . . .
B91 B 0.3583(8) 0.6004(4) 0.8352(5) 0.220(4) Uiso 1 1 d D U . . .
F92 F 0.3163(7) 0.6108(4) 0.8461(5) 0.220(4) Uiso 1 1 d D U . . .
F93 F 0.3936(7) 0.5943(4) 0.8581(4) 0.220(4) Uiso 1 1 d D U . . .
F94 F 0.3792(8) 0.6173(4) 0.8169(5) 0.220(4) Uiso 1 1 d D U . . .
F95 F 0.3438(8) 0.5794(4) 0.8190(5) 0.220(4) Uiso 1 1 d D U . . .
B101 B 0.4959(8) 0.4985(4) 0.5018(5) 0.106(4) Uiso 0.5 1 d D U P A -1
F102 F 0.4558(7) 0.4841(4) 0.4907(5) 0.106(4) Uiso 0.5 1 d D U P A -1
F103 F 0.5150(8) 0.5097(4) 0.4772(4) 0.106(4) Uiso 0.5 1 d D U P A -1
F104 F 0.5320(8) 0.4836(4) 0.5167(5) 0.106(4) Uiso 0.5 1 d D U P A -1
F105 F 0.4813(8) 0.5158(4) 0.5225(5) 0.106(4) Uiso 0.5 1 d D U P A -1
B111 B 0.3979(10) 0.4076(5) 0.8887(6) 0.269(9) Uiso 0.89(2) 1 d D U P . .
F112 F 0.3706(10) 0.4290(4) 0.8909(7) 0.269(9) Uiso 0.89(2) 1 d D U P . .
F113 F 0.3635(10) 0.3891(5) 0.8826(7) 0.269(9) Uiso 0.89(2) 1 d D U P . .
F114 F 0.4285(10) 0.4042(5) 0.9148(6) 0.269(9) Uiso 0.89(2) 1 d D U P . .
F115 F 0.4255(10) 0.4086(5) 0.8639(6) 0.269(9) Uiso 0.89(2) 1 d D U P . .
B121 B 0.4772(7) 0.3594(4) 0.7050(4) 0.172(3) Uiso 1 1 d D U . . .
F122 F 0.4377(6) 0.3551(3) 0.6835(4) 0.172(3) Uiso 1 1 d D U . . .
F123 F 0.5208(6) 0.3600(3) 0.6905(4) 0.172(3) Uiso 1 1 d D U . . .
F124 F 0.4774(6) 0.3409(3) 0.7272(4) 0.172(3) Uiso 1 1 d D U . . .
F125 F 0.4717(6) 0.3826(3) 0.7164(4) 0.172(3) Uiso 1 1 d D U . . .
B131 B -0.1268(7) 0.4121(3) 0.7502(4) 0.151(3) Uiso 1 1 d D U . . .
F132 F -0.1522(6) 0.4312(3) 0.7621(3) 0.151(3) Uiso 1 1 d D U . . .
F133 F -0.1519(6) 0.4051(3) 0.7233(3) 0.151(3) Uiso 1 1 d D U . . .
F134 F -0.1235(6) 0.3926(3) 0.7700(3) 0.151(3) Uiso 1 1 d D U . . .
F135 F -0.0799(5) 0.4199(3) 0.7433(3) 0.151(3) Uiso 1 1 d D U . . .
B141 B 0.5186(7) 0.5671(4) 0.6344(4) 0.173(3) Uiso 1 1 d D U . . .
F142 F 0.5107(6) 0.5454(3) 0.6490(4) 0.173(3) Uiso 1 1 d D U . . .
F143 F 0.4849(6) 0.5704(3) 0.6093(4) 0.173(3) Uiso 1 1 d D U . . .
F144 F 0.5671(6) 0.5679(3) 0.6262(4) 0.173(3) Uiso 1 1 d D U . . .
F145 F 0.5120(6) 0.5866(3) 0.6538(4) 0.173(3) Uiso 1 1 d D U . . .
B151 B 0.3726(8) 0.4896(4) 0.7473(5) 0.207(4) Uiso 1 1 d D U . . .
F152 F 0.3352(7) 0.4805(4) 0.7271(4) 0.207(4) Uiso 1 1 d D U . . .
F153 F 0.4093(7) 0.4716(3) 0.7517(5) 0.207(4) Uiso 1 1 d D U . . .
F154 F 0.3550(7) 0.4959(4) 0.7750(4) 0.207(4) Uiso 1 1 d D U . . .
F155 F 0.3937(7) 0.5097(3) 0.7347(5) 0.207(4) Uiso 1 1 d D U . . .
B171 B 0.2246(8) 0.4064(4) 0.6266(5) 0.182(6) Uiso 0.777(19) 1 d D U P . .
F172 F 0.2061(8) 0.4144(4) 0.6531(4) 0.182(6) Uiso 0.777(19) 1 d D U P . .
F173 F 0.1903(8) 0.4132(4) 0.6037(5) 0.182(6) Uiso 0.777(19) 1 d D U P . .
F174 F 0.2301(8) 0.3811(3) 0.6240(5) 0.182(6) Uiso 0.777(19) 1 d D U P . .
F175 F 0.2701(7) 0.4184(4) 0.6239(5) 0.182(6) Uiso 0.777(19) 1 d D U P . .
B181 B -0.0384(13) 0.5549(6) 0.8725(7) 0.352(16) Uiso 0.74(2) 1 d D U P . .
F182 F -0.0297(16) 0.5308(6) 0.8813(10) 0.352(16) Uiso 0.74(2) 1 d D U P . .
F183 F -0.0255(17) 0.5602(8) 0.8440(8) 0.352(16) Uiso 0.74(2) 1 d D U P . .
F184 F -0.0110(15) 0.5698(7) 0.8929(9) 0.352(16) Uiso 0.74(2) 1 d D U P . .
F185 F -0.0886(12) 0.5601(8) 0.8722(10) 0.352(16) Uiso 0.74(2) 1 d D U P . .
B191 B 0.8209(9) 0.4625(4) 0.9268(5) 0.226(7) Uiso 0.93(2) 1 d D U P . .
F192 F 0.8068(8) 0.4871(4) 0.9227(5) 0.226(7) Uiso 0.93(2) 1 d D U P . .
F193 F 0.8718(7) 0.4610(4) 0.9267(5) 0.226(7) Uiso 0.93(2) 1 d D U P . .
F194 F 0.8059(8) 0.4556(4) 0.9541(5) 0.226(7) Uiso 0.93(2) 1 d D U P . .
F195 F 0.7986(8) 0.4501(4) 0.9028(5) 0.226(7) Uiso 0.93(2) 1 d D U P . .
O1A O 0.1410(11) 0.3698(6) 0.6819(7) 0.194(12) Uiso 0.66(2) 1 d D U P . .
C2A C 0.1157(14) 0.3595(7) 0.7061(8) 0.194(12) Uiso 0.66(2) 1 d D U P . .
H2AA H 0.078965 0.358991 0.700140 0.233 Uiso 0.66(2) 1 calc R . P . .
H2AB H 0.121324 0.370413 0.724247 0.233 Uiso 0.66(2) 1 calc R . P . .
C3A C 0.134(2) 0.3332(7) 0.7141(11) 0.194(12) Uiso 0.66(2) 1 d D U P . .
H3AA H 0.116223 0.326627 0.730889 0.291 Uiso 0.66(2) 1 calc R . P . .
H3AB H 0.128297 0.322288 0.696293 0.291 Uiso 0.66(2) 1 calc R . P . .
H3AC H 0.170620 0.333700 0.720380 0.291 Uiso 0.66(2) 1 calc R . P . .
C4A C 0.1154(15) 0.3680(10) 0.6524(7) 0.194(12) Uiso 0.66(2) 1 d D U P . .
H4AA H 0.081344 0.375421 0.652634 0.233 Uiso 0.66(2) 1 calc R . P . .
H4AB H 0.111273 0.350082 0.646707 0.233 Uiso 0.66(2) 1 calc R . P . .
C5A C 0.1441(19) 0.3813(10) 0.6288(8) 0.194(12) Uiso 0.66(2) 1 d D U P . .
O1B O -0.1467(13) 0.3753(4) 0.4879(5) 0.268(14) Uiso 1 1 d D U . . .
C2B C -0.1418(15) 0.3663(5) 0.4580(5) 0.202(12) Uiso 1 1 d D U . . .
H2BA H -0.108246 0.370800 0.451472 0.243 Uiso 1 1 calc R . . . .
H2BB H -0.167953 0.373938 0.443558 0.243 Uiso 1 1 calc R . . . .
C3B C -0.1479(14) 0.3379(5) 0.4578(7) 0.199(12) Uiso 1 1 d D U . . .
H3BA H -0.144567 0.331529 0.437221 0.299 Uiso 1 1 calc R . . . .
H3BB H -0.121732 0.330437 0.471998 0.299 Uiso 1 1 calc R . . . .
H3BC H -0.181270 0.333567 0.464106 0.299 Uiso 1 1 calc R . . . .
C4B C -0.1452(14) 0.4018(4) 0.4909(6) 0.194(14) Uiso 1 1 d D U . . .
H4BA H -0.171744 0.409476 0.476716 0.232 Uiso 1 1 calc R . . . .
H4BB H -0.112035 0.408217 0.485734 0.232 Uiso 1 1 calc R . . . .
C5B C -0.1538(13) 0.4088(5) 0.5235(6) 0.194(14) Uiso 1 1 d D U . . .
H5BA H -0.152801 0.427098 0.525753 0.292 Uiso 1 1 calc R . . . .
H5BB H -0.186780 0.402581 0.528466 0.292 Uiso 1 1 calc R . . . .
H5BC H -0.127238 0.401325 0.537459 0.292 Uiso 1 1 calc R . . . .
O1W O 0.3288(12) 0.4570(6) 1.0267(7) 0.250 Uiso 1 1 d . U . . .
O2W O 0.2490(12) 0.3649(6) 0.8124(7) 0.250 Uiso 1 1 d . U . . .
O3W O 0.2521(16) 0.4264(7) 0.7460(10) 0.250 Uiso 0.75(4) 1 d . U . . .
O4W O 0.4066(11) 0.4124(6) 0.7706(7) 0.250 Uiso 1 1 d . U . . .
O5W O 0.0946(12) 0.5330(6) 0.9195(7) 0.250 Uiso 1 1 d . U . . .
O6W O 0.6508(14) 0.2572(7) 0.7579(9) 0.250 Uiso 0.81(4) 1 d . U . . .
O7W O 0.3288(14) 0.2095(6) 0.4978(9) 0.250 Uiso 0.86(4) 1 d . U . . .
O8W O 0.5134(12) 0.1618(6) 0.5816(7) 0.250 Uiso 1 1 d . U . . .
O9W O -0.0064(12) 0.6054(6) 0.6387(7) 0.250 Uiso 1 1 d . U . . .
O17W O -0.0831(10) 0.5874(5) 0.7049(6) 0.219(10) Uiso 1 1 d . U . . .
O18W O 0.7358(9) 0.3639(4) 0.5926(5) 0.182(8) Uiso 1 1 d . U . . .
O19W O 0.5580(12) 0.2097(6) 0.8519(7) 0.250 Uiso 1 1 d . U . . .
O21W O 0.1694(12) 0.3025(6) 1.0521(7) 0.250 Uiso 1 1 d . U . . .
O22W O 0.7493(12) 0.2611(6) 0.7074(7) 0.250 Uiso 1 1 d . U . . .
O25W O 0.7989(12) 0.5505(6) 0.7991(7) 0.250 Uiso 1 1 d . U . . .
O26W O 0.3933(12) 0.4358(6) 0.6423(7) 0.250 Uiso 1 1 d . U . . .
O27W O 0.4765(12) 0.4755(6) 0.9798(8) 0.250 Uiso 0.93(4) 1 d . U . . .
O28W O 0.3412(13) 0.6149(6) 0.9196(8) 0.250 Uiso 0.87(4) 1 d . U . . .
O29W O -0.0942(14) 0.1888(7) 0.8499(9) 0.250 Uiso 0.82(4) 1 d . U . . .
N1Q N -0.186250 0.472329 0.828321 0.148(9) Uiso 0.94(3) 1 d . U P . .
C2Q C -0.1660(4) 0.48627(18) 0.8457(2) 0.148(9) Uiso 0.94(3) 1 d G U P . .
C3Q C -0.1410(10) 0.5037(4) 0.8673(5) 0.148(9) Uiso 0.94(3) 1 d G U P . .
N1S N 0.4052(14) 0.3435(7) 0.8277(9) 0.283(13) Uiso 1 1 d . U . . .
C2S C 0.3968(9) 0.3332(5) 0.8046(8) 0.283(13) Uiso 1 1 d G U . . .
C3S C 0.3863(17) 0.3204(8) 0.7756(9) 0.283(13) Uiso 1 1 d G U . . .
H3SA H 0.362391 0.303924 0.778535 0.425 Uiso 1 1 d G . . . .
H3SB H 0.366501 0.332924 0.758907 0.425 Uiso 1 1 d G . . . .
H3SC H 0.421570 0.314207 0.766750 0.425 Uiso 1 1 d G . . . .
N1T N 0.3432(9) 0.6302(4) 0.6140(6) 0.177(7) Uiso 1 1 d . U . . .
C2T C 0.3863(9) 0.6315(3) 0.6209(4) 0.177(7) Uiso 1 1 d G U . . .
C3T C 0.4402(9) 0.6332(6) 0.6296(7) 0.177(7) Uiso 1 1 d G U . . .
H3TA H 0.456014 0.649947 0.619464 0.265 Uiso 1 1 d G . . . .
H3TB H 0.447235 0.634450 0.654480 0.265 Uiso 1 1 d G . . . .
H3TC H 0.459650 0.616597 0.621694 0.265 Uiso 1 1 d G . . . .
N1U N 0.2960(7) 0.5543(4) 0.9591(4) 0.135(5) Uiso 1 1 d . U . . .
C2U C 0.2663(6) 0.5645(3) 0.9726(4) 0.135(5) Uiso 1 1 d G U . . .
C3U C 0.2291(8) 0.5772(4) 0.9895(5) 0.135(5) Uiso 1 1 d G U . . .
H3UA H 0.225860 0.567892 1.011438 0.203 Uiso 1 1 d G . . . .
H3UB H 0.240448 0.596762 0.993877 0.203 Uiso 1 1 d G . . . .
H3UC H 0.192078 0.577031 0.976498 0.203 Uiso 1 1 d G . . . .
N1V N 0.0050(12) 0.3432(6) 0.5526(8) 0.234(10) Uiso 1 1 d . U . . .
C2V C -0.0133(9) 0.3537(5) 0.5314(7) 0.234(10) Uiso 1 1 d G U . . .
C3V C -0.0363(15) 0.3669(7) 0.5048(8) 0.234(10) Uiso 1 1 d G U . . .
N1W N 0.1343(14) 0.1713(6) 0.7504(8) 0.265(12) Uiso 1 1 d . U . . .
C2W C 0.0974(13) 0.1646(5) 0.7367(7) 0.265(12) Uiso 1 1 d G U . . .
C3W C 0.0514(16) 0.1562(8) 0.7195(10) 0.265(12) Uiso 1 1 d G U . . .
N1X N -0.1919(12) 0.3737(6) 0.9263(8) 0.217(14) Uiso 0.92(3) 1 d . U P . .
C2X C -0.1682(10) 0.3833(4) 0.9464(7) 0.217(14) Uiso 0.92(3) 1 d G U P . .
C3X C -0.1385(14) 0.3954(7) 0.9715(8) 0.217(14) Uiso 0.92(3) 1 d G U P . .
H3XA H -0.153548 0.390524 0.993212 0.325 Uiso 0.92(3) 1 d G . P . .
H3XB H -0.099079 0.389159 0.972311 0.325 Uiso 0.92(3) 1 d G . P . .
H3XC H -0.139693 0.415788 0.968766 0.325 Uiso 0.92(3) 1 d G . P . .
N1Y N -0.1416(9) 0.3166(4) 0.6492(6) 0.152(9) Uiso 0.88(3) 1 d . U P . .
C2Y C -0.1786(8) 0.3084(3) 0.6373(4) 0.152(9) Uiso 0.88(3) 1 d G U P . .
C3Y C -0.2249(10) 0.2981(5) 0.6223(7) 0.152(9) Uiso 0.88(3) 1 d G U P . .
H3YA H -0.233590 0.306984 0.600028 0.228 Uiso 0.88(3) 1 d G . P . .
H3YB H -0.220933 0.277854 0.618918 0.228 Uiso 0.88(3) 1 d G . P . .
H3YC H -0.256578 0.301375 0.636299 0.228 Uiso 0.88(3) 1 d G . P . .
N1Z N 0.3021(9) 0.3420(5) 0.6907(6) 0.186(8) Uiso 1 1 d . U . . .
C2Z C 0.3131(7) 0.3630(5) 0.6887(4) 0.186(8) Uiso 1 1 d G U . . .
C3Z C 0.3267(12) 0.3893(5) 0.6862(8) 0.186(8) Uiso 1 1 d G U . . .
H3ZA H 0.358168 0.393872 0.703026 0.279 Uiso 1 1 d G . . . .
H3ZB H 0.294396 0.401249 0.690333 0.279 Uiso 1 1 d G . . . .
H3ZC H 0.338144 0.393215 0.663371 0.279 Uiso 1 1 d G . . . .
N1ZZ N 0.1165(6) 0.4774(3) 0.4366(4) 0.116(4) Uiso 1 1 d . U . . .
C2ZZ C 0.1245(5) 0.4563(3) 0.4325(3) 0.116(4) Uiso 1 1 d G U . . .
C3ZZ C 0.1344(8) 0.4299(3) 0.4275(5) 0.116(4) Uiso 1 1 d G U . . .
H3ZD H 0.151150 0.427379 0.405709 0.175 Uiso 1 1 d G . . . .
H3ZE H 0.099250 0.419110 0.426829 0.175 Uiso 1 1 d G . . . .
H3ZF H 0.160770 0.422559 0.445849 0.175 Uiso 1 1 d G . . . .

loop_
_atom_site_aniso_label
_atom_site_aniso_U_11
_atom_site_aniso_U_22
_atom_site_aniso_U_33
_atom_site_aniso_U_23
_atom_site_aniso_U_13
_atom_site_aniso_U_12
Cd01 0.1097(14) 0.1434(16) 0.0910(13) 0.0202(11) -0.0348(10) -0.0084(11)
Cd02 0.1253(14) 0.1246(14) 0.0610(10) -0.0013(9) -0.0011(9) -0.0010(11)
Cd03 0.1024(13) 0.1818(19) 0.0695(11) 0.0289(11) -0.0166(9) -0.0294(12)
Cd04 0.1030(12) 0.1064(12) 0.0524(9) -0.0002(8) -0.0119(8) 0.0054(9)
Cd05 0.0883(11) 0.1129(13) 0.0564(9) 0.0068(8) 0.0027(8) 0.0030(9)
Cd06 0.0742(10) 0.1208(13) 0.0517(9) 0.0086(8) -0.0100(7) -0.0014(9)
Cd07 0.1209(14) 0.1121(14) 0.0839(12) -0.0067(10) -0.0262(10) -0.0087(11)
Cd08 0.1238(14) 0.1162(13) 0.0554(9) 0.0049(9) -0.0001(9) -0.0100(10)
Cd09 0.1190(14) 0.1092(14) 0.0928(13) 0.0029(10) -0.0134(10) -0.0154(11)
Cd10 0.0978(12) 0.1425(15) 0.0686(10) 0.0204(10) -0.0176(9) -0.0300(11)
Cd11 0.0735(10) 0.1274(13) 0.0522(9) 0.0149(8) -0.0064(7) 0.0010(9)
Cd12 0.1019(12) 0.1670(18) 0.0559(10) -0.0153(10) -0.0182(8) 0.0223(11)
N11A 0.162(16) 0.24(2) 0.084(17) -0.005(14) -0.059(13) 0.072(15)
C12A 0.168(19) 0.119(16) 0.13(2) 0.014(13) -0.049(16) 0.006(13)
C13A 0.27(3) 0.134(18) 0.13(2) 0.040(17) -0.10(2) -0.034(17)
C14A 0.22(3) 0.14(2) 0.21(4) 0.00(2) -0.13(2) -0.02(2)
C15A 0.23(3) 0.21(3) 0.19(3) 0.04(2) -0.12(3) 0.01(2)
C16A 0.18(2) 0.23(3) 0.09(2) -0.028(19) -0.073(17) 0.022(18)
N21A 0.125(12) 0.120(13) 0.069(12) 0.031(9) -0.033(9) -0.032(9)
N22A 0.121(13) 0.140(13) 0.115(17) 0.009(10) -0.027(12) -0.024(11)
C23A 0.133(14) 0.17(2) 0.080(16) 0.019(13) -0.007(13) -0.041(12)
C24A 0.133(14) 0.17(2) 0.095(19) 0.022(14) -0.003(14) -0.029(13)
C25A 0.111(14) 0.116(13) 0.083(15) 0.043(10) -0.021(11) -0.028(10)
C26A 0.17(2) 0.199(17) 0.084(17) -0.036(11) 0.004(15) -0.074(16)
N31A 0.19(2) 0.18(2) 0.092(11) 0.001(13) -0.010(14) -0.064(15)
C32A 0.22(3) 0.23(3) 0.080(12) 0.014(17) -0.027(16) -0.043(18)
C33A 0.23(3) 0.26(4) 0.14(2) 0.11(2) -0.037(19) -0.09(2)
C34A 0.22(4) 0.34(5) 0.17(2) 0.11(3) -0.05(3) -0.04(3)
C35A 0.21(3) 0.25(4) 0.18(2) 0.07(3) -0.06(2) -0.06(2)
C36A 0.21(3) 0.27(4) 0.12(2) 0.05(2) 0.003(18) 0.01(2)
N41A 0.185(19) 0.18(2) 0.094(14) -0.031(14) 0.015(11) -0.048(14)
N42A 0.25(2) 0.17(2) 0.129(16) -0.042(16) 0.061(14) -0.054(16)
C43A 0.29(3) 0.19(3) 0.103(15) -0.017(18) 0.085(16) -0.12(2)
C44A 0.30(3) 0.28(4) 0.083(14) -0.03(2) 0.041(16) -0.10(3)
C45A 0.22(2) 0.20(3) 0.065(13) -0.009(15) 0.000(12) -0.087(15)
C46A 0.21(2) 0.15(2) 0.18(3) -0.015(17) 0.098(17) -0.046(18)
C51A 0.16(2) 0.156(17) 0.110(18) -0.048(13) 0.041(13) -0.052(15)
C52A 0.147(19) 0.130(17) 0.110(18) -0.032(13) 0.051(12) -0.059(16)
C53A 0.21(3) 0.15(2) 0.11(2) -0.025(14) 0.047(17) -0.060(16)
C54A 0.17(2) 0.16(2) 0.21(3) 0.000(19) 0.079(16) -0.059(16)
C55A 0.19(3) 0.18(2) 0.17(3) -0.060(15) 0.066(16) -0.075(18)
C56A 0.15(2) 0.17(2) 0.14(2) -0.071(14) 0.056(13) -0.051(15)
C61A 0.19(3) 0.25(3) 0.19(3) -0.08(2) 0.009(19) -0.08(2)
C62A 0.21(3) 0.30(5) 0.26(4) -0.15(3) 0.04(3) -0.12(3)
C63A 0.18(3) 0.29(4) 0.32(5) -0.14(3) 0.09(2) -0.14(3)
C64A 0.23(4) 0.23(3) 0.33(5) -0.10(3) 0.08(3) -0.11(3)
N11B 0.116(14) 0.150(17) 0.099(15) 0.000(11) -0.033(11) 0.021(11)
C12B 0.158(17) 0.15(2) 0.105(19) 0.005(14) -0.031(14) 0.022(13)
C13B 0.20(2) 0.119(19) 0.11(2) 0.005(14) -0.056(17) -0.005(16)
C14B 0.22(3) 0.11(2) 0.21(3) -0.021(17) -0.12(2) 0.015(17)
C15B 0.20(2) 0.13(2) 0.22(3) -0.013(19) -0.13(2) 0.004(18)
C16B 0.15(2) 0.19(3) 0.17(3) 0.010(19) -0.09(2) 0.006(15)
N21B 0.149(14) 0.133(13) 0.049(11) -0.006(9) -0.017(10) 0.016(10)
N22B 0.141(13) 0.163(17) 0.053(10) 0.017(10) 0.018(9) 0.003(11)
C23B 0.180(19) 0.164(18) 0.055(15) 0.013(13) 0.007(13) -0.011(14)
C24B 0.18(2) 0.17(2) 0.049(14) 0.033(14) 0.009(13) -0.006(14)
C25B 0.149(14) 0.138(17) 0.035(12) 0.000(11) 0.009(10) 0.017(10)
C26B 0.126(15) 0.156(19) 0.065(9) 0.009(11) -0.004(10) -0.034(13)
N31B 0.118(12) 0.132(13) 0.128(17) 0.024(14) -0.050(12) -0.005(10)
C32B 0.115(14) 0.125(11) 0.079(15) 0.006(13) -0.034(13) 0.005(9)
C33B 0.128(15) 0.118(12) 0.082(16) 0.011(13) -0.038(12) 0.015(11)
C34B 0.142(18) 0.118(13) 0.13(2) 0.014(16) -0.013(17) 0.008(13)
C35B 0.16(2) 0.123(17) 0.16(3) 0.052(18) 0.01(2) 0.003(13)
C36B 0.16(2) 0.133(15) 0.17(3) 0.02(2) 0.00(2) -0.010(14)
N41B 0.080(9) 0.133(10) 0.041(9) 0.014(10) -0.007(8) 0.005(8)
N42B 0.103(10) 0.129(10) 0.040(9) 0.000(9) 0.000(9) 0.000(8)
C43B 0.102(11) 0.136(12) 0.079(15) 0.008(15) -0.004(12) -0.016(10)
C44B 0.082(10) 0.148(13) 0.078(14) 0.018(15) -0.012(11) 0.001(8)
C45B 0.088(11) 0.127(10) 0.058(12) 0.009(12) -0.001(11) 0.005(8)
C46B 0.126(16) 0.149(15) 0.052(8) 0.011(11) -0.017(11) 0.027(12)
C51B 0.082(14) 0.15(2) 0.073(8) 0.013(11) 0.002(9) -0.023(10)
C52B 0.079(15) 0.16(2) 0.067(9) 0.020(12) -0.009(10) -0.010(11)
C53B 0.124(17) 0.137(19) 0.068(9) 0.022(11) -0.008(11) 0.009(12)
C54B 0.135(18) 0.131(18) 0.055(8) 0.002(10) -0.012(10) 0.022(12)
C55B 0.103(17) 0.18(2) 0.080(9) 0.003(13) -0.005(11) 0.024(13)
C56B 0.093(15) 0.16(2) 0.078(8) -0.004(12) -0.005(10) 0.008(11)
C61B 0.15(2) 0.22(3) 0.106(15) -0.011(17) 0.003(14) 0.051(18)
C62B 0.100(18) 0.20(3) 0.103(13) -0.005(16) 0.011(13) 0.030(15)
C63B 0.096(17) 0.16(2) 0.106(12) 0.010(15) 0.023(13) 0.013(13)
C64B 0.113(19) 0.25(3) 0.075(12) -0.024(15) -0.022(12) 0.065(17)
N11C 0.080(12) 0.186(19) 0.101(13) 0.001(11) 0.008(9) -0.027(12)
C12C 0.13(2) 0.15(2) 0.122(17) -0.002(13) -0.007(13) -0.029(14)
C13C 0.18(3) 0.20(2) 0.12(2) -0.012(17) 0.031(15) -0.08(2)
C14C 0.19(3) 0.24(3) 0.14(3) -0.02(2) 0.016(19) -0.10(2)
C15C 0.17(3) 0.28(3) 0.10(2) -0.025(18) 0.006(18) -0.12(2)
C16C 0.111(18) 0.21(3) 0.119(18) -0.002(17) -0.014(13) -0.048(17)
N21C 0.132(16) 0.126(13) 0.096(12) 0.029(10) -0.036(10) -0.001(11)
N22C 0.107(13) 0.130(12) 0.087(11) 0.024(9) -0.016(9) 0.006(10)
C23C 0.15(2) 0.151(16) 0.087(15) 0.047(13) -0.011(13) 0.000(14)
C24C 0.15(2) 0.145(17) 0.115(18) 0.038(14) 0.008(14) -0.021(15)
C25C 0.15(2) 0.125(16) 0.109(15) 0.017(12) -0.017(13) -0.010(14)
C26C 0.123(13) 0.148(15) 0.097(17) 0.017(13) -0.034(13) -0.004(11)
N31C 0.105(14) 0.21(2) 0.071(9) 0.022(11) 0.003(10) -0.029(12)
C32C 0.080(16) 0.26(3) 0.076(10) 0.017(14) 0.019(11) -0.010(13)
C33C 0.11(2) 0.27(3) 0.120(18) 0.007(17) 0.032(15) -0.009(16)
C34C 0.11(2) 0.25(3) 0.127(16) -0.001(19) 0.043(16) 0.000(16)
C35C 0.18(3) 0.23(3) 0.117(15) -0.01(2) 0.014(19) 0.01(2)
C36C 0.085(17) 0.20(3) 0.076(14) -0.001(13) -0.007(11) -0.032(13)
N41C 0.107(16) 0.25(2) 0.068(11) 0.040(12) 0.006(11) -0.018(13)
N42C 0.123(16) 0.24(2) 0.093(12) 0.055(13) 0.001(12) -0.030(12)
C43C 0.085(19) 0.31(3) 0.089(12) 0.046(15) 0.004(14) -0.020(17)
C44C 0.10(2) 0.30(3) 0.089(12) 0.016(15) -0.004(13) -0.015(18)
C45C 0.058(14) 0.25(2) 0.087(12) 0.035(13) 0.009(11) -0.036(13)
C46C 0.126(15) 0.23(2) 0.15(2) 0.035(18) -0.043(16) -0.033(13)
C51C 0.118(13) 0.175(17) 0.077(17) 0.023(15) -0.047(13) -0.017(11)
C52C 0.132(15) 0.162(17) 0.076(17) 0.052(14) -0.017(13) -0.016(13)
C53C 0.144(17) 0.187(19) 0.096(19) 0.033(17) 0.001(16) -0.031(14)
C54C 0.123(14) 0.178(18) 0.12(2) 0.052(17) -0.050(14) -0.015(11)
C55C 0.134(14) 0.172(17) 0.093(18) 0.038(15) -0.062(14) -0.028(11)
C56C 0.120(13) 0.157(16) 0.12(2) 0.055(15) -0.074(14) -0.003(10)
C61C 0.140(19) 0.161(19) 0.17(3) 0.019(19) -0.060(16) -0.020(13)
C62C 0.18(2) 0.158(19) 0.15(3) 0.035(18) -0.07(2) -0.033(16)
C63C 0.17(2) 0.15(2) 0.18(3) 0.056(19) -0.07(2) -0.026(18)
C64C 0.17(2) 0.18(2) 0.15(3) 0.02(2) -0.072(19) -0.041(15)
N11D 0.085(11) 0.107(10) 0.064(11) 0.008(9) -0.018(7) -0.009(9)
C12D 0.095(12) 0.107(11) 0.056(12) 0.002(10) -0.028(8) -0.004(9)
C13D 0.114(15) 0.103(12) 0.077(15) 0.015(12) 0.000(10) 0.009(10)
C14D 0.112(15) 0.120(14) 0.086(17) 0.018(12) 0.005(11) -0.004(13)
C15D 0.096(16) 0.138(15) 0.102(18) 0.000(14) 0.015(12) -0.004(12)
C16D 0.097(15) 0.129(14) 0.068(14) 0.007(12) -0.008(9) 0.001(11)
N21D 0.089(10) 0.104(10) 0.055(10) 0.008(8) -0.025(7) 0.003(7)
N22D 0.105(11) 0.115(11) 0.063(11) 0.002(9) -0.017(8) 0.007(8)
C23D 0.139(18) 0.109(13) 0.12(2) -0.006(14) 0.024(14) -0.003(12)
C24D 0.142(18) 0.110(12) 0.099(18) -0.001(13) 0.016(13) -0.001(11)
C25D 0.115(13) 0.100(12) 0.062(13) 0.005(11) -0.013(9) 0.000(9)
C26D 0.083(11) 0.107(13) 0.073(11) -0.001(9) -0.012(9) 0.018(9)
N31D 0.102(10) 0.098(12) 0.038(8) 0.007(7) 0.005(7) -0.003(8)
C32D 0.104(11) 0.093(14) 0.059(10) 0.014(8) 0.004(8) 0.004(10)
C33D 0.124(13) 0.106(16) 0.062(11) 0.011(9) -0.016(9) 0.024(12)
C34D 0.115(13) 0.109(17) 0.076(12) 0.001(10) -0.008(11) -0.012(12)
C35D 0.127(14) 0.123(18) 0.037(10) 0.011(10) 0.002(8) -0.004(12)
C36D 0.114(13) 0.081(13) 0.050(9) 0.010(8) 0.007(8) -0.003(11)
N41D 0.073(8) 0.103(12) 0.074(10) 0.006(7) 0.002(7) 0.007(8)
N42D 0.093(9) 0.131(14) 0.067(10) -0.004(8) -0.001(8) 0.013(9)
C43D 0.097(10) 0.122(16) 0.065(12) 0.006(10) 0.009(9) 0.025(11)
C44D 0.097(11) 0.16(2) 0.060(12) 0.004(10) -0.019(9) 0.047(11)
C45D 0.080(10) 0.099(13) 0.062(10) 0.013(8) -0.006(8) 0.007(9)
C46D 0.111(14) 0.122(16) 0.069(11) 0.007(9) -0.005(9) -0.009(12)
C51D 0.076(11) 0.111(14) 0.056(9) -0.016(8) -0.003(7) 0.004(8)
C52D 0.083(12) 0.094(13) 0.060(9) -0.011(8) -0.010(8) 0.005(9)
C53D 0.092(13) 0.099(13) 0.048(9) -0.014(8) -0.002(9) 0.004(9)
C54D 0.081(12) 0.105(13) 0.061(10) -0.008(9) 0.008(8) 0.010(9)
C55D 0.081(12) 0.106(13) 0.059(10) -0.010(8) 0.004(8) 0.016(8)
C56D 0.080(12) 0.117(14) 0.065(11) -0.006(9) -0.014(8) -0.001(9)
C61D 0.073(12) 0.139(17) 0.058(11) -0.003(11) -0.003(8) -0.013(10)
C62D 0.097(15) 0.110(16) 0.080(13) -0.019(10) 0.005(11) -0.009(10)
C63D 0.111(15) 0.121(16) 0.065(12) -0.020(10) 0.007(10) -0.007(11)
C64D 0.121(16) 0.127(16) 0.078(14) -0.020(11) 0.000(10) -0.017(11)
N11E 0.091(11) 0.110(12) 0.066(10) -0.019(7) 0.012(8) 0.002(8)
C12E 0.040(10) 0.136(13) 0.064(10) -0.006(8) 0.005(7) 0.010(8)
C13E 0.093(14) 0.129(16) 0.077(12) -0.035(11) -0.021(10) 0.014(10)
C14E 0.092(16) 0.147(19) 0.126(18) -0.015(13) -0.043(14) 0.006(12)
C15E 0.082(14) 0.114(17) 0.122(17) -0.031(11) -0.008(11) 0.010(12)
C16E 0.093(15) 0.130(16) 0.100(15) -0.009(12) -0.003(11) -0.010(11)
N21E 0.050(9) 0.130(11) 0.040(7) 0.017(7) 0.001(6) -0.005(7)
N22E 0.059(9) 0.124(11) 0.050(7) 0.014(7) -0.003(6) 0.000(7)
C23E 0.094(15) 0.141(15) 0.071(11) 0.044(11) -0.023(10) -0.021(12)
C24E 0.080(14) 0.164(16) 0.061(11) 0.031(10) -0.020(10) -0.011(11)
C25E 0.065(12) 0.137(13) 0.055(9) 0.009(9) -0.012(8) -0.006(9)
C26E 0.074(9) 0.125(15) 0.039(9) 0.002(9) 0.002(7) 0.005(9)
N31E 0.065(10) 0.129(10) 0.059(10) 0.023(9) -0.013(7) 0.006(9)
C32E 0.056(11) 0.128(11) 0.056(10) 0.008(9) -0.004(7) 0.005(10)
C33E 0.047(11) 0.155(14) 0.069(12) 0.007(10) 0.010(8) 0.012(11)
C34E 0.073(14) 0.178(16) 0.085(14) -0.008(14) 0.012(9) -0.040(14)
C35E 0.069(14) 0.181(16) 0.082(14) -0.015(13) -0.007(10) -0.043(14)
C36E 0.088(15) 0.158(16) 0.048(12) 0.023(10) -0.011(8) -0.019(12)
N41E 0.037(8) 0.133(10) 0.040(8) 0.002(6) -0.017(6) 0.021(7)
N42E 0.063(9) 0.123(11) 0.056(8) -0.003(7) -0.004(6) 0.002(9)
C43E 0.076(13) 0.122(11) 0.066(11) -0.001(9) -0.002(9) -0.002(11)
C44E 0.060(12) 0.128(11) 0.049(9) -0.003(9) -0.023(8) -0.015(10)
C45E 0.067(12) 0.122(11) 0.046(9) -0.001(8) -0.009(7) -0.001(10)
C46E 0.066(8) 0.102(14) 0.049(9) 0.015(8) -0.005(7) 0.012(9)
C51E 0.068(8) 0.112(15) 0.054(9) -0.005(9) 0.000(6) -0.005(9)
C52E 0.063(8) 0.094(13) 0.043(9) 0.005(8) 0.000(7) -0.020(8)
C53E 0.072(8) 0.127(17) 0.054(10) -0.015(10) -0.009(7) 0.002(10)
C54E 0.059(8) 0.114(15) 0.046(8) -0.003(9) 0.000(6) -0.003(9)
C55E 0.083(9) 0.112(15) 0.037(8) 0.002(8) -0.009(6) 0.012(9)
C56E 0.084(8) 0.100(14) 0.046(8) 0.003(8) -0.006(7) 0.016(9)
C61E 0.112(13) 0.081(13) 0.055(9) -0.002(9) -0.002(8) 0.011(10)
C62E 0.113(12) 0.109(16) 0.049(10) -0.003(10) 0.006(9) -0.002(11)
C63E 0.117(12) 0.097(15) 0.059(11) -0.013(10) -0.017(10) -0.002(11)
C64E 0.091(12) 0.106(15) 0.056(9) -0.004(9) -0.023(8) 0.016(11)
N11F 0.130(13) 0.076(11) 0.094(11) 0.007(9) -0.017(9) -0.005(9)
C12F 0.108(12) 0.105(16) 0.085(13) 0.017(11) 0.004(9) 0.006(10)
C13F 0.138(16) 0.095(15) 0.078(14) -0.006(10) 0.017(10) -0.006(11)
C14F 0.138(18) 0.126(19) 0.098(15) -0.019(13) 0.014(12) -0.015(13)
C15F 0.122(16) 0.101(16) 0.098(14) -0.024(12) 0.015(11) -0.014(12)
C16F 0.088(13) 0.107(16) 0.096(15) -0.017(11) 0.016(9) 0.010(10)
N21F 0.083(10) 0.112(13) 0.063(9) 0.001(8) -0.009(7) 0.006(8)
N22F 0.102(10) 0.125(13) 0.068(10) 0.001(9) -0.025(8) -0.002(9)
C23F 0.146(16) 0.118(18) 0.066(11) 0.001(11) -0.021(11) 0.002(13)
C24F 0.156(18) 0.15(2) 0.087(13) 0.040(14) -0.029(12) -0.013(15)
C25F 0.116(11) 0.098(15) 0.050(10) -0.011(9) 0.007(8) 0.010(10)
C26F 0.103(13) 0.125(11) 0.079(14) 0.007(10) -0.014(11) 0.005(11)
N31F 0.097(10) 0.126(14) 0.048(8) -0.002(8) -0.007(7) -0.013(10)
C32F 0.106(11) 0.102(15) 0.056(8) 0.022(10) 0.000(7) 0.008(11)
C33F 0.107(13) 0.124(18) 0.066(10) 0.015(11) 0.010(8) -0.003(12)
C34F 0.160(16) 0.109(18) 0.076(11) 0.008(12) 0.006(11) -0.014(15)
C35F 0.155(16) 0.121(18) 0.047(12) -0.003(11) -0.006(10) -0.025(14)
C36F 0.136(16) 0.16(2) 0.046(10) -0.011(12) 0.006(9) -0.043(14)
N41F 0.070(9) 0.113(13) 0.059(7) 0.009(9) -0.008(6) 0.008(9)
N42F 0.069(8) 0.104(11) 0.058(7) 0.005(8) -0.014(6) 0.005(8)
C43F 0.071(9) 0.125(17) 0.074(9) 0.004(12) -0.013(8) 0.016(11)
C44F 0.079(10) 0.15(2) 0.078(10) 0.017(13) 0.000(8) 0.030(12)
C45F 0.077(10) 0.093(14) 0.067(7) -0.003(10) -0.004(6) -0.003(10)
C46F 0.091(13) 0.132(11) 0.067(10) -0.004(11) 0.001(9) 0.003(11)
C51F 0.065(12) 0.131(11) 0.063(12) -0.012(10) -0.032(7) -0.005(10)
C52F 0.086(14) 0.125(11) 0.067(13) 0.016(11) -0.019(8) 0.022(11)
C53F 0.081(13) 0.127(11) 0.045(11) 0.010(10) -0.013(8) 0.015(11)
C54F 0.089(13) 0.132(11) 0.041(11) -0.008(9) -0.018(7) -0.005(10)
C55F 0.088(13) 0.145(11) 0.053(12) -0.017(10) -0.003(8) -0.030(11)
C56F 0.087(14) 0.147(11) 0.076(14) -0.021(11) -0.011(8) -0.015(11)
C61F 0.115(18) 0.144(16) 0.083(16) -0.010(12) 0.005(10) 0.001(13)
C62F 0.137(19) 0.169(17) 0.053(14) -0.027(13) 0.004(11) -0.023(15)
C63F 0.085(14) 0.164(16) 0.063(13) -0.032(13) -0.001(9) -0.024(13)
C64F 0.093(15) 0.155(15) 0.079(15) -0.010(12) 0.018(10) -0.022(12)
N11G 0.131(16) 0.116(14) 0.095(13) 0.014(10) -0.026(11) 0.004(10)
C12G 0.117(16) 0.104(13) 0.088(12) -0.002(9) -0.020(10) 0.041(10)
C13G 0.16(2) 0.14(2) 0.092(12) 0.011(12) -0.029(13) 0.014(16)
C14G 0.19(3) 0.12(2) 0.113(18) 0.018(14) -0.008(16) 0.023(15)
C15G 0.22(3) 0.13(2) 0.119(18) 0.031(14) -0.032(17) 0.002(17)
C16G 0.16(2) 0.130(18) 0.139(17) 0.059(15) -0.043(16) 0.003(14)
N21G 0.090(13) 0.121(12) 0.091(11) 0.000(9) -0.012(9) -0.004(9)
N22G 0.076(11) 0.137(13) 0.095(10) 0.001(9) -0.011(8) -0.016(9)
C23G 0.080(14) 0.147(16) 0.098(13) -0.012(11) -0.010(11) -0.009(12)
C24G 0.119(17) 0.134(16) 0.083(13) -0.024(10) -0.004(11) 0.013(12)
C25G 0.106(15) 0.104(12) 0.089(12) -0.016(9) -0.007(10) 0.030(9)
C26G 0.103(16) 0.116(17) 0.117(12) 0.011(12) -0.007(10) -0.015(12)
N31G 0.124(11) 0.124(11) 0.055(10) 0.002(11) 0.007(10) -0.014(9)
C32G 0.140(11) 0.124(12) 0.051(12) 0.001(13) -0.013(12) -0.004(9)
C33G 0.140(13) 0.117(15) 0.095(17) 0.014(14) 0.023(15) -0.003(10)
C34G 0.134(13) 0.155(15) 0.091(17) -0.026(17) 0.035(15) 0.001(13)
C35G 0.116(14) 0.152(16) 0.103(18) -0.039(17) 0.012(15) -0.001(12)
C36G 0.115(12) 0.137(16) 0.076(15) -0.027(14) 0.041(13) -0.012(10)
N41G 0.135(11) 0.099(11) 0.057(10) 0.024(9) 0.014(10) -0.007(8)
N42G 0.131(10) 0.119(12) 0.079(12) 0.024(11) 0.003(10) -0.011(8)
C43G 0.152(16) 0.122(12) 0.111(19) -0.005(15) -0.023(16) -0.018(11)
C44G 0.147(16) 0.105(11) 0.12(2) -0.012(15) -0.004(15) 0.000(10)
C45G 0.137(11) 0.107(12) 0.064(14) 0.006(13) -0.008(12) -0.007(8)
C46G 0.144(13) 0.15(2) 0.070(12) -0.015(14) -0.036(10) 0.002(13)
C51G 0.101(15) 0.117(18) 0.098(11) 0.005(12) -0.020(10) -0.007(11)
C52G 0.110(16) 0.123(18) 0.085(13) -0.003(13) -0.025(10) 0.000(12)
C53G 0.118(16) 0.088(15) 0.087(11) 0.001(12) -0.018(9) 0.008(12)
C54G 0.107(14) 0.104(16) 0.089(11) 0.014(12) -0.026(9) -0.020(10)
C55G 0.131(16) 0.111(18) 0.093(11) 0.017(12) -0.033(10) -0.002(11)
C56G 0.097(15) 0.137(19) 0.103(11) 0.010(13) -0.041(9) -0.012(11)
C61G 0.130(19) 0.14(2) 0.161(19) 0.010(16) -0.043(15) 0.014(14)
C62G 0.11(2) 0.21(3) 0.19(2) 0.06(2) -0.032(16) 0.027(19)
C63G 0.11(2) 0.12(2) 0.18(2) 0.050(19) -0.032(15) -0.012(13)
C64G 0.14(2) 0.117(19) 0.119(14) 0.047(14) -0.022(13) 0.001(13)
N11H 0.121(13) 0.125(15) 0.075(9) 0.034(11) -0.019(8) -0.013(10)
C12H 0.098(13) 0.131(18) 0.074(9) 0.006(12) -0.031(9) -0.009(11)
C13H 0.115(16) 0.15(2) 0.094(13) 0.025(14) -0.013(11) 0.008(13)
C14H 0.089(15) 0.15(2) 0.120(14) 0.033(15) -0.029(11) -0.019(12)
C15H 0.14(2) 0.13(2) 0.099(14) 0.047(16) -0.033(13) 0.000(13)
C16H 0.18(2) 0.12(2) 0.064(11) -0.014(12) -0.055(12) 0.019(14)
N21H 0.086(9) 0.107(13) 0.056(8) 0.018(8) -0.008(7) -0.005(9)
N22H 0.109(10) 0.124(13) 0.060(8) 0.026(10) -0.005(7) 0.016(10)
C23H 0.126(14) 0.16(2) 0.052(10) 0.015(13) 0.003(8) 0.007(14)
C24H 0.120(12) 0.112(17) 0.066(9) 0.001(12) 0.005(9) 0.012(13)
C25H 0.095(11) 0.109(16) 0.063(8) -0.002(11) -0.008(8) 0.004(11)
C26H 0.099(10) 0.112(10) 0.079(14) 0.011(12) -0.024(10) -0.003(9)
N31H 0.121(14) 0.099(13) 0.086(9) 0.004(9) -0.006(9) -0.020(10)
C32H 0.116(15) 0.098(15) 0.093(9) -0.011(11) -0.007(10) -0.001(10)
C33H 0.142(18) 0.092(16) 0.104(14) -0.013(11) -0.021(13) -0.009(11)
C34H 0.14(2) 0.085(16) 0.124(14) -0.017(12) -0.001(13) -0.017(13)
C35H 0.116(18) 0.127(19) 0.115(13) 0.003(14) 0.008(13) -0.016(12)
C36H 0.093(15) 0.120(18) 0.104(13) 0.017(12) -0.001(12) 0.003(11)
N41H 0.155(15) 0.107(14) 0.079(10) -0.019(10) -0.010(9) -0.031(11)
N42H 0.120(13) 0.149(15) 0.094(11) 0.010(11) -0.020(9) -0.017(10)
C43H 0.134(19) 0.15(2) 0.098(11) 0.004(14) -0.029(11) -0.019(14)
C44H 0.128(18) 0.14(2) 0.084(10) -0.015(13) -0.014(11) -0.012(13)
C45H 0.138(16) 0.110(17) 0.087(9) -0.008(11) -0.021(10) -0.020(12)
C46H 0.099(13) 0.131(11) 0.084(15) -0.022(13) 0.002(11) 0.005(9)
C51H 0.093(9) 0.111(10) 0.067(13) 0.013(12) 0.003(11) 0.003(7)
C52H 0.088(11) 0.121(11) 0.065(13) -0.006(13) 0.014(11) 0.004(9)
C53H 0.113(11) 0.119(11) 0.054(12) -0.003(13) 0.002(12) 0.004(10)
C54H 0.111(10) 0.125(10) 0.079(15) 0.003(13) 0.004(13) 0.009(8)
C55H 0.104(9) 0.120(10) 0.072(14) 0.001(13) -0.001(12) 0.014(8)
C56H 0.088(8) 0.125(10) 0.073(13) -0.008(13) -0.003(11) 0.005(7)
C61H 0.095(10) 0.111(13) 0.100(16) -0.009(13) -0.016(13) 0.006(8)
C62H 0.097(11) 0.139(15) 0.16(2) -0.001(19) -0.011(16) 0.010(12)
C63H 0.103(13) 0.132(15) 0.23(3) 0.03(2) 0.00(2) 0.026(12)
C64H 0.104(10) 0.136(16) 0.083(15) 0.005(14) -0.001(13) 0.023(9)
N11I 0.061(11) 0.146(17) 0.141(15) 0.013(12) -0.001(9) -0.045(8)
C12I 0.116(17) 0.128(18) 0.093(13) -0.003(12) -0.016(11) -0.019(11)
C13I 0.14(2) 0.16(2) 0.103(14) 0.016(14) -0.013(13) -0.031(14)
C14I 0.14(2) 0.15(2) 0.083(15) 0.005(14) -0.022(11) -0.040(14)
C15I 0.14(2) 0.18(3) 0.122(17) 0.008(18) -0.005(14) -0.020(16)
C16I 0.118(18) 0.13(2) 0.114(15) -0.009(14) 0.000(14) -0.016(12)
N21I 0.136(15) 0.127(15) 0.076(11) -0.018(9) -0.028(10) -0.012(10)
N22I 0.125(16) 0.141(16) 0.096(11) -0.017(10) -0.025(10) -0.010(11)
C23I 0.099(16) 0.134(19) 0.123(17) -0.010(13) -0.021(11) -0.028(11)
C24I 0.16(2) 0.12(2) 0.108(17) -0.021(12) 0.000(13) -0.008(13)
C25I 0.122(17) 0.121(17) 0.086(14) -0.018(10) -0.027(11) -0.020(10)
C26I 0.115(17) 0.101(15) 0.112(11) -0.018(10) -0.024(11) -0.014(12)
N31I 0.117(11) 0.102(11) 0.119(15) -0.004(12) -0.022(13) -0.025(9)
C32I 0.143(11) 0.101(11) 0.075(14) -0.014(13) -0.017(13) -0.024(8)
C33I 0.143(13) 0.110(12) 0.088(16) -0.007(14) -0.025(15) -0.032(11)
C34I 0.141(14) 0.175(18) 0.081(16) -0.036(18) -0.005(16) -0.029(14)
C35I 0.125(17) 0.18(2) 0.104(19) -0.03(2) 0.010(17) -0.027(12)
C36I 0.121(12) 0.169(18) 0.091(17) -0.012(17) 0.000(15) -0.016(11)
N41I 0.116(10) 0.106(11) 0.082(12) 0.004(10) -0.028(11) -0.009(8)
N42I 0.118(10) 0.115(11) 0.079(12) 0.005(11) -0.027(10) -0.003(8)
C43I 0.139(14) 0.115(11) 0.12(2) -0.020(15) -0.040(15) -0.008(10)
C44I 0.166(16) 0.108(12) 0.091(17) -0.039(14) -0.014(16) -0.027(10)
C45I 0.138(11) 0.113(12) 0.090(16) 0.003(15) -0.011(14) -0.021(9)
C46I 0.119(14) 0.126(15) 0.072(11) 0.009(12) -0.013(10) -0.006(11)
C51I 0.128(17) 0.102(16) 0.121(11) -0.007(11) -0.048(12) 0.006(11)
C52I 0.135(18) 0.101(15) 0.100(12) -0.031(11) -0.031(12) -0.003(11)
C53I 0.110(16) 0.117(17) 0.076(10) -0.001(10) -0.024(10) 0.007(11)
C54I 0.096(15) 0.120(16) 0.095(10) 0.010(11) -0.015(10) -0.001(10)
C55I 0.105(16) 0.137(18) 0.111(12) 0.018(11) -0.030(11) -0.017(11)
C56I 0.074(14) 0.142(18) 0.133(12) 0.009(11) -0.045(12) -0.004(11)
C61I 0.107(18) 0.16(2) 0.19(2) 0.044(17) -0.079(17) -0.029(14)
C62I 0.12(2) 0.17(3) 0.20(2) 0.061(17) -0.067(16) -0.034(17)
C63I 0.096(18) 0.16(2) 0.18(2) 0.076(18) -0.058(15) -0.019(13)
C64I 0.127(19) 0.112(18) 0.121(13) 0.023(13) -0.015(14) -0.001(12)
N11J 0.111(12) 0.176(19) 0.086(10) 0.014(12) -0.010(9) -0.049(12)
C12J 0.103(13) 0.132(18) 0.066(8) -0.012(11) 0.004(8) -0.055(12)
C13J 0.113(15) 0.21(3) 0.083(10) -0.038(16) 0.011(10) -0.064(14)
C14J 0.16(2) 0.16(2) 0.086(11) -0.008(16) 0.037(13) -0.071(17)
C15J 0.16(2) 0.22(3) 0.092(16) -0.003(18) 0.009(13) -0.07(2)
C16J 0.143(19) 0.15(2) 0.079(11) 0.002(14) -0.011(10) -0.063(15)
N21J 0.111(12) 0.108(13) 0.051(7) -0.008(9) -0.023(7) -0.017(9)
N22J 0.078(9) 0.132(14) 0.058(7) 0.001(9) -0.018(6) -0.028(9)
C23J 0.078(11) 0.16(2) 0.064(9) 0.006(12) -0.018(9) -0.021(11)
C24J 0.095(12) 0.15(2) 0.075(10) 0.003(13) 0.000(9) -0.022(12)
C25J 0.101(13) 0.097(15) 0.070(7) -0.016(10) -0.016(7) -0.035(11)
C26J 0.100(14) 0.141(15) 0.065(10) -0.015(11) -0.010(8) -0.028(11)
N31J 0.061(11) 0.156(14) 0.110(13) 0.018(10) -0.006(8) 0.015(10)
C32J 0.099(16) 0.133(11) 0.096(14) 0.008(10) -0.010(11) 0.013(11)
C33J 0.18(2) 0.131(13) 0.095(17) 0.001(11) 0.006(15) 0.009(14)
C34J 0.130(19) 0.128(13) 0.097(16) 0.005(12) 0.019(12) -0.005(14)
C35J 0.13(2) 0.147(15) 0.086(15) 0.012(13) 0.021(12) -0.008(15)
C36J 0.079(15) 0.141(15) 0.101(17) 0.016(11) -0.011(12) 0.006(12)
N41J 0.065(10) 0.121(10) 0.056(9) 0.009(7) -0.004(7) -0.019(8)
N42J 0.062(10) 0.124(9) 0.057(9) 0.004(7) -0.002(7) -0.008(8)
C43J 0.077(13) 0.109(11) 0.047(9) 0.021(8) -0.005(8) -0.017(10)
C44J 0.099(14) 0.111(11) 0.058(10) 0.005(9) -0.009(9) -0.012(11)
C45J 0.068(12) 0.121(10) 0.068(11) 0.004(8) -0.004(9) -0.008(9)
C46J 0.069(12) 0.133(10) 0.065(12) -0.006(9) -0.011(9) 0.000(9)
C51J 0.074(12) 0.133(13) 0.051(11) 0.000(9) -0.014(7) -0.004(10)
C52J 0.080(13) 0.135(13) 0.062(13) -0.006(10) -0.006(9) -0.004(11)
C53J 0.084(15) 0.129(14) 0.097(16) -0.008(12) 0.004(9) 0.000(11)
C54J 0.066(11) 0.124(10) 0.056(12) 0.005(9) -0.024(7) 0.009(9)
C55J 0.065(11) 0.127(11) 0.063(12) 0.002(9) -0.017(7) 0.005(9)
C56J 0.069(12) 0.113(11) 0.074(12) 0.004(9) -0.008(8) 0.012(9)
C61J 0.095(14) 0.134(13) 0.054(12) -0.014(10) -0.008(9) -0.016(11)
C62J 0.118(18) 0.124(16) 0.102(17) 0.008(13) 0.027(12) 0.013(12)
C63J 0.129(18) 0.130(15) 0.066(14) 0.009(11) 0.010(12) 0.000(12)
C64J 0.061(11) 0.140(14) 0.064(12) -0.003(10) -0.017(7) 0.011(10)
N11K 0.078(11) 0.118(12) 0.070(11) 0.028(9) -0.019(7) 0.015(8)
C12K 0.083(13) 0.136(12) 0.063(13) -0.003(11) -0.018(8) -0.014(10)
C13K 0.108(16) 0.128(12) 0.075(15) 0.012(12) -0.018(10) -0.008(11)
C14K 0.117(18) 0.110(15) 0.097(18) 0.023(12) -0.024(11) 0.023(11)
C15K 0.109(17) 0.138(15) 0.094(17) 0.010(13) -0.013(12) 0.017(13)
C16K 0.057(13) 0.146(15) 0.115(17) -0.004(14) -0.013(9) 0.008(12)
N21K 0.064(9) 0.147(11) 0.038(9) 0.003(9) -0.014(6) -0.003(9)
N22K 0.082(11) 0.146(10) 0.044(9) 0.022(9) 0.003(7) -0.004(9)
C23K 0.083(14) 0.145(13) 0.079(15) 0.015(13) 0.003(9) -0.015(11)
C24K 0.085(14) 0.141(12) 0.081(16) 0.034(13) -0.005(9) 0.003(11)
C25K 0.089(13) 0.145(11) 0.058(13) 0.010(12) -0.011(8) -0.010(11)
C26K 0.070(13) 0.150(11) 0.088(13) 0.011(11) -0.013(10) 0.005(11)
N31K 0.133(13) 0.18(2) 0.061(10) -0.019(11) -0.005(9) 0.037(13)
C32K 0.088(12) 0.132(19) 0.077(11) -0.018(11) -0.029(8) 0.002(11)
C33K 0.106(15) 0.16(2) 0.099(14) -0.003(14) -0.050(11) -0.006(13)
C34K 0.131(17) 0.16(3) 0.093(14) 0.010(16) -0.058(13) -0.019(16)
C35K 0.19(2) 0.104(18) 0.068(13) -0.027(11) -0.030(12) 0.006(17)
C36K 0.125(16) 0.13(2) 0.076(12) -0.006(13) -0.004(10) -0.006(14)
N41K 0.099(12) 0.140(16) 0.095(13) -0.001(10) -0.013(8) -0.021(10)
N42K 0.091(12) 0.20(2) 0.086(12) 0.011(11) -0.014(9) -0.001(12)
C43K 0.096(13) 0.21(3) 0.074(14) -0.012(13) -0.025(10) -0.001(13)
C44K 0.084(12) 0.17(2) 0.073(13) -0.030(11) -0.032(9) -0.010(12)
C45K 0.094(13) 0.146(19) 0.075(12) -0.023(10) -0.023(9) -0.002(12)
C46K 0.16(2) 0.20(2) 0.068(13) 0.002(10) -0.004(12) 0.017(15)
C51K 0.103(15) 0.155(12) 0.056(11) 0.005(9) 0.004(9) 0.010(12)
C52K 0.067(13) 0.159(15) 0.059(11) 0.013(10) 0.011(8) 0.000(11)
C53K 0.105(17) 0.190(15) 0.060(12) 0.018(12) -0.015(11) 0.006(16)
C54K 0.104(17) 0.195(16) 0.066(12) 0.000(12) 0.010(10) -0.001(15)
C55K 0.129(18) 0.172(14) 0.066(12) -0.013(11) 0.009(10) 0.009(14)
C56K 0.120(17) 0.155(12) 0.069(12) 0.000(10) 0.000(10) 0.008(13)
C61K 0.14(2) 0.150(14) 0.075(15) -0.002(12) -0.014(13) 0.003(15)
C62K 0.130(19) 0.145(14) 0.073(14) 0.003(13) 0.025(11) 0.010(15)
C63K 0.17(2) 0.159(18) 0.097(17) -0.021(13) 0.013(14) 0.007(16)
C64K 0.17(2) 0.177(15) 0.069(15) -0.035(13) 0.002(13) 0.002(16)
N11L 0.122(15) 0.141(15) 0.080(13) 0.042(10) -0.009(11) -0.006(11)
C12L 0.106(17) 0.167(16) 0.068(13) 0.023(10) -0.013(10) -0.016(12)
C13L 0.085(16) 0.22(2) 0.090(16) -0.003(14) -0.007(10) -0.030(15)
C14L 0.18(3) 0.24(3) 0.079(19) -0.013(17) -0.003(17) -0.02(2)
C15L 0.18(3) 0.19(2) 0.076(18) -0.007(17) -0.048(13) -0.004(17)
C16L 0.15(2) 0.172(19) 0.076(17) 0.013(12) -0.055(13) -0.030(17)
N21L 0.060(10) 0.128(13) 0.092(11) 0.017(8) -0.015(8) -0.009(9)
N22L 0.080(11) 0.134(14) 0.092(10) 0.019(8) -0.010(8) -0.025(9)
C23L 0.078(15) 0.133(15) 0.127(16) 0.024(11) 0.008(12) -0.014(12)
C24L 0.063(13) 0.153(16) 0.108(14) 0.036(11) -0.001(11) 0.003(11)
C25L 0.059(13) 0.145(15) 0.095(12) 0.025(9) -0.011(10) 0.008(10)
C26L 0.092(12) 0.19(2) 0.081(11) -0.013(12) -0.026(9) -0.018(12)
N31L 0.068(11) 0.191(14) 0.072(12) 0.004(11) -0.001(9) 0.000(12)
C32L 0.122(18) 0.201(13) 0.051(12) 0.008(10) -0.027(11) 0.014(13)
C33L 0.108(17) 0.22(2) 0.055(12) 0.025(13) -0.018(11) 0.005(17)
C34L 0.16(2) 0.22(2) 0.041(13) 0.022(13) -0.014(13) 0.027(18)
C35L 0.17(2) 0.22(2) 0.082(17) 0.006(14) -0.032(16) 0.037(19)
C36L 0.18(2) 0.193(15) 0.051(13) 0.004(14) -0.017(13) 0.027(17)
N41L 0.097(13) 0.178(13) 0.042(8) -0.008(9) -0.008(8) 0.024(12)
N42L 0.084(12) 0.179(13) 0.071(9) -0.016(9) 0.000(8) 0.022(11)
C43L 0.108(18) 0.194(15) 0.093(14) -0.036(12) -0.004(12) 0.011(15)
C44L 0.099(18) 0.215(18) 0.089(15) -0.030(11) -0.030(14) 0.012(15)
C45L 0.062(13) 0.190(12) 0.049(10) -0.010(9) -0.012(9) 0.022(12)
C46L 0.122(14) 0.152(18) 0.076(12) -0.011(11) 0.008(10) 0.015(14)
C51L 0.097(13) 0.19(2) 0.062(9) 0.009(12) -0.019(8) -0.022(12)
C52L 0.110(14) 0.17(2) 0.048(10) -0.016(12) -0.014(9) 0.000(13)
C53L 0.098(13) 0.17(2) 0.058(10) -0.025(12) -0.017(9) -0.013(12)
C54L 0.109(13) 0.117(18) 0.078(10) -0.004(12) -0.002(9) -0.007(11)
C55L 0.125(14) 0.15(2) 0.063(10) -0.012(12) -0.017(9) -0.007(13)
C56L 0.114(13) 0.129(18) 0.059(9) 0.001(11) -0.016(8) -0.023(11)
C61L 0.132(16) 0.17(2) 0.052(9) -0.001(13) -0.028(10) -0.023(14)
C62L 0.158(19) 0.19(3) 0.050(10) -0.011(14) -0.024(12) -0.012(18)
C63L 0.16(2) 0.20(3) 0.081(13) 0.000(16) -0.004(14) -0.01(2)
C64L 0.166(19) 0.14(2) 0.083(12) -0.006(14) 0.012(11) 0.013(16)
N11M 0.117(14) 0.19(2) 0.075(11) 0.025(12) -0.034(9) -0.023(13)
C12M 0.128(16) 0.13(2) 0.095(12) 0.020(13) -0.035(10) -0.019(14)
C13M 0.127(19) 0.25(3) 0.120(18) 0.05(2) -0.058(14) -0.015(17)
C14M 0.24(3) 0.13(3) 0.103(16) 0.020(17) -0.033(18) 0.01(2)
C15M 0.23(3) 0.17(3) 0.080(17) 0.027(17) -0.030(16) 0.01(2)
C16M 0.19(2) 0.15(2) 0.078(14) 0.032(15) -0.016(12) -0.015(17)
N21M 0.093(12) 0.159(17) 0.081(11) 0.021(11) -0.024(8) -0.020(10)
N22M 0.138(15) 0.135(17) 0.081(11) 0.003(10) 0.003(9) 0.019(12)
C23M 0.12(2) 0.26(4) 0.14(2) 0.08(2) 0.014(15) 0.043(19)
C24M 0.13(2) 0.30(4) 0.15(2) 0.08(2) 0.006(16) 0.06(2)
C25M 0.109(15) 0.15(2) 0.096(13) 0.015(13) -0.030(10) -0.003(14)
C26M 0.139(18) 0.19(3) 0.096(14) 0.039(12) -0.008(12) 0.018(15)
N31M 0.119(16) 0.139(17) 0.129(13) 0.011(13) -0.016(12) -0.028(12)
C32M 0.12(2) 0.17(3) 0.136(13) 0.011(16) -0.021(14) -0.017(14)
C33M 0.19(3) 0.30(4) 0.16(2) 0.01(3) -0.03(2) 0.08(3)
C34M 0.21(4) 0.22(4) 0.16(2) 0.05(2) 0.00(2) 0.07(3)
C35M 0.14(3) 0.18(3) 0.16(2) 0.03(2) 0.011(18) 0.014(17)
C36M 0.15(3) 0.19(3) 0.138(16) 0.024(18) 0.011(19) 0.021(18)
N41M 0.178(19) 0.122(18) 0.127(13) -0.013(12) -0.061(13) -0.002(12)
N42M 0.156(18) 0.143(18) 0.130(14) -0.022(13) -0.061(12) -0.022(11)
C43M 0.18(3) 0.19(3) 0.130(15) -0.007(18) -0.058(17) 0.008(18)
C44M 0.21(3) 0.17(3) 0.130(15) -0.003(19) -0.066(17) 0.025(19)
C45M 0.18(2) 0.16(3) 0.119(13) 0.014(16) -0.047(14) 0.011(16)
C46M 0.17(2) 0.17(2) 0.115(15) -0.025(15) -0.059(15) -0.001(13)
N51M 0.115(14) 0.164(14) 0.092(14) 0.040(13) -0.024(10) -0.031(12)
C52M 0.104(15) 0.155(15) 0.23(3) 0.060(19) -0.018(17) -0.016(13)
C53M 0.119(19) 0.20(2) 0.27(4) 0.12(2) -0.03(2) -0.015(17)
C54M 0.10(2) 0.23(2) 0.39(6) 0.14(3) -0.05(2) -0.03(2)
C55M 0.15(3) 0.23(3) 0.32(5) 0.13(3) -0.11(3) -0.04(2)
C56M 0.090(16) 0.21(2) 0.099(18) 0.058(16) -0.024(12) -0.024(14)
N61M 0.105(12) 0.138(13) 0.094(14) 0.024(11) -0.014(10) -0.040(10)
N62M 0.117(12) 0.142(14) 0.143(18) 0.023(14) -0.022(11) -0.054(11)
C63M 0.17(2) 0.141(15) 0.23(4) 0.03(2) -0.04(2) -0.053(15)
C64M 0.17(2) 0.147(14) 0.22(4) 0.01(2) -0.04(2) -0.030(13)
C65M 0.117(14) 0.142(16) 0.16(3) 0.053(17) -0.012(14) -0.033(12)
C66M 0.134(14) 0.16(2) 0.13(2) 0.031(16) -0.042(13) -0.051(13)
C71M 0.106(15) 0.150(18) 0.082(10) 0.021(10) -0.030(10) -0.003(11)
C72M 0.097(15) 0.153(18) 0.085(11) 0.026(11) -0.041(10) -0.023(11)
C73M 0.121(16) 0.139(17) 0.082(11) 0.014(10) -0.039(9) -0.021(11)
C74M 0.129(17) 0.115(16) 0.084(11) 0.018(10) -0.016(11) -0.012(11)
C75M 0.113(13) 0.133(18) 0.106(12) 0.008(12) -0.031(11) -0.028(12)
C76M 0.132(18) 0.15(2) 0.098(13) -0.008(13) -0.023(11) -0.019(13)
C77M 0.14(2) 0.20(3) 0.12(2) 0.040(18) -0.052(16) -0.068(18)
C78M 0.25(3) 0.21(3) 0.118(18) 0.004(19) 0.03(2) -0.09(3)
C79M 0.18(3) 0.20(3) 0.128(18) -0.037(18) -0.034(18) -0.02(2)
N11N 0.122(15) 0.129(14) 0.076(12) -0.001(10) 0.002(9) -0.006(10)
C12N 0.099(15) 0.123(15) 0.076(13) -0.007(10) -0.006(9) 0.013(10)
C13N 0.14(2) 0.143(19) 0.102(16) -0.026(13) 0.025(13) 0.004(15)
C14N 0.15(2) 0.15(2) 0.15(2) -0.016(16) 0.056(17) 0.028(15)
C15N 0.19(3) 0.16(2) 0.11(2) 0.003(16) 0.052(18) 0.000(17)
C16N 0.14(2) 0.17(2) 0.111(19) -0.013(14) 0.032(14) -0.018(16)
N21N 0.146(16) 0.123(12) 0.056(10) 0.005(8) 0.017(9) 0.013(10)
N22N 0.174(18) 0.119(14) 0.083(12) -0.010(10) 0.035(10) -0.003(12)
C23N 0.15(2) 0.109(14) 0.110(18) -0.013(12) 0.043(14) 0.015(13)
C24N 0.13(2) 0.133(16) 0.110(17) -0.031(13) 0.034(13) -0.011(13)
C25N 0.116(16) 0.142(16) 0.074(13) -0.023(11) -0.001(9) -0.011(12)
C26N 0.149(17) 0.132(16) 0.086(14) -0.003(10) 0.035(12) 0.020(13)
N31N 0.118(13) 0.133(16) 0.136(17) -0.019(12) -0.033(11) 0.049(11)
C32N 0.121(14) 0.136(16) 0.107(18) -0.034(13) -0.036(12) 0.021(10)
C33N 0.144(19) 0.151(18) 0.11(2) -0.048(15) -0.009(16) 0.010(13)
C34N 0.17(2) 0.18(2) 0.10(2) -0.057(18) -0.011(15) -0.019(15)
C35N 0.131(18) 0.19(2) 0.074(17) -0.025(15) -0.045(12) 0.018(15)
C36N 0.111(13) 0.18(2) 0.070(15) -0.024(13) -0.056(12) 0.033(13)
N41N 0.102(10) 0.146(13) 0.063(11) -0.008(9) -0.051(9) 0.012(9)
N42N 0.105(11) 0.157(13) 0.046(10) -0.023(9) -0.030(9) 0.021(9)
C43N 0.139(14) 0.155(17) 0.061(14) -0.020(12) -0.023(11) 0.031(11)
C44N 0.143(16) 0.161(17) 0.063(15) -0.022(13) -0.034(12) 0.020(12)
C45N 0.136(14) 0.141(15) 0.069(16) -0.005(12) -0.037(11) 0.019(11)
C46N 0.113(11) 0.143(16) 0.12(2) -0.018(14) -0.019(12) 0.021(11)
N51N 0.113(13) 0.103(13) 0.071(9) -0.011(9) 0.014(8) 0.004(9)
C52N 0.134(15) 0.086(14) 0.062(9) -0.007(9) 0.024(8) -0.001(10)
C53N 0.149(18) 0.112(17) 0.079(13) -0.032(12) 0.009(12) 0.012(12)
C54N 0.124(17) 0.122(19) 0.098(13) -0.019(13) 0.023(12) 0.008(12)
C55N 0.137(19) 0.104(17) 0.117(14) -0.035(14) 0.004(12) 0.018(13)
C56N 0.094(14) 0.107(17) 0.110(14) -0.034(12) 0.005(11) -0.004(10)
N61N 0.104(11) 0.099(12) 0.055(9) 0.007(7) 0.000(7) 0.007(8)
N62N 0.112(12) 0.111(12) 0.049(9) 0.013(7) -0.013(7) -0.006(8)
C63N 0.148(18) 0.101(17) 0.075(11) -0.003(10) -0.016(11) -0.025(11)
C64N 0.160(19) 0.106(17) 0.063(11) 0.000(10) 0.001(10) -0.011(12)
C65N 0.128(14) 0.083(13) 0.064(10) 0.000(9) 0.011(8) -0.016(9)
C66N 0.104(15) 0.147(17) 0.062(12) 0.003(9) -0.022(10) 0.017(11)
C71N 0.117(10) 0.103(15) 0.068(12) -0.004(9) 0.008(9) 0.029(11)
C72N 0.122(10) 0.101(15) 0.055(11) -0.018(9) 0.001(9) 0.035(11)
C73N 0.114(10) 0.115(17) 0.068(13) -0.016(9) -0.011(9) 0.020(10)
C74N 0.112(10) 0.115(17) 0.074(14) -0.004(9) -0.018(10) 0.000(11)
C75N 0.114(10) 0.123(15) 0.046(11) -0.003(9) -0.016(10) 0.010(10)
C76N 0.113(11) 0.114(17) 0.086(15) -0.003(9) -0.041(11) -0.020(11)
C77N 0.16(2) 0.19(3) 0.066(14) 0.016(13) -0.017(13) 0.048(19)
C78N 0.120(15) 0.15(2) 0.080(15) 0.004(12) 0.030(13) 0.034(13)
C79N 0.105(11) 0.16(2) 0.102(19) -0.011(16) -0.019(12) -0.005(14)
N11O 0.165(18) 0.23(3) 0.078(11) 0.002(14) -0.011(11) -0.089(18)
C12O 0.121(15) 0.17(2) 0.094(12) 0.023(15) -0.007(10) -0.038(16)
C13O 0.124(17) 0.24(3) 0.105(17) 0.040(19) -0.008(13) -0.057(19)
C14O 0.26(3) 0.35(5) 0.13(2) 0.05(3) -0.006(19) -0.20(4)
C15O 0.20(3) 0.37(5) 0.098(17) 0.03(3) 0.034(18) -0.10(3)
C16O 0.24(3) 0.41(6) 0.082(17) 0.04(2) -0.011(18) -0.16(4)
N21O 0.084(10) 0.149(17) 0.086(10) 0.030(11) -0.024(8) -0.005(10)
N22O 0.093(10) 0.138(15) 0.086(10) 0.033(10) -0.031(8) -0.015(10)
C23O 0.104(14) 0.18(2) 0.077(12) 0.016(14) -0.024(10) -0.040(15)
C24O 0.112(15) 0.19(3) 0.091(12) 0.027(15) -0.027(11) -0.052(16)
C25O 0.095(12) 0.16(2) 0.086(10) 0.020(13) -0.010(9) -0.018(13)
C26O 0.081(10) 0.147(17) 0.070(10) 0.033(11) -0.028(9) 0.001(11)
N31O 0.078(11) 0.154(13) 0.057(10) 0.030(9) -0.022(8) -0.021(8)
C32O 0.057(10) 0.130(13) 0.059(12) 0.000(9) -0.012(8) 0.002(8)
C33O 0.062(11) 0.157(17) 0.068(13) 0.030(12) -0.019(9) -0.019(10)
C34O 0.100(16) 0.17(2) 0.072(15) 0.027(13) -0.031(13) 0.005(11)
C35O 0.110(16) 0.17(2) 0.106(19) 0.049(16) -0.036(13) 0.010(13)
C36O 0.092(13) 0.144(16) 0.062(13) 0.019(11) -0.008(10) 0.015(11)
N41O 0.090(10) 0.111(11) 0.051(10) -0.007(8) -0.043(8) -0.001(8)
N42O 0.086(9) 0.116(11) 0.057(10) -0.004(8) -0.028(8) 0.004(7)
C43O 0.086(12) 0.114(13) 0.080(14) 0.000(11) -0.013(10) 0.001(9)
C44O 0.093(13) 0.124(13) 0.092(15) 0.000(12) -0.025(11) -0.013(10)
C45O 0.089(11) 0.120(12) 0.051(11) -0.001(9) -0.036(9) -0.017(9)
C46O 0.087(11) 0.121(11) 0.065(12) 0.000(9) -0.036(10) 0.004(9)
N51O 0.122(11) 0.105(12) 0.093(13) -0.009(10) -0.024(11) -0.023(10)
C52O 0.123(12) 0.146(15) 0.086(16) -0.026(13) -0.021(13) -0.012(11)
C53O 0.131(15) 0.18(2) 0.12(2) -0.053(18) -0.024(16) -0.027(14)
C54O 0.149(16) 0.18(2) 0.15(3) -0.06(2) 0.00(2) -0.041(17)
C55O 0.151(18) 0.14(2) 0.18(3) -0.07(2) -0.02(2) -0.028(15)
C56O 0.135(16) 0.114(16) 0.19(3) -0.046(16) -0.049(18) -0.009(12)
N61O 0.122(11) 0.123(13) 0.089(13) -0.016(10) -0.037(10) 0.000(9)
N62O 0.105(10) 0.112(12) 0.088(12) -0.002(9) -0.025(10) 0.010(9)
C63O 0.112(10) 0.134(16) 0.077(15) 0.000(11) -0.036(12) -0.006(10)
C64O 0.122(12) 0.149(18) 0.090(17) -0.026(13) -0.035(13) -0.004(11)
C65O 0.115(13) 0.138(14) 0.085(16) -0.015(11) -0.043(13) -0.007(10)
C66O 0.108(14) 0.106(13) 0.069(10) 0.006(9) 0.001(10) -0.005(10)
C71O 0.090(14) 0.122(12) 0.049(8) 0.011(8) -0.026(8) 0.010(10)
C72O 0.094(15) 0.131(13) 0.057(9) 0.012(8) -0.014(10) 0.013(11)
C73O 0.092(13) 0.105(11) 0.054(8) 0.002(7) -0.020(9) -0.006(9)
C74O 0.082(14) 0.122(12) 0.062(9) 0.006(8) -0.010(9) -0.001(11)
C75O 0.101(16) 0.124(12) 0.064(9) 0.007(7) -0.006(10) 0.011(11)
C76O 0.091(14) 0.100(11) 0.066(9) 0.003(8) -0.012(10) -0.012(10)
C77O 0.15(2) 0.126(18) 0.055(10) 0.009(11) -0.001(11) 0.010(14)
C78O 0.16(2) 0.098(15) 0.065(10) -0.001(10) 0.005(12) -0.020(14)
C79O 0.20(3) 0.104(13) 0.076(16) -0.001(11) 0.014(16) 0.003(14)
N11P 0.091(13) 0.151(14) 0.090(12) 0.023(11) 0.029(9) 0.011(12)
C12P 0.094(16) 0.125(12) 0.099(14) 0.031(11) 0.039(12) -0.001(12)
C13P 0.17(2) 0.137(16) 0.086(15) 0.037(12) 0.026(14) 0.015(17)
C14P 0.21(3) 0.144(17) 0.15(2) 0.062(18) 0.11(2) 0.04(2)
C15P 0.19(3) 0.138(17) 0.13(2) 0.017(14) 0.064(18) -0.022(18)
C16P 0.103(18) 0.143(16) 0.100(16) 0.017(13) 0.043(13) -0.006(14)
N21P 0.079(11) 0.124(11) 0.076(11) 0.021(9) 0.004(8) 0.016(9)
N22P 0.063(10) 0.117(10) 0.056(9) 0.005(7) -0.003(7) 0.002(8)
C23P 0.104(17) 0.163(17) 0.075(14) 0.027(12) 0.023(10) 0.035(14)
C24P 0.119(19) 0.167(19) 0.095(17) 0.044(13) 0.036(12) 0.033(15)
C25P 0.100(17) 0.135(13) 0.093(15) 0.031(11) 0.024(11) 0.017(12)
C26P 0.071(9) 0.095(12) 0.069(12) -0.002(8) -0.006(9) 0.008(9)
N31P 0.084(9) 0.184(18) 0.058(9) 0.023(10) -0.011(8) -0.013(11)
C32P 0.074(9) 0.17(2) 0.089(13) 0.051(14) -0.007(8) 0.000(12)
C33P 0.077(10) 0.21(3) 0.056(13) 0.037(13) -0.007(9) -0.011(14)
C34P 0.087(12) 0.28(4) 0.131(19) 0.09(2) -0.026(13) -0.039(19)
C35P 0.080(14) 0.23(3) 0.133(18) 0.071(19) -0.045(13) -0.050(17)
C36P 0.084(11) 0.16(2) 0.088(15) 0.033(14) -0.018(10) -0.006(13)
N41P 0.062(7) 0.132(14) 0.069(9) -0.003(9) -0.008(6) -0.012(9)
N42P 0.076(7) 0.155(16) 0.056(9) -0.011(9) -0.016(6) -0.011(9)
C43P 0.094(10) 0.16(2) 0.063(10) 0.003(12) -0.017(9) -0.022(14)
C44P 0.091(10) 0.138(19) 0.064(10) 0.001(11) -0.014(8) -0.010(13)
C45P 0.073(8) 0.108(15) 0.072(11) 0.015(11) 0.002(7) 0.019(10)
C46P 0.076(9) 0.114(15) 0.065(11) -0.002(9) -0.012(7) -0.009(10)
N51P 0.154(18) 0.158(16) 0.066(11) -0.012(9) 0.015(12) -0.045(14)
C52P 0.21(3) 0.156(18) 0.079(10) -0.014(11) 0.042(15) -0.046(18)
C53P 0.19(3) 0.18(2) 0.082(11) -0.008(12) 0.040(16) -0.04(2)
C54P 0.33(5) 0.25(3) 0.069(15) -0.010(15) 0.01(2) -0.11(3)
C55P 0.27(4) 0.22(3) 0.083(12) -0.030(17) 0.014(19) -0.08(3)
C56P 0.29(4) 0.16(2) 0.084(13) -0.041(14) 0.041(19) -0.06(2)
N61P 0.20(2) 0.104(12) 0.071(9) -0.016(8) 0.030(12) -0.015(12)
N62P 0.126(14) 0.107(12) 0.072(8) 0.002(7) 0.008(9) -0.001(11)
C63P 0.19(3) 0.114(15) 0.087(12) -0.002(10) 0.026(15) -0.030(15)
C64P 0.35(4) 0.130(19) 0.080(11) 0.001(12) 0.041(19) -0.07(2)
C65P 0.25(3) 0.112(16) 0.079(9) -0.009(10) 0.043(15) -0.026(17)
C66P 0.103(15) 0.094(11) 0.072(8) -0.009(9) -0.004(10) 0.004(10)
C71P 0.056(9) 0.112(11) 0.070(12) 0.004(8) -0.001(8) 0.001(7)
C72P 0.077(9) 0.126(12) 0.051(11) 0.001(9) -0.007(8) 0.000(8)
C73P 0.079(9) 0.117(11) 0.053(11) -0.011(9) -0.015(8) -0.003(8)
C74P 0.090(11) 0.110(11) 0.062(12) -0.006(9) -0.026(9) 0.001(8)
C75P 0.067(9) 0.102(11) 0.066(11) -0.007(8) -0.010(8) 0.003(7)
C76P 0.063(9) 0.100(10) 0.041(10) 0.016(8) 0.004(7) -0.006(7)
C77P 0.088(15) 0.140(14) 0.085(16) -0.025(12) -0.006(12) 0.008(11)
C78P 0.092(12) 0.140(18) 0.093(16) -0.022(14) -0.045(12) 0.011(11)
C79P 0.073(13) 0.129(17) 0.117(18) -0.016(13) -0.036(12) 0.010(12)

loop_
_atom_type_symbol
_atom_type_description
_atom_type_scat_dispersion_real
_atom_type_scat_dispersion_imag
_atom_type_scat_source
C C 0.0181 0.0091 'International Tables Vol C Tables 4.2.6.8 and 6.1.1.4'
H H 0.0000 0.0000 'International Tables Vol C Tables 4.2.6.8 and 6.1.1.4'
B B 0.0090 0.0039 'International Tables Vol C Tables 4.2.6.8 and 6.1.1.4'
Cd Cd 0.1185 4.6533 'International Tables Vol C Tables 4.2.6.8 and 6.1.1.4'
F F 0.0727 0.0534 'International Tables Vol C Tables 4.2.6.8 and 6.1.1.4'
N N 0.0311 0.0180 'International Tables Vol C Tables 4.2.6.8 and 6.1.1.4'
O O 0.0492 0.0322 'International Tables Vol C Tables 4.2.6.8 and 6.1.1.4'

loop_
_exptl_crystal_face_index_h
_exptl_crystal_face_index_k
_exptl_crystal_face_index_l
_exptl_crystal_face_perp_dist
16 -3 -13 0.1049
-16 2 13 0.0055
-2 -13 -26 0.2580
6 -15 23 0.1848
0 -33 9 0.0893
0 33 -9 0.0893
5 -4 -28 0.2241
6 32 3 0.1667
15 7 -16 0.0997
-11 12 -19 0.1944

loop_
_geom_angle_atom_site_label_1
_geom_angle_atom_site_label_2
_geom_angle_atom_site_label_3
_geom_angle
_geom_angle_site_symmetry_1
_geom_angle_site_symmetry_3
_geom_angle_publ_flag
N11A Cd01 N21A 71.8(6) . . ?
N11A Cd01 N11C 173.9(6) . . ?
N11A Cd01 N21C 103.8(6) . . ?
N11A Cd01 N11M 90.8(6) . . ?
N11A Cd01 N21M 102.1(6) . . ?
N21A Cd01 N11C 104.3(6) . . ?
N21A Cd01 N21C 98.0(6) . . ?
N21A Cd01 N11M 100.4(5) . . ?
N21A Cd01 N21M 168.9(5) . . ?
N11C Cd01 N21M 82.6(6) . . ?
N21C Cd01 N11C 71.8(5) . . ?
N21C Cd01 N11M 159.4(6) . . ?
N21C Cd01 N21M 92.4(6) . . ?
N11M Cd01 N11C 94.5(6) . . ?
N11M Cd01 N21M 70.1(5) . . ?
N31A Cd02 N21N 92.4(7) . . ?
N41A Cd02 N31A 71.0(6) . . ?
N41A Cd02 N21B 99.9(7) . . ?
N41A Cd02 N11N 160.8(7) . . ?
N41A Cd02 N21N 100.8(6) . . ?
N11B Cd02 N31A 172.6(7) . . ?
N11B Cd02 N41A 110.4(7) . . ?
N11B Cd02 N21B 72.2(5) . . ?
N11B Cd02 N11N 87.5(6) . . ?
N11B Cd02 N21N 94.5(6) . . ?
N21B Cd02 N31A 100.4(6) . . ?
N21B Cd02 N11N 92.0(6) . . ?
N21B Cd02 N21N 158.3(5) . . ?
N11N Cd02 N31A 92.2(6) . . ?
N11N Cd02 N21N 69.9(5) . . ?
N31B Cd03 N41B 71.4(5) . . ?
N31B Cd03 N31C 163.5(6) . . ?
N31B Cd03 N41C 101.5(6) . . ?
N31B Cd03 N11O 109.9(7) . . ?
N31B Cd03 N21O 92.5(6) . . ?
N31C Cd03 N41B 94.8(5) . . ?
N31C Cd03 N41C 71.5(5) . . ?
N31C Cd03 N11O 85.4(8) . . ?
N31C Cd03 N21O 98.6(6) . . ?
N41C Cd03 N41B 100.3(6) . . ?
N11O Cd03 N41B 169.0(5) . . ?
N11O Cd03 N41C 90.2(6) . . ?
N11O Cd03 N21O 70.2(5) . . ?
N21O Cd03 N41B 98.9(5) . . ?
N21O Cd03 N41C 159.0(6) . . ?
N11D Cd04 N21D 71.4(5) . . ?
N11D Cd04 N21F 99.1(5) . . ?
N11D Cd04 N51N 99.1(5) . . ?
N11D Cd04 N61N 93.6(5) . . ?
N21D Cd04 N61N 99.0(4) . . ?
N11F Cd04 N11D 165.2(5) . . ?
N11F Cd04 N21D 98.3(5) . . ?
N11F Cd04 N21F 72.1(4) . . ?
N11F Cd04 N51N 92.8(6) . . ?
N11F Cd04 N61N 98.7(5) . . ?
N21F Cd04 N21D 102.1(5) . . ?
N21F Cd04 N61N 158.0(5) . . ?
N51N Cd04 N21D 166.0(5) . . ?
N51N Cd04 N21F 89.4(5) . . ?
N51N Cd04 N61N 70.8(4) . . ?
N31D Cd05 N41D 71.2(4) . . ?
N31D Cd05 N21E 99.0(4) . . ?
N31D Cd05 N11P 89.4(5) . . ?
N31D Cd05 N21P 93.7(5) . . ?
N41D Cd05 N11P 88.1(5) . . ?
N11E Cd05 N31D 164.2(5) . . ?
N11E Cd05 N41D 98.0(5) . . ?
N11E Cd05 N21E 71.3(4) . . ?
N11E Cd05 N11P 102.1(5) . . ?
N11E Cd05 N21P 100.3(5) . . ?
N21E Cd05 N41D 101.7(5) . . ?
N21E Cd05 N11P 168.7(5) . . ?
N21P Cd05 N41D 154.1(5) . . ?
N21P Cd05 N21E 101.4(5) . . ?
N21P Cd05 N11P 70.3(5) . . ?
N31E Cd06 N41E 70.2(4) . . ?
N31E Cd06 N41F 99.5(4) . . ?
N31E Cd06 N31O 94.6(5) . . ?
N31E Cd06 N41O 98.9(5) . . ?
N31F Cd06 N31E 165.9(5) . . ?
N31F Cd06 N41E 99.1(5) . . ?
N31F Cd06 N41F 71.8(4) . . ?
N31F Cd06 N31O 96.4(5) . . ?
N31F Cd06 N41O 93.2(6) . . ?
N41F Cd06 N41E 95.4(5) . . ?
N31O Cd06 N41E 100.0(4) . . ?
N31O Cd06 N41F 162.0(5) . . ?
N41O Cd06 N41E 165.2(5) . . ?
N41O Cd06 N41F 96.3(5) . . ?
N41O Cd06 N31O 70.3(4) . . ?
N11G Cd07 N21G 71.2(5) . . ?
N11G Cd07 N21I 103.0(6) . . ?
N11G Cd07 N51O 95.3(6) . . ?
N11G Cd07 N61O 91.5(6) . . ?
N21G Cd07 N21I 104.1(6) . . ?
N21G Cd07 N61O 95.9(5) . . ?
N11I Cd07 N11G 169.0(6) . . ?
N11I Cd07 N21G 101.0(5) . . ?
N11I Cd07 N21I 70.7(5) . . ?
N11I Cd07 N51O 93.9(6) . . ?
N11I Cd07 N61O 97.2(6) . . ?
N51O Cd07 N21G 161.1(6) . . ?
N51O Cd07 N21I 91.6(6) . . ?
N51O Cd07 N61O 70.6(5) . . ?
N61O Cd07 N21I 158.2(5) . . ?
N31G Cd08 N41G 72.0(5) . . ?
N31G Cd08 N21H 97.1(5) . . ?
N31G Cd08 N51P 93.1(6) . . ?
N31G Cd08 N61P 97.6(6) . . ?
N41G Cd08 N21H 98.2(5) . . ?
N41G Cd08 N51P 90.2(5) . . ?
N41G Cd08 N61P 158.0(5) . . ?
N11H Cd08 N31G 164.3(5) . . ?
N11H Cd08 N41G 98.6(6) . . ?
N11H Cd08 N21H 71.2(4) . . ?
N11H Cd08 N51P 99.6(6) . . ?
N11H Cd08 N61P 95.3(7) . . ?
N51P Cd08 N21H 168.3(6) . . ?
N51P Cd08 N61P 70.6(5) . . ?
N61P Cd08 N21H 102.4(5) . . ?
N31H Cd09 N41H 71.1(4) . . ?
N31H Cd09 N41I 98.3(5) . . ?
N31H Cd09 N31M 98.0(6) . . ?
N31H Cd09 N41M 100.2(6) . . ?
N41H Cd09 N31M 95.1(6) . . ?
N31I Cd09 N31H 165.4(6) . . ?
N31I Cd09 N41H 100.1(5) . . ?
N31I Cd09 N41I 71.0(5) . . ?
N31I Cd09 N31M 94.4(6) . . ?
N31I Cd09 N41M 91.3(7) . . ?
N41I Cd09 N41H 98.8(6) . . ?
N41I Cd09 N31M 161.3(6) . . ?
N41I Cd09 N41M 98.0(6) . . ?
N41M Cd09 N41H 162.0(6) . . ?
N41M Cd09 N31M 70.1(5) . . ?
N11J Cd10 N21J 71.4(5) . . ?
N11J Cd10 N21L 104.2(6) . . ?
N11J Cd10 N51M 101.8(6) . . ?
N11J Cd10 N61M 92.5(6) . . ?
N21J Cd10 N21L 103.0(5) . . ?
N21J Cd10 N51M 165.4(6) . . ?
N21J Cd10 N61M 96.5(5) . . ?
N11L Cd10 N11J 169.7(6) . . ?
N11L Cd10 N21J 100.3(5) . . ?
N11L Cd10 N21L 71.2(5) . . ?
N11L Cd10 N51M 87.7(6) . . ?
N11L Cd10 N61M 94.5(6) . . ?
N51M Cd10 N21L 91.1(5) . . ?
N61M Cd10 N21L 157.5(5) . . ?
N61M Cd10 N51M 70.5(5) . . ?
N31J Cd11 N41J 70.4(4) . . ?
N31J Cd11 N11K 164.7(5) . . ?
N31J Cd11 N21K 101.5(5) . . ?
N31J Cd11 N31P 84.2(6) . . ?
N31J Cd11 N41P 98.4(5) . . ?
N11K Cd11 N41J 96.6(4) . . ?
N11K Cd11 N21K 71.6(5) . . ?
N11K Cd11 N31P 105.2(6) . . ?
N11K Cd11 N41P 96.2(5) . . ?
N21K Cd11 N41J 98.1(5) . . ?
N21K Cd11 N31P 168.8(4) . . ?
N21K Cd11 N41P 99.0(4) . . ?
N31P Cd11 N41J 92.9(4) . . ?
N31P Cd11 N41P 70.5(4) . . ?
N41P Cd11 N41J 161.2(5) . . ?
N31K Cd12 N41K 71.5(5) . . ?
N31K Cd12 N31L 167.4(6) . . ?
N31K Cd12 N41L 100.9(6) . . ?
N31K Cd12 N31N 97.0(6) . . ?
N31K Cd12 N41N 98.2(5) . . ?
N41K Cd12 N31L 99.5(5) . . ?
N41K Cd12 N41L 98.9(6) . . ?
N41L Cd12 N31L 71.2(4) . . ?
N31N Cd12 N41K 93.4(6) . . ?
N31N Cd12 N31L 92.3(6) . . ?
N31N Cd12 N41L 160.8(5) . . ?
N41N Cd12 N41K 161.2(5) . . ?
N41N Cd12 N31L 92.7(5) . . ?
N41N Cd12 N41L 98.5(5) . . ?
N41N Cd12 N31N 71.8(5) . . ?
C12A N11A Cd01 117.0(12) . . ?
C12A N11A C16A 116.7(16) . . ?
C16A N11A Cd01 125.4(15) . . ?
N11A C12A C13A 123.1(15) . . ?
N11A C12A C25A 116.7(14) . . ?
C13A C12A C25A 119.9(16) . . ?
C12A C13A H13A 120.9 . . ?
C12A C13A C14A 118.2(17) . . ?
C14A C13A H13A 120.9 . . ?
C13A C14A H14A 120.0 . . ?
C15A C14A C13A 119.9(18) . . ?
C15A C14A H14A 120.0 . . ?
C14A C15A H15A 121.1 . . ?
C14A C15A C16A 117.8(18) . . ?
C16A C15A H15A 121.1 . . ?
N11A C16A C15A 124.2(18) . . ?
N11A C16A H16A 117.9 . . ?
C15A C16A H16A 117.9 . . ?
N22A N21A Cd01 138.2(11) . . ?
C25A N21A Cd01 117.0(10) . . ?
C25A N21A N22A 104.1(12) . . ?
N21A N22A C26A 119.5(16) . . ?
C23A N22A N21A 111.9(12) . . ?
C23A N22A C26A 128.3(16) . . ?
N22A C23A H23A 126.2 . . ?
N22A C23A C24A 107.6(14) . . ?
C24A C23A H23A 126.2 . . ?
C23A C24A H24A 127.6 . . ?
C23A C24A C25A 104.9(13) . . ?
C25A C24A H24A 127.6 . . ?
N21A C25A C12A 117.2(13) . . ?
N21A C25A C24A 111.5(12) . . ?
C24A C25A C12A 131.4(14) . . ?
N22A C26A H26A 109.4 . . ?
N22A C26A H26B 109.4 . . ?
N22A C26A C51A 111.2(19) . . ?
H26A C26A H26B 108.0 . . ?
C51A C26A H26A 109.4 . . ?
C51A C26A H26B 109.4 . . ?
C32A N31A Cd02 116.4(12) . . ?
C36A N31A Cd02 124.0(14) . . ?
C36A N31A C32A 119.5(16) . . ?
N31A C32A C33A 122.6(15) . . ?
N31A C32A C45A 115.8(14) . . ?
C33A C32A C45A 121.5(16) . . ?
C32A C33A H33A 121.6 . . ?
C32A C33A C34A 116.9(17) . . ?
C34A C33A H33A 121.6 . . ?
C33A C34A H34A 119.7 . . ?
C35A C34A C33A 120.7(18) . . ?
C35A C34A H34A 119.7 . . ?
C34A C35A H35A 120.4 . . ?
C34A C35A C36A 119.2(18) . . ?
C36A C35A H35A 120.4 . . ?
N31A C36A C35A 120.5(18) . . ?
N31A C36A H36A 119.7 . . ?
C35A C36A H36A 119.7 . . ?
N42A N41A Cd02 138.5(12) . . ?
C45A N41A Cd02 115.6(11) . . ?
C45A N41A N42A 103.9(12) . . ?
N41A N42A C46A 117.2(17) . . ?
C43A N42A N41A 112.0(13) . . ?
C43A N42A C46A 130.3(18) . . ?
N42A C43A H43A 125.9 . . ?
N42A C43A C44A 108.1(14) . . ?
C44A C43A H43A 125.9 . . ?
C43A C44A H44A 128.0 . . ?
C43A C44A C45A 104.1(14) . . ?
C45A C44A H44A 128.0 . . ?
N41A C45A C32A 118.0(14) . . ?
N41A C45A C44A 111.9(13) . . ?
C44A C45A C32A 129.1(16) . . ?
N42A C46A H46A 108.5 . . ?
N42A C46A H46B 108.5 . . ?
N42A C46A C54A 115(2) . . ?
H46A C46A H46B 107.5 . . ?
C54A C46A H46A 108.5 . . ?
C54A C46A H46B 108.5 . . ?
C52A C51A C26A 124.7(17) . . ?
C52A C51A C56A 121.4(16) . . ?
C56A C51A C26A 112.9(17) . . ?
C51A C52A H52A 120.0 . . ?
C51A C52A C53A 120.0(16) . . ?
C53A C52A H52A 120.0 . . ?
C52A C53A H53A 119.6 . . ?
C54A C53A C52A 120.8(17) . . ?
C54A C53A H53A 119.6 . . ?
C53A C54A C46A 121(2) . . ?
C53A C54A C55A 120.6(17) . . ?
C55A C54A C46A 118.7(18) . . ?
C54A C55A C64A 122.9(17) . . ?
C56A C55A C54A 118.3(14) . . ?
C56A C55A C64A 118.8(14) . . ?
C51A C56A C55A 118.0(14) . . ?
C51A C56A C61A 122.4(16) . . ?
C55A C56A C61A 119.6(14) . . ?
C56A C61A H61A 120.6 . . ?
C62A C61A C56A 118.9(17) . . ?
C62A C61A H61A 120.6 . . ?
C61A C62A H62A 119.2 . . ?
C61A C62A C63A 121.6(18) . . ?
C63A C62A H62A 119.2 . . ?
C62A C63A H63A 118.8 . . ?
C64A C63A C62A 122.3(18) . . ?
C64A C63A H63A 118.8 . . ?
C55A C64A H64A 120.7 . . ?
C63A C64A C55A 118.6(17) . . ?
C63A C64A H64A 120.7 . . ?
C12B N11B Cd02 117.3(10) . . ?
C16B N11B Cd02 122.8(13) . . ?
C16B N11B C12B 118.6(14) . . ?
N11B C12B C13B 122.4(13) . . ?
N11B C12B C25B 115.6(13) . . ?
C13B C12B C25B 122.0(14) . . ?
C12B C13B H13B 121.5 . . ?
C14B C13B C12B 117.1(15) . . ?
C14B C13B H13B 121.5 . . ?
C13B C14B H14B 119.4 . . ?
C15B C14B C13B 121.3(16) . . ?
C15B C14B H14B 119.4 . . ?
C14B C15B H15B 121.1 . . ?
C14B C15B C16B 117.8(16) . . ?
C16B C15B H15B 121.1 . . ?
N11B C16B C15B 122.2(16) . . ?
N11B C16B H16B 118.9 . . ?
C15B C16B H16B 118.9 . . ?
N22B N21B Cd02 140.5(10) . . ?
C25B N21B Cd02 114.8(10) . . ?
C25B N21B N22B 104.7(12) . . ?
N21B N22B C26B 120.5(14) . . ?
C23B N22B N21B 111.4(12) . . ?
C23B N22B C26B 128.1(15) . . ?
N22B C23B H23B 126.2 . . ?
N22B C23B C24B 107.6(13) . . ?
C24B C23B H23B 126.2 . . ?
C23B C24B H24B 127.2 . . ?
C23B C24B C25B 105.7(13) . . ?
C25B C24B H24B 127.2 . . ?
N21B C25B C12B 119.6(13) . . ?
N21B C25B C24B 110.5(12) . . ?
C24B C25B C12B 129.8(14) . . ?
N22B C26B H26C 109.0 . . ?
N22B C26B H26D 109.0 . . ?
N22B C26B C51B 113.0(17) . . ?
H26C C26B H26D 107.8 . . ?
C51B C26B H26C 109.0 . . ?
C51B C26B H26D 109.0 . . ?
C32B N31B Cd03 118.4(11) . . ?
C32B N31B C36B 118.9(15) . . ?
C36B N31B Cd03 122.4(13) . . ?
N31B C32B C33B 121.4(13) . . ?
N31B C32B C45B 117.3(13) . . ?
C33B C32B C45B 121.3(14) . . ?
C32B C33B H33B 120.8 . . ?
C34B C33B C32B 118.4(15) . . ?
C34B C33B H33B 120.8 . . ?
C33B C34B H34B 120.0 . . ?
C35B C34B C33B 120.1(16) . . ?
C35B C34B H34B 120.0 . . ?
C34B C35B H35B 120.9 . . ?
C34B C35B C36B 118.1(17) . . ?
C36B C35B H35B 120.9 . . ?
N31B C36B C35B 122.2(17) . . ?
N31B C36B H36B 118.9 . . ?
C35B C36B H36B 118.9 . . ?
N42B N41B Cd03 142.0(10) . . ?
C45B N41B Cd03 113.0(9) . . ?
C45B N41B N42B 104.9(11) . . ?
N41B N42B C46B 120.4(14) . . ?
C43B N42B N41B 110.3(12) . . ?
C43B N42B C46B 129.2(15) . . ?
N42B C43B H43B 125.5 . . ?
N42B C43B C44B 109.0(13) . . ?
C44B C43B H43B 125.5 . . ?
C43B C44B H44B 127.7 . . ?
C43B C44B C45B 104.6(12) . . ?
C45B C44B H44B 127.7 . . ?
N41B C45B C32B 119.4(13) . . ?
N41B C45B C44B 110.8(12) . . ?
C44B C45B C32B 129.8(14) . . ?
N42B C46B H46C 108.7 . . ?
N42B C46B H46D 108.7 . . ?
N42B C46B C54B 114.3(14) . . ?
H46C C46B H46D 107.6 . . ?
C54B C46B H46C 108.7 . . ?
C54B C46B H46D 108.7 . . ?
C52B C51B C26B 123.0(14) . . ?
C52B C51B C56B 118.4(14) . . ?
C56B C51B C26B 118.5(15) . . ?
C51B C52B H52B 119.3 . . ?
C51B C52B C53B 121.5(14) . . ?
C53B C52B H52B 119.3 . . ?
C52B C53B H53B 119.1 . . ?
C54B C53B C52B 121.7(14) . . ?
C54B C53B H53B 119.1 . . ?
C53B C54B C46B 122.2(14) . . ?
C53B C54B C55B 119.0(14) . . ?
C55B C54B C46B 118.6(13) . . ?
C54B C55B C64B 120.3(13) . . ?
C56B C55B C54B 119.1(12) . . ?
C56B C55B C64B 120.4(12) . . ?
C51B C56B C61B 123.3(14) . . ?
C55B C56B C51B 119.9(12) . . ?
C55B C56B C61B 116.7(12) . . ?
C56B C61B H61B 119.8 . . ?
C62B C61B C56B 120.5(15) . . ?
C62B C61B H61B 119.8 . . ?
C61B C62B H62B 118.6 . . ?
C61B C62B C63B 122.8(16) . . ?
C63B C62B H62B 118.6 . . ?
C62B C63B H63B 120.0 . . ?
C64B C63B C62B 120.1(15) . . ?
C64B C63B H63B 120.0 . . ?
C55B C64B H64B 120.2 . . ?
C63B C64B C55B 119.5(15) . . ?
C63B C64B H64B 120.2 . . ?
C12C N11C Cd01 115.5(10) . . ?
C16C N11C Cd01 123.9(13) . . ?
C16C N11C C12C 118.6(14) . . ?
N11C C12C C13C 121.4(13) . . ?
N11C C12C C25C 117.2(13) . . ?
C13C C12C C25C 121.0(15) . . ?
C12C C13C H13C 121.0 . . ?
C14C C13C C12C 117.9(15) . . ?
C14C C13C H13C 121.0 . . ?
C13C C14C H14C 119.1 . . ?
C15C C14C C13C 121.8(17) . . ?
C15C C14C H14C 119.1 . . ?
C14C C15C H15C 121.8 . . ?
C14C C15C C16C 116.5(16) . . ?
C16C C15C H15C 121.8 . . ?
N11C C16C C15C 123.9(16) . . ?
N11C C16C H16C 118.1 . . ?
C15C C16C H16C 118.1 . . ?
N22C N21C Cd01 138.4(10) . . ?
C25C N21C Cd01 115.6(9) . . ?
C25C N21C N22C 106.0(11) . . ?
N21C N22C C26C 116.8(13) . . ?
C23C N22C N21C 109.1(12) . . ?
C23C N22C C26C 133.8(14) . . ?
N22C C23C H23C 124.8 . . ?
N22C C23C C24C 110.5(13) . . ?
C24C C23C H23C 124.8 . . ?
C23C C24C H24C 128.1 . . ?
C23C C24C C25C 103.8(12) . . ?
C25C C24C H24C 128.1 . . ?
N21C C25C C12C 119.0(13) . . ?
N21C C25C C24C 110.5(12) . . ?
C24C C25C C12C 129.6(14) . . ?
N22C C26C H26E 108.6 . . ?
N22C C26C H26F 108.6 . . ?
H26E C26C H26F 107.5 . . ?
C51C C26C N22C 115(2) . . ?
C51C C26C H26E 108.6 . . ?
C51C C26C H26F 108.6 . . ?
C32C N31C Cd03 117.0(11) . . ?
C36C N31C Cd03 124.8(12) . . ?
C36C N31C C32C 117.9(14) . . ?
N31C C32C C33C 121.3(13) . . ?
N31C C32C C45C 114.6(13) . . ?
C33C C32C C45C 124.0(14) . . ?
C32C C33C H33C 120.6 . . ?
C32C C33C C34C 118.8(16) . . ?
C34C C33C H33C 120.6 . . ?
C33C C34C H34C 120.1 . . ?
C35C C34C C33C 119.9(16) . . ?
C35C C34C H34C 120.1 . . ?
C34C C35C H35C 108.0 . . ?
C34C C35C H35D 108.0 . . ?
H35C C35C H35D 107.3 . . ?
C36C C35C C34C 117.0(16) . . ?
C36C C35C H35C 108.0 . . ?
C36C C35C H35D 108.0 . . ?
N31C C36C C35C 124.3(16) . . ?
N31C C36C H36C 117.9 . . ?
C35C C36C H36C 117.9 . . ?
N42C N41C Cd03 138.0(12) . . ?
C45C N41C Cd03 113.9(11) . . ?
C45C N41C N42C 105.2(12) . . ?
N41C N42C C46C 120.3(16) . . ?
C43C N42C N41C 110.8(13) . . ?
C43C N42C C46C 128.9(16) . . ?
N42C C43C H43C 126.1 . . ?
N42C C43C C44C 107.8(14) . . ?
C44C C43C H43C 126.1 . . ?
C43C C44C H44C 127.2 . . ?
C43C C44C C45C 105.6(13) . . ?
C45C C44C H44C 127.2 . . ?
N41C C45C C32C 119.9(14) . . ?
N41C C45C C44C 110.3(13) . . ?
C44C C45C C32C 128.8(15) . . ?
N42C C46C H46E 108.6 . . ?
N42C C46C H46F 108.6 . . ?
N42C C46C C54C 115(2) . . ?
H46E C46C H46F 107.5 . . ?
C54C C46C H46E 108.6 . . ?
C54C C46C H46F 108.6 . . ?
C52C C51C C26C 122.5(18) . . ?
C52C C51C C56C 120.2(16) . . ?
C56C C51C C26C 117.2(17) . . ?
C51C C52C H52C 119.5 . . ?
C51C C52C C53C 121.0(16) . . ?
C53C C52C H52C 119.5 . . ?
C52C C53C H53C 120.1 . . ?
C54C C53C C52C 119.8(16) . . ?
C54C C53C H53C 120.1 . . ?
C53C C54C C46C 118.7(18) . . ?
C53C C54C C55C 121.0(16) . . ?
C55C C54C C46C 120.4(17) . . ?
C54C C55C C64C 122.6(16) . . ?
C56C C55C C54C 118.5(14) . . ?
C56C C55C C64C 118.9(14) . . ?
C51C C56C C55C 119.4(14) . . ?
C51C C56C C61C 122.0(16) . . ?
C55C C56C C61C 118.5(14) . . ?
C56C C61C H61C 120.5 . . ?
C62C C61C C56C 118.9(17) . . ?
C62C C61C H61C 120.5 . . ?
C61C C62C H62C 118.9 . . ?
C61C C62C C63C 122.3(18) . . ?
C63C C62C H62C 118.9 . . ?
C62C C63C H63C 118.9 . . ?
C64C C63C C62C 122.2(18) . . ?
C64C C63C H63C 118.9 . . ?
C55C C64C H64C 120.5 . . ?
C63C C64C C55C 119.1(17) . . ?
C63C C64C H64C 120.5 . . ?
C12D N11D Cd04 117.5(10) . . ?
C16D N11D Cd04 123.2(12) . . ?
C16D N11D C12D 119.3(13) . . ?
N11D C12D C13D 122.8(13) . . ?
N11D C12D C25D 116.4(13) . . ?
C13D C12D C25D 120.7(13) . . ?
C12D C13D H13D 121.7 . . ?
C12D C13D C14D 116.5(14) . . ?
C14D C13D H13D 121.7 . . ?
C13D C14D H14D 119.2 . . ?
C15D C14D C13D 121.5(15) . . ?
C15D C14D H14D 119.2 . . ?
C14D C15D H15D 120.7 . . ?
C14D C15D C16D 118.6(15) . . ?
C16D C15D H15D 120.7 . . ?
N11D C16D C15D 120.9(15) . . ?
N11D C16D H16D 119.5 . . ?
C15D C16D H16D 119.5 . . ?
N22D N21D Cd04 140.6(10) . . ?
C25D N21D Cd04 114.0(9) . . ?
C25D N21D N22D 105.2(11) . . ?
N21D N22D C26D 120.6(14) . . ?
C23D N22D N21D 110.3(12) . . ?
C23D N22D C26D 129.1(15) . . ?
N22D C23D H23D 125.2 . . ?
N22D C23D C24D 109.6(13) . . ?
C24D C23D H23D 125.2 . . ?
C23D C24D H24D 128.6 . . ?
C23D C24D C25D 102.8(12) . . ?
C25D C24D H24D 128.6 . . ?
N21D C25D C12D 120.0(13) . . ?
N21D C25D C24D 112.1(12) . . ?
C24D C25D C12D 127.8(13) . . ?
N22D C26D H26G 109.6 . . ?
N22D C26D H26H 109.6 . . ?
N22D C26D C51D 110.4(13) . . ?
H26G C26D H26H 108.1 . . ?
C51D C26D H26G 109.6 . . ?
C51D C26D H26H 109.6 . . ?
C32D N31D Cd05 117.6(8) . . ?
C32D N31D C36D 118.8(12) . . ?
C36D N31D Cd05 123.4(10) . . ?
N31D C32D C33D 121.6(12) . . ?
N31D C32D C45D 117.2(11) . . ?
C33D C32D C45D 120.8(12) . . ?
C32D C33D H33D 120.8 . . ?
C34D C33D C32D 118.3(13) . . ?
C34D C33D H33D 120.8 . . ?
C33D C34D H34D 120.0 . . ?
C35D C34D C33D 120.0(14) . . ?
C35D C34D H34D 120.0 . . ?
C34D C35D H35E 121.0 . . ?
C36D C35D C34D 118.1(14) . . ?
C36D C35D H35E 121.0 . . ?
N31D C36D C35D 122.7(14) . . ?
N31D C36D H36D 118.7 . . ?
C35D C36D H36D 118.7 . . ?
N42D N41D Cd05 140.2(9) . . ?
C45D N41D Cd05 114.3(9) . . ?
C45D N41D N42D 105.2(10) . . ?
N41D N42D C46D 121.1(13) . . ?
C43D N42D N41D 110.5(11) . . ?
C43D N42D C46D 128.3(14) . . ?
N42D C43D H43D 125.9 . . ?
N42D C43D C44D 108.2(12) . . ?
C44D C43D H43D 125.9 . . ?
C43D C44D H44D 127.0 . . ?
C43D C44D C45D 106.0(12) . . ?
C45D C44D H44D 127.0 . . ?
N41D C45D C32D 119.0(12) . . ?
N41D C45D C44D 110.1(11) . . ?
C44D C45D C32D 130.5(12) . . ?
N42D C46D H46G 109.0 . . ?
N42D C46D H46H 109.0 . . ?
N42D C46D C54D 112.8(15) . . ?
H46G C46D H46H 107.8 . . ?
C54D C46D H46G 109.0 . . ?
C54D C46D H46H 109.0 . . ?
C52D C51D C26D 123.1(13) . . ?
C52D C51D C56D 118.7(12) . . ?
C56D C51D C26D 118.2(12) . . ?
C51D C52D H52D 119.5 . . ?
C51D C52D C53D 121.0(13) . . ?
C53D C52D H52D 119.5 . . ?
C52D C53D H53D 119.5 . . ?
C54D C53D C52D 121.1(13) . . ?
C54D C53D H53D 119.5 . . ?
C53D C54D C46D 124.1(13) . . ?
C53D C54D C55D 119.4(13) . . ?
C55D C54D C46D 116.4(13) . . ?
C54D C55D C64D 122.6(12) . . ?
C56D C55D C54D 119.4(11) . . ?
C56D C55D C64D 118.0(11) . . ?
C51D C56D C61D 121.3(12) . . ?
C55D C56D C51D 119.4(11) . . ?
C55D C56D C61D 119.1(11) . . ?
C56D C61D H61D 120.0 . . ?
C62D C61D C56D 120.1(13) . . ?
C62D C61D H61D 120.0 . . ?
C61D C62D H62D 119.4 . . ?
C61D C62D C63D 121.3(14) . . ?
C63D C62D H62D 119.4 . . ?
C62D C63D H63D 119.4 . . ?
C64D C63D C62D 121.3(15) . . ?
C64D C63D H63D 119.4 . . ?
C55D C64D H64D 119.9 . . ?
C63D C64D C55D 120.2(14) . . ?
C63D C64D H64D 119.9 . . ?
C12E N11E Cd05 118.6(9) . . ?
C12E N11E C16E 115.8(12) . . ?
C16E N11E Cd05 125.2(11) . . ?
N11E C12E C13E 123.4(12) . . ?
N11E C12E C25E 115.6(11) . . ?
C13E C12E C25E 120.8(12) . . ?
C12E C13E H13E 120.6 . . ?
C12E C13E C14E 118.8(14) . . ?
C14E C13E H13E 120.6 . . ?
C13E C14E H14E 120.7 . . ?
C15E C14E C13E 118.5(15) . . ?
C15E C14E H14E 120.7 . . ?
C14E C15E H15E 120.0 . . ?
C14E C15E C16E 120.0(15) . . ?
C16E C15E H15E 120.0 . . ?
N11E C16E C15E 123.3(15) . . ?
N11E C16E H16E 118.3 . . ?
C15E C16E H16E 118.3 . . ?
N22E N21E Cd05 140.5(8) . . ?
C25E N21E Cd05 114.4(9) . . ?
C25E N21E N22E 104.9(10) . . ?
N21E N22E C26E 120.5(12) . . ?
C23E N22E N21E 111.5(10) . . ?
C23E N22E C26E 127.8(13) . . ?
N22E C23E H23E 125.8 . . ?
N22E C23E C24E 108.3(12) . . ?
C24E C23E H23E 125.8 . . ?
C23E C24E H24E 127.9 . . ?
C23E C24E C25E 104.1(11) . . ?
C25E C24E H24E 127.9 . . ?
N21E C25E C12E 119.2(11) . . ?
N21E C25E C24E 111.1(10) . . ?
C24E C25E C12E 129.5(11) . . ?
N22E C26E H26I 109.4 . . ?
N22E C26E H26J 109.4 . . ?
N22E C26E C51E 111.0(13) . . ?
H26I C26E H26J 108.0 . . ?
C51E C26E H26I 109.4 . . ?
C51E C26E H26J 109.4 . . ?
C32E N31E Cd06 119.3(9) . . ?
C36E N31E Cd06 123.2(12) . . ?
C36E N31E C32E 117.4(13) . . ?
N31E C32E C33E 123.1(12) . . ?
N31E C32E C45E 115.9(12) . . ?
C33E C32E C45E 121.0(13) . . ?
C32E C33E H33E 121.1 . . ?
C34E C33E C32E 117.8(14) . . ?
C34E C33E H33E 121.1 . . ?
C33E C34E H34E 120.3 . . ?
C35E C34E C33E 119.4(15) . . ?
C35E C34E H34E 120.3 . . ?
C34E C35E H35F 120.4 . . ?
C34E C35E C36E 119.2(16) . . ?
C36E C35E H35F 120.4 . . ?
N31E C36E C35E 123.1(15) . . ?
N31E C36E H36E 118.4 . . ?
C35E C36E H36E 118.4 . . ?
N42E N41E Cd06 139.5(9) . . ?
C45E N41E Cd06 116.2(9) . . ?
C45E N41E N42E 103.8(10) . . ?
N41E N42E C46E 121.0(12) . . ?
C43E N42E N41E 110.4(11) . . ?
C43E N42E C46E 128.6(13) . . ?
N42E C43E H43E 125.5 . . ?
N42E C43E C44E 109.0(12) . . ?
C44E C43E H43E 125.5 . . ?
C43E C44E H44E 128.0 . . ?
C43E C44E C45E 103.9(12) . . ?
C45E C44E H44E 128.0 . . ?
N41E C45E C32E 117.5(12) . . ?
N41E C45E C44E 112.8(11) . . ?
C44E C45E C32E 129.6(13) . . ?
N42E C46E H46I 108.3 . . ?
N42E C46E H46J 108.3 . . ?
N42E C46E C54E 116.1(12) . . ?
H46I C46E H46J 107.4 . . ?
C54E C46E H46I 108.3 . . ?
C54E C46E H46J 108.3 . . ?
C52E C51E C26E 123.7(11) . . ?
C52E C51E C56E 118.1(12) . . ?
C56E C51E C26E 118.1(12) . . ?
C51E C52E H52E 119.6 . . ?
C51E C52E C53E 120.7(12) . . ?
C53E C52E H52E 119.6 . . ?
C52E C53E H53E 118.6 . . ?
C54E C53E C52E 122.8(13) . . ?
C54E C53E H53E 118.6 . . ?
C53E C54E C46E 123.5(12) . . ?
C53E C54E C55E 119.0(12) . . ?
C55E C54E C46E 117.5(11) . . ?
C54E C55E C56E 118.9(10) . . ?
C54E C55E C64E 122.9(12) . . ?
C56E C55E C64E 118.1(11) . . ?
C51E C56E C61E 120.5(12) . . ?
C55E C56E C51E 120.3(11) . . ?
C55E C56E C61E 119.1(10) . . ?
C56E C61E H61E 120.2 . . ?
C62E C61E C56E 119.5(13) . . ?
C62E C61E H61E 120.2 . . ?
C61E C62E H62E 119.1 . . ?
C61E C62E C63E 121.9(14) . . ?
C63E C62E H62E 119.1 . . ?
C62E C63E H63E 119.6 . . ?
C64E C63E C62E 120.7(13) . . ?
C64E C63E H63E 119.6 . . ?
C55E C64E H64E 119.7 . . ?
C63E C64E C55E 120.5(13) . . ?
C63E C64E H64E 119.7 . . ?
C12F N11F Cd04 116.5(9) . . ?
C12F N11F C16F 121.5(13) . . ?
C16F N11F Cd04 122.0(11) . . ?
N11F C12F C13F 122.1(12) . . ?
N11F C12F C25F 117.9(12) . . ?
C13F C12F C25F 119.7(12) . . ?
C12F C13F H13F 121.9 . . ?
C12F C13F C14F 116.2(14) . . ?
C14F C13F H13F 121.9 . . ?
C13F C14F H14F 119.3 . . ?
C15F C14F C13F 121.5(15) . . ?
C15F C14F H14F 119.3 . . ?
C14F C15F H15F 120.1 . . ?
C14F C15F C16F 119.7(15) . . ?
C16F C15F H15F 120.1 . . ?
N11F C16F C15F 119.1(15) . . ?
N11F C16F H16F 120.5 . . ?
C15F C16F H16F 120.5 . . ?
N22F N21F Cd04 141.0(10) . . ?
C25F N21F Cd04 113.6(8) . . ?
C25F N21F N22F 103.7(10) . . ?
N21F N22F C26F 119.6(12) . . ?
C23F N22F N21F 112.6(12) . . ?
C23F N22F C26F 127.8(13) . . ?
N22F C23F H23F 126.4 . . ?
N22F C23F C24F 107.3(12) . . ?
C24F C23F H23F 126.4 . . ?
C23F C24F H24F 127.5 . . ?
C23F C24F C25F 104.9(12) . . ?
C25F C24F H24F 127.5 . . ?
N21F C25F C12F 118.5(11) . . ?
N21F C25F C24F 111.4(11) . . ?
C24F C25F C12F 130.0(13) . . ?
N22F C26F H26K 107.8 . . ?
N22F C26F H26L 107.8 . . ?
H26K C26F H26L 107.1 . . ?
C51F C26F N22F 118.0(18) . . ?
C51F C26F H26K 107.8 . . ?
C51F C26F H26L 107.8 . . ?
C32F N31F Cd06 118.7(8) . . ?
C32F N31F C36F 116.3(13) . . ?
C36F N31F Cd06 124.7(11) . . ?
N31F C32F C33F 122.4(12) . . ?
N31F C32F C45F 114.9(11) . . ?
C33F C32F C45F 122.2(12) . . ?
C32F C33F H33F 120.4 . . ?
C32F C33F C34F 119.3(14) . . ?
C34F C33F H33F 120.4 . . ?
C33F C34F H34F 119.9 . . ?
C35F C34F C33F 120.1(15) . . ?
C35F C34F H34F 119.9 . . ?
C34F C35F H35G 121.0 . . ?
C34F C35F C36F 117.9(14) . . ?
C36F C35F H35G 121.0 . . ?
N31F C36F C35F 123.8(15) . . ?
N31F C36F H36F 118.1 . . ?
C35F C36F H36F 118.1 . . ?
N42F N41F Cd06 138.8(9) . . ?
C45F N41F Cd06 114.5(8) . . ?
C45F N41F N42F 106.7(10) . . ?
N41F N42F C46F 121.5(12) . . ?
C43F N42F N41F 110.2(10) . . ?
C43F N42F C46F 128.3(12) . . ?
N42F C43F H43F 125.6 . . ?
N42F C43F C44F 108.8(11) . . ?
C44F C43F H43F 125.6 . . ?
C43F C44F H44F 127.7 . . ?
C43F C44F C45F 104.6(11) . . ?
C45F C44F H44F 127.7 . . ?
N41F C45F C32F 119.9(11) . . ?
N41F C45F C44F 109.7(10) . . ?
C44F C45F C32F 130.2(12) . . ?
N42F C46F H46K 109.1 . . ?
N42F C46F H46L 109.1 . . ?
N42F C46F C54F 112.6(16) . . ?
H46K C46F H46L 107.8 . . ?
C54F C46F H46K 109.1 . . ?
C54F C46F H46L 109.1 . . ?
C52F C51F C26F 123.3(16) . . ?
C52F C51F C56F 119.4(14) . . ?
C56F C51F C26F 117.3(15) . . ?
C51F C52F H52F 118.8 . . ?
C51F C52F C53F 122.4(15) . . ?
C53F C52F H52F 118.8 . . ?
C52F C53F H53F 120.0 . . ?
C54F C53F C52F 120.1(14) . . ?
C54F C53F H53F 120.0 . . ?
C53F C54F C46F 121.9(14) . . ?
C53F C54F C55F 119.4(14) . . ?
C55F C54F C46F 118.3(14) . . ?
C54F C55F C56F 119.9(12) . . ?
C54F C55F C64F 122.9(14) . . ?
C56F C55F C64F 116.9(12) . . ?
C51F C56F C55F 118.0(12) . . ?
C51F C56F C61F 121.8(14) . . ?
C55F C56F C61F 120.1(13) . . ?
C56F C61F H61F 120.0 . . ?
C62F C61F C56F 120.0(15) . . ?
C62F C61F H61F 120.0 . . ?
C61F C62F H62F 120.2 . . ?
C61F C62F C63F 119.6(15) . . ?
C63F C62F H62F 120.2 . . ?
C62F C63F H63F 118.3 . . ?
C64F C63F C62F 123.5(16) . . ?
C64F C63F H63F 118.3 . . ?
C55F C64F H64F 120.0 . . ?
C63F C64F C55F 119.9(15) . . ?
C63F C64F H64F 120.0 . . ?
C12G N11G Cd07 116.7(10) . . ?
C16G N11G Cd07 124.0(11) . . ?
C16G N11G C12G 119.3(13) . . ?
N11G C12G C13G 122.0(13) . . ?
N11G C12G C25G 117.3(12) . . ?
C13G C12G C25G 120.7(13) . . ?
C12G C13G H13G 121.4 . . ?
C12G C13G C14G 117.2(15) . . ?
C14G C13G H13G 121.4 . . ?
C13G C14G H14G 119.3 . . ?
C15G C14G C13G 121.4(16) . . ?
C15G C14G H14G 119.3 . . ?
C14G C15G H15G 120.8 . . ?
C14G C15G C16G 118.4(16) . . ?
C16G C15G H15G 120.8 . . ?
N11G C16G C15G 121.5(16) . . ?
N11G C16G H16G 119.3 . . ?
C15G C16G H16G 119.3 . . ?
N22G N21G Cd07 139.3(9) . . ?
C25G N21G Cd07 115.5(9) . . ?
C25G N21G N22G 104.8(11) . . ?
N21G N22G C26G 121.0(13) . . ?
C23G N22G N21G 111.1(11) . . ?
C23G N22G C26G 127.9(14) . . ?
N22G C23G H23G 125.9 . . ?
N22G C23G C24G 108.2(13) . . ?
C24G C23G H23G 125.9 . . ?
C23G C24G H24G 127.6 . . ?
C23G C24G C25G 104.9(12) . . ?
C25G C24G H24G 127.6 . . ?
N21G C25G C12G 117.8(12) . . ?
N21G C25G C24G 110.9(11) . . ?
C24G C25G C12G 130.3(13) . . ?
N22G C26G H26M 108.5 . . ?
N22G C26G H26N 108.5 . . ?
N22G C26G C51G 115.1(18) . . ?
H26M C26G H26N 107.5 . . ?
C51G C26G H26M 108.5 . . ?
C51G C26G H26N 108.5 . . ?
C32G N31G Cd08 117.3(10) . . ?
C36G N31G Cd08 124.1(12) . . ?
C36G N31G C32G 118.5(14) . . ?
N31G C32G C33G 121.9(13) . . ?
N31G C32G C45G 115.4(13) . . ?
C33G C32G C45G 122.6(14) . . ?
C32G C33G H33G 120.8 . . ?
C32G C33G C34G 118.3(15) . . ?
C34G C33G H33G 120.8 . . ?
C33G C34G H34G 119.6 . . ?
C35G C34G C33G 120.7(16) . . ?
C35G C34G H34G 119.6 . . ?
C34G C35G H35H 121.2 . . ?
C34G C35G C36G 117.5(16) . . ?
C36G C35G H35H 121.2 . . ?
N31G C36G C35G 122.6(16) . . ?
N31G C36G H36G 118.7 . . ?
C35G C36G H36G 118.7 . . ?
N42G N41G Cd08 139.7(10) . . ?
C45G N41G Cd08 115.5(10) . . ?
C45G N41G N42G 104.8(11) . . ?
N41G N42G C46G 119.7(14) . . ?
C43G N42G N41G 110.3(12) . . ?
C43G N42G C46G 130.0(15) . . ?
N42G C43G H43G 125.6 . . ?
N42G C43G C44G 108.7(13) . . ?
C44G C43G H43G 125.6 . . ?
C43G C44G H44G 127.8 . . ?
C43G C44G C45G 104.5(13) . . ?
C45G C44G H44G 127.8 . . ?
N41G C45G C32G 119.6(13) . . ?
N41G C45G C44G 111.5(12) . . ?
C44G C45G C32G 128.8(14) . . ?
N42G C46G H46M 108.7 . . ?
N42G C46G H46N 108.7 . . ?
N42G C46G C54G 114.1(17) . . ?
H46M C46G H46N 107.6 . . ?
C54G C46G H46M 108.7 . . ?
C54G C46G H46N 108.7 . . ?
C52G C51G C26G 122.5(15) . . ?
C52G C51G C56G 119.6(14) . . ?
C56G C51G C26G 117.5(15) . . ?
C51G C52G H52G 119.0 . . ?
C51G C52G C53G 121.9(15) . . ?
C53G C52G H52G 119.0 . . ?
C52G C53G H53G 120.1 . . ?
C54G C53G C52G 119.8(14) . . ?
C54G C53G H53G 120.1 . . ?
C53G C54G C46G 121.8(15) . . ?
C53G C54G C55G 120.1(14) . . ?
C55G C54G C46G 118.1(14) . . ?
C54G C55G C56G 119.8(12) . . ?
C54G C55G C64G 122.2(14) . . ?
C56G C55G C64G 117.7(12) . . ?
C51G C56G C55G 118.0(12) . . ?
C51G C56G C61G 122.6(14) . . ?
C55G C56G C61G 119.3(13) . . ?
C56G C61G H61G 120.5 . . ?
C62G C61G C56G 118.9(16) . . ?
C62G C61G H61G 120.5 . . ?
C61G C62G H62G 118.8 . . ?
C61G C62G C63G 122.4(17) . . ?
C63G C62G H62G 118.8 . . ?
C62G C63G H63G 119.5 . . ?
C64G C63G C62G 121.0(17) . . ?
C64G C63G H63G 119.5 . . ?
C55G C64G H64G 119.8 . . ?
C63G C64G C55G 120.4(15) . . ?
C63G C64G H64G 119.8 . . ?
C12H N11H Cd08 119.6(9) . . ?
C12H N11H C16H 116.1(13) . . ?
C16H N11H Cd08 123.9(12) . . ?
N11H C12H C13H 123.7(12) . . ?
N11H C12H C25H 114.3(12) . . ?
C13H C12H C25H 121.2(13) . . ?
C12H C13H H13H 120.6 . . ?
C12H C13H C14H 118.8(14) . . ?
C14H C13H H13H 120.6 . . ?
C13H C14H H14H 120.5 . . ?
C15H C14H C13H 118.9(15) . . ?
C15H C14H H14H 120.5 . . ?
C14H C15H H15H 120.4 . . ?
C14H C15H C16H 119.2(15) . . ?
C16H C15H H15H 120.4 . . ?
N11H C16H C15H 122.6(15) . . ?
N11H C16H H16H 118.7 . . ?
C15H C16H H16H 118.7 . . ?
N22H N21H Cd08 141.0(10) . . ?
C25H N21H Cd08 113.3(8) . . ?
C25H N21H N22H 105.2(10) . . ?
N21H N22H C26H 121.7(13) . . ?
C23H N22H N21H 110.3(11) . . ?
C23H N22H C26H 127.5(13) . . ?
N22H C23H H23H 125.2 . . ?
N22H C23H C24H 109.6(12) . . ?
C24H C23H H23H 125.2 . . ?
C23H C24H H24H 128.0 . . ?
C23H C24H C25H 103.9(12) . . ?
C25H C24H H24H 128.0 . . ?
N21H C25H C12H 121.0(12) . . ?
N21H C25H C24H 110.7(10) . . ?
C24H C25H C12H 128.3(13) . . ?
N22H C26H H26O 109.9 . . ?
N22H C26H H26P 109.9 . . ?
N22H C26H C51H 108.9(15) . . ?
H26O C26H H26P 108.3 . . ?
C51H C26H H26O 109.9 . . ?
C51H C26H H26P 109.9 . . ?
C32H N31H Cd09 117.1(9) . . ?
C32H N31H C36H 119.5(13) . . ?
C36H N31H Cd09 122.9(11) . . ?
N31H C32H C33H 119.3(12) . . ?
N31H C32H C45H 116.7(12) . . ?
C33H C32H C45H 123.4(13) . . ?
C32H C33H H33H 119.6 . . ?
C32H C33H C34H 120.7(14) . . ?
C34H C33H H33H 119.6 . . ?
C33H C34H H34H 119.8 . . ?
C35H C34H C33H 120.5(15) . . ?
C35H C34H H34H 119.8 . . ?
C34H C35H H35I 121.8 . . ?
C34H C35H C36H 116.4(15) . . ?
C36H C35H H35I 121.8 . . ?
N31H C36H C35H 123.0(15) . . ?
N31H C36H H36H 118.5 . . ?
C35H C36H H36H 118.5 . . ?
N42H N41H Cd09 139.2(10) . . ?
C45H N41H Cd09 115.1(9) . . ?
C45H N41H N42H 105.0(11) . . ?
N41H N42H C46H 122.4(13) . . ?
C43H N42H N41H 111.0(12) . . ?
C43H N42H C46H 126.4(14) . . ?
N42H C43H H43H 126.2 . . ?
N42H C43H C44H 107.6(13) . . ?
C44H C43H H43H 126.2 . . ?
C43H C44H H44H 127.1 . . ?
C43H C44H C45H 105.9(12) . . ?
C45H C44H H44H 127.1 . . ?
N41H C45H C32H 119.2(12) . . ?
N41H C45H C44H 110.5(11) . . ?
C44H C45H C32H 130.3(13) . . ?
N42H C46H H46O 109.2 . . ?
N42H C46H H46P 109.2 . . ?
N42H C46H C54H 112.2(17) . . ?
H46O C46H H46P 107.9 . . ?
C54H C46H H46O 109.2 . . ?
C54H C46H H46P 109.2 . . ?
C52H C51H C26H 123.7(14) . . ?
C52H C51H C56H 120.7(14) . . ?
C56H C51H C26H 115.6(13) . . ?
C51H C52H H52H 119.5 . . ?
C51H C52H C53H 120.9(14) . . ?
C53H C52H H52H 119.5 . . ?
C52H C53H H53H 119.9 . . ?
C54H C53H C52H 120.2(15) . . ?
C54H C53H H53H 119.9 . . ?
C53H C54H C46H 121.1(15) . . ?
C53H C54H C55H 120.2(14) . . ?
C55H C54H C46H 118.7(14) . . ?
C54H C55H C56H 119.7(12) . . ?
C54H C55H C64H 121.5(14) . . ?
C56H C55H C64H 118.8(12) . . ?
C51H C56H C61H 124.3(14) . . ?
C55H C56H C51H 118.0(12) . . ?
C55H C56H C61H 117.7(12) . . ?
C56H C61H H61H 119.9 . . ?
C62H C61H C56H 120.2(15) . . ?
C62H C61H H61H 119.9 . . ?
C61H C62H H62H 119.1 . . ?
C61H C62H C63H 121.8(16) . . ?
C63H C62H H62H 119.1 . . ?
C62H C63H H63H 119.5 . . ?
C64H C63H C62H 121.1(16) . . ?
C64H C63H H63H 119.5 . . ?
C55H C64H H64H 119.8 . . ?
C63H C64H C55H 120.3(15) . . ?
C63H C64H H64H 119.8 . . ?
C12I N11I Cd07 120.6(10) . . ?
C16I N11I Cd07 121.8(13) . . ?
C16I N11I C12I 117.4(14) . . ?
N11I C12I C13I 122.6(13) . . ?
N11I C12I C25I 115.5(13) . . ?
C13I C12I C25I 121.6(14) . . ?
C12I C13I H13I 121.1 . . ?
C12I C13I C14I 117.8(15) . . ?
C14I C13I H13I 121.1 . . ?
C13I C14I H14I 119.3 . . ?
C15I C14I C13I 121.5(16) . . ?
C15I C14I H14I 119.3 . . ?
C14I C15I H15I 121.7 . . ?
C14I C15I C16I 116.7(16) . . ?
C16I C15I H15I 121.7 . . ?
N11I C16I C15I 124.0(16) . . ?
N11I C16I H16I 118.0 . . ?
C15I C16I H16I 118.0 . . ?
N22I N21I Cd07 140.7(11) . . ?
C25I N21I Cd07 113.2(10) . . ?
C25I N21I N22I 105.3(12) . . ?
N21I N22I C26I 117.2(15) . . ?
C23I N22I N21I 110.1(12) . . ?
C23I N22I C26I 132.7(16) . . ?
N22I C23I H23I 125.6 . . ?
N22I C23I C24I 108.8(14) . . ?
C24I C23I H23I 125.6 . . ?
C23I C24I H24I 127.4 . . ?
C23I C24I C25I 105.3(13) . . ?
C25I C24I H24I 127.4 . . ?
N21I C25I C12I 118.8(14) . . ?
N21I C25I C24I 110.5(12) . . ?
C24I C25I C12I 130.4(14) . . ?
N22I C26I H26Q 109.0 . . ?
N22I C26I H26R 109.0 . . ?
N22I C26I C51I 112.9(16) . . ?
H26Q C26I H26R 107.8 . . ?
C51I C26I H26Q 109.0 . . ?
C51I C26I H26R 109.0 . . ?
C32I N31I Cd09 117.1(10) . . ?
C36I N31I Cd09 123.2(13) . . ?
C36I N31I C32I 119.7(14) . . ?
N31I C32I C33I 121.6(13) . . ?
N31I C32I C45I 117.4(13) . . ?
C33I C32I C45I 120.5(14) . . ?
C32I C33I H33I 121.5 . . ?
C34I C33I C32I 117.0(15) . . ?
C34I C33I H33I 121.5 . . ?
C33I C34I H34I 118.9 . . ?
C35I C34I C33I 122.2(16) . . ?
C35I C34I H34I 118.9 . . ?
C34I C35I H35J 121.4 . . ?
C34I C35I C36I 117.2(16) . . ?
C36I C35I H35J 121.4 . . ?
N31I C36I C35I 122.2(16) . . ?
N31I C36I H36I 118.9 . . ?
C35I C36I H36I 118.9 . . ?
N42I N41I Cd09 139.5(10) . . ?
C45I N41I Cd09 115.7(10) . . ?
C45I N41I N42I 104.6(11) . . ?
N41I N42I C46I 120.5(14) . . ?
C43I N42I N41I 111.1(12) . . ?
C43I N42I C46I 128.4(15) . . ?
N42I C43I H43I 126.1 . . ?
N42I C43I C44I 107.8(13) . . ?
C44I C43I H43I 126.1 . . ?
C43I C44I H44I 127.5 . . ?
C43I C44I C45I 104.9(13) . . ?
C45I C44I H44I 127.5 . . ?
N41I C45I C32I 117.7(13) . . ?
N41I C45I C44I 111.5(12) . . ?
C44I C45I C32I 130.2(14) . . ?
N42I C46I H46Q 109.1 . . ?
N42I C46I H46R 109.1 . . ?
N42I C46I C54I 112.6(15) . . ?
H46Q C46I H46R 107.8 . . ?
C54I C46I H46Q 109.1 . . ?
C54I C46I H46R 109.1 . . ?
C52I C51I C26I 123.9(15) . . ?
C52I C51I C56I 119.6(14) . . ?
C56I C51I C26I 116.5(14) . . ?
C51I C52I H52I 119.5 . . ?
C51I C52I C53I 120.9(15) . . ?
C53I C52I H52I 119.5 . . ?
C52I C53I H53I 119.9 . . ?
C54I C53I C52I 120.3(15) . . ?
C54I C53I H53I 119.9 . . ?
C53I C54I C46I 121.7(14) . . ?
C53I C54I C55I 120.1(14) . . ?
C55I C54I C46I 117.7(14) . . ?
C54I C55I C56I 119.2(12) . . ?
C54I C55I C64I 123.7(14) . . ?
C56I C55I C64I 117.1(12) . . ?
C51I C56I C55I 118.9(12) . . ?
C51I C56I C61I 122.4(14) . . ?
C55I C56I C61I 118.6(13) . . ?
C56I C61I H61I 119.6 . . ?
C62I C61I C56I 120.8(15) . . ?
C62I C61I H61I 119.6 . . ?
C61I C62I H62I 119.5 . . ?
C61I C62I C63I 121.0(16) . . ?
C63I C62I H62I 119.5 . . ?
C62I C63I H63I 119.8 . . ?
C64I C63I C62I 120.5(16) . . ?
C64I C63I H63I 119.8 . . ?
C55I C64I H64I 119.1 . . ?
C63I C64I C55I 121.7(15) . . ?
C63I C64I H64I 119.1 . . ?
C12J N11J Cd10 117.4(10) . . ?
C16J N11J Cd10 120.9(13) . . ?
C16J N11J C12J 121.4(14) . . ?
N11J C12J C13J 120.5(13) . . ?
N11J C12J C25J 115.9(12) . . ?
C13J C12J C25J 123.4(14) . . ?
C12J C13J H13J 121.3 . . ?
C14J C13J C12J 117.5(15) . . ?
C14J C13J H13J 121.3 . . ?
C13J C14J H14J 119.0 . . ?
C15J C14J C13J 122.0(16) . . ?
C15J C14J H14J 119.0 . . ?
C14J C15J H15J 121.0 . . ?
C14J C15J C16J 118.0(16) . . ?
C16J C15J H15J 121.0 . . ?
N11J C16J C15J 120.5(16) . . ?
N11J C16J H16J 119.7 . . ?
C15J C16J H16J 119.7 . . ?
N22J N21J Cd10 139.9(10) . . ?
C25J N21J Cd10 115.3(8) . . ?
C25J N21J N22J 104.8(11) . . ?
N21J N22J C26J 117.5(13) . . ?
C23J N22J N21J 111.5(11) . . ?
C23J N22J C26J 130.8(13) . . ?
N22J C23J H23J 125.8 . . ?
N22J C23J C24J 108.3(12) . . ?
C24J C23J H23J 125.8 . . ?
C23J C24J H24J 127.4 . . ?
C23J C24J C25J 105.2(12) . . ?
C25J C24J H24J 127.4 . . ?
N21J C25J C12J 120.0(12) . . ?
N21J C25J C24J 110.2(11) . . ?
C24J C25J C12J 129.8(13) . . ?
N22J C26J H26S 109.4 . . ?
N22J C26J H26T 109.4 . . ?
N22J C26J C51J 111.2(15) . . ?
H26S C26J H26T 108.0 . . ?
C51J C26J H26S 109.4 . . ?
C51J C26J H26T 109.4 . . ?
C32J N31J Cd11 118.8(10) . . ?
C36J N31J Cd11 123.6(11) . . ?
C36J N31J C32J 117.1(13) . . ?
N31J C32J C33J 122.5(13) . . ?
N31J C32J C45J 116.9(12) . . ?
C33J C32J C45J 120.5(13) . . ?
C32J C33J H33J 120.6 . . ?
C34J C33J C32J 118.7(15) . . ?
C34J C33J H33J 120.6 . . ?
C33J C34J H34J 120.7 . . ?
C35J C34J C33J 118.7(15) . . ?
C35J C34J H34J 120.7 . . ?
C34J C35J H35K 120.2 . . ?
C34J C35J C36J 119.6(16) . . ?
C36J C35J H35K 120.2 . . ?
N31J C36J C35J 123.1(15) . . ?
N31J C36J H36J 118.5 . . ?
C35J C36J H36J 118.5 . . ?
N42J N41J Cd11 139.1(9) . . ?
C45J N41J Cd11 116.3(8) . . ?
C45J N41J N42J 104.1(10) . . ?
N41J N42J C46J 121.2(12) . . ?
C43J N42J N41J 110.9(11) . . ?
C43J N42J C46J 127.8(12) . . ?
N42J C43J H43J 125.6 . . ?
N42J C43J C44J 108.8(11) . . ?
C44J C43J H43J 125.6 . . ?
C43J C44J H44J 128.1 . . ?
C43J C44J C45J 103.9(11) . . ?
C45J C44J H44J 128.1 . . ?
N41J C45J C32J 117.2(11) . . ?
N41J C45J C44J 112.2(11) . . ?
C44J C45J C32J 130.6(13) . . ?
N42J C46J H46S 109.0 . . ?
N42J C46J H46T 109.0 . . ?
N42J C46J C54J 112.7(15) . . ?
H46S C46J H46T 107.8 . . ?
C54J C46J H46S 109.0 . . ?
C54J C46J H46T 109.0 . . ?
C52J C51J C26J 121.4(14) . . ?
C52J C51J C56J 122.6(14) . . ?
C56J C51J C26J 115.9(14) . . ?
C51J C52J H52J 121.0 . . ?
C51J C52J C53J 118.0(14) . . ?
C53J C52J H52J 121.0 . . ?
C52J C53J H53J 118.8 . . ?
C54J C53J C52J 122.4(15) . . ?
C54J C53J H53J 118.8 . . ?
C53J C54J C46J 123.1(14) . . ?
C53J C54J C55J 120.1(14) . . ?
C55J C54J C46J 116.7(13) . . ?
C56J C55J C54J 118.3(12) . . ?
C56J C55J C64J 118.9(12) . . ?
C64J C55J C54J 122.8(14) . . ?
C51J C56J C61J 123.4(13) . . ?
C55J C56J C51J 117.6(12) . . ?
C55J C56J C61J 118.7(12) . . ?
C56J C61J H61J 119.9 . . ?
C62J C61J C56J 120.2(14) . . ?
C62J C61J H61J 119.9 . . ?
C61J C62J H62J 120.0 . . ?
C61J C62J C63J 119.9(15) . . ?
C63J C62J H62J 120.0 . . ?
C62J C63J H63J 118.3 . . ?
C64J C63J C62J 123.4(15) . . ?
C64J C63J H63J 118.3 . . ?
C55J C64J H64J 120.6 . . ?
C63J C64J C55J 118.8(14) . . ?
C63J C64J H64J 120.6 . . ?
C12K N11K Cd11 117.9(10) . . ?
C12K N11K C16K 118.9(14) . . ?
C16K N11K Cd11 122.9(12) . . ?
N11K C12K C13K 122.0(13) . . ?
N11K C12K C25K 115.2(13) . . ?
C13K C12K C25K 122.6(14) . . ?
C12K C13K H13K 120.7 . . ?
C14K C13K C12K 118.6(15) . . ?
C14K C13K H13K 120.7 . . ?
C13K C14K H14K 120.1 . . ?
C15K C14K C13K 119.8(16) . . ?
C15K C14K H14K 120.1 . . ?
C14K C15K H15K 120.6 . . ?
C14K C15K C16K 118.8(16) . . ?
C16K C15K H15K 120.6 . . ?
N11K C16K C15K 121.8(16) . . ?
N11K C16K H16K 119.1 . . ?
C15K C16K H16K 119.1 . . ?
N22K N21K Cd11 139.4(10) . . ?
C25K N21K Cd11 114.5(9) . . ?
C25K N21K N22K 105.7(11) . . ?
N21K N22K C23K 110.8(12) . . ?
N21K N22K C26K 120.4(14) . . ?
C23K N22K C26K 128.8(14) . . ?
N22K C23K H23K 126.2 . . ?
C24K C23K N22K 107.5(13) . . ?
C24K C23K H23K 126.2 . . ?
C23K C24K H24K 127.1 . . ?
C23K C24K C25K 105.8(13) . . ?
C25K C24K H24K 127.1 . . ?
N21K C25K C12K 120.1(13) . . ?
N21K C25K C24K 110.2(12) . . ?
C24K C25K C12K 129.6(14) . . ?
N22K C26K H26U 109.5 . . ?
N22K C26K H26V 109.5 . . ?
N22K C26K C51K 110.7(15) . . ?
H26U C26K H26V 108.1 . . ?
C51K C26K H26U 109.5 . . ?
C51K C26K H26V 109.5 . . ?
C32K N31K Cd12 116.5(9) . . ?
C36K N31K Cd12 122.8(12) . . ?
C36K N31K C32K 120.7(13) . . ?
N31K C32K C33K 119.9(13) . . ?
N31K C32K C45K 116.6(12) . . ?
C33K C32K C45K 123.3(14) . . ?
C32K C33K H33K 121.2 . . ?
C34K C33K C32K 117.6(15) . . ?
C34K C33K H33K 121.2 . . ?
C33K C34K H34K 118.6 . . ?
C35K C34K C33K 122.8(16) . . ?
C35K C34K H34K 118.6 . . ?
C34K C35K H35L 121.3 . . ?
C34K C35K C36K 117.4(15) . . ?
C36K C35K H35L 121.3 . . ?
N31K C36K C35K 121.6(15) . . ?
N31K C36K H36K 119.2 . . ?
C35K C36K H36K 119.2 . . ?
N42K N41K Cd12 140.3(10) . . ?
C45K N41K Cd12 114.5(10) . . ?
C45K N41K N42K 104.5(12) . . ?
N41K N42K C43K 110.6(12) . . ?
N41K N42K C46K 120.2(15) . . ?
C43K N42K C46K 128.9(16) . . ?
N42K C43K H43K 125.5 . . ?
N42K C43K C44K 109.0(13) . . ?
C44K C43K H43K 125.5 . . ?
C43K C44K H44K 128.2 . . ?
C43K C44K C45K 103.6(12) . . ?
C45K C44K H44K 128.2 . . ?
N41K C45K C32K 118.6(13) . . ?
N41K C45K C44K 112.1(12) . . ?
C44K C45K C32K 128.9(14) . . ?
N42K C46K H46U 109.7 . . ?
N42K C46K H46V 109.7 . . ?
N42K C46K C54K 109.9(18) . . ?
H46U C46K H46V 108.2 . . ?
C54K C46K H46U 109.7 . . ?
C54K C46K H46V 109.7 . . ?
C52K C51K C26K 124.0(15) . . ?
C52K C51K C56K 119.2(14) . . ?
C56K C51K C26K 116.7(13) . . ?
C51K C52K H52K 120.1 . . ?
C51K C52K C53K 119.9(14) . . ?
C53K C52K H52K 120.1 . . ?
C52K C53K H53K 118.8 . . ?
C54K C53K C52K 122.4(15) . . ?
C54K C53K H53K 118.8 . . ?
C53K C54K C46K 123.8(15) . . ?
C53K C54K C55K 119.5(15) . . ?
C55K C54K C46K 116.3(15) . . ?
C54K C55K C56K 118.3(13) . . ?
C54K C55K C64K 123.4(14) . . ?
C56K C55K C64K 118.2(12) . . ?
C51K C56K C61K 120.2(13) . . ?
C55K C56K C51K 120.1(12) . . ?
C55K C56K C61K 119.6(13) . . ?
C56K C61K H61K 120.0 . . ?
C62K C61K C56K 120.0(15) . . ?
C62K C61K H61K 120.0 . . ?
C61K C62K H62K 120.2 . . ?
C61K C62K C63K 119.5(15) . . ?
C63K C62K H62K 120.2 . . ?
C62K C63K H63K 117.9 . . ?
C64K C63K C62K 124.3(16) . . ?
C64K C63K H63K 117.9 . . ?
C55K C64K H64K 120.9 . . ?
C63K C64K C55K 118.1(15) . . ?
C63K C64K H64K 120.9 . . ?
C12L N11L Cd10 117.2(11) . . ?
C16L N11L Cd10 125.3(13) . . ?
C16L N11L C12L 117.5(14) . . ?
N11L C12L C13L 121.6(13) . . ?
N11L C12L C25L 116.2(13) . . ?
C13L C12L C25L 122.0(15) . . ?
C12L C13L H13L 120.4 . . ?
C14L C13L C12L 119.2(15) . . ?
C14L C13L H13L 120.4 . . ?
C13L C14L H14L 120.0 . . ?
C15L C14L C13L 120.0(17) . . ?
C15L C14L H14L 120.0 . . ?
C14L C15L H15L 121.2 . . ?
C14L C15L C16L 117.7(17) . . ?
C16L C15L H15L 121.2 . . ?
N11L C16L C15L 123.5(17) . . ?
N11L C16L H16L 118.2 . . ?
C15L C16L H16L 118.2 . . ?
N22L N21L Cd10 138.3(10) . . ?
C25L N21L Cd10 114.2(9) . . ?
C25L N21L N22L 106.3(11) . . ?
N21L N22L C26L 121.1(14) . . ?
C23L N22L N21L 109.5(12) . . ?
C23L N22L C26L 129.4(15) . . ?
N22L C23L H23L 125.4 . . ?
N22L C23L C24L 109.1(13) . . ?
C24L C23L H23L 125.4 . . ?
C23L C24L H24L 127.6 . . ?
C23L C24L C25L 104.7(13) . . ?
C25L C24L H24L 127.6 . . ?
N21L C25L C12L 119.1(13) . . ?
N21L C25L C24L 110.3(12) . . ?
C24L C25L C12L 130.1(14) . . ?
N22L C26L H26W 108.9 . . ?
N22L C26L H26X 108.9 . . ?
N22L C26L C51L 113.2(16) . . ?
H26W C26L H26X 107.7 . . ?
C51L C26L H26W 108.9 . . ?
C51L C26L H26X 108.9 . . ?
C32L N31L Cd12 115.2(10) . . ?
C32L N31L C36L 120.9(14) . . ?
C36L N31L Cd12 123.9(11) . . ?
N31L C32L C33L 120.8(13) . . ?
N31L C32L C45L 117.6(12) . . ?
C33L C32L C45L 121.2(14) . . ?
C32L C33L H33L 121.5 . . ?
C34L C33L C32L 117.1(15) . . ?
C34L C33L H33L 121.5 . . ?
C33L C34L H34L 118.4 . . ?
C35L C34L C33L 123.2(15) . . ?
C35L C34L H34L 118.4 . . ?
C34L C35L H35M 122.2 . . ?
C34L C35L C36L 115.6(15) . . ?
C36L C35L H35M 122.2 . . ?
N31L C36L C35L 121.7(16) . . ?
N31L C36L H36L 119.2 . . ?
C35L C36L H36L 119.2 . . ?
N42L N41L Cd12 138.7(9) . . ?
C45L N41L Cd12 115.7(10) . . ?
C45L N41L N42L 105.3(11) . . ?
N41L N42L C46L 120.2(14) . . ?
C43L N42L N41L 110.9(12) . . ?
C43L N42L C46L 128.9(15) . . ?
N42L C43L H43L 126.3 . . ?
N42L C43L C44L 107.5(13) . . ?
C44L C43L H43L 126.3 . . ?
C43L C44L H44L 127.3 . . ?
C43L C44L C45L 105.3(12) . . ?
C45L C44L H44L 127.3 . . ?
N41L C45L C32L 119.6(12) . . ?
N41L C45L C44L 111.0(12) . . ?
C44L C45L C32L 129.3(12) . . ?
N42L C46L H46W 108.8 . . ?
N42L C46L H46X 108.8 . . ?
N42L C46L C54L 114.0(17) . . ?
H46W C46L H46X 107.7 . . ?
C54L C46L H46W 108.8 . . ?
C54L C46L H46X 108.8 . . ?
C52L C51L C26L 122.4(15) . . ?
C52L C51L C56L 119.5(14) . . ?
C56L C51L C26L 118.1(14) . . ?
C51L C52L H52L 119.8 . . ?
C51L C52L C53L 120.5(14) . . ?
C53L C52L H52L 119.8 . . ?
C52L C53L H53L 119.2 . . ?
C54L C53L C52L 121.6(14) . . ?
C54L C53L H53L 119.2 . . ?
C53L C54L C46L 122.0(14) . . ?
C53L C54L C55L 119.6(14) . . ?
C55L C54L C46L 118.1(14) . . ?
C54L C55L C64L 121.4(14) . . ?
C56L C55L C54L 118.4(12) . . ?
C56L C55L C64L 120.1(12) . . ?
C51L C56L C61L 122.0(14) . . ?
C55L C56L C51L 120.2(12) . . ?
C55L C56L C61L 117.8(12) . . ?
C56L C61L H61L 120.3 . . ?
C62L C61L C56L 119.3(15) . . ?
C62L C61L H61L 120.3 . . ?
C61L C62L H62L 118.9 . . ?
C63L C62L C61L 122.2(15) . . ?
C63L C62L H62L 118.9 . . ?
C62L C63L H63L 119.1 . . ?
C62L C63L C64L 121.9(16) . . ?
C64L C63L H63L 119.1 . . ?
C55L C64L H64L 120.7 . . ?
C63L C64L C55L 118.5(15) . . ?
C63L C64L H64L 120.7 . . ?
C12M N11M Cd01 118.6(10) . . ?
C16M N11M Cd01 120.5(12) . . ?
C16M N11M C12M 120.9(14) . . ?
N11M C12M C13M 120.0(13) . . ?
N11M C12M C25M 116.6(13) . . ?
C13M C12M C25M 123.4(15) . . ?
C12M C13M H13M 120.7 . . ?
C14M C13M C12M 118.7(15) . . ?
C14M C13M H13M 120.7 . . ?
C13M C14M H14M 119.6 . . ?
C15M C14M C13M 120.8(17) . . ?
C15M C14M H14M 119.6 . . ?
C14M C15M H15M 120.8 . . ?
C14M C15M C16M 118.3(17) . . ?
C16M C15M H15M 120.8 . . ?
N11M C16M C15M 121.3(16) . . ?
N11M C16M H16M 119.3 . . ?
C15M C16M H16M 119.3 . . ?
N22M N21M Cd01 141.4(10) . . ?
C25M N21M Cd01 114.7(10) . . ?
C25M N21M N22M 103.9(11) . . ?
N21M N22M C26M 118.4(14) . . ?
C23M N22M N21M 111.9(12) . . ?
C23M N22M C26M 129.5(16) . . ?
N22M C23M H23M 125.5 . . ?
N22M C23M C24M 109.0(14) . . ?
C24M C23M H23M 125.5 . . ?
C23M C24M H24M 128.1 . . ?
C23M C24M C25M 103.8(13) . . ?
C25M C24M H24M 128.1 . . ?
N21M C25M C12M 119.9(13) . . ?
N21M C25M C24M 111.4(12) . . ?
C24M C25M C12M 128.5(14) . . ?
N22M C26M H26Y 108.9 . . ?
N22M C26M H 108.9 . . ?
H26Y C26M H 107.7 . . ?
C71M C26M N22M 113.3(18) . . ?
C71M C26M H26Y 108.9 . . ?
C71M C26M H 108.9 . . ?
C32M N31M Cd09 117.6(11) . . ?
C36M N31M Cd09 121.4(14) . . ?
C36M N31M C32M 120.9(15) . . ?
N31M C32M C33M 120.3(14) . . ?
N31M C32M C45M 115.3(14) . . ?
C33M C32M C45M 124.2(16) . . ?
C32M C33M H33M 121.4 . . ?
C32M C33M C34M 117.1(17) . . ?
C34M C33M H33M 121.4 . . ?
C33M C34M H34M 118.7 . . ?
C35M C34M C33M 122.6(18) . . ?
C35M C34M H34M 118.7 . . ?
C34M C35M H35N 122.2 . . ?
C36M C35M C34M 115.5(17) . . ?
C36M C35M H35N 122.2 . . ?
N31M C36M C35M 122.8(18) . . ?
N31M C36M H36M 118.6 . . ?
C35M C36M H36M 118.6 . . ?
N42M N41M Cd09 137.7(11) . . ?
C45M N41M Cd09 115.4(11) . . ?
C45M N41M N42M 105.3(12) . . ?
N41M N42M C46M 120.4(15) . . ?
C43M N42M N41M 109.8(13) . . ?
C43M N42M C46M 129.3(16) . . ?
N42M C43M H43M 125.2 . . ?
N42M C43M C44M 109.6(14) . . ?
C44M C43M H43M 125.2 . . ?
C43M C44M H44M 128.1 . . ?
C43M C44M C45M 103.9(13) . . ?
C45M C44M H44M 128.1 . . ?
N41M C45M C32M 120.8(14) . . ?
N41M C45M C44M 111.3(12) . . ?
C44M C45M C32M 127.8(15) . . ?
N42M C46M H46Y 109.7 . . ?
N42M C46M HA 109.7 . . ?
N42M C46M C73M 109.8(17) . . ?
H46Y C46M HA 108.2 . . ?
C73M C46M H46Y 109.7 . . ?
C73M C46M HA 109.7 . . ?
C52M N51M Cd10 115.6(10) . . ?
C56M N51M Cd10 124.0(12) . . ?
C56M N51M C52M 120.2(14) . . ?
N51M C52M C53M 120.9(14) . . ?
N51M C52M C65M 116.8(13) . . ?
C53M C52M C65M 120.9(15) . . ?
C52M C53M H53M 121.1 . . ?
C52M C53M C54M 117.8(16) . . ?
C54M C53M H53M 121.1 . . ?
C53M C54M H54M 119.5 . . ?
C55M C54M C53M 120.9(17) . . ?
C55M C54M H54M 119.5 . . ?
C54M C55M H55M 122.0 . . ?
C54M C55M C56M 116.0(17) . . ?
C56M C55M H55M 122.0 . . ?
N51M C56M C55M 122.6(16) . . ?
N51M C56M H56M 118.7 . . ?
C55M C56M H56M 118.7 . . ?
N62M N61M Cd10 138.6(10) . . ?
C65M N61M Cd10 116.7(9) . . ?
C65M N61M N62M 104.5(11) . . ?
N61M N62M C66M 120.3(14) . . ?
C63M N62M N61M 110.5(12) . . ?
C63M N62M C66M 129.2(15) . . ?
N62M C63M H63M 125.3 . . ?
N62M C63M C64M 109.4(14) . . ?
C64M C63M H63M 125.3 . . ?
C63M C64M H64M 128.2 . . ?
C63M C64M C65M 103.7(13) . . ?
C65M C64M H64M 128.2 . . ?
N61M C65M C52M 118.1(13) . . ?
N61M C65M C64M 111.5(12) . . ?
C64M C65M C52M 129.4(15) . . ?
N62M C66M H66A 110.2 . . ?
N62M C66M H66B 110.2 . . ?
N62M C66M C75M 107.7(17) . . ?
H66A C66M H66B 108.5 . . ?
C75M C66M H66A 110.2 . . ?
C75M C66M H66B 110.2 . . ?
C72M C71M C26M 117.3(19) . . ?
C76M C71M C26M 124.8(19) . . ?
C76M C71M C72M 117.8(15) . . ?
C71M C72M C77M 118.5(15) . . ?
C73M C72M C71M 120.6(14) . . ?
C73M C72M C77M 120.9(15) . . ?
C72M C73M C46M 122.7(18) . . ?
C72M C73M C74M 121.0(15) . . ?
C74M C73M C46M 116.3(18) . . ?
C73M C74M C78M 121.7(16) . . ?
C75M C74M C73M 117.9(14) . . ?
C75M C74M C78M 119.8(16) . . ?
C74M C75M C66M 114.7(17) . . ?
C74M C75M C76M 121.0(15) . . ?
C76M C75M C66M 123.7(17) . . ?
C71M C76M C75M 121.4(14) . . ?
C71M C76M C79M 116.9(16) . . ?
C75M C76M C79M 121.7(16) . . ?
C72M C77M H77A 109.5 . . ?
C72M C77M H77B 109.5 . . ?
C72M C77M H77C 109.5 . . ?
H77A C77M H77B 109.5 . . ?
H77A C77M H77C 109.5 . . ?
H77B C77M H77C 109.5 . . ?
C74M C78M H78A 109.5 . . ?
C74M C78M H78B 109.5 . . ?
C74M C78M H78C 109.5 . . ?
H78A C78M H78B 109.5 . . ?
H78A C78M H78C 109.5 . . ?
H78B C78M H78C 109.5 . . ?
C76M C79M H79A 109.5 . . ?
C76M C79M H79B 109.5 . . ?
C76M C79M H79C 109.5 . . ?
H79A C79M H79B 109.5 . . ?
H79A C79M H79C 109.5 . . ?
H79B C79M H79C 109.5 . . ?
C12N N11N Cd02 118.6(10) . . ?
C16N N11N Cd02 123.5(12) . . ?
C16N N11N C12N 117.7(14) . . ?
N11N C12N C13N 123.3(13) . . ?
N11N C12N C25N 115.7(13) . . ?
C13N C12N C25N 120.9(14) . . ?
C12N C13N H13N 121.2 . . ?
C12N C13N C14N 117.7(15) . . ?
C14N C13N H13N 121.2 . . ?
C13N C14N H14N 120.7 . . ?
C15N C14N C13N 118.6(16) . . ?
C15N C14N H14N 120.7 . . ?
C14N C15N H15N 120.5 . . ?
C14N C15N C16N 119.0(17) . . ?
C16N C15N H15N 120.5 . . ?
N11N C16N C15N 122.1(16) . . ?
N11N C16N H16N 118.9 . . ?
C15N C16N H16N 118.9 . . ?
N22N N21N Cd02 138.6(10) . . ?
C25N N21N Cd02 117.4(10) . . ?
C25N N21N N22N 103.7(11) . . ?
N21N N22N C26N 118.1(14) . . ?
C23N N22N N21N 112.6(12) . . ?
C23N N22N C26N 129.1(15) . . ?
N22N C23N H23N 126.7 . . ?
N22N C23N C24N 106.6(13) . . ?
C24N C23N H23N 126.7 . . ?
C23N C24N H24N 127.1 . . ?
C23N C24N C25N 105.8(13) . . ?
C25N C24N H24N 127.1 . . ?
N21N C25N C12N 118.2(13) . . ?
N21N C25N C24N 111.2(12) . . ?
C24N C25N C12N 130.6(14) . . ?
N22N C26N H26Z 109.5 . . ?
N22N C26N HB 109.5 . . ?
N22N C26N C71N 110.7(17) . . ?
H26Z C26N HB 108.1 . . ?
C71N C26N H26Z 109.5 . . ?
C71N C26N HB 109.5 . . ?
C32N N31N Cd12 116.3(11) . . ?
C32N N31N C36N 119.1(15) . . ?
C36N N31N Cd12 124.4(13) . . ?
N31N C32N C33N 120.2(14) . . ?
N31N C32N C45N 117.0(14) . . ?
C33N C32N C45N 122.7(15) . . ?
C32N C33N H33N 120.2 . . ?
C32N C33N C34N 119.7(16) . . ?
C34N C33N H33N 120.2 . . ?
C33N C34N H34N 119.6 . . ?
C35N C34N C33N 120.8(16) . . ?
C35N C34N H34N 119.6 . . ?
C34N C35N H35O 121.6 . . ?
C34N C35N C36N 116.8(16) . . ?
C36N C35N H35O 121.6 . . ?
N31N C36N C35N 123.0(16) . . ?
N31N C36N H36N 118.5 . . ?
C35N C36N H36N 118.5 . . ?
N42N N41N Cd12 139.5(10) . . ?
C45N N41N Cd12 115.5(10) . . ?
C45N N41N N42N 104.2(12) . . ?
N41N N42N C46N 122.6(14) . . ?
C43N N42N N41N 111.8(12) . . ?
C43N N42N C46N 125.6(15) . . ?
N42N C43N H43N 125.9 . . ?
N42N C43N C44N 108.1(14) . . ?
C44N C43N H43N 125.9 . . ?
C43N C44N H44N 127.7 . . ?
C43N C44N C45N 104.5(13) . . ?
C45N C44N H44N 127.7 . . ?
N41N C45N C32N 119.3(14) . . ?
N41N C45N C44N 111.3(12) . . ?
C44N C45N C32N 129.2(15) . . ?
N42N C46N H46Z 109.1 . . ?
N42N C46N HC 109.1 . . ?
N42N C46N C73N 112.6(16) . . ?
H46Z C46N HC 107.8 . . ?
C73N C46N H46Z 109.1 . . ?
C73N C46N HC 109.1 . . ?
C52N N51N Cd04 118.2(9) . . ?
C56N N51N Cd04 123.4(10) . . ?
C56N N51N C52N 118.5(13) . . ?
N51N C52N C53N 120.6(12) . . ?
N51N C52N C65N 115.8(12) . . ?
C53N C52N C65N 123.6(13) . . ?
C52N C53N H53N 119.7 . . ?
C52N C53N C54N 120.6(14) . . ?
C54N C53N H53N 119.7 . . ?
C53N C54N H54N 120.2 . . ?
C55N C54N C53N 119.6(15) . . ?
C55N C54N H54N 120.2 . . ?
C54N C55N H55N 121.4 . . ?
C54N C55N C56N 117.2(15) . . ?
C56N C55N H55N 121.4 . . ?
N51N C56N C55N 123.5(15) . . ?
N51N C56N H56N 118.2 . . ?
C55N C56N H56N 118.2 . . ?
N62N N61N Cd04 139.1(9) . . ?
C65N N61N Cd04 115.4(8) . . ?
C65N N61N N62N 105.4(10) . . ?
N61N N62N C66N 120.0(12) . . ?
C63N N62N N61N 111.6(11) . . ?
C63N N62N C66N 128.4(13) . . ?
N62N C63N H63N 126.6 . . ?
N62N C63N C64N 106.8(13) . . ?
C64N C63N H63N 126.6 . . ?
C63N C64N H64N 127.1 . . ?
C63N C64N C65N 105.8(12) . . ?
C65N C64N H64N 127.1 . . ?
N61N C65N C52N 119.9(12) . . ?
N61N C65N C64N 110.2(11) . . ?
C64N C65N C52N 129.7(13) . . ?
N62N C66N H66C 110.0 . . ?
N62N C66N H66D 110.0 . . ?
N62N C66N C75N 108.4(15) . . ?
H66C C66N H66D 108.4 . . ?
C75N C66N H66C 110.0 . . ?
C75N C66N H66D 110.0 . . ?
C72N C71N C26N 123.0(16) . . ?
C76N C71N C26N 118.8(16) . . ?
C76N C71N C72N 118.1(14) . . ?
C71N C72N C77N 119.4(15) . . ?
C73N C72N C71N 121.2(13) . . ?
C73N C72N C77N 119.4(15) . . ?
C72N C73N C46N 118.7(15) . . ?
C72N C73N C74N 119.9(14) . . ?
C74N C73N C46N 121.4(16) . . ?
C73N C74N C78N 121.3(14) . . ?
C75N C74N C73N 119.4(14) . . ?
C75N C74N C78N 119.2(14) . . ?
C74N C75N C66N 120.2(15) . . ?
C74N C75N C76N 119.9(14) . . ?
C76N C75N C66N 119.9(15) . . ?
C71N C76N C75N 121.3(14) . . ?
C71N C76N C79N 118.5(15) . . ?
C75N C76N C79N 120.3(14) . . ?
C72N C77N H77D 109.5 . . ?
C72N C77N H77E 109.5 . . ?
C72N C77N H77F 109.5 . . ?
H77D C77N H77E 109.5 . . ?
H77D C77N H77F 109.5 . . ?
H77E C77N H77F 109.5 . . ?
C74N C78N H78D 109.5 . . ?
C74N C78N H78E 109.5 . . ?
C74N C78N H78F 109.5 . . ?
H78D C78N H78E 109.5 . . ?
H78D C78N H78F 109.5 . . ?
H78E C78N H78F 109.5 . . ?
C76N C79N H79D 109.5 . . ?
C76N C79N H79E 109.5 . . ?
C76N C79N H79F 109.5 . . ?
H79D C79N H79E 109.5 . . ?
H79D C79N H79F 109.5 . . ?
H79E C79N H79F 109.5 . . ?
C12O N11O Cd03 117.5(10) . . ?
C16O N11O Cd03 126.0(13) . . ?
C16O N11O C12O 115.9(14) . . ?
N11O C12O C13O 123.6(13) . . ?
N11O C12O C25O 116.0(13) . . ?
C13O C12O C25O 120.4(13) . . ?
C12O C13O H13O 120.5 . . ?
C12O C13O C14O 119.0(15) . . ?
C14O C13O H13O 120.5 . . ?
C13O C14O H14O 121.4 . . ?
C15O C14O C13O 117.3(16) . . ?
C15O C14O H14O 121.4 . . ?
C14O C15O H15O 120.1 . . ?
C14O C15O C16O 119.8(17) . . ?
C16O C15O H15O 120.1 . . ?
N11O C16O C15O 124.2(17) . . ?
N11O C16O H16O 117.9 . . ?
C15O C16O H16O 117.9 . . ?
N22O N21O Cd03 137.4(9) . . ?
C25O N21O Cd03 117.1(9) . . ?
C25O N21O N22O 105.3(10) . . ?
N21O N22O C23O 110.9(11) . . ?
N21O N22O C26O 121.0(12) . . ?
C23O N22O C26O 128.1(13) . . ?
N22O C23O H23O 125.8 . . ?
N22O C23O C24O 108.4(12) . . ?
C24O C23O H23O 125.8 . . ?
C23O C24O H24O 128.3 . . ?
C23O C24O C25O 103.4(12) . . ?
C25O C24O H24O 128.3 . . ?
N21O C25O C12O 118.6(12) . . ?
N21O C25O C24O 111.9(11) . . ?
C24O C25O C12O 129.4(13) . . ?
N22O C26O H26 108.8 . . ?
N22O C26O HD 108.8 . . ?
N22O C26O C71O 113.8(13) . . ?
H26 C26O HD 107.7 . . ?
C71O C26O H26 108.8 . . ?
C71O C26O HD 108.8 . . ?
C32O N31O Cd06 118.1(8) . . ?
C36O N31O Cd06 124.7(10) . . ?
C36O N31O C32O 117.2(12) . . ?
N31O C32O C33O 122.0(11) . . ?
N31O C32O C45O 115.5(11) . . ?
C33O C32O C45O 122.4(12) . . ?
C32O C33O H33O 120.5 . . ?
C34O C33O C32O 119.1(13) . . ?
C34O C33O H33O 120.5 . . ?
C33O C34O H34O 120.4 . . ?
C35O C34O C33O 119.2(14) . . ?
C35O C34O H34O 120.4 . . ?
C34O C35O H35P 120.6 . . ?
C34O C35O C36O 118.8(14) . . ?
C36O C35O H35P 120.6 . . ?
N31O C36O C35O 123.3(14) . . ?
N31O C36O H36O 118.3 . . ?
C35O C36O H36O 118.3 . . ?
N42O N41O Cd06 139.3(8) . . ?
C45O N41O Cd06 117.1(8) . . ?
C45O N41O N42O 103.5(10) . . ?
N41O N42O C46O 121.9(12) . . ?
C43O N42O N41O 111.8(10) . . ?
C43O N42O C46O 125.7(13) . . ?
N42O C43O H43O 126.1 . . ?
N42O C43O C44O 107.8(12) . . ?
C44O C43O H43O 126.1 . . ?
C43O C44O H44O 127.5 . . ?
C43O C44O C45O 104.9(11) . . ?
C45O C44O H44O 127.5 . . ?
N41O C45O C32O 118.6(11) . . ?
N41O C45O C44O 111.6(10) . . ?
C44O C45O C32O 129.1(11) . . ?
N42O C46O H46 108.3 . . ?
N42O C46O HE 108.3 . . ?
N42O C46O C73O 115.9(15) . . ?
H46 C46O HE 107.4 . . ?
C73O C46O H46 108.3 . . ?
C73O C46O HE 108.3 . . ?
C52O N51O Cd07 118.2(10) . . ?
C56O N51O Cd07 124.0(12) . . ?
C56O N51O C52O 117.8(13) . . ?
N51O C52O C53O 122.7(13) . . ?
N51O C52O C65O 116.9(13) . . ?
C53O C52O C65O 119.9(14) . . ?
C52O C53O H53O 121.1 . . ?
C54O C53O C52O 117.8(15) . . ?
C54O C53O H53O 121.1 . . ?
C53O C54O H54O 120.2 . . ?
C55O C54O C53O 119.6(16) . . ?
C55O C54O H54O 120.2 . . ?
C54O C55O H55O 120.7 . . ?
C54O C55O C56O 118.7(16) . . ?
C56O C55O H55O 120.7 . . ?
N51O C56O C55O 122.8(16) . . ?
N51O C56O H56O 118.6 . . ?
C55O C56O H56O 118.6 . . ?
N62O N61O Cd07 140.7(10) . . ?
C65O N61O Cd07 114.6(10) . . ?
C65O N61O N62O 104.6(11) . . ?
N61O N62O C66O 121.3(14) . . ?
C63O N62O N61O 111.1(12) . . ?
C63O N62O C66O 127.5(14) . . ?
N62O C63O H63O 126.0 . . ?
N62O C63O C64O 108.0(13) . . ?
C64O C63O H63O 126.0 . . ?
C63O C64O H64O 127.6 . . ?
C63O C64O C65O 104.7(12) . . ?
C65O C64O H64O 127.6 . . ?
N61O C65O C52O 119.2(13) . . ?
N61O C65O C64O 111.5(12) . . ?
C64O C65O C52O 129.2(14) . . ?
N62O C66O H66E 109.2 . . ?
N62O C66O H66F 109.2 . . ?
H66E C66O H66F 107.9 . . ?
C75O C66O N62O 111.9(16) . . ?
C75O C66O H66E 109.2 . . ?
C75O C66O H66F 109.2 . . ?
C72O C71O C26O 117.8(15) . . ?
C76O C71O C26O 121.9(15) . . ?
C76O C71O C72O 120.0(13) . . ?
C71O C72O C77O 119.9(13) . . ?
C73O C72O C71O 121.2(13) . . ?
C73O C72O C77O 118.9(13) . . ?
C72O C73O C46O 123.1(14) . . ?
C72O C73O C74O 118.3(13) . . ?
C74O C73O C46O 118.6(14) . . ?
C73O C74O C78O 119.4(14) . . ?
C75O C74O C73O 121.2(13) . . ?
C75O C74O C78O 119.3(13) . . ?
C74O C75O C66O 120.3(14) . . ?
C74O C75O C76O 119.3(14) . . ?
C76O C75O C66O 120.3(15) . . ?
C71O C76O C75O 119.6(13) . . ?
C71O C76O C79O 119.0(13) . . ?
C75O C76O C79O 121.3(14) . . ?
C72O C77O H77G 109.5 . . ?
C72O C77O H77H 109.5 . . ?
C72O C77O H77I 109.5 . . ?
H77G C77O H77H 109.5 . . ?
H77G C77O H77I 109.5 . . ?
H77H C77O H77I 109.5 . . ?
C74O C78O H78G 109.5 . . ?
C74O C78O H78H 109.5 . . ?
C74O C78O H78I 109.5 . . ?
H78G C78O H78H 109.5 . . ?
H78G C78O H78I 109.5 . . ?
H78H C78O H78I 109.5 . . ?
C76O C79O H79G 109.5 . . ?
C76O C79O H79H 109.5 . . ?
C76O C79O H79I 109.5 . . ?
H79G C79O H79H 109.5 . . ?
H79G C79O H79I 109.5 . . ?
H79H C79O H79I 109.5 . . ?
C12P N11P Cd05 114.1(10) . . ?
C16P N11P Cd05 122.5(11) . . ?
C16P N11P C12P 122.5(14) . . ?
N11P C12P C13P 120.0(13) . . ?
N11P C12P C25P 117.4(13) . . ?
C13P C12P C25P 122.4(13) . . ?
C12P C13P H13P 121.4 . . ?
C14P C13P C12P 117.3(15) . . ?
C14P C13P H13P 121.4 . . ?
C13P C14P H14P 119.0 . . ?
C13P C14P C15P 121.9(16) . . ?
C15P C14P H14P 119.0 . . ?
C14P C15P H15P 121.3 . . ?
C16P C15P C14P 117.4(15) . . ?
C16P C15P H15P 121.3 . . ?
N11P C16P C15P 120.7(15) . . ?
N11P C16P H16P 119.6 . . ?
C15P C16P H16P 119.6 . . ?
N22P N21P Cd05 138.3(9) . . ?
C25P N21P Cd05 116.9(9) . . ?
C25P N21P N22P 104.8(11) . . ?
N21P N22P C26P 120.7(12) . . ?
C23P N22P N21P 111.0(11) . . ?
C23P N22P C26P 128.2(13) . . ?
N22P C23P H23P 126.1 . . ?
N22P C23P C24P 107.9(12) . . ?
C24P C23P H23P 126.1 . . ?
C23P C24P H24P 127.6 . . ?
C23P C24P C25P 104.9(12) . . ?
C25P C24P H24P 127.6 . . ?
N21P C25P C12P 119.2(12) . . ?
N21P C25P C24P 111.5(11) . . ?
C24P C25P C12P 129.2(13) . . ?
N22P C26P H0AA 107.8 . . ?
N22P C26P HF 107.8 . . ?
N22P C26P C71P 118.0(15) . . ?
H0AA C26P HF 107.2 . . ?
C71P C26P H0AA 107.8 . . ?
C71P C26P HF 107.8 . . ?
C32P N31P Cd11 118.2(9) . . ?
C32P N31P C36P 116.6(12) . . ?
C36P N31P Cd11 124.9(10) . . ?
N31P C32P C33P 123.2(12) . . ?
N31P C32P C45P 114.8(12) . . ?
C33P C32P C45P 122.0(12) . . ?
C32P C33P H33P 120.6 . . ?
C32P C33P C34P 118.9(13) . . ?
C34P C33P H33P 120.6 . . ?
C33P C34P H34P 120.9 . . ?
C35P C34P C33P 118.2(14) . . ?
C35P C34P H34P 120.9 . . ?
C34P C35P H35Q 120.2 . . ?
C34P C35P C36P 119.7(14) . . ?
C36P C35P H35Q 120.2 . . ?
N31P C36P C35P 122.5(14) . . ?
N31P C36P H36P 118.8 . . ?
C35P C36P H36P 118.8 . . ?
N42P N41P Cd11 140.2(9) . . ?
C45P N41P Cd11 115.4(8) . . ?
C45P N41P N42P 104.1(10) . . ?
N41P N42P C46P 119.1(12) . . ?
C43P N42P N41P 111.2(11) . . ?
C43P N42P C46P 129.5(12) . . ?
N42P C43P H43P 125.5 . . ?
N42P C43P C44P 109.1(12) . . ?
C44P C43P H43P 125.5 . . ?
C43P C44P H44P 128.0 . . ?
C43P C44P C45P 104.1(12) . . ?
C45P C44P H44P 128.0 . . ?
N41P C45P C32P 119.8(11) . . ?
N41P C45P C44P 111.2(11) . . ?
C44P C45P C32P 127.9(12) . . ?
N42P C46P H1AA 109.4 . . ?
N42P C46P HG 109.4 . . ?
H1AA C46P HG 108.0 . . ?
C73P C46P N42P 111.1(14) . . ?
C73P C46P H1AA 109.4 . . ?
C73P C46P HG 109.4 . . ?
C52P N51P Cd08 118.3(10) . . ?
C52P N51P C56P 118.4(14) . . ?
C56P N51P Cd08 123.1(12) . . ?
N51P C52P C53P 123.3(13) . . ?
N51P C52P C65P 114.8(13) . . ?
C53P C52P C65P 121.8(14) . . ?
C52P C53P H53P 121.3 . . ?
C52P C53P C54P 117.4(15) . . ?
C54P C53P H53P 121.3 . . ?
C53P C54P H54P 120.7 . . ?
C55P C54P C53P 118.5(17) . . ?
C55P C54P H54P 120.7 . . ?
C54P C55P H55P 120.0 . . ?
C54P C55P C56P 120.0(16) . . ?
C56P C55P H55P 120.0 . . ?
N51P C56P C55P 120.9(16) . . ?
N51P C56P H56P 119.6 . . ?
C55P C56P H56P 119.6 . . ?
N62P N61P Cd08 139.2(10) . . ?
C65P N61P Cd08 115.0(10) . . ?
C65P N61P N62P 104.9(11) . . ?
N61P N62P C66P 120.0(13) . . ?
C63P N62P N61P 110.4(11) . . ?
C63P N62P C66P 129.1(14) . . ?
N62P C63P H63P 125.4 . . ?
N62P C63P C64P 109.3(13) . . ?
C64P C63P H63P 125.4 . . ?
C63P C64P H64P 128.1 . . ?
C63P C64P C65P 103.8(12) . . ?
C65P C64P H64P 128.1 . . ?
N61P C65P C52P 120.2(13) . . ?
N61P C65P C64P 111.2(12) . . ?
C64P C65P C52P 127.8(14) . . ?
N62P C66P H66G 108.2 . . ?
N62P C66P H66H 108.2 . . ?
N62P C66P C75P 116.3(15) . . ?
H66G C66P H66H 107.4 . . ?
C75P C66P H66G 108.2 . . ?
C75P C66P H66H 108.2 . . ?
C72P C71P C26P 120.1(13) . . ?
C76P C71P C26P 120.1(13) . . ?
C76P C71P C72P 119.5(13) . . ?
C71P C72P C77P 119.6(13) . . ?
C73P C72P C71P 121.5(13) . . ?
C73P C72P C77P 118.9(12) . . ?
C72P C73P C46P 122.1(14) . . ?
C72P C73P C74P 118.5(13) . . ?
C74P C73P C46P 118.6(14) . . ?
C73P C74P C78P 120.4(12) . . ?
C75P C74P C73P 120.0(12) . . ?
C75P C74P C78P 119.5(13) . . ?
C74P C75P C66P 119.1(13) . . ?
C74P C75P C76P 121.4(13) . . ?
C76P C75P C66P 119.3(13) . . ?
C71P C76P C75P 118.6(12) . . ?
C71P C76P C79P 122.0(12) . . ?
C75P C76P C79P 118.9(13) . . ?
C72P C77P H77J 109.5 . . ?
C72P C77P H77K 109.5 . . ?
C72P C77P H77L 109.5 . . ?
H77J C77P H77K 109.5 . . ?
H77J C77P H77L 109.5 . . ?
H77K C77P H77L 109.5 . . ?
C74P C78P H78J 109.5 . . ?
C74P C78P H78K 109.5 . . ?
C74P C78P H78L 109.5 . . ?
H78J C78P H78K 109.5 . . ?
H78J C78P H78L 109.5 . . ?
H78K C78P H78L 109.5 . . ?
C76P C79P H79J 109.5 . . ?
C76P C79P H79K 109.5 . . ?
C76P C79P H79L 109.5 . . ?
H79J C79P H79K 109.5 . . ?
H79J C79P H79L 109.5 . . ?
H79K C79P H79L 109.5 . . ?
F12 B11 F15 105.5(17) . . ?
F13 B11 F12 112.5(18) . . ?
F13 B11 F14 110.9(17) . . ?
F13 B11 F15 110.4(17) . . ?
F14 B11 F12 109.2(17) . . ?
F14 B11 F15 108.1(17) . . ?
F22 B21 F23 106.6(14) . . ?
F22 B21 F24 108.0(14) . . ?
F22 B21 F25 109.7(14) . . ?
F24 B21 F23 108.6(14) . . ?
F25 B21 F23 111.9(14) . . ?
F25 B21 F24 111.9(14) . . ?
F32 B31 F33 109.7(19) . . ?
F32 B31 F34 113.1(19) . . ?
F33 B31 F34 105.5(18) . . ?
F35 B31 F32 105.5(18) . . ?
F35 B31 F33 107.2(18) . . ?
F35 B31 F34 115.6(19) . . ?
F42 B41 F43 107.4(14) . . ?
F42 B41 F44 111.3(15) . . ?
F42 B41 F45 111.3(14) . . ?
F43 B41 F45 109.6(14) . . ?
F44 B41 F43 109.7(14) . . ?
F44 B41 F45 107.5(14) . . ?
F52 B51 F53 107.9(16) . . ?
F52 B51 F54 106.4(16) . . ?
F52 B51 F55 110.1(17) . . ?
F53 B51 F54 110.3(17) . . ?
F55 B51 F53 112.1(17) . . ?
F55 B51 F54 109.9(16) . . ?
F63 B61 F62 110.8(16) . . ?
F64 B61 F62 110.0(16) . . ?
F64 B61 F63 107.4(16) . . ?
F64 B61 F65 109.6(16) . . ?
F65 B61 F62 111.3(16) . . ?
F65 B61 F63 107.6(16) . . ?
F72 B71 F74 112.4(16) . . ?
F72 B71 F75 110.1(16) . . ?
F73 B71 F72 110.4(16) . . ?
F73 B71 F74 108.3(16) . . ?
F73 B71 F75 110.2(16) . . ?
F74 B71 F75 105.4(15) . . ?
F82 B81 F83 111.2(14) . . ?
F84 B81 F82 111.2(14) . . ?
F84 B81 F83 108.3(14) . . ?
F84 B81 F85 110.5(14) . . ?
F85 B81 F82 110.0(14) . . ?
F85 B81 F83 105.4(14) . . ?
F93 B91 F92 111.8(18) . . ?
F93 B91 F94 108.0(17) . . ?
F93 B91 F95 109.6(17) . . ?
F94 B91 F92 109.1(17) . . ?
F94 B91 F95 110.1(17) . . ?
F95 B91 F92 108.3(17) . . ?
F102 B101 F103 106.8(16) . . ?
F102 B101 F105 111.2(17) . . ?
F103 B101 F105 112.0(17) . . ?
F104 B101 F102 109.5(17) . . ?
F104 B101 F103 109.7(17) . . ?
F104 B101 F105 107.6(16) . . ?
F112 B111 F113 105.6(18) . . ?
F112 B111 F114 109.7(19) . . ?
F112 B111 F115 110.6(19) . . ?
F113 B111 F114 115(2) . . ?
F113 B111 F115 105.3(18) . . ?
F114 B111 F115 110.9(19) . . ?
F122 B121 F124 108.8(15) . . ?
F123 B121 F122 108.2(15) . . ?
F123 B121 F124 112.9(16) . . ?
F125 B121 F122 108.2(15) . . ?
F125 B121 F123 106.0(15) . . ?
F125 B121 F124 112.6(16) . . ?
F132 B131 F133 108.8(15) . . ?
F132 B131 F134 109.7(15) . . ?
F132 B131 F135 110.7(15) . . ?
F133 B131 F135 106.0(14) . . ?
F134 B131 F133 110.3(15) . . ?
F134 B131 F135 111.3(15) . . ?
F142 B141 F143 112.0(16) . . ?
F142 B141 F144 110.2(16) . . ?
F142 B141 F145 108.8(16) . . ?
F144 B141 F143 110.3(16) . . ?
F145 B141 F143 107.1(15) . . ?
F145 B141 F144 108.2(15) . . ?
F152 B151 F153 108.3(16) . . ?
F152 B151 F154 112.2(17) . . ?
F153 B151 F154 109.6(17) . . ?
F155 B151 F152 108.6(17) . . ?
F155 B151 F153 107.3(16) . . ?
F155 B151 F154 110.7(17) . . ?
F172 B171 F175 108.1(17) . . ?
F173 B171 F172 106.7(17) . . ?
F173 B171 F174 105.6(17) . . ?
F173 B171 F175 110.6(18) . . ?
F174 B171 F172 115.3(18) . . ?
F174 B171 F175 110.5(17) . . ?
F182 B181 F183 114(2) . . ?
F182 B181 F184 107(2) . . ?
F182 B181 F185 110(2) . . ?
F183 B181 F184 109(2) . . ?
F183 B181 F185 106(2) . . ?
F185 B181 F184 111(2) . . ?
F193 B191 F192 108.6(18) . . ?
F194 B191 F192 106.4(17) . . ?
F194 B191 F193 111.0(18) . . ?
F195 B191 F192 105.6(17) . . ?
F195 B191 F193 110.0(18) . . ?
F195 B191 F194 115.0(19) . . ?
C2A O1A C4A 116.2(15) . . ?
O1A C2A H2AA 109.3 . . ?
O1A C2A H2AB 109.3 . . ?
O1A C2A C3A 111.4(11) . . ?
H2AA C2A H2AB 108.0 . . ?
C3A C2A H2AA 109.3 . . ?
C3A C2A H2AB 109.3 . . ?
C2A C3A H3AA 109.5 . . ?
C2A C3A H3AB 109.5 . . ?
C2A C3A H3AC 109.5 . . ?
H3AA C3A H3AB 109.5 . . ?
H3AA C3A H3AC 109.5 . . ?
H3AB C3A H3AC 109.5 . . ?
O1A C4A H4AA 109.4 . . ?
O1A C4A H4AB 109.4 . . ?
O1A C4A C5A 111.4(11) . . ?
H4AA C4A H4AB 108.0 . . ?
C5A C4A H4AA 109.4 . . ?
C5A C4A H4AB 109.4 . . ?
C4B O1B C2B 114.9(13) . . ?
O1B C2B H2BA 109.9 . . ?
O1B C2B H2BB 109.9 . . ?
O1B C2B C3B 109.0(10) . . ?
H2BA C2B H2BB 108.3 . . ?
C3B C2B H2BA 109.9 . . ?
C3B C2B H2BB 109.9 . . ?
C2B C3B H3BA 109.5 . . ?
C2B C3B H3BB 109.5 . . ?
C2B C3B H3BC 109.5 . . ?
H3BA C3B H3BB 109.5 . . ?
H3BA C3B H3BC 109.5 . . ?
H3BB C3B H3BC 109.5 . . ?
O1B C4B H4BA 109.9 . . ?
O1B C4B H4BB 109.9 . . ?
O1B C4B C5B 109.1(10) . . ?
H4BA C4B H4BB 108.3 . . ?
C5B C4B H4BA 109.9 . . ?
C5B C4B H4BB 109.9 . . ?
C4B C5B H5BA 109.5 . . ?
C4B C5B H5BB 109.5 . . ?
C4B C5B H5BC 109.5 . . ?
H5BA C5B H5BB 109.5 . . ?
H5BA C5B H5BC 109.5 . . ?
H5BB C5B H5BC 109.5 . . ?
N1Q C2Q C3Q 179.79(10) . . ?
N1S C2S C3S 179.98(6) . . ?
C2S C3S H3SA 110.3 . . ?
C2S C3S H3SB 110.3 . . ?
C2S C3S H3SC 110.3 . . ?
H3SA C3S H3SB 108.6 . . ?
H3SA C3S H3SC 108.7 . . ?
H3SB C3S H3SC 108.6 . . ?
N1T C2T C3T 179.94(6) . . ?
C2T C3T H3TA 110.3 . . ?
C2T C3T H3TB 110.4 . . ?
C2T C3T H3TC 110.3 . . ?
H3TA C3T H3TB 108.5 . . ?
H3TA C3T H3TC 108.7 . . ?
H3TB C3T H3TC 108.6 . . ?
N1U C2U C3U 179.84(15) . . ?
C2U C3U H3UA 110.3 . . ?
C2U C3U H3UB 110.2 . . ?
C2U C3U H3UC 110.5 . . ?
H3UA C3U H3UB 108.5 . . ?
H3UA C3U H3UC 108.7 . . ?
H3UB C3U H3UC 108.7 . . ?
N1V C2V C3V 179.97(6) . . ?
N1W C2W C3W 179.9(2) . . ?
N1X C2X C3X 179.9(3) . . ?
C2X C3X H3XA 110.2 . . ?
C2X C3X H3XB 110.4 . . ?
C2X C3X H3XC 110.4 . . ?
H3XA C3X H3XB 108.4 . . ?
H3XA C3X H3XC 108.7 . . ?
H3XB C3X H3XC 108.7 . . ?
N1Y C2Y C3Y 179.78(19) . . ?
C2Y C3Y H3YA 110.3 . . ?
C2Y C3Y H3YB 110.3 . . ?
C2Y C3Y H3YC 110.1 . . ?
H3YA C3Y H3YB 108.6 . . ?
H3YA C3Y H3YC 108.7 . . ?
H3YB C3Y H3YC 108.8 . . ?
N1Z C2Z C3Z 179.90(12) . . ?
C2Z C3Z H3ZA 110.2 . . ?
C2Z C3Z H3ZB 110.3 . . ?
C2Z C3Z H3ZC 110.2 . . ?
H3ZA C3Z H3ZB 108.7 . . ?
H3ZA C3Z H3ZC 108.7 . . ?
H3ZB C3Z H3ZC 108.7 . . ?
N1ZZ C2ZZ C3ZZ 179.85(14) . . ?
C2ZZ C3ZZ H3ZD 110.2 . . ?
C2ZZ C3ZZ H3ZE 110.3 . . ?
C2ZZ C3ZZ H3ZF 110.3 . . ?
H3ZD C3ZZ H3ZE 108.7 . . ?
H3ZD C3ZZ H3ZF 108.7 . . ?
H3ZE C3ZZ H3ZF 108.7 . . ?

loop_
_geom_bond_atom_site_label_1
_geom_bond_atom_site_label_2
_geom_bond_distance
_geom_bond_site_symmetry_2
_geom_bond_publ_flag
Cd01 N11A 2.28(2) . ?
Cd01 N21A 2.294(16) . ?
Cd01 N11C 2.344(16) . ?
Cd01 N21C 2.336(14) . ?
Cd01 N11M 2.344(15) . ?
Cd01 N21M 2.411(15) . ?
Cd02 N31A 2.342(18) . ?
Cd02 N41A 2.312(17) . ?
Cd02 N11B 2.284(15) . ?
Cd02 N21B 2.326(15) . ?
Cd02 N11N 2.333(15) . ?
Cd02 N21N 2.353(15) . ?
Cd03 N31B 2.285(17) . ?
Cd03 N41B 2.426(14) . ?
Cd03 N31C 2.335(18) . ?
Cd03 N41C 2.343(15) . ?
Cd03 N11O 2.337(16) . ?
Cd03 N21O 2.342(13) . ?
Cd04 N11D 2.308(14) . ?
Cd04 N21D 2.377(14) . ?
Cd04 N11F 2.293(14) . ?
Cd04 N21F 2.366(12) . ?
Cd04 N51N 2.325(14) . ?
Cd04 N61N 2.380(12) . ?
Cd05 N31D 2.309(13) . ?
Cd05 N41D 2.375(13) . ?
Cd05 N11E 2.276(13) . ?
Cd05 N21E 2.366(12) . ?
Cd05 N11P 2.411(15) . ?
Cd05 N21P 2.340(14) . ?
Cd06 N31E 2.294(14) . ?
Cd06 N41E 2.368(13) . ?
Cd06 N31F 2.270(14) . ?
Cd06 N41F 2.355(11) . ?
Cd06 N31O 2.344(12) . ?
Cd06 N41O 2.340(13) . ?
Cd07 N11G 2.315(15) . ?
Cd07 N21G 2.350(14) . ?
Cd07 N11I 2.252(16) . ?
Cd07 N21I 2.423(16) . ?
Cd07 N51O 2.315(14) . ?
Cd07 N61O 2.405(15) . ?
Cd08 N31G 2.293(15) . ?
Cd08 N41G 2.311(14) . ?
Cd08 N11H 2.288(15) . ?
Cd08 N21H 2.385(12) . ?
Cd08 N51P 2.332(15) . ?
Cd08 N61P 2.344(15) . ?
Cd09 N31H 2.343(14) . ?
Cd09 N41H 2.364(13) . ?
Cd09 N31I 2.301(15) . ?
Cd09 N41I 2.358(15) . ?
Cd09 N31M 2.380(17) . ?
Cd09 N41M 2.360(16) . ?
Cd10 N11J 2.327(17) . ?
Cd10 N21J 2.348(13) . ?
Cd10 N11L 2.309(17) . ?
Cd10 N21L 2.364(14) . ?
Cd10 N51M 2.360(15) . ?
Cd10 N61M 2.352(15) . ?
Cd11 N31J 2.274(16) . ?
Cd11 N41J 2.378(12) . ?
Cd11 N11K 2.302(15) . ?
Cd11 N21K 2.335(13) . ?
Cd11 N31P 2.347(14) . ?
Cd11 N41P 2.351(12) . ?
Cd12 N31K 2.322(15) . ?
Cd12 N41K 2.339(15) . ?
Cd12 N31L 2.366(15) . ?
Cd12 N41L 2.341(15) . ?
Cd12 N31N 2.339(17) . ?
Cd12 N41N 2.335(15) . ?
N11A C12A 1.353(14) . ?
N11A C16A 1.355(14) . ?
C12A C13A 1.391(14) . ?
C12A C25A 1.462(13) . ?
C13A H13A 0.9500 . ?
C13A C14A 1.401(15) . ?
C14A H14A 0.9500 . ?
C14A C15A 1.374(15) . ?
C15A H15A 0.9500 . ?
C15A C16A 1.388(15) . ?
C16A H16A 0.9500 . ?
N21A N22A 1.367(13) . ?
N21A C25A 1.333(13) . ?
N22A C23A 1.334(13) . ?
N22A C26A 1.475(13) . ?
C23A H23A 0.9500 . ?
C23A C24A 1.365(14) . ?
C24A H24A 0.9500 . ?
C24A C25A 1.398(13) . ?
C26A H26A 0.9900 . ?
C26A H26B 0.9900 . ?
C26A C51A 1.58(3) . ?
N31A C32A 1.356(13) . ?
N31A C36A 1.353(14) . ?
C32A C33A 1.395(14) . ?
C32A C45A 1.460(13) . ?
C33A H33A 0.9500 . ?
C33A C34A 1.395(15) . ?
C34A H34A 0.9500 . ?
C34A C35A 1.376(15) . ?
C35A H35A 0.9500 . ?
C35A C36A 1.393(15) . ?
C36A H36A 0.9500 . ?
N41A N42A 1.354(13) . ?
N41A C45A 1.342(13) . ?
N42A C43A 1.341(14) . ?
N42A C46A 1.464(14) . ?
C43A H43A 0.9500 . ?
C43A C44A 1.363(15) . ?
C44A H44A 0.9500 . ?
C44A C45A 1.399(14) . ?
C46A H46A 0.9900 . ?
C46A H46B 0.9900 . ?
C46A C54A 1.58(3) . ?
C51A C52A 1.362(14) . ?
C51A C56A 1.416(14) . ?
C52A H52A 0.9500 . ?
C52A C53A 1.378(15) . ?
C53A H53A 0.9500 . ?
C53A C54A 1.367(14) . ?
C54A C55A 1.426(14) . ?
C55A C56A 1.423(15) . ?
C55A C64A 1.438(14) . ?
C56A C61A 1.434(14) . ?
C61A H61A 0.9500 . ?
C61A C62A 1.357(15) . ?
C62A H62A 0.9500 . ?
C62A C63A 1.379(17) . ?
C63A H63A 0.9500 . ?
C63A C64A 1.364(15) . ?
C64A H64A 0.9500 . ?
N11B C12B 1.359(13) . ?
N11B C16B 1.342(13) . ?
C12B C13B 1.395(14) . ?
C12B C25B 1.463(13) . ?
C13B H13B 0.9500 . ?
C13B C14B 1.386(14) . ?
C14B H14B 0.9500 . ?
C14B C15B 1.377(15) . ?
C15B H15B 0.9500 . ?
C15B C16B 1.391(14) . ?
C16B H16B 0.9500 . ?
N21B N22B 1.354(13) . ?
N21B C25B 1.336(13) . ?
N22B C23B 1.343(13) . ?
N22B C26B 1.463(13) . ?
C23B H23B 0.9500 . ?
C23B C24B 1.345(14) . ?
C24B H24B 0.9500 . ?
C24B C25B 1.396(13) . ?
C26B H26C 0.9900 . ?
C26B H26D 0.9900 . ?
C26B C51B 1.52(3) . ?
N31B C32B 1.348(13) . ?
N31B C36B 1.363(14) . ?
C32B C33B 1.403(13) . ?
C32B C45B 1.472(13) . ?
C33B H33B 0.9500 . ?
C33B C34B 1.393(14) . ?
C34B H34B 0.9500 . ?
C34B C35B 1.373(14) . ?
C35B H35B 0.9500 . ?
C35B C36B 1.388(15) . ?
C36B H36B 0.9500 . ?
N41B N42B 1.364(12) . ?
N41B C45B 1.332(13) . ?
N42B C43B 1.327(13) . ?
N42B C46B 1.467(13) . ?
C43B H43B 0.9500 . ?
C43B C44B 1.351(14) . ?
C44B H44B 0.9500 . ?
C44B C45B 1.391(13) . ?
C46B H46C 0.9900 . ?
C46B H46D 0.9900 . ?
C46B C54B 1.53(2) . ?
C51B C52B 1.377(14) . ?
C51B C56B 1.427(13) . ?
C52B H52B 0.9500 . ?
C52B C53B 1.377(15) . ?
C53B H53B 0.9500 . ?
C53B C54B 1.374(13) . ?
C54B C55B 1.424(13) . ?
C55B C56B 1.410(15) . ?
C55B C64B 1.438(14) . ?
C56B C61B 1.433(14) . ?
C61B H61B 0.9500 . ?
C61B C62B 1.348(14) . ?
C62B H62B 0.9500 . ?
C62B C63B 1.374(16) . ?
C63B H63B 0.9500 . ?
C63B C64B 1.353(14) . ?
C64B H64B 0.9500 . ?
N11C C12C 1.358(13) . ?
N11C C16C 1.350(13) . ?
C12C C13C 1.396(14) . ?
C12C C25C 1.466(13) . ?
C13C H13C 0.9500 . ?
C13C C14C 1.393(14) . ?
C14C H14C 0.9500 . ?
C14C C15C 1.376(15) . ?
C15C H15C 0.9500 . ?
C15C C16C 1.389(14) . ?
C16C H16C 0.9500 . ?
N21C N22C 1.372(12) . ?
N21C C25C 1.339(13) . ?
N22C C23C 1.329(13) . ?
N22C C26C 1.467(13) . ?
C23C H23C 0.9500 . ?
C23C C24C 1.361(14) . ?
C24C H24C 0.9500 . ?
C24C C25C 1.405(13) . ?
C26C H26E 0.9900 . ?
C26C H26F 0.9900 . ?
C26C C51C 1.45(3) . ?
N31C C32C 1.363(13) . ?
N31C C36C 1.342(13) . ?
C32C C33C 1.393(14) . ?
C32C C45C 1.471(13) . ?
C33C H33C 0.9500 . ?
C33C C34C 1.397(14) . ?
C34C H34C 0.9500 . ?
C34C C35C 1.384(15) . ?
C35C H35C 0.9900 . ?
C35C H35D 0.9900 . ?
C35C C36C 1.382(14) . ?
C36C H36C 0.9500 . ?
N41C N42C 1.369(13) . ?
N41C C45C 1.333(13) . ?
N42C C43C 1.335(14) . ?
N42C C46C 1.456(14) . ?
C43C H43C 0.9500 . ?
C43C C44C 1.362(14) . ?
C44C H44C 0.9500 . ?
C44C C45C 1.393(14) . ?
C46C H46E 0.9900 . ?
C46C H46F 0.9900 . ?
C46C C54C 1.63(3) . ?
C51C C52C 1.374(14) . ?
C51C C56C 1.417(14) . ?
C52C H52C 0.9500 . ?
C52C C53C 1.403(15) . ?
C53C H53C 0.9500 . ?
C53C C54C 1.379(14) . ?
C54C C55C 1.422(14) . ?
C55C C56C 1.421(15) . ?
C55C C64C 1.430(14) . ?
C56C C61C 1.437(14) . ?
C61C H61C 0.9500 . ?
C61C C62C 1.354(14) . ?
C62C H62C 0.9500 . ?
C62C C63C 1.356(17) . ?
C63C H63C 0.9500 . ?
C63C C64C 1.352(15) . ?
C64C H64C 0.9500 . ?
N11D C12D 1.353(13) . ?
N11D C16D 1.352(13) . ?
C12D C13D 1.383(13) . ?
C12D C25D 1.469(13) . ?
C13D H13D 0.9500 . ?
C13D C14D 1.390(14) . ?
C14D H14D 0.9500 . ?
C14D C15D 1.368(14) . ?
C15D H15D 0.9500 . ?
C15D C16D 1.389(14) . ?
C16D H16D 0.9500 . ?
N21D N22D 1.357(12) . ?
N21D C25D 1.328(13) . ?
N22D C23D 1.330(13) . ?
N22D C26D 1.462(13) . ?
C23D H23D 0.9500 . ?
C23D C24D 1.373(14) . ?
C24D H24D 0.9500 . ?
C24D C25D 1.398(13) . ?
C26D H26G 0.9900 . ?
C26D H26H 0.9900 . ?
C26D C51D 1.52(2) . ?
N31D C32D 1.338(12) . ?
N31D C36D 1.361(12) . ?
C32D C33D 1.398(13) . ?
C32D C45D 1.467(12) . ?
C33D H33D 0.9500 . ?
C33D C34D 1.393(14) . ?
C34D H34D 0.9500 . ?
C34D C35D 1.377(14) . ?
C35D H35E 0.9500 . ?
C35D C36D 1.374(13) . ?
C36D H36D 0.9500 . ?
N41D N42D 1.368(12) . ?
N41D C45D 1.332(12) . ?
N42D C43D 1.330(13) . ?
N42D C46D 1.465(13) . ?
C43D H43D 0.9500 . ?
C43D C44D 1.348(14) . ?
C44D H44D 0.9500 . ?
C44D C45D 1.387(13) . ?
C46D H46G 0.9900 . ?
C46D H46H 0.9900 . ?
C46D C54D 1.52(2) . ?
C51D C52D 1.373(13) . ?
C51D C56D 1.433(13) . ?
C52D H52D 0.9500 . ?
C52D C53D 1.393(14) . ?
C53D H53D 0.9500 . ?
C53D C54D 1.362(13) . ?
C54D C55D 1.419(13) . ?
C55D C56D 1.409(14) . ?
C55D C64D 1.439(13) . ?
C56D C61D 1.438(13) . ?
C61D H61D 0.9500 . ?
C61D C62D 1.354(14) . ?
C62D H62D 0.9500 . ?
C62D C63D 1.373(15) . ?
C63D H63D 0.9500 . ?
C63D C64D 1.364(14) . ?
C64D H64D 0.9500 . ?
N11E C12E 1.356(12) . ?
N11E C16E 1.357(13) . ?
C12E C13E 1.383(13) . ?
C12E C25E 1.467(12) . ?
C13E H13E 0.9500 . ?
C13E C14E 1.386(14) . ?
C14E H14E 0.9500 . ?
C14E C15E 1.363(14) . ?
C15E H15E 0.9500 . ?
C15E C16E 1.372(14) . ?
C16E H16E 0.9500 . ?
N21E N22E 1.340(12) . ?
N21E C25E 1.328(12) . ?
N22E C23E 1.335(12) . ?
N22E C26E 1.461(12) . ?
C23E H23E 0.9500 . ?
C23E C24E 1.351(14) . ?
C24E H24E 0.9500 . ?
C24E C25E 1.403(13) . ?
C26E H26I 0.9900 . ?
C26E H26J 0.9900 . ?
C26E C51E 1.52(2) . ?
N31E C32E 1.347(13) . ?
N31E C36E 1.342(13) . ?
C32E C33E 1.394(13) . ?
C32E C45E 1.471(12) . ?
C33E H33E 0.9500 . ?
C33E C34E 1.393(14) . ?
C34E H34E 0.9500 . ?
C34E C35E 1.367(14) . ?
C35E H35F 0.9500 . ?
C35E C36E 1.379(14) . ?
C36E H36E 0.9500 . ?
N41E N42E 1.387(12) . ?
N41E C45E 1.330(12) . ?
N42E C43E 1.335(13) . ?
N42E C46E 1.474(12) . ?
C43E H43E 0.9500 . ?
C43E C44E 1.366(13) . ?
C44E H44E 0.9500 . ?
C44E C45E 1.388(13) . ?
C46E H46I 0.9900 . ?
C46E H46J 0.9900 . ?
C46E C54E 1.48(2) . ?
C51E C52E 1.380(13) . ?
C51E C56E 1.435(13) . ?
C52E H52E 0.9500 . ?
C52E C53E 1.387(14) . ?
C53E H53E 0.9500 . ?
C53E C54E 1.364(13) . ?
C54E C55E 1.417(13) . ?
C55E C56E 1.421(14) . ?
C55E C64E 1.439(13) . ?
C56E C61E 1.438(13) . ?
C61E H61E 0.9500 . ?
C61E C62E 1.367(13) . ?
C62E H62E 0.9500 . ?
C62E C63E 1.377(15) . ?
C63E H63E 0.9500 . ?
C63E C64E 1.367(13) . ?
C64E H64E 0.9500 . ?
N11F C12F 1.342(13) . ?
N11F C16F 1.346(13) . ?
C12F C13F 1.389(13) . ?
C12F C25F 1.475(12) . ?
C13F H13F 0.9500 . ?
C13F C14F 1.391(14) . ?
C14F H14F 0.9500 . ?
C14F C15F 1.369(14) . ?
C15F H15F 0.9500 . ?
C15F C16F 1.387(14) . ?
C16F H16F 0.9500 . ?
N21F N22F 1.357(12) . ?
N21F C25F 1.334(13) . ?
N22F C23F 1.333(13) . ?
N22F C26F 1.464(13) . ?
C23F H23F 0.9500 . ?
C23F C24F 1.357(14) . ?
C24F H24F 0.9500 . ?
C24F C25F 1.398(13) . ?
C26F H26K 0.9900 . ?
C26F H26L 0.9900 . ?
C26F C51F 1.45(3) . ?
N31F C32F 1.366(13) . ?
N31F C36F 1.367(13) . ?
C32F C33F 1.379(13) . ?
C32F C45F 1.472(12) . ?
C33F H33F 0.9500 . ?
C33F C34F 1.379(14) . ?
C34F H34F 0.9500 . ?
C34F C35F 1.371(14) . ?
C35F H35G 0.9500 . ?
C35F C36F 1.381(14) . ?
C36F H36F 0.9500 . ?
N41F N42F 1.342(11) . ?
N41F C45F 1.328(12) . ?
N42F C43F 1.340(12) . ?
N42F C46F 1.463(12) . ?
C43F H43F 0.9500 . ?
C43F C44F 1.353(14) . ?
C44F H44F 0.9500 . ?
C44F C45F 1.410(13) . ?
C46F H46K 0.9900 . ?
C46F H46L 0.9900 . ?
C46F C54F 1.53(3) . ?
C51F C52F 1.362(14) . ?
C51F C56F 1.424(13) . ?
C52F H52F 0.9500 . ?
C52F C53F 1.394(15) . ?
C53F H53F 0.9500 . ?
C53F C54F 1.369(13) . ?
C54F C55F 1.416(13) . ?
C55F C56F 1.429(15) . ?
C55F C64F 1.434(13) . ?
C56F C61F 1.433(14) . ?
C61F H61F 0.9500 . ?
C61F C62F 1.362(14) . ?
C62F H62F 0.9500 . ?
C62F C63F 1.377(16) . ?
C63F H63F 0.9500 . ?
C63F C64F 1.355(14) . ?
C64F H64F 0.9500 . ?
N11G C12G 1.363(13) . ?
N11G C16G 1.348(13) . ?
C12G C13G 1.386(13) . ?
C12G C25G 1.461(13) . ?
C13G H13G 0.9500 . ?
C13G C14G 1.388(14) . ?
C14G H14G 0.9500 . ?
C14G C15G 1.372(14) . ?
C15G H15G 0.9500 . ?
C15G C16G 1.388(14) . ?
C16G H16G 0.9500 . ?
N21G N22G 1.366(12) . ?
N21G C25G 1.339(13) . ?
N22G C23G 1.330(13) . ?
N22G C26G 1.460(13) . ?
C23G H23G 0.9500 . ?
C23G C24G 1.368(14) . ?
C24G H24G 0.9500 . ?
C24G C25G 1.391(13) . ?
C26G H26M 0.9900 . ?
C26G H26N 0.9900 . ?
C26G C51G 1.47(3) . ?
N31G C32G 1.355(13) . ?
N31G C36G 1.341(13) . ?
C32G C33G 1.378(13) . ?
C32G C45G 1.467(13) . ?
C33G H33G 0.9500 . ?
C33G C34G 1.381(14) . ?
C34G H34G 0.9500 . ?
C34G C35G 1.374(14) . ?
C35G H35H 0.9500 . ?
C35G C36G 1.388(14) . ?
C36G H36G 0.9500 . ?
N41G N42G 1.382(12) . ?
N41G C45G 1.326(13) . ?
N42G C43G 1.337(13) . ?
N42G C46G 1.449(13) . ?
C43G H43G 0.9500 . ?
C43G C44G 1.363(14) . ?
C44G H44G 0.9500 . ?
C44G C45G 1.400(13) . ?
C46G H46M 0.9900 . ?
C46G H46N 0.9900 . ?
C46G C54G 1.47(3) . ?
C51G C52G 1.380(14) . ?
C51G C56G 1.427(14) . ?
C52G H52G 0.9500 . ?
C52G C53G 1.395(15) . ?
C53G H53G 0.9500 . ?
C53G C54G 1.381(14) . ?
C54G C55G 1.420(13) . ?
C55G C56G 1.430(15) . ?
C55G C64G 1.440(14) . ?
C56G C61G 1.440(14) . ?
C61G H61G 0.9500 . ?
C61G C62G 1.362(14) . ?
C62G H62G 0.9500 . ?
C62G C63G 1.369(16) . ?
C63G H63G 0.9500 . ?
C63G C64G 1.366(14) . ?
C64G H64G 0.9500 . ?
N11H C12H 1.361(13) . ?
N11H C16H 1.374(13) . ?
C12H C13H 1.383(13) . ?
C12H C25H 1.468(12) . ?
C13H H13H 0.9500 . ?
C13H C14H 1.391(14) . ?
C14H H14H 0.9500 . ?
C14H C15H 1.382(14) . ?
C15H H15H 0.9500 . ?
C15H C16H 1.386(14) . ?
C16H H16H 0.9500 . ?
N21H N22H 1.360(12) . ?
N21H C25H 1.339(12) . ?
N22H C23H 1.322(13) . ?
N22H C26H 1.474(13) . ?
C23H H23H 0.9500 . ?
C23H C24H 1.360(14) . ?
C24H H24H 0.9500 . ?
C24H C25H 1.398(13) . ?
C26H H26O 0.9900 . ?
C26H H26P 0.9900 . ?
C26H C51H 1.52(2) . ?
N31H C32H 1.348(13) . ?
N31H C36H 1.362(13) . ?
C32H C33H 1.379(13) . ?
C32H C45H 1.476(13) . ?
C33H H33H 0.9500 . ?
C33H C34H 1.390(14) . ?
C34H H34H 0.9500 . ?
C34H C35H 1.367(14) . ?
C35H H35I 0.9500 . ?
C35H C36H 1.393(14) . ?
C36H H36H 0.9500 . ?
N41H N42H 1.368(13) . ?
N41H C45H 1.341(13) . ?
N42H C43H 1.347(13) . ?
N42H C46H 1.461(13) . ?
C43H H43H 0.9500 . ?
C43H C44H 1.360(14) . ?
C44H H44H 0.9500 . ?
C44H C45H 1.395(13) . ?
C46H H46O 0.9900 . ?
C46H H46P 0.9900 . ?
C46H C54H 1.56(3) . ?
C51H C52H 1.369(14) . ?
C51H C56H 1.426(13) . ?
C52H H52H 0.9500 . ?
C52H C53H 1.399(15) . ?
C53H H53H 0.9500 . ?
C53H C54H 1.373(14) . ?
C54H C55H 1.420(14) . ?
C55H C56H 1.423(15) . ?
C55H C64H 1.433(13) . ?
C56H C61H 1.441(13) . ?
C61H H61H 0.9500 . ?
C61H C62H 1.361(14) . ?
C62H H62H 0.9500 . ?
C62H C63H 1.365(16) . ?
C63H H63H 0.9500 . ?
C63H C64H 1.361(14) . ?
C64H H64H 0.9500 . ?
N11I C12I 1.360(13) . ?
N11I C16I 1.357(13) . ?
C12I C13I 1.386(14) . ?
C12I C25I 1.471(13) . ?
C13I H13I 0.9500 . ?
C13I C14I 1.394(14) . ?
C14I H14I 0.9500 . ?
C14I C15I 1.377(14) . ?
C15I H15I 0.9500 . ?
C15I C16I 1.389(14) . ?
C16I H16I 0.9500 . ?
N21I N22I 1.372(13) . ?
N21I C25I 1.339(13) . ?
N22I C23I 1.338(13) . ?
N22I C26I 1.468(13) . ?
C23I H23I 0.9500 . ?
C23I C24I 1.357(14) . ?
C24I H24I 0.9500 . ?
C24I C25I 1.394(14) . ?
C26I H26Q 0.9900 . ?
C26I H26R 0.9900 . ?
C26I C51I 1.50(3) . ?
N31I C32I 1.351(13) . ?
N31I C36I 1.346(13) . ?
C32I C33I 1.390(13) . ?
C32I C45I 1.463(13) . ?
C33I H33I 0.9500 . ?
C33I C34I 1.388(14) . ?
C34I H34I 0.9500 . ?
C34I C35I 1.375(14) . ?
C35I H35J 0.9500 . ?
C35I C36I 1.381(14) . ?
C36I H36I 0.9500 . ?
N41I N42I 1.363(13) . ?
N41I C45I 1.331(13) . ?
N42I C43I 1.351(13) . ?
N42I C46I 1.463(13) . ?
C43I H43I 0.9500 . ?
C43I C44I 1.357(14) . ?
C44I H44I 0.9500 . ?
C44I C45I 1.398(13) . ?
C46I H46Q 0.9900 . ?
C46I H46R 0.9900 . ?
C46I C54I 1.51(2) . ?
C51I C52I 1.384(14) . ?
C51I C56I 1.422(14) . ?
C52I H52I 0.9500 . ?
C52I C53I 1.392(15) . ?
C53I H53I 0.9500 . ?
C53I C54I 1.369(14) . ?
C54I C55I 1.422(13) . ?
C55I C56I 1.423(15) . ?
C55I C64I 1.432(14) . ?
C56I C61I 1.429(14) . ?
C61I H61I 0.9500 . ?
C61I C62I 1.357(14) . ?
C62I H62I 0.9500 . ?
C62I C63I 1.372(16) . ?
C63I H63I 0.9500 . ?
C63I C64I 1.358(14) . ?
C64I H64I 0.9500 . ?
N11J C12J 1.360(13) . ?
N11J C16J 1.335(13) . ?
C12J C13J 1.388(13) . ?
C12J C25J 1.465(12) . ?
C13J H13J 0.9500 . ?
C13J C14J 1.386(14) . ?
C14J H14J 0.9500 . ?
C14J C15J 1.368(15) . ?
C15J H15J 0.9500 . ?
C15J C16J 1.395(14) . ?
C16J H16J 0.9500 . ?
N21J N22J 1.362(12) . ?
N21J C25J 1.339(13) . ?
N22J C23J 1.327(13) . ?
N22J C26J 1.467(13) . ?
C23J H23J 0.9500 . ?
C23J C24J 1.352(14) . ?
C24J H24J 0.9500 . ?
C24J C25J 1.405(13) . ?
C26J H26S 0.9900 . ?
C26J H26T 0.9900 . ?
C26J C51J 1.51(2) . ?
N31J C32J 1.363(13) . ?
N31J C36J 1.339(13) . ?
C32J C33J 1.393(13) . ?
C32J C45J 1.457(12) . ?
C33J H33J 0.9500 . ?
C33J C34J 1.393(14) . ?
C34J H34J 0.9500 . ?
C34J C35J 1.367(14) . ?
C35J H35K 0.9500 . ?
C35J C36J 1.387(14) . ?
C36J H36J 0.9500 . ?
N41J N42J 1.363(12) . ?
N41J C45J 1.325(12) . ?
N42J C43J 1.340(12) . ?
N42J C46J 1.472(12) . ?
C43J H43J 0.9500 . ?
C43J C44J 1.349(13) . ?
C44J H44J 0.9500 . ?
C44J C45J 1.400(13) . ?
C46J H46S 0.9900 . ?
C46J H46T 0.9900 . ?
C46J C54J 1.60(2) . ?
C51J C52J 1.367(14) . ?
C51J C56J 1.426(13) . ?
C52J H52J 0.9500 . ?
C52J C53J 1.388(15) . ?
C53J H53J 0.9500 . ?
C53J C54J 1.367(14) . ?
C54J C55J 1.428(13) . ?
C55J C56J 1.422(14) . ?
C55J C64J 1.422(13) . ?
C56J C61J 1.433(13) . ?
C61J H61J 0.9500 . ?
C61J C62J 1.361(14) . ?
C62J H62J 0.9500 . ?
C62J C63J 1.369(16) . ?
C63J H63J 0.9500 . ?
C63J C64J 1.361(14) . ?
C64J H64J 0.9500 . ?
N11K C12K 1.344(13) . ?
N11K C16K 1.352(13) . ?
C12K C13K 1.384(13) . ?
C12K C25K 1.468(13) . ?
C13K H13K 0.9500 . ?
C13K C14K 1.383(14) . ?
C14K H14K 0.9500 . ?
C14K C15K 1.377(14) . ?
C15K H15K 0.9500 . ?
C15K C16K 1.385(14) . ?
C16K H16K 0.9500 . ?
N21K N22K 1.342(12) . ?
N21K C25K 1.327(13) . ?
N22K C23K 1.351(13) . ?
N22K C26K 1.455(13) . ?
C23K H23K 0.9500 . ?
C23K C24K 1.341(14) . ?
C24K H24K 0.9500 . ?
C24K C25K 1.393(13) . ?
C26K H26U 0.9900 . ?
C26K H26V 0.9900 . ?
C26K C51K 1.50(2) . ?
N31K C32K 1.358(13) . ?
N31K C36K 1.353(13) . ?
C32K C33K 1.394(13) . ?
C32K C45K 1.465(13) . ?
C33K H33K 0.9500 . ?
C33K C34K 1.377(14) . ?
C34K H34K 0.9500 . ?
C34K C35K 1.367(14) . ?
C35K H35L 0.9500 . ?
C35K C36K 1.369(14) . ?
C36K H36K 0.9500 . ?
N41K N42K 1.348(13) . ?
N41K C45K 1.347(13) . ?
N42K C43K 1.354(13) . ?
N42K C46K 1.465(13) . ?
C43K H43K 0.9500 . ?
C43K C44K 1.360(14) . ?
C44K H44K 0.9500 . ?
C44K C45K 1.392(13) . ?
C46K H46U 0.9900 . ?
C46K H46V 0.9900 . ?
C46K C54K 1.64(3) . ?
C51K C52K 1.380(14) . ?
C51K C56K 1.430(14) . ?
C52K H52K 0.9500 . ?
C52K C53K 1.390(15) . ?
C53K H53K 0.9500 . ?
C53K C54K 1.371(14) . ?
C54K C55K 1.420(14) . ?
C55K C56K 1.428(15) . ?
C55K C64K 1.438(14) . ?
C56K C61K 1.435(14) . ?
C61K H61K 0.9500 . ?
C61K C62K 1.357(14) . ?
C62K H62K 0.9500 . ?
C62K C63K 1.378(16) . ?
C63K H63K 0.9500 . ?
C63K C64K 1.363(14) . ?
C64K H64K 0.9500 . ?
N11L C12L 1.364(13) . ?
N11L C16L 1.359(14) . ?
C12L C13L 1.397(14) . ?
C12L C25L 1.460(13) . ?
C13L H13L 0.9500 . ?
C13L C14L 1.395(14) . ?
C14L H14L 0.9500 . ?
C14L C15L 1.375(15) . ?
C15L H15L 0.9500 . ?
C15L C16L 1.397(15) . ?
C16L H16L 0.9500 . ?
N21L N22L 1.359(12) . ?
N21L C25L 1.330(13) . ?
N22L C23L 1.340(13) . ?
N22L C26L 1.461(13) . ?
C23L H23L 0.9500 . ?
C23L C24L 1.354(14) . ?
C24L H24L 0.9500 . ?
C24L C25L 1.396(13) . ?
C26L H26W 0.9900 . ?
C26L H26X 0.9900 . ?
C26L C51L 1.52(3) . ?
N31L C32L 1.343(13) . ?
N31L C36L 1.348(13) . ?
C32L C33L 1.390(13) . ?
C32L C45L 1.462(13) . ?
C33L H33L 0.9500 . ?
C33L C34L 1.388(14) . ?
C34L H34L 0.9500 . ?
C34L C35L 1.378(14) . ?
C35L H35M 0.9500 . ?
C35L C36L 1.397(14) . ?
C36L H36L 0.9500 . ?
N41L N42L 1.371(13) . ?
N41L C45L 1.321(12) . ?
N42L C43L 1.339(13) . ?
N42L C46L 1.464(13) . ?
C43L H43L 0.9500 . ?
C43L C44L 1.370(14) . ?
C44L H44L 0.9500 . ?
C44L C45L 1.394(13) . ?
C46L H46W 0.9900 . ?
C46L H46X 0.9900 . ?
C46L C54L 1.48(3) . ?
C51L C52L 1.377(14) . ?
C51L C56L 1.426(14) . ?
C52L H52L 0.9500 . ?
C52L C53L 1.390(15) . ?
C53L H53L 0.9500 . ?
C53L C54L 1.377(14) . ?
C54L C55L 1.429(13) . ?
C55L C56L 1.412(15) . ?
C55L C64L 1.443(14) . ?
C56L C61L 1.449(13) . ?
C61L H61L 0.9500 . ?
C61L C62L 1.363(14) . ?
C62L H62L 0.9500 . ?
C62L C63L 1.362(16) . ?
C63L H63L 0.9500 . ?
C63L C64L 1.365(14) . ?
C64L H64L 0.9500 . ?
N11M C12M 1.347(13) . ?
N11M C16M 1.344(13) . ?
C12M C13M 1.393(14) . ?
C12M C25M 1.457(13) . ?
C13M H13M 0.9500 . ?
C13M C14M 1.390(14) . ?
C14M H14M 0.9500 . ?
C14M C15M 1.367(15) . ?
C15M H15M 0.9500 . ?
C15M C16M 1.386(14) . ?
C16M H16M 0.9500 . ?
N21M N22M 1.345(13) . ?
N21M C25M 1.341(13) . ?
N22M C23M 1.331(13) . ?
N22M C26M 1.474(13) . ?
C23M H23M 0.9500 . ?
C23M C24M 1.343(14) . ?
C24M H24M 0.9500 . ?
C24M C25M 1.407(14) . ?
C26M H26Y 0.9900 . ?
C26M H 0.9900 . ?
C26M C71M 1.47(3) . ?
N31M C32M 1.339(13) . ?
N31M C36M 1.334(14) . ?
C32M C33M 1.386(14) . ?
C32M C45M 1.465(13) . ?
C33M H33M 0.9500 . ?
C33M C34M 1.386(15) . ?
C34M H34M 0.9500 . ?
C34M C35M 1.374(15) . ?
C35M H35N 0.9500 . ?
C35M C36M 1.371(14) . ?
C36M H36M 0.9500 . ?
N41M N42M 1.363(13) . ?
N41M C45M 1.327(13) . ?
N42M C43M 1.330(13) . ?
N42M C46M 1.467(13) . ?
C43M H43M 0.9500 . ?
C43M C44M 1.355(14) . ?
C44M H44M 0.9500 . ?
C44M C45M 1.393(14) . ?
C46M H46Y 0.9900 . ?
C46M HA 0.9900 . ?
C46M C73M 1.53(3) . ?
N51M C52M 1.351(13) . ?
N51M C56M 1.325(13) . ?
C52M C53M 1.388(14) . ?
C52M C65M 1.471(13) . ?
C53M H53M 0.9500 . ?
C53M C54M 1.395(15) . ?
C54M H54M 0.9500 . ?
C54M C55M 1.382(15) . ?
C55M H55M 0.9500 . ?
C55M C56M 1.396(14) . ?
C56M H56M 0.9500 . ?
N61M N62M 1.365(12) . ?
N61M C65M 1.332(13) . ?
N62M C63M 1.333(13) . ?
N62M C66M 1.474(13) . ?
C63M H63M 0.9500 . ?
C63M C64M 1.351(14) . ?
C64M H64M 0.9500 . ?
C64M C65M 1.403(14) . ?
C66M H66A 0.9900 . ?
C66M H66B 0.9900 . ?
C66M C75M 1.59(3) . ?
C71M C72M 1.415(15) . ?
C71M C76M 1.386(15) . ?
C72M C73M 1.391(15) . ?
C72M C77M 1.557(15) . ?
C73M C74M 1.409(14) . ?
C74M C75M 1.384(15) . ?
C74M C78M 1.541(15) . ?
C75M C76M 1.405(15) . ?
C76M C79M 1.560(15) . ?
C77M H77A 0.9800 . ?
C77M H77B 0.9800 . ?
C77M H77C 0.9800 . ?
C78M H78A 0.9800 . ?
C78M H78B 0.9800 . ?
C78M H78C 0.9800 . ?
C79M H79A 0.9800 . ?
C79M H79B 0.9800 . ?
C79M H79C 0.9800 . ?
N11N C12N 1.353(13) . ?
N11N C16N 1.339(13) . ?
C12N C13N 1.388(13) . ?
C12N C25N 1.464(13) . ?
C13N H13N 0.9500 . ?
C13N C14N 1.399(14) . ?
C14N H14N 0.9500 . ?
C14N C15N 1.381(15) . ?
C15N H15N 0.9500 . ?
C15N C16N 1.387(14) . ?
C16N H16N 0.9500 . ?
N21N N22N 1.358(13) . ?
N21N C25N 1.332(13) . ?
N22N C23N 1.330(13) . ?
N22N C26N 1.468(13) . ?
C23N H23N 0.9500 . ?
C23N C24N 1.356(14) . ?
C24N H24N 0.9500 . ?
C24N C25N 1.383(13) . ?
C26N H26Z 0.9900 . ?
C26N HB 0.9900 . ?
C26N C71N 1.53(3) . ?
N31N C32N 1.352(13) . ?
N31N C36N 1.363(14) . ?
C32N C33N 1.386(13) . ?
C32N C45N 1.466(13) . ?
C33N H33N 0.9500 . ?
C33N C34N 1.388(14) . ?
C34N H34N 0.9500 . ?
C34N C35N 1.376(14) . ?
C35N H35O 0.9500 . ?
C35N C36N 1.386(14) . ?
C36N H36N 0.9500 . ?
N41N N42N 1.357(13) . ?
N41N C45N 1.344(13) . ?
N42N C43N 1.337(13) . ?
N42N C46N 1.467(13) . ?
C43N H43N 0.9500 . ?
C43N C44N 1.362(14) . ?
C44N H44N 0.9500 . ?
C44N C45N 1.400(14) . ?
C46N H46Z 0.9900 . ?
C46N HC 0.9900 . ?
C46N C73N 1.53(3) . ?
N51N C52N 1.360(13) . ?
N51N C56N 1.352(13) . ?
C52N C53N 1.373(13) . ?
C52N C65N 1.472(12) . ?
C53N H53N 0.9500 . ?
C53N C54N 1.388(14) . ?
C54N H54N 0.9500 . ?
C54N C55N 1.380(14) . ?
C55N H55N 0.9500 . ?
C55N C56N 1.392(14) . ?
C56N H56N 0.9500 . ?
N61N N62N 1.353(12) . ?
N61N C65N 1.325(12) . ?
N62N C63N 1.338(13) . ?
N62N C66N 1.463(13) . ?
C63N H63N 0.9500 . ?
C63N C64N 1.361(14) . ?
C64N H64N 0.9500 . ?
C64N C65N 1.393(13) . ?
C66N H66C 0.9900 . ?
C66N H66D 0.9900 . ?
C66N C75N 1.55(2) . ?
C71N C72N 1.415(14) . ?
C71N C76N 1.384(14) . ?
C72N C73N 1.383(14) . ?
C72N C77N 1.558(14) . ?
C73N C74N 1.408(14) . ?
C74N C75N 1.389(14) . ?
C74N C78N 1.542(15) . ?
C75N C76N 1.406(14) . ?
C76N C79N 1.557(15) . ?
C77N H77D 0.9800 . ?
C77N H77E 0.9800 . ?
C77N H77F 0.9800 . ?
C78N H78D 0.9800 . ?
C78N H78E 0.9800 . ?
C78N H78F 0.9800 . ?
C79N H79D 0.9800 . ?
C79N H79E 0.9800 . ?
C79N H79F 0.9800 . ?
N11O C12O 1.356(13) . ?
N11O C16O 1.338(14) . ?
C12O C13O 1.381(13) . ?
C12O C25O 1.463(13) . ?
C13O H13O 0.9500 . ?
C13O C14O 1.406(14) . ?
C14O H14O 0.9500 . ?
C14O C15O 1.375(15) . ?
C15O H15O 0.9500 . ?
C15O C16O 1.377(15) . ?
C16O H16O 0.9500 . ?
N21O N22O 1.342(12) . ?
N21O C25O 1.326(13) . ?
N22O C23O 1.348(13) . ?
N22O C26O 1.457(13) . ?
C23O H23O 0.9500 . ?
C23O C24O 1.369(14) . ?
C24O H24O 0.9500 . ?
C24O C25O 1.400(13) . ?
C26O H26 0.9900 . ?
C26O HD 0.9900 . ?
C26O C71O 1.52(2) . ?
N31O C32O 1.359(12) . ?
N31O C36O 1.350(13) . ?
C32O C33O 1.391(13) . ?
C32O C45O 1.467(12) . ?
C33O H33O 0.9500 . ?
C33O C34O 1.379(14) . ?
C34O H34O 0.9500 . ?
C34O C35O 1.375(14) . ?
C35O H35P 0.9500 . ?
C35O C36O 1.377(14) . ?
C36O H36O 0.9500 . ?
N41O N42O 1.364(12) . ?
N41O C45O 1.343(12) . ?
N42O C43O 1.339(13) . ?
N42O C46O 1.475(12) . ?
C43O H43O 0.9500 . ?
C43O C44O 1.356(13) . ?
C44O H44O 0.9500 . ?
C44O C45O 1.389(13) . ?
C46O H46 0.9900 . ?
C46O HE 0.9900 . ?
C46O C73O 1.48(2) . ?
N51O C52O 1.345(13) . ?
N51O C56O 1.341(13) . ?
C52O C53O 1.396(13) . ?
C52O C65O 1.467(13) . ?
C53O H53O 0.9500 . ?
C53O C54O 1.393(14) . ?
C54O H54O 0.9500 . ?
C54O C55O 1.365(15) . ?
C55O H55O 0.9500 . ?
C55O C56O 1.391(14) . ?
C56O H56O 0.9500 . ?
N61O N62O 1.364(12) . ?
N61O C65O 1.330(13) . ?
N62O C63O 1.336(13) . ?
N62O C66O 1.469(13) . ?
C63O H63O 0.9500 . ?
C63O C64O 1.365(14) . ?
C64O H64O 0.9500 . ?
C64O C65O 1.391(13) . ?
C66O H66E 0.9900 . ?
C66O H66F 0.9900 . ?
C66O C75O 1.45(2) . ?
C71O C72O 1.408(14) . ?
C71O C76O 1.387(14) . ?
C72O C73O 1.389(14) . ?
C72O C77O 1.557(15) . ?
C73O C74O 1.410(14) . ?
C74O C75O 1.396(14) . ?
C74O C78O 1.541(14) . ?
C75O C76O 1.417(14) . ?
C76O C79O 1.561(14) . ?
C77O H77G 0.9800 . ?
C77O H77H 0.9800 . ?
C77O H77I 0.9800 . ?
C78O H78G 0.9800 . ?
C78O H78H 0.9800 . ?
C78O H78I 0.9800 . ?
C79O H79G 0.9800 . ?
C79O H79H 0.9800 . ?
C79O H79I 0.9800 . ?
N11P C12P 1.343(13) . ?
N11P C16P 1.338(13) . ?
C12P C13P 1.389(13) . ?
C12P C25P 1.469(12) . ?
C13P H13P 0.9500 . ?
C13P C14P 1.386(14) . ?
C14P H14P 0.9500 . ?
C14P C15P 1.393(14) . ?
C15P H15P 0.9500 . ?
C15P C16P 1.368(14) . ?
C16P H16P 0.9500 . ?
N21P N22P 1.368(12) . ?
N21P C25P 1.323(13) . ?
N22P C23P 1.345(13) . ?
N22P C26P 1.463(12) . ?
C23P H23P 0.9500 . ?
C23P C24P 1.358(14) . ?
C24P H24P 0.9500 . ?
C24P C25P 1.401(13) . ?
C26P H0AA 0.9900 . ?
C26P HF 0.9900 . ?
C26P C71P 1.47(2) . ?
N31P C32P 1.343(13) . ?
N31P C36P 1.357(13) . ?
C32P C33P 1.387(13) . ?
C32P C45P 1.466(12) . ?
C33P H33P 0.9500 . ?
C33P C34P 1.389(14) . ?
C34P H34P 0.9500 . ?
C34P C35P 1.366(14) . ?
C35P H35Q 0.9500 . ?
C35P C36P 1.376(14) . ?
C36P H36P 0.9500 . ?
N41P N42P 1.362(12) . ?
N41P C45P 1.339(12) . ?
N42P C43P 1.333(13) . ?
N42P C46P 1.461(12) . ?
C43P H43P 0.9500 . ?
C43P C44P 1.346(13) . ?
C44P H44P 0.9500 . ?
C44P C45P 1.406(13) . ?
C46P H1AA 0.9900 . ?
C46P HG 0.9900 . ?
C46P C73P 1.45(2) . ?
N51P C52P 1.342(13) . ?
N51P C56P 1.350(13) . ?
C52P C53P 1.389(14) . ?
C52P C65P 1.464(13) . ?
C53P H53P 0.9500 . ?
C53P C54P 1.397(14) . ?
C54P H54P 0.9500 . ?
C54P C55P 1.369(15) . ?
C55P H55P 0.9500 . ?
C55P C56P 1.386(14) . ?
C56P H56P 0.9500 . ?
N61P N62P 1.369(12) . ?
N61P C65P 1.332(13) . ?
N62P C63P 1.329(13) . ?
N62P C66P 1.482(13) . ?
C63P H63P 0.9500 . ?
C63P C64P 1.363(14) . ?
C64P H64P 0.9500 . ?
C64P C65P 1.401(14) . ?
C66P H66G 0.9900 . ?
C66P H66H 0.9900 . ?
C66P C75P 1.48(2) . ?
C71P C72P 1.413(14) . ?
C71P C76P 1.390(14) . ?
C72P C73P 1.397(14) . ?
C72P C77P 1.555(14) . ?
C73P C74P 1.400(14) . ?
C74P C75P 1.394(14) . ?
C74P C78P 1.551(14) . ?
C75P C76P 1.411(14) . ?
C76P C79P 1.554(14) . ?
C77P H77J 0.9800 . ?
C77P H77K 0.9800 . ?
C77P H77L 0.9800 . ?
C78P H78J 0.9800 . ?
C78P H78K 0.9800 . ?
C78P H78L 0.9800 . ?
C79P H79J 0.9800 . ?
C79P H79K 0.9800 . ?
C79P H79L 0.9800 . ?
B11 F12 1.355(14) . ?
B11 F13 1.351(14) . ?
B11 F14 1.353(14) . ?
B11 F15 1.368(14) . ?
B21 F22 1.353(13) . ?
B21 F23 1.367(13) . ?
B21 F24 1.366(13) . ?
B21 F25 1.355(13) . ?
B31 F32 1.354(14) . ?
B31 F33 1.358(14) . ?
B31 F34 1.359(14) . ?
B31 F35 1.353(14) . ?
B41 F42 1.358(13) . ?
B41 F43 1.369(13) . ?
B41 F44 1.362(13) . ?
B41 F45 1.368(13) . ?
B51 F52 1.351(14) . ?
B51 F53 1.367(14) . ?
B51 F54 1.368(14) . ?
B51 F55 1.363(14) . ?
B61 F62 1.366(14) . ?
B61 F63 1.364(14) . ?
B61 F64 1.358(14) . ?
B61 F65 1.359(14) . ?
B71 F72 1.356(14) . ?
B71 F73 1.356(14) . ?
B71 F74 1.361(14) . ?
B71 F75 1.362(14) . ?
B81 F82 1.369(13) . ?
B81 F83 1.370(13) . ?
B81 F84 1.360(13) . ?
B81 F85 1.367(13) . ?
B91 F92 1.366(14) . ?
B91 F93 1.360(14) . ?
B91 F94 1.361(14) . ?
B91 F95 1.365(14) . ?
B101 F102 1.372(14) . ?
B101 F103 1.373(14) . ?
B101 F104 1.371(14) . ?
B101 F105 1.373(14) . ?
B111 F112 1.359(14) . ?
B111 F113 1.361(14) . ?
B111 F114 1.362(14) . ?
B111 F115 1.367(14) . ?
B121 F122 1.370(14) . ?
B121 F123 1.370(14) . ?
B121 F124 1.389(13) . ?
B121 F125 1.350(14) . ?
B131 F132 1.351(13) . ?
B131 F133 1.365(14) . ?
B131 F134 1.354(13) . ?
B131 F135 1.373(13) . ?
B141 F142 1.347(14) . ?
B141 F143 1.375(14) . ?
B141 F144 1.370(14) . ?
B141 F145 1.366(14) . ?
B151 F152 1.366(14) . ?
B151 F153 1.370(14) . ?
B151 F154 1.384(14) . ?
B151 F155 1.351(14) . ?
B171 F172 1.371(14) . ?
B171 F173 1.352(14) . ?
B171 F174 1.366(14) . ?
B171 F175 1.383(14) . ?
B181 F182 1.358(14) . ?
B181 F183 1.360(14) . ?
B181 F184 1.365(15) . ?
B181 F185 1.362(14) . ?
B191 F192 1.370(14) . ?
B191 F193 1.354(14) . ?
B191 F194 1.349(14) . ?
B191 F195 1.345(14) . ?
O1A C2A 1.418(5) . ?
O1A C4A 1.418(5) . ?
C2A H2AA 0.9900 . ?
C2A H2AB 0.9900 . ?
C2A C3A 1.521(5) . ?
C3A H3AA 0.9800 . ?
C3A H3AB 0.9800 . ?
C3A H3AC 0.9800 . ?
C4A H4AA 0.9900 . ?
C4A H4AB 0.9900 . ?
C4A C5A 1.519(5) . ?
O1B C2B 1.422(5) . ?
O1B C4B 1.420(5) . ?
C2B H2BA 0.9900 . ?
C2B H2BB 0.9900 . ?
C2B C3B 1.521(5) . ?
C3B H3BA 0.9800 . ?
C3B H3BB 0.9800 . ?
C3B H3BC 0.9800 . ?
C4B H4BA 0.9900 . ?
C4B H4BB 0.9900 . ?
C4B C5B 1.521(5) . ?
C5B H5BA 0.9800 . ?
C5B H5BB 0.9800 . ?
C5B H5BC 0.9800 . ?
N1Q C2Q 1.1645 . ?
C2Q C3Q 1.4515 . ?
N1S C2S 1.1627 . ?
C2S C3S 1.4534 . ?
C3S H3SA 1.0972 . ?
C3S H3SB 1.0962 . ?
C3S H3SC 1.0980 . ?
N1T C2T 1.1636 . ?
C2T C3T 1.4525 . ?
C3T H3TA 1.0987 . ?
C3T H3TB 1.0981 . ?
C3T H3TC 1.0982 . ?
N1U C2U 1.1637 . ?
C2U C3U 1.4529 . ?
C3U H3UA 1.0973 . ?
C3U H3UB 1.0985 . ?
C3U H3UC 1.0970 . ?
N1V C2V 1.1615 . ?
C2V C3V 1.4536 . ?
N1W C2W 1.1626 . ?
C2W C3W 1.4525 . ?
N1X C2X 1.1639 . ?
C2X C3X 1.4513 . ?
C3X H3XA 1.0987 . ?
C3X H3XB 1.0980 . ?
C3X H3XC 1.0966 . ?
N1Y C2Y 1.1606 . ?
C2Y C3Y 1.4555 . ?
C3Y H3YA 1.0974 . ?
C3Y H3YB 1.0966 . ?
C3Y H3YC 1.0977 . ?
N1Z C2Z 1.1619 . ?
C2Z C3Z 1.4541 . ?
C3Z H3ZA 1.0975 . ?
C3Z H3ZB 1.0976 . ?
C3Z H3ZC 1.0967 . ?
N1ZZ C2ZZ 1.1630 . ?
C2ZZ C3ZZ 1.4532 . ?
C3ZZ H3ZD 1.0979 . ?
C3ZZ H3ZE 1.0970 . ?
C3ZZ H3ZF 1.0975 . ?

loop_
_platon_squeeze_void_nr
_platon_squeeze_void_average_x
_platon_squeeze_void_average_y
_platon_squeeze_void_average_z
_platon_squeeze_void_volume
_platon_squeeze_void_count_electrons
_platon_squeeze_void_content
1 -0.070 0.382 -0.091 12798 3388 ' '
2 0.452 0.435 -0.009 31 11 ' '
3 0.548 0.565 0.009 30 11 ' '
4 0.835 0.246 0.060 10 0 ' '
5 0.969 0.099 0.141 23 7 ' '
6 0.819 0.192 0.129 12 0 ' '
7 0.718 0.581 0.198 186 39 ' '
8 0.583 0.949 0.156 10 0 ' '
9 0.918 0.019 0.175 21 6 ' '
10 0.193 0.694 0.175 15 2 ' '
11 0.681 0.025 0.195 24 3 ' '
12 0.273 0.193 0.194 7 2 ' '
13 0.886 0.063 0.206 9 2 ' '
14 0.458 0.560 0.216 11 0 ' '
15 0.782 0.081 0.302 185 39 ' '
16 0.042 0.060 0.284 11 0 ' '
17 0.614 0.562 0.294 9 2 ' '
18 0.819 0.525 0.305 24 3 ' '
19 0.227 0.693 0.306 7 2 ' '
20 0.582 0.519 0.326 21 6 ' '
21 0.307 0.194 0.325 15 2 ' '
22 0.917 0.449 0.344 10 0 ' '
23 0.531 0.599 0.359 23 7 ' '
24 0.681 0.692 0.371 12 0 ' '
25 0.665 0.746 0.440 11 0 ' '
26 0.952 0.065 0.491 31 11 ' '
27 0.048 0.935 0.509 30 11 ' '
28 0.335 0.254 0.560 10 0 ' '
29 0.469 0.401 0.640 23 7 ' '
30 0.319 0.308 0.629 12 0 ' '
31 0.218 0.919 0.698 186 39 ' '
32 0.083 0.551 0.656 9 0 ' '
33 0.418 0.481 0.675 21 6 ' '
34 0.693 0.806 0.675 15 2 ' '
35 0.181 0.475 0.695 24 3 ' '
36 0.773 0.307 0.694 7 2 ' '
37 0.386 0.437 0.706 9 2 ' '
38 0.958 0.940 0.716 11 0 ' '
39 0.282 0.419 0.802 185 39 ' '
40 0.542 0.440 0.784 11 0 ' '
41 0.114 0.937 0.794 9 2 ' '
42 0.318 0.975 0.805 24 3 ' '
43 0.727 0.807 0.806 7 2 ' '
44 0.082 0.981 0.825 21 6 ' '
45 0.807 0.306 0.825 15 2 ' '
46 0.417 0.051 0.844 10 0 ' '
47 0.031 0.901 0.859 23 7 ' '
48 0.181 0.808 0.871 12 0 ' '
49 0.165 0.754 0.940 11 0 ' '

loop_
_exptl_oxdiff_crystal_face_indexfrac_h
_exptl_oxdiff_crystal_face_indexfrac_k
_exptl_oxdiff_crystal_face_indexfrac_l
_exptl_oxdiff_crystal_face_x
_exptl_oxdiff_crystal_face_y
_exptl_oxdiff_crystal_face_z
15.9954 -3.0016 -13.0596 0.5292 -0.6498 0.5536
-15.9962 2.0007 13.0614 -0.5335 0.6637 -0.5286
-2.0493 -13.0575 -25.9487 -0.6690 -0.4700 0.5807
6.0270 -14.9656 22.9809 0.6883 0.6936 0.2347
-0.0132 -33.0129 9.0505 0.0347 0.6996 0.7203
0.0132 33.0129 -9.0505 -0.0347 -0.6996 -0.7203
4.9621 -4.0432 -27.9954 -0.3201 -0.7994 0.5234
6.0356 32.0407 2.9143 0.4971 -0.4946 -0.7090
14.9980 7.0005 -16.0701 0.4633 -0.8476 0.3178
-11.0288 11.9627 -18.9554 -0.8719 -0.4374 -0.3087

loop_
_smtbx_masks_void_nr
_smtbx_masks_void_average_x
_smtbx_masks_void_average_y
_smtbx_masks_void_average_z
_smtbx_masks_void_volume
_smtbx_masks_void_count_electrons
_smtbx_masks_void_content
1 0.043 0.061 0.286 12.6 0.0 ?
2 -0.030 0.101 0.137 19.4 8.4 ?
3 -0.960 -0.120 -0.998 12844.1 3048.3 ?
4 0.030 0.899 0.863 19.4 7.8 ?
5 -0.043 0.939 0.714 12.6 0.0 ?
6 0.069 0.934 0.496 15.1 7.0 ?
7 0.093 -0.037 0.812 32.1 7.0 ?
8 0.146 0.503 0.681 38.9 4.0 ?
9 0.111 0.199 0.244 7.1 1.1 ?
10 0.219 0.920 0.697 178.9 50.5 ?
11 0.167 0.755 0.939 12.1 0.0 ?
12 0.181 0.805 0.874 15.8 0.0 ?
13 0.189 0.041 0.311 11.4 0.0 ?
14 0.281 0.420 0.803 178.9 50.5 ?
15 0.185 0.338 0.861 7.1 0.0 ?
16 0.193 0.694 0.176 12.8 0.0 ?
17 0.307 0.194 0.324 12.8 0.0 ?
18 0.311 0.541 0.189 11.4 0.0 ?
19 0.354 0.003 0.819 38.9 4.0 ?
20 0.319 0.305 0.626 15.8 0.0 ?
21 0.315 0.838 0.639 7.1 0.0 ?
22 0.333 0.255 0.561 12.1 0.0 ?
23 0.407 0.463 0.688 32.1 7.0 ?
24 0.389 0.699 0.256 7.1 1.1 ?
25 0.431 0.434 0.004 15.1 6.9 ?
26 0.457 0.561 0.214 12.6 0.0 ?
27 0.470 0.399 0.637 19.4 8.2 ?
28 0.530 0.601 0.363 19.4 7.9 ?
29 0.543 0.439 0.786 12.6 0.0 ?
30 0.569 0.566 -0.004 15.1 7.0 ?
31 0.593 0.537 0.312 32.1 7.7 ?
32 0.646 0.997 0.181 38.9 4.0 ?
33 0.611 0.301 0.744 7.1 1.0 ?
34 0.719 0.580 0.197 178.9 50.5 ?
35 0.667 0.745 0.439 12.1 0.0 ?
36 0.681 0.695 0.374 15.8 0.0 ?
37 0.781 0.080 0.303 178.9 50.5 ?
38 0.689 0.459 0.811 11.4 0.0 ?
39 0.685 0.162 0.361 7.1 0.0 ?
40 0.693 0.806 0.676 12.8 0.0 ?
41 0.807 0.306 0.824 12.8 0.0 ?
42 0.854 0.497 0.319 38.9 4.0 ?
43 0.811 0.959 0.689 11.4 0.0 ?
44 0.819 0.195 0.126 15.8 0.0 ?
45 0.815 0.662 0.139 7.1 0.0 ?
46 0.833 0.245 0.061 12.1 0.0 ?
47 0.907 0.037 0.188 32.1 7.7 ?
48 0.889 0.801 0.756 7.1 1.1 ?
49 0.931 0.066 0.504 15.1 7.0 ?
